data_7114256
loop_
_publ_author_name
'Konarev, Dmitri V.'
'Khasanov, Salavat S.'
'Vorontsov, Ivan I.'
'Saito, Gunzi'
'Antipin, Mikhail Yu.'
'Otsuka, Akihiro'
'Lyubovskaya, Rimma N.'

_publ_section_title
;
 The formation of a single-bonded (C70???)2 dimer in a new ionic
 multicomponent complex of cyclotriveratrylene:
 (Cs+)2(C70???)2??CTV??(DMF)7(C6H6)0.75
;
_journal_issue 21
_journal_name_full 'Chemical Communications'
_journal_page_first 2548
_journal_paper_doi 10.1039/b207035a
_journal_year 2002
_chemical_formula_moiety '4 (C70 1-), 4 (Cs 1+), 2 C27 H30 O6, 14 C3 H7 N1 O1, 1.5 C6 H6'
_chemical_formula_sum 'C385 H167 Cs4 N14 O26'
_chemical_formula_weight 5935.97
_chemical_name_systematic
;
Dicesium- C70 fulleride dimer - hexamethoxycyclotriveratrylene - 
N,N-dimethylformamide-benzene solvate
;
_space_group_IT_number 14
_symmetry_cell_setting monoclinic
_symmetry_space_group_name_Hall '-P 2yn'
_symmetry_space_group_name_H-M 'P 1 21/n 1'
_atom_sites_solution_hydrogens geom
_atom_sites_solution_primary direct
_atom_sites_solution_secondary difmap
_audit_creation_method SHELXL-97
_cell_angle_alpha 90.00
_cell_angle_beta 103.328(9)
_cell_angle_gamma 90.00
_cell_formula_units_Z 4
_cell_length_a 25.937(8)
_cell_length_b 29.113(11)
_cell_length_c 34.221(14)
_cell_measurement_reflns_used 643
_cell_measurement_temperature 120(2)
_cell_measurement_theta_max 12
_cell_measurement_theta_min 6
_cell_volume 25144(16)
_computing_cell_refinement 'SAINTPlus (Bruker, 1998a)'
_computing_data_collection 'SMART (Bruker, 1998b)'
_computing_data_reduction 'SAINTPlus (Bruker, 1998a)'
_computing_molecular_graphics 'SHELXTL ver. 5.1 (Sheldrick, 1998b)'
_computing_publication_material 'SHELXTL ver. 5.1 (Sheldrick, 1998b)'
_computing_structure_refinement 'SHELXTL ver. 5.1 (Sheldrick, 1998b)'
_computing_structure_solution 'SHELXTL ver. 5.1 (Sheldrick, 1998b)'
_diffrn_ambient_temperature 120(2)
_diffrn_measured_fraction_theta_full 0.843
_diffrn_measured_fraction_theta_max 0.843
_diffrn_measurement_device 'Bruker SMART 1000 CCD area detector'
_diffrn_measurement_device_type 'Bruker SMART 1000 CCD area detector'
_diffrn_radiation_monochromator graphite
_diffrn_radiation_source 'fine-focus sealed tube'
_diffrn_radiation_type MoK\a
_diffrn_radiation_wavelength 0.71073
_diffrn_reflns_av_R_equivalents 0.0624
_diffrn_reflns_av_sigmaI/netI 0.1686
_diffrn_reflns_limit_h_max 29
_diffrn_reflns_limit_h_min -28
_diffrn_reflns_limit_k_max 35
_diffrn_reflns_limit_k_min -35
_diffrn_reflns_limit_l_max 42
_diffrn_reflns_limit_l_min -8
_diffrn_reflns_number 66704
_diffrn_reflns_theta_full 26.18
_diffrn_reflns_theta_max 26.18
_diffrn_reflns_theta_min 1.61
_exptl_absorpt_coefficient_mu 0.661
_exptl_absorpt_correction_T_max 1.000000
_exptl_absorpt_correction_T_min 0.683672
_exptl_absorpt_correction_type multi-scan
_exptl_absorpt_process_details 'SADABS (Sheldrick, 1998a)'
_exptl_crystal_colour 'dark red'
_exptl_crystal_density_diffrn 1.568
_exptl_crystal_density_method 'not measured'
_exptl_crystal_description plate
_exptl_crystal_F_000 12012
_exptl_crystal_size_max 0.60
_exptl_crystal_size_mid 0.25
_exptl_crystal_size_min 0.10
_refine_diff_density_max 2.551
_refine_diff_density_min -0.619
_refine_diff_density_rms 0.156
_refine_ls_extinction_method none
_refine_ls_goodness_of_fit_ref 0.872
_refine_ls_hydrogen_treatment constr
_refine_ls_matrix_type full
_refine_ls_number_parameters 2788
_refine_ls_number_reflns 42508
_refine_ls_number_restraints 1740
_refine_ls_restrained_S_all 0.864
_refine_ls_R_factor_all 0.2273
_refine_ls_R_factor_gt 0.1040
_refine_ls_shift/su_max 0.053
_refine_ls_shift/su_mean 0.001
_refine_ls_structure_factor_coef Fsqd
_refine_ls_weighting_details 'calc w=1/[\s^2^(Fo^2^)+(0.1837P)^2^+0.0000P] where P=(Fo^2^+2Fc^2^)/3'
_refine_ls_weighting_scheme calc
_refine_ls_wR_factor_gt 0.2620
_refine_ls_wR_factor_ref 0.3335
_reflns_number_gt 14170
_reflns_number_total 42508
_reflns_threshold_expression I>2\s(I)
_cod_data_source_file b207035a.txt
_cod_data_source_block rusabstr310
_cod_depositor_comments
;
The following automatic conversions were performed:

'_symmetry_cell_setting' value 'Monoclinic' changed to 'monoclinic'
according to
/usr/data/users/saulius/automatic-downloads/retrospective/RSC/lib/dictionaries/cif_core.dic
dictionary named 'cif_core.dic' version 2.4.2 from 2011-04-26.

Automatic conversion script
Id: cif_fix_values 2281 2013-09-26 08:29:07Z andrius 
;
_cod_original_sg_symbol_H-M 'P 2(1)/n'
_cod_database_code 7114256

loop_
_symmetry_equiv_pos_as_xyz
'x, y, z'
'-x+1/2, y+1/2, -z+1/2'
'-x, -y, -z'
'x-1/2, -y-1/2, z-1/2'

loop_
_atom_site_label
_atom_site_type_symbol
_atom_site_fract_x
_atom_site_fract_y
_atom_site_fract_z
_atom_site_U_iso_or_equiv
_atom_site_adp_type
_atom_site_occupancy
_atom_site_symmetry_multiplicity
_atom_site_calc_flag
_atom_site_refinement_flags
_atom_site_disorder_assembly
_atom_site_disorder_group
Cs1 Cs 0.66242(2) 0.48685(2) 0.209845(15) 0.07300(18) Uani 1 1 d DU . .
Cs2 Cs 0.82481(2) 0.49611(2) 0.290844(16) 0.07121(18) Uani 1 1 d U . .
Cs3 Cs 0.22294(2) 0.302819(19) 0.279434(16) 0.07161(18) Uani 1 1 d U . .
Cs4 Cs 0.27539(3) 0.19909(2) 0.207720(17) 0.0792(2) Uani 1 1 d U . .
O1 O 0.35863(19) 0.69618(16) 0.22546(12) 0.0479(13) Uani 1 1 d U . .
O2 O 0.31532(19) 0.73821(16) 0.15950(12) 0.0481(13) Uani 1 1 d U . .
O3 O 0.43073(19) 0.74957(18) -0.00174(13) 0.0561(15) Uani 1 1 d U . .
O4 O 0.51377(18) 0.70050(17) 0.00032(12) 0.0479(14) Uani 1 1 d U . .
O5 O 0.62955(18) 0.57399(17) 0.16255(12) 0.0490(12) Uani 1 1 d U B .
O6 O 0.59188(18) 0.57048(16) 0.22590(12) 0.0483(12) Uani 1 1 d U B .
C71 C 0.47911(14) 0.73828(11) 0.19834(9) 0.0375(16) Uani 1 1 d GU . .
C72 C 0.44746(15) 0.71512(13) 0.21928(10) 0.0409(17) Uani 1 1 d GU . .
H72A H 0.4632 0.6985 0.2429 0.049 Uiso 1 1 calc R . .
C73 C 0.39288(17) 0.71614(15) 0.20578(12) 0.0368(16) Uani 1 1 d GU . .
C74 C 0.36995(18) 0.74039(15) 0.17135(12) 0.0385(16) Uani 1 1 d GU . .
C75 C 0.40165(17) 0.76353(15) 0.15043(12) 0.0417(16) Uani 1 1 d GU . .
H75A H 0.3860 0.7801 0.1268 0.050 Uiso 1 1 calc R . .
C76 C 0.45619(15) 0.76253(13) 0.16392(10) 0.0368(15) Uani 1 1 d GU . .
C77 C 0.4892(3) 0.7910(2) 0.14107(18) 0.0436(17) Uani 1 1 d U . .
H77A H 0.4706 0.8203 0.1328 0.052 Uiso 1 1 calc R . .
H77B H 0.5236 0.7984 0.1595 0.052 Uiso 1 1 calc R . .
C78 C 0.49963(13) 0.76726(11) 0.10407(9) 0.0408(17) Uani 1 1 d GU . .
C79 C 0.46031(14) 0.77034(13) 0.06882(10) 0.0405(18) Uani 1 1 d GU . .
H79A H 0.4294 0.7880 0.0682 0.049 Uiso 1 1 calc R . .
C80 C 0.46630(17) 0.74756(15) 0.03446(11) 0.0439(18) Uani 1 1 d GU . .
C81 C 0.51159(18) 0.72169(16) 0.03529(12) 0.0400(18) Uani 1 1 d GU . .
C82 C 0.55093(17) 0.71862(15) 0.07050(12) 0.0375(17) Uani 1 1 d GU . .
H82A H 0.5819 0.7009 0.0711 0.045 Uiso 1 1 calc R . .
C83 C 0.54494(14) 0.74144(13) 0.10490(10) 0.0351(16) Uani 1 1 d GU . .
C84 C 0.5901(3) 0.7380(2) 0.14184(18) 0.0402(17) Uani 1 1 d U . .
H84A H 0.5891 0.7651 0.1591 0.048 Uiso 1 1 calc R . .
H84B H 0.6241 0.7387 0.1334 0.048 Uiso 1 1 calc R . .
C85 C 0.58786(13) 0.69448(12) 0.16624(9) 0.0385(17) Uani 1 1 d GU . .
C86 C 0.61013(15) 0.65606(13) 0.15375(10) 0.0388(17) Uani 1 1 d GU B .
H86A H 0.6251 0.6576 0.1309 0.047 Uiso 1 1 calc R . .
C87 C 0.61076(17) 0.61545(14) 0.17420(12) 0.0372(16) Uani 1 1 d GU . .
C88 C 0.58924(18) 0.61330(15) 0.20717(12) 0.0417(17) Uani 1 1 d GU B .
C89 C 0.56697(18) 0.65175(15) 0.21972(12) 0.0416(17) Uani 1 1 d GU . .
H89A H 0.5521 0.6502 0.2426 0.050 Uiso 1 1 calc R B .
C90 C 0.56628(15) 0.69234(13) 0.19926(10) 0.0378(16) Uani 1 1 d GU B .
C91 C 0.5400(3) 0.7340(2) 0.21452(17) 0.0421(17) Uani 1 1 d U . .
H91A H 0.5568 0.7622 0.2073 0.050 Uiso 1 1 calc R B .
H91B H 0.5475 0.7324 0.2442 0.050 Uiso 1 1 calc R . .
C92 C 0.3801(3) 0.6720(3) 0.2610(2) 0.071(3) Uani 1 1 d U . .
H92A H 0.3514 0.6575 0.2709 0.106 Uiso 1 1 calc R . .
H92B H 0.3994 0.6933 0.2814 0.106 Uiso 1 1 calc R . .
H92C H 0.4044 0.6483 0.2557 0.106 Uiso 1 1 calc R . .
C93 C 0.2918(3) 0.7560(3) 0.12110(19) 0.055(2) Uani 1 1 d U . .
H93A H 0.2533 0.7526 0.1160 0.082 Uiso 1 1 calc R . .
H93B H 0.3051 0.7392 0.1007 0.082 Uiso 1 1 calc R . .
H93C H 0.3008 0.7886 0.1201 0.082 Uiso 1 1 calc R . .
C94 C 0.3835(3) 0.7728(4) -0.0026(2) 0.094(3) Uani 1 1 d U . .
H94A H 0.3582 0.7666 -0.0280 0.141 Uiso 1 1 calc R . .
H94B H 0.3905 0.8059 0.0000 0.141 Uiso 1 1 calc R . .
H94C H 0.3687 0.7623 0.0198 0.141 Uiso 1 1 calc R . .
C95 C 0.5555(3) 0.6678(3) 0.0016(2) 0.055(2) Uani 1 1 d U . .
H95A H 0.5504 0.6523 -0.0244 0.083 Uiso 1 1 calc R . .
H95B H 0.5549 0.6450 0.0226 0.083 Uiso 1 1 calc R . .
H95C H 0.5897 0.6837 0.0076 0.083 Uiso 1 1 calc R . .
C96 C 0.6477(3) 0.5728(3) 0.12535(19) 0.0557(18) Uani 1 1 d U B .
H96A H 0.6600 0.5417 0.1211 0.083 Uiso 1 1 calc R . .
H96B H 0.6770 0.5946 0.1271 0.083 Uiso 1 1 calc R . .
H96C H 0.6185 0.5812 0.1028 0.083 Uiso 1 1 calc R . .
C97 C 0.5662(3) 0.5662(3) 0.25893(19) 0.053(2) Uani 1 1 d U . .
H97A H 0.5696 0.5345 0.2689 0.080 Uiso 1 1 calc R B .
H97B H 0.5286 0.5740 0.2498 0.080 Uiso 1 1 calc R . .
H97C H 0.5830 0.5870 0.2806 0.080 Uiso 1 1 calc R . .
O1A O 0.11911(19) 0.66077(16) 0.24102(12) 0.0485(13) Uani 1 1 d U . .
O2A O 0.20517(18) 0.61490(16) 0.23950(13) 0.0503(14) Uani 1 1 d U . .
O3A O 0.20826(18) 0.39621(16) 0.23729(13) 0.0477(12) Uani 1 1 d U . .
O4A O 0.12313(18) 0.35413(15) 0.24386(12) 0.0453(12) Uani 1 1 d U C .
O5A O -0.09994(18) 0.45538(16) 0.24362(13) 0.0477(13) Uani 1 1 d U . .
O6A O -0.10427(18) 0.54527(17) 0.24334(13) 0.0500(13) Uani 1 1 d U . .
C71A C 0.06145(13) 0.57275(12) 0.16668(9) 0.0384(16) Uani 1 1 d GU . .
C72A C 0.06418(15) 0.61036(13) 0.19190(10) 0.0379(16) Uani 1 1 d GU . .
H72B H 0.0329 0.6267 0.1930 0.045 Uiso 1 1 calc R . .
C73A C 0.11258(18) 0.62412(15) 0.21543(12) 0.0386(16) Uani 1 1 d GU . .
C74A C 0.15825(18) 0.60035(16) 0.21376(12) 0.0415(17) Uani 1 1 d GU . .
C75A C 0.15555(17) 0.56278(15) 0.18854(12) 0.0416(17) Uani 1 1 d GU . .
H75B H 0.1869 0.5465 0.1874 0.050 Uiso 1 1 calc R . .
C76A C 0.10716(15) 0.54893(13) 0.16500(10) 0.0383(16) Uani 1 1 d GU . .
C77A C 0.1089(3) 0.5060(2) 0.13915(18) 0.0391(17) Uani 1 1 d U . .
H77C H 0.0772 0.5054 0.1165 0.047 Uiso 1 1 calc R . .
H77D H 0.1407 0.5072 0.1278 0.047 Uiso 1 1 calc R . .
C78A C 0.11034(14) 0.46276(11) 0.16410(8) 0.0352(15) Uani 1 1 d GU . .
C79A C 0.15907(15) 0.44913(13) 0.18738(10) 0.0385(17) Uani 1 1 d GU C .
H79B H 0.1904 0.4650 0.1853 0.046 Uiso 1 1 calc R . .
C80A C 0.16212(17) 0.41239(14) 0.21365(12) 0.0397(16) Uani 1 1 d GU . .
C81A C 0.11642(19) 0.38926(14) 0.21664(12) 0.0360(16) Uani 1 1 d GU C .
C82A C 0.06765(17) 0.40291(14) 0.19340(12) 0.0414(18) Uani 1 1 d GU . .
H82B H 0.0364 0.3871 0.1955 0.050 Uiso 1 1 calc R C .
C83A C 0.06461(14) 0.43965(13) 0.16710(10) 0.0353(15) Uani 1 1 d GU C .
C84A C 0.0093(3) 0.4537(2) 0.14364(18) 0.0417(17) Uani 1 1 d U . .
H84C H 0.0125 0.4726 0.1203 0.050 Uiso 1 1 calc R C .
H84D H -0.0111 0.4257 0.1333 0.050 Uiso 1 1 calc R . .
C85A C -0.02068(13) 0.48058(12) 0.16903(9) 0.0377(16) Uani 1 1 d GU . .
C86A C -0.04652(15) 0.45555(13) 0.19329(10) 0.0410(17) Uani 1 1 d GU . .
H86B H -0.0452 0.4229 0.1932 0.049 Uiso 1 1 calc R C .
C87A C -0.07438(17) 0.47820(16) 0.21768(12) 0.0399(16) Uani 1 1 d GU C .
C88A C -0.07628(18) 0.52590(17) 0.21781(13) 0.0466(18) Uani 1 1 d GU . .
C89A C -0.05038(18) 0.55092(15) 0.19353(12) 0.0412(17) Uani 1 1 d GU C .
H89B H -0.0517 0.5835 0.1936 0.049 Uiso 1 1 calc R . .
C90A C -0.02260(15) 0.52828(13) 0.16915(10) 0.0408(17) Uani 1 1 d GU . .
C91A C 0.0059(3) 0.5572(3) 0.14401(18) 0.0464(18) Uani 1 1 d U . .
H91C H -0.0158 0.5847 0.1345 0.056 Uiso 1 1 calc R . .
H91D H 0.0092 0.5393 0.1201 0.056 Uiso 1 1 calc R . .
C92A C 0.0727(3) 0.6859(3) 0.2442(2) 0.060(2) Uani 1 1 d U . .
H92D H 0.0827 0.7110 0.2635 0.091 Uiso 1 1 calc R . .
H92E H 0.0480 0.6652 0.2534 0.091 Uiso 1 1 calc R . .
H92F H 0.0555 0.6985 0.2179 0.091 Uiso 1 1 calc R . .
C93A C 0.2507(3) 0.5865(3) 0.2419(2) 0.057(2) Uani 1 1 d U . .
H93D H 0.2811 0.6002 0.2606 0.086 Uiso 1 1 calc R . .
H93E H 0.2584 0.5840 0.2152 0.086 Uiso 1 1 calc R . .
H93F H 0.2437 0.5559 0.2514 0.086 Uiso 1 1 calc R . .
C94A C 0.2546(3) 0.4212(3) 0.2373(2) 0.073(2) Uani 1 1 d U . .
H94D H 0.2849 0.4062 0.2551 0.109 Uiso 1 1 calc R C .
H94E H 0.2509 0.4525 0.2467 0.109 Uiso 1 1 calc R . .
H94F H 0.2602 0.4222 0.2099 0.109 Uiso 1 1 calc R . .
C95A C 0.0756(3) 0.3340(2) 0.25117(18) 0.0493(17) Uani 1 1 d U C .
H95D H 0.0850 0.3092 0.2708 0.074 Uiso 1 1 calc R . .
H95E H 0.0542 0.3217 0.2260 0.074 Uiso 1 1 calc R . .
H95F H 0.0554 0.3575 0.2617 0.074 Uiso 1 1 calc R . .
C96A C -0.0911(3) 0.4079(3) 0.2481(2) 0.067(2) Uani 1 1 d U . .
H96D H -0.1109 0.3956 0.2670 0.101 Uiso 1 1 calc R . .
H96E H -0.0532 0.4021 0.2584 0.101 Uiso 1 1 calc R . .
H96F H -0.1031 0.3928 0.2220 0.101 Uiso 1 1 calc R . .
C97A C -0.1043(3) 0.5940(3) 0.2450(2) 0.063(2) Uani 1 1 d U . .
H97D H -0.1249 0.6041 0.2641 0.095 Uiso 1 1 calc R C .
H97E H -0.1202 0.6064 0.2183 0.095 Uiso 1 1 calc R . .
H97F H -0.0678 0.6051 0.2538 0.095 Uiso 1 1 calc R . .
C1 C 0.2699(3) 0.4039(2) 0.00844(19) 0.0440(16) Uani 1 1 d U . .
C2 C 0.2798(3) 0.4419(3) -0.01971(19) 0.0503(16) Uani 1 1 d U . .
C3 C 0.2453(3) 0.4795(3) -0.02232(19) 0.0548(18) Uani 1 1 d U . .
C4 C 0.2147(3) 0.4733(3) 0.0088(2) 0.0516(18) Uani 1 1 d U . .
C5 C 0.2311(3) 0.4326(3) 0.0298(2) 0.0502(17) Uani 1 1 d U . .
C6 C 0.3176(3) 0.3917(2) 0.0381(2) 0.0501(17) Uani 1 1 d U . .
C7 C 0.3304(3) 0.4503(3) -0.02570(19) 0.0516(17) Uani 1 1 d U . .
C8 C 0.2591(4) 0.5233(3) -0.0319(2) 0.0635(18) Uani 1 1 d U . .
C9 C 0.1993(3) 0.5120(3) 0.0281(2) 0.061(2) Uani 1 1 d U . .
C10 C 0.2381(3) 0.4304(3) 0.0705(2) 0.0583(19) Uani 1 1 d U . .
C11 C 0.3680(3) 0.4016(2) 0.0322(2) 0.0501(17) Uani 1 1 d U . .
C12 C 0.3759(3) 0.4280(3) -0.0003(2) 0.0555(18) Uani 1 1 d U . .
C13 C 0.3462(3) 0.4953(3) -0.0349(2) 0.0587(18) Uani 1 1 d U . .
C14 C 0.3087(4) 0.5313(3) -0.0385(2) 0.0658(18) Uani 1 1 d U . .
C15 C 0.2447(3) 0.5629(3) -0.0106(2) 0.0644(19) Uani 1 1 d U . .
C16 C 0.2170(3) 0.5564(3) 0.0185(2) 0.0586(19) Uani 1 1 d U . .
C17 C 0.2055(3) 0.5096(3) 0.0704(2) 0.0518(18) Uani 1 1 d U . .
C18 C 0.2247(3) 0.4718(3) 0.0921(2) 0.0559(19) Uani 1 1 d U . .
C19 C 0.2820(3) 0.4102(3) 0.0964(2) 0.0607(19) Uani 1 1 d U . .
C20 C 0.3220(3) 0.3922(2) 0.0795(2) 0.0544(18) Uani 1 1 d U . .
C21 C 0.4067(3) 0.4060(3) 0.0698(2) 0.0565(19) Uani 1 1 d U . .
C22 C 0.4183(3) 0.4607(3) 0.0066(2) 0.0606(19) Uani 1 1 d U . .
C23 C 0.3996(3) 0.5032(3) -0.0160(2) 0.0637(18) Uani 1 1 d U . .
C24 C 0.3294(4) 0.5749(3) -0.0221(2) 0.0673(19) Uani 1 1 d U . .
C25 C 0.2873(4) 0.5942(3) -0.0046(2) 0.0649(19) Uani 1 1 d U . .
C26 C 0.2294(3) 0.5826(3) 0.0544(2) 0.0545(19) Uani 1 1 d U . .
C27 C 0.2236(3) 0.5550(3) 0.0866(2) 0.0560(19) Uani 1 1 d U . .
C28 C 0.2608(3) 0.4738(3) 0.1292(2) 0.0587(19) Uani 1 1 d U . .
C29 C 0.2967(3) 0.4371(3) 0.1326(2) 0.0600(19) Uani 1 1 d U . .
C30 C 0.3767(3) 0.4001(3) 0.1005(2) 0.064(2) Uani 1 1 d U . .
C31 C 0.4519(3) 0.4349(3) 0.0755(2) 0.065(2) Uani 1 1 d U . .
C32 C 0.4568(3) 0.4626(3) 0.0422(3) 0.068(2) Uani 1 1 d U . .
C33 C 0.4201(3) 0.5467(3) -0.0026(2) 0.070(2) Uani 1 1 d U . .
C34 C 0.3820(4) 0.5846(3) -0.0057(2) 0.071(2) Uani 1 1 d U . .
C35 C 0.2982(3) 0.6240(3) 0.0282(2) 0.0636(19) Uani 1 1 d U . .
C36 C 0.2684(3) 0.6177(2) 0.0601(2) 0.0543(18) Uani 1 1 d U . .
C37 C 0.2572(3) 0.5600(3) 0.1245(2) 0.0583(19) Uani 1 1 d U . .
C38 C 0.2761(3) 0.5161(3) 0.1475(2) 0.0587(18) Uani 1 1 d U . .
C39 C 0.3492(4) 0.4413(3) 0.1537(2) 0.0641(19) Uani 1 1 d U . .
C40 C 0.3921(3) 0.4221(3) 0.1369(2) 0.066(2) Uani 1 1 d U . .
C41 C 0.4721(3) 0.4499(3) 0.1138(3) 0.072(2) Uani 1 1 d U . .
C42 C 0.4842(3) 0.5051(3) 0.0515(3) 0.071(2) Uani 1 1 d U . .
C43 C 0.4650(3) 0.5484(3) 0.0285(3) 0.079(2) Uani 1 1 d U . .
C44 C 0.3935(4) 0.6210(3) 0.0221(2) 0.074(2) Uani 1 1 d U . .
C45 C 0.3504(4) 0.6401(3) 0.0401(2) 0.069(2) Uani 1 1 d U . .
C46 C 0.2955(3) 0.6287(3) 0.0997(2) 0.0620(19) Uani 1 1 d U . .
C47 C 0.2894(3) 0.5986(3) 0.1324(2) 0.0593(19) Uani 1 1 d U . .
C48 C 0.3269(3) 0.5185(3) 0.1754(2) 0.0605(19) Uani 1 1 d U . .
C49 C 0.3635(4) 0.4804(3) 0.1783(2) 0.0699(19) Uani 1 1 d U . .
C50 C 0.4402(4) 0.4445(3) 0.1455(2) 0.071(2) Uani 1 1 d U . .
C51 C 0.5018(3) 0.4904(3) 0.1240(3) 0.075(2) Uani 1 1 d U . .
C52 C 0.5073(3) 0.5179(3) 0.0921(3) 0.075(2) Uani 1 1 d U . .
C53 C 0.4786(4) 0.5850(3) 0.0569(3) 0.083(2) Uani 1 1 d U . .
C54 C 0.4419(4) 0.6217(3) 0.0530(3) 0.079(2) Uani 1 1 d U . .
C55 C 0.3759(4) 0.6538(3) 0.0809(3) 0.071(2) Uani 1 1 d U . .
C56 C 0.3482(4) 0.6465(3) 0.1103(2) 0.0642(19) Uani 1 1 d U . .
C57 C 0.3390(3) 0.5995(3) 0.1627(2) 0.066(2) Uani 1 1 d U . .
C58 C 0.3557(3) 0.5600(3) 0.1823(2) 0.0599(18) Uani 1 1 d U . .
C59 C 0.4158(4) 0.5010(3) 0.1884(2) 0.074(2) Uani 1 1 d U . .
C60 C 0.4543(4) 0.4819(3) 0.1723(2) 0.079(2) Uani 1 1 d U . .
C61 C 0.4902(4) 0.5111(3) 0.1592(3) 0.080(2) Uani 1 1 d U . .
C62 C 0.5048(3) 0.5681(3) 0.0957(3) 0.086(2) Uani 1 1 d U . .
C63 C 0.4335(4) 0.6420(3) 0.0890(3) 0.084(2) Uani 1 1 d U . .
C64 C 0.3740(3) 0.6296(3) 0.1495(2) 0.0599(18) Uani 1 1 d U . .
C65 C 0.4106(4) 0.5487(3) 0.1917(2) 0.076(2) Uani 1 1 d U . .
C66 C 0.4876(3) 0.5591(4) 0.1608(3) 0.081(2) Uani 1 1 d U . .
C67 C 0.4932(3) 0.5876(3) 0.1288(3) 0.083(2) Uani 1 1 d U . .
C68 C 0.4573(3) 0.6268(3) 0.1264(3) 0.073(2) Uani 1 1 d U . .
C69 C 0.4270(4) 0.6193(3) 0.1577(3) 0.079(2) Uani 1 1 d U . .
C70 C 0.4463(3) 0.5778(3) 0.1793(2) 0.072(2) Uani 1 1 d U . .
C1A C 0.2404(3) 0.3617(2) -0.01616(19) 0.0474(16) Uani 1 1 d U . .
C2A C 0.2802(3) 0.3368(3) -0.0358(2) 0.0526(18) Uani 1 1 d U . .
C3A C 0.2951(3) 0.2933(3) -0.0141(2) 0.0533(18) Uani 1 1 d U . .
C4A C 0.2625(3) 0.2872(3) 0.01446(19) 0.0492(17) Uani 1 1 d U . .
C5A C 0.2260(3) 0.3246(3) 0.01065(18) 0.0492(16) Uani 1 1 d U . .
C6A C 0.1894(3) 0.3746(3) -0.0475(2) 0.0536(18) Uani 1 1 d U . .
C7A C 0.2777(3) 0.3389(3) -0.0755(2) 0.0547(18) Uani 1 1 d U . .
C8A C 0.3137(3) 0.2582(3) -0.0318(2) 0.0558(19) Uani 1 1 d U . .
C9A C 0.2485(3) 0.2422(3) 0.02287(19) 0.0569(17) Uani 1 1 d U . .
C10A C 0.1750(3) 0.3140(3) 0.01232(19) 0.0528(17) Uani 1 1 d U . .
C11A C 0.1892(3) 0.3755(3) -0.0893(2) 0.0567(19) Uani 1 1 d U . .
C12A C 0.2343(3) 0.3597(3) -0.1030(2) 0.0562(18) Uani 1 1 d U . .
C13A C 0.2958(3) 0.2998(3) -0.0953(2) 0.0548(19) Uani 1 1 d U . .
C14A C 0.3134(3) 0.2611(3) -0.0741(2) 0.059(2) Uani 1 1 d U . .
C15A C 0.2995(3) 0.2131(3) -0.0241(2) 0.0570(18) Uani 1 1 d U . .
C16A C 0.2671(3) 0.2048(3) 0.0018(2) 0.0576(18) Uani 1 1 d U . .
C17A C 0.1956(4) 0.2335(3) 0.0245(2) 0.0621(18) Uani 1 1 d U . .
C18A C 0.1592(3) 0.2676(3) 0.01957(19) 0.0578(18) Uani 1 1 d U . .
C19A C 0.1290(3) 0.3344(3) -0.0153(2) 0.0607(18) Uani 1 1 d U . .
C20A C 0.1396(3) 0.3629(3) -0.0452(2) 0.0560(19) Uani 1 1 d U . .
C21A C 0.1367(3) 0.3668(2) -0.1125(2) 0.0578(19) Uani 1 1 d U . .
C22A C 0.2253(3) 0.3341(3) -0.1390(2) 0.0601(19) Uani 1 1 d U . .
C23A C 0.2636(3) 0.2971(3) -0.1350(2) 0.0537(18) Uani 1 1 d U . .
C24A C 0.3002(3) 0.2181(3) -0.0915(2) 0.059(2) Uani 1 1 d U . .
C25A C 0.2906(3) 0.1870(3) -0.0610(2) 0.0587(19) Uani 1 1 d U . .
C26A C 0.2259(3) 0.1709(3) -0.0075(2) 0.0587(18) Uani 1 1 d U . .
C27A C 0.1808(3) 0.1883(3) 0.0058(2) 0.0620(19) Uani 1 1 d U . .
C28A C 0.1068(3) 0.2593(3) -0.0023(2) 0.0629(19) Uani 1 1 d U . .
C29A C 0.0875(3) 0.3002(3) -0.0246(2) 0.061(2) Uani 1 1 d U . .
C30A C 0.1032(3) 0.3584(3) -0.0854(2) 0.0586(19) Uani 1 1 d U . .
C31A C 0.1277(3) 0.3447(3) -0.1498(2) 0.0605(19) Uani 1 1 d U . .
C32A C 0.1756(3) 0.3262(3) -0.1644(2) 0.0594(18) Uani 1 1 d U . .
C33A C 0.2531(3) 0.2546(3) -0.15437(19) 0.0500(18) Uani 1 1 d U . .
C34A C 0.2718(3) 0.2133(3) -0.1317(2) 0.0575(19) Uani 1 1 d U . .
C35A C 0.2532(3) 0.1513(3) -0.0693(2) 0.0622(19) Uani 1 1 d U . .
C36A C 0.2205(3) 0.1424(2) -0.0415(2) 0.0568(18) Uani 1 1 d U . .
C37A C 0.1312(3) 0.1777(3) -0.0138(2) 0.0586(19) Uani 1 1 d U . .
C38A C 0.0914(3) 0.2153(3) -0.0179(2) 0.0585(18) Uani 1 1 d U . .
C39A C 0.0514(3) 0.2963(3) -0.0631(2) 0.0565(19) Uani 1 1 d U . .
C40A C 0.0614(3) 0.3269(3) -0.0956(2) 0.059(2) Uani 1 1 d U . .
C41A C 0.0807(3) 0.3222(3) -0.1624(2) 0.0565(18) Uani 1 1 d U . .
C42A C 0.1656(3) 0.2889(3) -0.18937(19) 0.0584(18) Uani 1 1 d U . .
C43A C 0.2055(3) 0.2523(3) -0.1845(2) 0.0635(19) Uani 1 1 d U . .
C44A C 0.2433(3) 0.1720(3) -0.1409(2) 0.0601(19) Uani 1 1 d U . .
C45A C 0.2335(3) 0.1412(3) -0.1106(2) 0.0618(19) Uani 1 1 d U . .
C46A C 0.1677(4) 0.1247(3) -0.0576(2) 0.066(2) Uani 1 1 d U . .
C47A C 0.1233(3) 0.1438(3) -0.0432(2) 0.0594(19) Uani 1 1 d U . .
C48A C 0.0486(3) 0.2129(3) -0.0527(2) 0.0571(19) Uani 1 1 d U . .
C49A C 0.0302(3) 0.2536(3) -0.0743(2) 0.0542(19) Uani 1 1 d U . .
C50A C 0.0469(3) 0.3109(3) -0.1349(2) 0.0597(19) Uani 1 1 d U . .
C51A C 0.0739(3) 0.2840(3) -0.1907(2) 0.0684(19) Uani 1 1 d U . .
C52A C 0.1148(3) 0.2674(3) -0.2030(2) 0.0637(18) Uani 1 1 d U . .
C53A C 0.1777(4) 0.2108(3) -0.1955(2) 0.071(2) Uani 1 1 d U . .
C54A C 0.1957(3) 0.1695(3) -0.1739(2) 0.0625(19) Uani 1 1 d U . .
C55A C 0.1801(4) 0.1200(3) -0.1249(2) 0.0659(19) Uani 1 1 d U . .
C56A C 0.1493(4) 0.1136(3) -0.0978(3) 0.069(2) Uani 1 1 d U . .
C57A C 0.0778(3) 0.1424(3) -0.0758(2) 0.066(2) Uani 1 1 d U . .
C58A C 0.0419(3) 0.1756(3) -0.0796(2) 0.068(2) Uani 1 1 d U . .
C59A C 0.0120(3) 0.2394(3) -0.1158(2) 0.061(2) Uani 1 1 d U . .
C60A C 0.0207(3) 0.2697(3) -0.1459(2) 0.064(2) Uani 1 1 d U . .
C61A C 0.0358(3) 0.2511(3) -0.1799(2) 0.066(2) Uani 1 1 d U . .
C62A C 0.1212(3) 0.2193(3) -0.20785(19) 0.0590(18) Uani 1 1 d U . .
C63A C 0.1586(4) 0.1385(3) -0.1641(2) 0.0690(19) Uani 1 1 d U . .
C64A C 0.0934(3) 0.1228(3) -0.1100(2) 0.063(2) Uani 1 1 d U . .
C65A C 0.0185(3) 0.1935(3) -0.1205(2) 0.066(2) Uani 1 1 d U . .
C66A C 0.0414(4) 0.2044(3) -0.1841(2) 0.072(2) Uani 1 1 d U . .
C67A C 0.0866(4) 0.1887(3) -0.1979(2) 0.0676(19) Uani 1 1 d U . .
C68A C 0.1034(4) 0.1466(3) -0.1755(2) 0.0674(19) Uani 1 1 d U . .
C69A C 0.0717(4) 0.1381(3) -0.1479(2) 0.067(2) Uani 1 1 d U . .
C70A C 0.0325(3) 0.1759(3) -0.1528(2) 0.0618(19) Uani 1 1 d U . .
C1B C 0.2421(3) 0.4074(2) 0.46552(19) 0.0408(17) Uiso 1 1 d U . .
C2B C 0.26263(7) 0.45749(6) 0.47491(5) 0.062(3) Uiso 0.75 1 d PGU A 1
C3B C 0.28702(6) 0.47496(7) 0.44443(5) 0.061(3) Uiso 0.75 1 d PGU A 1
C4B C 0.27648(7) 0.44274(7) 0.41102(5) 0.049(3) Uiso 0.75 1 d PGU A 1
C5B C 0.24517(7) 0.40552(6) 0.42145(5) 0.054(3) Uiso 0.75 1 d PGU A 1
C6B C 0.18833(7) 0.40451(6) 0.46980(5) 0.058(3) Uiso 0.75 1 d PGU A 1
C7B C 0.23923(7) 0.48787(6) 0.49724(5) 0.041(2) Uiso 0.75 1 d PGU A 1
C8B C 0.28686(7) 0.52175(7) 0.43687(5) 0.068(3) Uiso 0.75 1 d PGU A 1
C9B C 0.26522(7) 0.45917(7) 0.37179(5) 0.082(4) Uiso 0.75 1 d PGU A 1
C10B C 0.20443(8) 0.38684(6) 0.39213(6) 0.052(3) Uiso 0.75 1 d PGU A 1
C11B C 0.16351(7) 0.43589(7) 0.49196(5) 0.057(3) Uiso 0.75 1 d PGU A 1
C12B C 0.18825(7) 0.47664(7) 0.50573(5) 0.057(3) Uiso 0.75 1 d PGU A 1
C13B C 0.23885(7) 0.53686(6) 0.48885(5) 0.054(3) Uiso 0.75 1 d PGU A 1
C14B C 0.26201(7) 0.55310(6) 0.45910(5) 0.070(3) Uiso 0.75 1 d PGU A 1
C15B C 0.27527(7) 0.53820(7) 0.39546(6) 0.071(3) Uiso 0.75 1 d PGU A 1
C16B C 0.26479(7) 0.50742(7) 0.36398(5) 0.064(3) Uiso 0.75 1 d PGU A 1
C17B C 0.22331(8) 0.43955(7) 0.34166(5) 0.058(3) Uiso 0.75 1 d PGU A 1
C18B C 0.19325(8) 0.40376(7) 0.35171(5) 0.058(3) Uiso 0.75 1 d PGU A 1
C19B C 0.15451(8) 0.37612(6) 0.40084(6) 0.058(3) Uiso 0.75 1 d PGU A 1
C20B C 0.14621(8) 0.38464(6) 0.43860(6) 0.066(3) Uiso 0.75 1 d PGU A 1
C21B C 0.10710(7) 0.43481(7) 0.47583(5) 0.065(3) Uiso 0.75 1 d PGU A 1
C22B C 0.15797(8) 0.51851(7) 0.50339(5) 0.066(3) Uiso 0.75 1 d PGU A 1
C23B C 0.18878(8) 0.55522(6) 0.49310(5) 0.063(3) Uiso 0.75 1 d PGU A 1
C24B C 0.23671(8) 0.58902(6) 0.43258(6) 0.066(3) Uiso 0.75 1 d PGU A 1
C25B C 0.24498(8) 0.58014(6) 0.39332(6) 0.061(3) Uiso 0.75 1 d PGU A 1
C26B C 0.22335(8) 0.51754(8) 0.32868(5) 0.099(4) Uiso 0.75 1 d PGU A 1
C27B C 0.19793(8) 0.47564(8) 0.31528(5) 0.060(3) Uiso 0.75 1 d PGU A 1
C28B C 0.13676(8) 0.40282(7) 0.33573(5) 0.060(3) Uiso 0.75 1 d PGU A 1
C29B C 0.11254(8) 0.38570(6) 0.36571(6) 0.058(3) Uiso 0.75 1 d PGU A 1
C30B C 0.09615(7) 0.40306(7) 0.44301(6) 0.073(3) Uiso 0.75 1 d PGU A 1
C31B C 0.07533(7) 0.47512(8) 0.47650(6) 0.079(4) Uiso 0.75 1 d PGU A 1
C32B C 0.10168(7) 0.51781(7) 0.49034(5) 0.055(3) Uiso 0.75 1 d PGU A 1
C33B C 0.16487(8) 0.59301(6) 0.46924(6) 0.072(3) Uiso 0.75 1 d PGU A 1
C34B C 0.18928(9) 0.61072(6) 0.43844(6) 0.056(3) Uiso 0.75 1 d PGU A 1
C35B C 0.20609(9) 0.59205(7) 0.35811(6) 0.099(4) Uiso 0.75 1 d PGU A 1
C36B C 0.19546(9) 0.55939(7) 0.32480(5) 0.050(3) Uiso 0.75 1 d PGU A 1
C37B C 0.14294(9) 0.47400(8) 0.29665(5) 0.094(4) Uiso 0.75 1 d PGU A 1
C38B C 0.11101(8) 0.43600(8) 0.30728(5) 0.053(3) Uiso 0.75 1 d PGU A 1
C39B C 0.06236(8) 0.40099(7) 0.36925(6) 0.088(4) Uiso 0.75 1 d PGU A 1
C40B C 0.05338(7) 0.41031(7) 0.40909(6) 0.052(3) Uiso 0.75 1 d PGU A 1
C41B C 0.02650(7) 0.47609(8) 0.44647(6) 0.050(3) Uiso 0.75 1 d PGU A 1
C42B C 0.07834(8) 0.55918(8) 0.47434(6) 0.093(4) Uiso 0.75 1 d PGU A 1
C43B C 0.10976(9) 0.59661(7) 0.46386(6) 0.054(3) Uiso 0.75 1 d PGU A 1
C44B C 0.15665(9) 0.63095(6) 0.40300(7) 0.087(4) Uiso 0.75 1 d PGU A 1
C45B C 0.16527(9) 0.62163(6) 0.36393(7) 0.073(3) Uiso 0.75 1 d PGU . 1
C46B C 0.14346(9) 0.55917(8) 0.29942(5) 0.093(4) Uiso 0.75 1 d PGU A 1
C47B C 0.11824(9) 0.51687(8) 0.28593(5) 0.049(3) Uiso 0.75 1 d PGU A 1
C48B C 0.05705(8) 0.44408(8) 0.30639(5) 0.079(4) Uiso 0.75 1 d PGU A 1
C49B C 0.03243(7) 0.42709(8) 0.33649(6) 0.065(3) Uiso 0.75 1 d PGU A 1
C50B C 0.01622(7) 0.44425(8) 0.41373(7) 0.095(4) Uiso 0.75 1 d PGU A 1
C51B C 0.00175(7) 0.51973(9) 0.43307(7) 0.077(3) Uiso 0.75 1 d PGU A 1
C52B C 0.02622(8) 0.55997(8) 0.44605(7) 0.066(3) Uiso 0.75 1 d PGU A 1
C53B C 0.07728(9) 0.62073(7) 0.42900(7) 0.078(4) Uiso 0.75 1 d PGU A 1
C54B C 0.10041(9) 0.63717(6) 0.40010(7) 0.070(3) Uiso 0.75 1 d PGU A 1
C55B C 0.11372(10) 0.62251(7) 0.33584(7) 0.080(4) Uiso 0.75 1 d PGU A 1
C56B C 0.10348(9) 0.59119(8) 0.30426(6) 0.074(3) Uiso 0.75 1 d PGU A 1
C57B C 0.06185(9) 0.52259(9) 0.28199(5) 0.090(4) Uiso 0.75 1 d PGU A 1
C58B C 0.03210(8) 0.48725(9) 0.29198(5) 0.067(3) Uiso 0.75 1 d PGU A 1
C59B C -0.00734(7) 0.45929(9) 0.34127(6) 0.069(3) Uiso 0.75 1 d PGU A 1
C60B C -0.01613(6) 0.46800(9) 0.37921(7) 0.081(4) Uiso 0.75 1 d PGU A 1
C61B C -0.02563(6) 0.51476(9) 0.39083(7) 0.090(4) Uiso 0.75 1 d PGU A 1
C62B C 0.02582(8) 0.59848(8) 0.41910(7) 0.076(4) Uiso 0.75 1 d PGU A 1
C63B C 0.07319(10) 0.63237(7) 0.35784(7) 0.077(3) Uiso 0.75 1 d PGU A 1
C64B C 0.05229(9) 0.56930(9) 0.29297(6) 0.047(2) Uiso 0.75 1 d PGU A 1
C65B C -0.00873(7) 0.49670(9) 0.31335(6) 0.074(3) Uiso 0.75 1 d PGU A 1
C66B C -0.02597(7) 0.55070(9) 0.36435(7) 0.086(4) Uiso 0.75 1 d PGU A 1
C67B C -0.00028(8) 0.59339(9) 0.37798(7) 0.071(3) Uiso 0.75 1 d PGU A 1
C68B C 0.02451(9) 0.61070(8) 0.34751(7) 0.078(4) Uiso 0.75 1 d PGU A 1
C69B C 0.01312(9) 0.57862(9) 0.31382(7) 0.086(4) Uiso 0.75 1 d PGU A 1
C70B C -0.01791(8) 0.54166(9) 0.32422(7) 0.061(3) Uiso 0.75 1 d PGU A 1
C2D C 0.2122(3) 0.3894(2) 0.4302(2) 0.063(9) Uiso 0.25 1 d PGU A 2
C3D C 0.1611(3) 0.3732(2) 0.4331(2) 0.105(10) Uiso 0.25 1 d PGU A 2
C4D C 0.1492(3) 0.3929(2) 0.4692(2) 0.065(9) Uiso 0.25 1 d PGU A 2
C5D C 0.1937(3) 0.4215(2) 0.4880(2) 0.054(8) Uiso 0.25 1 d PGU A 2
C6D C 0.2609(3) 0.4582(2) 0.4583(2) 0.078(11) Uiso 0.25 1 d PGU A 2
C7D C 0.2214(3) 0.3997(2) 0.3926(2) 0.109(15) Uiso 0.25 1 d PGU A 2
C8D C 0.1209(3) 0.3682(2) 0.3988(2) 0.105(10) Uiso 0.25 1 d PGU A 2
C9D C 0.0980(3) 0.4076(3) 0.4686(2) 0.125(11) Uiso 0.25 1 d PGU A 2
C10D C 0.1844(3) 0.4630(3) 0.50530(19) 0.077(9) Uiso 0.25 1 d PGU A 2
C11D C 0.2697(3) 0.4695(2) 0.4196(2) 0.075(10) Uiso 0.25 1 d PGU A 2
C12D C 0.2508(3) 0.4410(2) 0.3873(2) 0.098(10) Uiso 0.25 1 d PGU A 2
C13D C 0.1788(3) 0.3948(2) 0.3568(2) 0.105(15) Uiso 0.25 1 d PGU A 2
C14D C 0.1297(3) 0.3796(2) 0.3602(2) 0.096(10) Uiso 0.25 1 d PGU A 2
C15D C 0.0674(3) 0.3835(2) 0.3991(3) 0.123(17) Uiso 0.25 1 d PGU A 2
C16D C 0.0566(3) 0.4026(3) 0.4332(3) 0.140(19) Uiso 0.25 1 d PGU A 2
C17D C 0.0888(3) 0.4502(3) 0.4867(2) 0.096(13) Uiso 0.25 1 d PGU A 2
C18D C 0.1315(4) 0.4777(3) 0.5048(2) 0.064(9) Uiso 0.25 1 d PGU A 2
C19D C 0.2134(3) 0.5033(3) 0.4998(2) 0.088(12) Uiso 0.25 1 d PGU A 2
C20D C 0.2507(3) 0.5013(2) 0.4769(2) 0.070(10) Uiso 0.25 1 d PGU A 2
C21D C 0.2666(3) 0.5186(2) 0.4145(3) 0.085(12) Uiso 0.25 1 d PGU A 2
C22D C 0.2270(3) 0.4601(3) 0.3485(2) 0.128(17) Uiso 0.25 1 d PGU A 2
C23D C 0.1832(3) 0.4319(3) 0.3299(2) 0.101(14) Uiso 0.25 1 d PGU A 2
C24D C 0.0824(3) 0.4003(3) 0.3363(2) 0.125(17) Uiso 0.25 1 d PGU A 2
C25D C 0.0437(3) 0.4026(3) 0.3600(3) 0.153(12) Uiso 0.25 1 d PGU A 2
C26D C 0.0213(3) 0.4418(3) 0.4297(3) 0.138(12) Uiso 0.25 1 d PGU A 2
C27D C 0.0416(3) 0.4710(3) 0.4626(3) 0.103(10) Uiso 0.25 1 d PGU A 2
C28D C 0.1285(4) 0.5268(3) 0.4995(2) 0.112(11) Uiso 0.25 1 d PGU A 2
C29D C 0.1788(4) 0.5430(3) 0.4966(2) 0.071(10) Uiso 0.25 1 d PGU A 2
C30D C 0.2552(3) 0.5385(2) 0.4499(3) 0.106(15) Uiso 0.25 1 d PGU A 2
C31D C 0.2475(3) 0.5386(3) 0.3755(3) 0.19(3) Uiso 0.25 1 d PGU A 2
C32D C 0.2269(3) 0.5084(3) 0.3419(2) 0.139(12) Uiso 0.25 1 d PGU A 2
C33D C 0.1372(4) 0.4507(3) 0.30379(19) 0.129(18) Uiso 0.25 1 d PGU A 2
C34D C 0.0856(4) 0.4345(3) 0.3067(2) 0.061(9) Uiso 0.25 1 d PGU A 2
C35D C 0.0066(3) 0.4395(3) 0.3556(3) 0.17(2) Uiso 0.25 1 d PGU A 2
C36D C -0.0047(3) 0.4593(3) 0.3920(3) 0.108(15) Uiso 0.25 1 d PGU A 2
C37D C 0.0357(3) 0.5195(3) 0.4592(3) 0.062(9) Uiso 0.25 1 d PGU A 2
C38D C 0.0811(4) 0.5487(3) 0.4785(3) 0.104(10) Uiso 0.25 1 d PGU A 2
C39D C 0.1844(4) 0.5808(2) 0.4723(3) 0.124(11) Uiso 0.25 1 d PGU A 2
C40D C 0.2236(3) 0.5789(2) 0.4478(3) 0.097(13) Uiso 0.25 1 d PGU A 2
C41D C 0.2260(4) 0.5840(2) 0.3756(3) 0.111(10) Uiso 0.25 1 d PGU A 2
C42D C 0.1869(4) 0.5247(3) 0.3101(2) 0.090(12) Uiso 0.25 1 d PGU A 2
C43D C 0.1422(4) 0.4960(3) 0.2912(2) 0.105(10) Uiso 0.25 1 d PGU A 2
C44D C 0.0410(4) 0.4651(3) 0.2971(2) 0.147(12) Uiso 0.25 1 d PGU A 2
C45D C 0.0028(3) 0.4673(3) 0.3212(3) 0.106(14) Uiso 0.25 1 d PGU A 2
C46D C -0.0196(3) 0.5066(3) 0.3906(3) 0.117(11) Uiso 0.25 1 d PGU A 2
C47D C 0.0008(3) 0.5356(3) 0.4239(3) 0.124(11) Uiso 0.25 1 d PGU A 2
C48D C 0.0878(4) 0.5915(3) 0.4609(3) 0.096(13) Uiso 0.25 1 d PGU A 2
C49D C 0.1381(4) 0.6079(2) 0.4576(3) 0.125(17) Uiso 0.25 1 d PGU A 2
C50D C 0.2145(4) 0.6033(2) 0.4112(3) 0.113(11) Uiso 0.25 1 d PGU A 2
C51D C 0.1876(4) 0.6005(3) 0.3407(3) 0.144(12) Uiso 0.25 1 d PGU . 2
C52D C 0.1682(4) 0.5725(3) 0.3091(3) 0.138(12) Uiso 0.25 1 d PGU A 2
C53D C 0.0957(4) 0.5258(3) 0.2783(2) 0.074(10) Uiso 0.25 1 d PGU A 2
C54D C 0.0473(4) 0.5105(3) 0.2812(2) 0.14(2) Uiso 0.25 1 d PGU A 2
C55D C -0.0159(3) 0.5145(3) 0.3201(3) 0.107(15) Uiso 0.25 1 d PGU A 2
C56D C -0.0265(3) 0.5335(3) 0.3548(3) 0.113(16) Uiso 0.25 1 d PGU A 2
C57D C 0.0063(3) 0.5813(3) 0.4088(3) 0.15(2) Uiso 0.25 1 d PGU A 2
C58D C 0.0485(4) 0.6085(3) 0.4267(3) 0.124(11) Uiso 0.25 1 d PGU A 2
C59D C 0.1310(4) 0.6346(2) 0.4217(3) 0.095(13) Uiso 0.25 1 d PGU A 2
C60D C 0.1686(4) 0.6330(2) 0.3985(3) 0.110(11) Uiso 0.25 1 d PGU A 2
C61D C 0.1516(4) 0.6318(2) 0.3549(3) 0.124(11) Uiso 0.25 1 d PGU . 2
C62D C 0.1126(4) 0.5727(3) 0.2887(2) 0.097(13) Uiso 0.25 1 d PGU A 2
C63D C 0.0112(4) 0.5416(3) 0.2952(3) 0.070(10) Uiso 0.25 1 d PGU A 2
C64D C -0.0113(3) 0.5803(3) 0.3655(3) 0.136(11) Uiso 0.25 1 d PGU A 2
C65D C 0.0754(4) 0.6360(2) 0.4023(3) 0.123(17) Uiso 0.25 1 d PGU A 2
C66D C 0.0982(4) 0.6323(3) 0.3364(3) 0.105(10) Uiso 0.25 1 d PGU A 2
C67D C 0.0777(4) 0.6027(3) 0.3028(3) 0.16(2) Uiso 0.25 1 d PGU A 2
C68D C 0.0266(4) 0.5862(3) 0.3059(3) 0.121(11) Uiso 0.25 1 d PGU A 2
C69D C 0.0146(4) 0.6066(3) 0.3418(3) 0.104(10) Uiso 0.25 1 d PGU A 2
C70D C 0.0587(4) 0.6350(3) 0.3605(3) 0.151(12) Uiso 0.25 1 d PGU A 2
C1C C 0.2801(3) 0.3724(2) 0.49215(19) 0.0436(18) Uiso 1 1 d U A .
C2C C 0.34162(8) 0.37679(6) 0.48951(5) 0.042(3) Uiso 0.64 1 d PGU A 1
C3C C 0.37212(8) 0.40173(6) 0.52271(5) 0.045(3) Uiso 0.64 1 d PGU A 1
C4C C 0.34027(8) 0.40732(6) 0.55200(5) 0.037(3) Uiso 0.64 1 d PGU A 1
C5C C 0.29010(8) 0.38526(6) 0.53628(5) 0.046(3) Uiso 0.64 1 d PGU A 1
C6C C 0.26775(8) 0.32450(7) 0.48604(5) 0.043(3) Uiso 0.64 1 d PGU A 1
C7C C 0.36631(8) 0.34490(6) 0.46991(5) 0.044(3) Uiso 0.64 1 d PGU A 1
C8C C 0.42573(8) 0.39386(6) 0.53546(5) 0.054(3) Uiso 0.64 1 d PGU A 1
C9C C 0.36367(9) 0.40367(6) 0.59243(5) 0.060(4) Uiso 0.64 1 d PGU A 1
C10C C 0.26624(8) 0.36092(7) 0.56195(6) 0.041(3) Uiso 0.64 1 d PGU A 1
C11C C 0.29335(8) 0.29121(6) 0.46663(5) 0.039(3) Uiso 0.64 1 d PGU A 1
C12C C 0.34144(8) 0.30095(6) 0.45837(5) 0.053(3) Uiso 0.64 1 d PGU A 1
C13C C 0.42257(8) 0.33659(7) 0.48374(5) 0.058(4) Uiso 0.64 1 d PGU A 1
C14C C 0.45121(8) 0.36054(7) 0.51603(6) 0.056(3) Uiso 0.64 1 d PGU A 1
C15C C 0.44950(8) 0.39051(7) 0.57811(6) 0.054(3) Uiso 0.64 1 d PGU A 1
C16C C 0.41892(9) 0.39536(7) 0.60563(6) 0.053(3) Uiso 0.64 1 d PGU A 1
C17C C 0.33863(9) 0.37873(7) 0.61874(6) 0.038(3) Uiso 0.64 1 d PGU A 1
C18C C 0.29047(9) 0.35760(7) 0.60365(6) 0.049(3) Uiso 0.64 1 d PGU A 1
C19C C 0.24206(8) 0.31769(7) 0.55031(6) 0.048(3) Uiso 0.64 1 d PGU A 1
C20C C 0.24264(8) 0.29965(7) 0.51338(6) 0.033(2) Uiso 0.64 1 d PGU A 1
C21C C 0.28329(8) 0.24647(7) 0.48054(6) 0.039(3) Uiso 0.64 1 d PGU A 1
C22C C 0.38219(9) 0.26670(7) 0.46429(5) 0.054(3) Uiso 0.64 1 d PGU A 1
C23C C 0.43170(8) 0.28842(7) 0.47977(6) 0.046(3) Uiso 0.64 1 d PGU A 1
C24C C 0.49104(8) 0.33766(7) 0.54558(6) 0.062(3) Uiso 0.64 1 d PGU A 1
C25C C 0.49034(8) 0.35620(7) 0.58392(6) 0.053(3) Uiso 0.64 1 d PGU A 1
C26C C 0.42820(9) 0.36593(7) 0.64043(6) 0.055(4) Uiso 0.64 1 d PGU A 1
C27C C 0.37857(9) 0.35569(7) 0.64814(6) 0.049(3) Uiso 0.64 1 d PGU A 1
C28C C 0.28052(9) 0.31266(8) 0.61749(6) 0.051(3) Uiso 0.64 1 d PGU A 1
C29C C 0.25055(8) 0.28794(8) 0.58486(6) 0.044(3) Uiso 0.64 1 d PGU A 1
C30C C 0.25178(8) 0.25141(7) 0.50924(6) 0.052(3) Uiso 0.64 1 d PGU A 1
C31C C 0.32146(9) 0.21054(7) 0.48327(6) 0.045(3) Uiso 0.64 1 d PGU A 1
C32C C 0.37206(9) 0.22126(7) 0.47526(6) 0.061(3) Uiso 0.64 1 d PGU A 1
C33C C 0.47335(9) 0.26576(7) 0.50694(6) 0.076(4) Uiso 0.64 1 d PGU A 1
C34C C 0.50417(8) 0.29073(8) 0.54043(6) 0.053(3) Uiso 0.64 1 d PGU A 1
C35C C 0.50212(9) 0.32861(8) 0.61893(6) 0.063(4) Uiso 0.64 1 d PGU A 1
C36C C 0.46975(9) 0.33415(8) 0.64802(6) 0.047(3) Uiso 0.64 1 d PGU A 1
C37C C 0.36871(10) 0.31296(8) 0.66459(6) 0.047(3) Uiso 0.64 1 d PGU A 1
C38C C 0.31752(10) 0.29046(8) 0.64860(6) 0.046(3) Uiso 0.64 1 d PGU A 1
C39C C 0.25637(9) 0.24045(8) 0.58124(7) 0.053(3) Uiso 0.64 1 d PGU A 1
C40C C 0.25731(9) 0.22113(7) 0.54231(6) 0.042(3) Uiso 0.64 1 d PGU A 1
C41C C 0.31795(10) 0.17532(7) 0.51154(6) 0.049(3) Uiso 0.64 1 d PGU A 1
C42C C 0.41637(10) 0.19643(7) 0.49498(6) 0.048(3) Uiso 0.64 1 d PGU A 1
C43C C 0.46678(9) 0.21859(8) 0.51079(6) 0.060(3) Uiso 0.64 1 d PGU A 1
C44C C 0.52660(9) 0.26693(8) 0.57684(7) 0.066(4) Uiso 0.64 1 d PGU A 1
C45C C 0.52538(9) 0.28578(8) 0.61498(7) 0.058(3) Uiso 0.64 1 d PGU A 1
C46C C 0.46335(10) 0.29526(8) 0.67140(6) 0.048(3) Uiso 0.64 1 d PGU A 1
C47C C 0.41337(10) 0.28537(8) 0.67919(6) 0.049(3) Uiso 0.64 1 d PGU A 1
C48C C 0.31528(10) 0.24230(8) 0.64847(7) 0.049(3) Uiso 0.64 1 d PGU A 1
C49C C 0.28541(10) 0.21713(8) 0.61572(7) 0.050(3) Uiso 0.64 1 d PGU A 1
C50C C 0.28649(10) 0.18087(7) 0.54021(7) 0.060(3) Uiso 0.64 1 d PGU A 1
C51C C 0.36398(11) 0.14819(7) 0.52891(7) 0.055(3) Uiso 0.64 1 d PGU A 1
C52C C 0.41162(11) 0.15801(8) 0.52137(7) 0.057(3) Uiso 0.64 1 d PGU A 1
C53C C 0.49349(10) 0.19391(8) 0.54696(7) 0.056(3) Uiso 0.64 1 d PGU A 1
C54C C 0.52219(10) 0.21765(9) 0.57841(7) 0.064(4) Uiso 0.64 1 d PGU A 1
C55C C 0.52088(10) 0.24772(9) 0.64121(7) 0.064(4) Uiso 0.64 1 d PGU A 1
C56C C 0.48977(10) 0.25293(8) 0.66876(7) 0.056(3) Uiso 0.64 1 d PGU A 1
C57C C 0.40864(11) 0.23626(8) 0.68174(7) 0.057(3) Uiso 0.64 1 d PGU A 1
C58C C 0.36099(11) 0.21535(8) 0.66681(7) 0.041(3) Uiso 0.64 1 d PGU A 1
C59C C 0.31209(11) 0.17493(8) 0.61319(7) 0.054(3) Uiso 0.64 1 d PGU A 1
C60C C 0.31274(10) 0.15633(8) 0.57610(7) 0.061(3) Uiso 0.64 1 d PGU A 1
C61C C 0.36070(11) 0.13570(8) 0.56943(7) 0.062(4) Uiso 0.64 1 d PGU A 1
C62C C 0.45967(11) 0.15629(8) 0.55254(7) 0.068(4) Uiso 0.64 1 d PGU A 1
C63C C 0.51915(10) 0.20527(9) 0.61899(7) 0.062(4) Uiso 0.64 1 d PGU A 1
C64C C 0.45669(11) 0.21578(8) 0.67568(7) 0.059(4) Uiso 0.64 1 d PGU A 1
C65C C 0.35884(11) 0.17285(8) 0.64510(7) 0.071(4) Uiso 0.64 1 d PGU A 1
C66C C 0.40578(11) 0.13452(8) 0.59979(7) 0.059(3) Uiso 0.64 1 d PGU A 1
C67C C 0.45629(11) 0.14472(8) 0.59194(7) 0.059(3) Uiso 0.64 1 d PGU A 1
C68C C 0.48666(11) 0.17001(9) 0.62512(7) 0.054(3) Uiso 0.64 1 d PGU A 1
C69C C 0.45480(11) 0.17488(8) 0.65462(7) 0.059(4) Uiso 0.64 1 d PGU A 1
C70C C 0.40503(11) 0.15304(8) 0.63904(7) 0.054(3) Uiso 0.64 1 d PGU A 1
C2E C 0.31839(15) 0.35153(12) 0.47207(10) 0.050(5) Uiso 0.36 1 d PGU A 2
C3E C 0.30463(15) 0.30703(12) 0.45608(10) 0.053(6) Uiso 0.36 1 d PGU A 2
C4E C 0.26078(15) 0.29063(13) 0.47161(10) 0.054(6) Uiso 0.36 1 d PGU A 2
C5E C 0.24814(14) 0.32563(14) 0.49738(11) 0.060(6) Uiso 0.36 1 d PGU A 2
C6E C 0.30367(16) 0.38718(12) 0.53249(10) 0.092(9) Uiso 0.36 1 d PGU A 2
C7E C 0.37104(15) 0.36449(12) 0.48245(10) 0.046(5) Uiso 0.36 1 d PGU A 2
C8E C 0.34350(16) 0.27688(12) 0.45134(10) 0.058(6) Uiso 0.36 1 d PGU A 2
C9E C 0.25881(16) 0.24516(13) 0.48239(11) 0.054(6) Uiso 0.36 1 d PGU A 2
C10E C 0.23426(15) 0.31318(15) 0.53243(11) 0.049(5) Uiso 0.36 1 d PGU A 2
C11E C 0.35792(16) 0.39983(12) 0.54382(10) 0.042(5) Uiso 0.36 1 d PGU A 2
C12E C 0.39112(16) 0.38915(12) 0.51940(10) 0.077(7) Uiso 0.36 1 d PGU A 2
C13E C 0.41160(15) 0.33251(13) 0.47771(10) 0.060(7) Uiso 0.36 1 d PGU A 2
C14E C 0.39774(15) 0.28957(13) 0.46269(10) 0.054(6) Uiso 0.36 1 d PGU A 2
C15E C 0.34045(17) 0.22918(13) 0.46262(10) 0.058(6) Uiso 0.36 1 d PGU A 2
C16E C 0.29900(17) 0.21407(13) 0.47769(11) 0.061(6) Uiso 0.36 1 d PGU A 2
C17E C 0.24417(16) 0.23257(14) 0.51844(12) 0.101(9) Uiso 0.36 1 d PGU A 2
C18E C 0.23202(15) 0.26623(15) 0.54321(12) 0.080(8) Uiso 0.36 1 d PGU A 2
C19E C 0.25443(15) 0.33758(15) 0.56856(11) 0.050(5) Uiso 0.36 1 d PGU A 2
C20E C 0.28831(16) 0.37367(13) 0.56894(11) 0.058(6) Uiso 0.36 1 d PGU A 2
C21E C 0.37581(17) 0.39564(12) 0.58636(10) 0.074(7) Uiso 0.36 1 d PGU A 2
C22E C 0.44361(15) 0.37296(13) 0.53630(11) 0.052(5) Uiso 0.36 1 d PGU A 2
C23E C 0.45607(15) 0.33844(14) 0.51086(11) 0.046(5) Uiso 0.36 1 d PGU A 2
C24E C 0.42817(16) 0.25058(14) 0.47961(11) 0.044(5) Uiso 0.36 1 d PGU A 2
C25E C 0.39312(18) 0.21313(13) 0.47942(11) 0.041(5) Uiso 0.36 1 d PGU A 2
C26E C 0.30862(18) 0.18188(13) 0.51039(12) 0.078(9) Uiso 0.36 1 d PGU A 2
C27E C 0.27490(18) 0.19364(14) 0.53539(12) 0.060(6) Uiso 0.36 1 d PGU A 2
C28E C 0.25019(16) 0.26210(15) 0.58578(12) 0.038(5) Uiso 0.36 1 d PGU A 2
C29E C 0.26387(16) 0.30594(15) 0.60169(12) 0.053(6) Uiso 0.36 1 d PGU A 2
C30E C 0.33293(17) 0.37974(13) 0.60206(11) 0.066(7) Uiso 0.36 1 d PGU A 2
C31E C 0.42932(17) 0.38355(13) 0.60412(11) 0.051(6) Uiso 0.36 1 d PGU A 2
C32E C 0.46353(16) 0.37167(14) 0.57831(11) 0.062(6) Uiso 0.36 1 d PGU A 2
C33E C 0.48911(15) 0.30091(15) 0.52628(11) 0.075(7) Uiso 0.36 1 d PGU A 2
C34E C 0.47541(16) 0.25599(15) 0.51022(11) 0.036(5) Uiso 0.36 1 d PGU A 2
C35E C 0.40309(19) 0.17961(14) 0.51010(12) 0.057(6) Uiso 0.36 1 d PGU A 2
C36E C 0.3590(2) 0.16360(13) 0.52572(12) 0.086(8) Uiso 0.36 1 d PGU A 2
C37E C 0.29007(19) 0.18684(15) 0.57726(12) 0.060(6) Uiso 0.36 1 d PGU A 2
C38E C 0.27717(18) 0.22258(15) 0.60360(12) 0.065(7) Uiso 0.36 1 d PGU A 2
C39E C 0.30517(17) 0.31263(15) 0.63541(11) 0.049(5) Uiso 0.36 1 d PGU A 2
C40E C 0.34135(17) 0.35056(14) 0.63591(11) 0.034(4) Uiso 0.36 1 d PGU A 2
C41E C 0.43721(18) 0.36265(14) 0.64264(11) 0.057(7) Uiso 0.36 1 d PGU A 2
C42E C 0.50414(16) 0.34035(16) 0.59189(12) 0.048(5) Uiso 0.36 1 d PGU A 2
C43E C 0.51688(16) 0.30515(17) 0.56598(12) 0.093(9) Uiso 0.36 1 d PGU A 2
C44E C 0.48984(18) 0.21695(16) 0.53538(12) 0.047(5) Uiso 0.36 1 d PGU A 2
C45E C 0.45422(19) 0.17986(15) 0.53506(12) 0.068(7) Uiso 0.36 1 d PGU A 2
C46E C 0.3701(2) 0.14865(14) 0.56612(13) 0.078(8) Uiso 0.36 1 d PGU A 2
C47E C 0.3358(2) 0.16050(14) 0.59103(13) 0.075(7) Uiso 0.36 1 d PGU A 2
C48E C 0.31111(19) 0.22898(16) 0.64143(12) 0.071(7) Uiso 0.36 1 d PGU A 2
C49E C 0.32521(18) 0.27290(16) 0.65757(12) 0.054(6) Uiso 0.36 1 d PGU A 2
C50E C 0.39397(18) 0.34669(14) 0.65786(11) 0.041(5) Uiso 0.36 1 d PGU A 2
C51E C 0.48213(18) 0.33315(16) 0.65668(12) 0.083(8) Uiso 0.36 1 d PGU A 2
C52E C 0.51455(17) 0.32197(17) 0.63256(13) 0.067(7) Uiso 0.36 1 d PGU A 2
C53E C 0.53520(17) 0.26484(18) 0.59051(13) 0.073(7) Uiso 0.36 1 d PGU A 2
C54E C 0.52202(18) 0.22271(17) 0.57535(13) 0.072(9) Uiso 0.36 1 d PGU A 2
C55E C 0.4645(2) 0.16152(16) 0.57531(13) 0.054(6) Uiso 0.36 1 d PGU A 2
C56E C 0.4225(2) 0.14650(15) 0.59026(13) 0.065(6) Uiso 0.36 1 d PGU A 2
C57E C 0.3671(2) 0.16542(15) 0.63127(13) 0.052(6) Uiso 0.36 1 d PGU A 2
C58E C 0.3551(2) 0.19870(16) 0.65576(13) 0.041(5) Uiso 0.36 1 d PGU A 2
C59E C 0.37764(19) 0.27059(16) 0.68159(12) 0.049(5) Uiso 0.36 1 d PGU A 2
C60E C 0.41208(19) 0.30685(15) 0.68230(12) 0.053(6) Uiso 0.36 1 d PGU A 2
C61E C 0.46676(19) 0.29821(16) 0.68196(12) 0.073(7) Uiso 0.36 1 d PGU A 2
C62E C 0.53467(18) 0.27608(18) 0.63140(13) 0.089(8) Uiso 0.36 1 d PGU A 2
C63E C 0.5067(2) 0.18757(17) 0.60056(14) 0.070(7) Uiso 0.36 1 d PGU A 2
C64E C 0.4213(2) 0.15618(16) 0.63105(13) 0.058(6) Uiso 0.36 1 d PGU A 2
C65E C 0.3967(2) 0.22448(16) 0.68134(13) 0.044(5) Uiso 0.36 1 d PGU A 2
C66E C 0.4847(2) 0.25407(17) 0.68096(13) 0.056(6) Uiso 0.36 1 d PGU A 2
C67E C 0.51914(19) 0.24208(18) 0.65564(13) 0.054(6) Uiso 0.36 1 d PGU A 2
C68E C 0.5051(2) 0.19757(17) 0.63938(14) 0.053(6) Uiso 0.36 1 d PGU A 2
C69E C 0.4616(2) 0.18108(16) 0.65551(13) 0.074(9) Uiso 0.36 1 d PGU A 2
C70E C 0.4491(2) 0.21584(17) 0.68109(13) 0.044(6) Uiso 0.36 1 d PGU A 2
C1S C 0.4060(5) 0.4996(4) 0.3581(4) 0.136(10) Uiso 0.50 1 d PGU . .
H1SA H 0.3969 0.4869 0.3813 0.163 Uiso 0.50 1 calc PR . .
C2S C 0.4501(5) 0.5248(5) 0.3620(4) 0.123(8) Uiso 0.50 1 d PGU . .
H2SA H 0.4723 0.5300 0.3878 0.147 Uiso 0.50 1 calc PR . .
C3S C 0.4627(6) 0.5427(5) 0.3294(5) 0.089(6) Uiso 0.50 1 d PGU . .
H3SA H 0.4940 0.5606 0.3321 0.106 Uiso 0.50 1 calc PR . .
C4S C 0.4313(7) 0.5354(5) 0.2929(5) 0.131(9) Uiso 0.50 1 d PGU . .
H4SA H 0.4403 0.5481 0.2698 0.157 Uiso 0.50 1 calc PR . .
C5S C 0.3873(6) 0.5102(5) 0.2891(5) 0.096(7) Uiso 0.50 1 d PGU . .
H5SA H 0.3650 0.5051 0.2633 0.115 Uiso 0.50 1 calc PR . .
C6S C 0.3746(6) 0.4923(5) 0.3217(4) 0.148(11) Uiso 0.50 1 d PGU . .
H6SA H 0.3433 0.4744 0.3190 0.178 Uiso 0.50 1 calc PR . .
C7S C 0.9556(2) 0.71598(19) 0.35418(19) 0.120(4) Uiso 1 1 d GU . .
H7SA H 0.9926 0.7101 0.3591 0.144 Uiso 1 1 calc R . .
C8S C 0.9326(3) 0.7270(3) 0.3858(2) 0.114(4) Uiso 1 1 d GU . .
H8SA H 0.9539 0.7287 0.4124 0.137 Uiso 1 1 calc R . .
C9S C 0.8786(3) 0.7357(3) 0.3786(2) 0.116(4) Uiso 1 1 d GU . .
H9SA H 0.8629 0.7433 0.4002 0.139 Uiso 1 1 calc R . .
C10S C 0.8475(3) 0.7333(3) 0.3397(3) 0.120(4) Uiso 1 1 d GU . .
H10A H 0.8105 0.7392 0.3348 0.144 Uiso 1 1 calc R . .
C11S C 0.8705(3) 0.7222(3) 0.3081(2) 0.110(4) Uiso 1 1 d GU . .
H11A H 0.8492 0.7206 0.2815 0.132 Uiso 1 1 calc R . .
C12S C 0.9245(3) 0.7136(2) 0.3153(2) 0.111(4) Uiso 1 1 d GU . .
H12A H 0.9403 0.7060 0.2936 0.134 Uiso 1 1 calc R . .
N1G_1 N 0.72298(16) 0.62373(10) 0.25617(11) 0.0528(17) Uani 1 1 d DU . .
O1G_1 O 0.7190(2) 0.55319(12) 0.27924(16) 0.0848(15) Uani 1 1 d DU . .
C1G_1 C 0.7490(2) 0.6076(3) 0.22518(14) 0.096(3) Uani 1 1 d DU . .
H1GA_1 H 0.7554 0.5745 0.2282 0.144 Uiso 1 1 calc R . .
H1GB_1 H 0.7829 0.6237 0.2279 0.144 Uiso 1 1 calc R . .
H1GC_1 H 0.7263 0.6139 0.1986 0.144 Uiso 1 1 calc R . .
C2G_1 C 0.7101(3) 0.67275(12) 0.2568(2) 0.080(3) Uani 1 1 d DU . .
H2GA_1 H 0.6927 0.6788 0.2789 0.121 Uiso 1 1 calc R . .
H2GB_1 H 0.6863 0.6813 0.2313 0.121 Uiso 1 1 calc R . .
H2GC_1 H 0.7428 0.6909 0.2608 0.121 Uiso 1 1 calc R . .
C3G_1 C 0.7091(2) 0.59425(12) 0.28230(15) 0.073(2) Uani 1 1 d DU . .
H3GA_1 H 0.6921 0.6048 0.3024 0.087 Uiso 1 1 calc R B .
N1G_2 N 0.80835(15) 0.48815(11) 0.14331(13) 0.082(2) Uani 1 1 d DU . .
O1G_2 O 0.77057(19) 0.5103(2) 0.19279(14) 0.1013(17) Uani 1 1 d DU . .
C1G_2 C 0.8446(2) 0.4984(3) 0.11720(16) 0.114(2) Uani 1 1 d DU . .
H1GD_2 H 0.8522 0.5314 0.1180 0.171 Uiso 1 1 calc R . .
H1GE_2 H 0.8281 0.4892 0.0896 0.171 Uiso 1 1 calc R . .
H1GF_2 H 0.8777 0.4813 0.1266 0.171 Uiso 1 1 calc R . .
C2G_2 C 0.7915(4) 0.44041(13) 0.1456(3) 0.137(3) Uani 1 1 d DU . .
H2GD_2 H 0.7669 0.4385 0.1634 0.206 Uiso 1 1 calc R . .
H2GE_2 H 0.8225 0.4211 0.1562 0.206 Uiso 1 1 calc R . .
H2GF_2 H 0.7737 0.4297 0.1187 0.206 Uiso 1 1 calc R . .
C3G_2 C 0.7931(2) 0.52107(16) 0.16600(16) 0.115(3) Uani 1 1 d DU . .
H3GB_2 H 0.7996 0.5525 0.1614 0.138 Uiso 1 1 calc R B .
N1G_3 N 0.61573(13) 0.37431(12) 0.09672(16) 0.076(2) Uani 1 1 d DU . .
O1G_3 O 0.64871(19) 0.4379(2) 0.13189(17) 0.110(2) Uani 1 1 d DU B .
C1G_3 C 0.5693(2) 0.3501(2) 0.0732(2) 0.096(3) Uani 1 1 d DU . .
H1GG_3 H 0.5376 0.3689 0.0717 0.145 Uiso 1 1 calc R . .
H1GH_3 H 0.5652 0.3207 0.0861 0.145 Uiso 1 1 calc R . .
H1GI_3 H 0.5741 0.3444 0.0460 0.145 Uiso 1 1 calc R . .
C2G_3 C 0.66766(17) 0.3520(2) 0.1028(3) 0.110(3) Uani 1 1 d DU . .
H2GG_3 H 0.6948 0.3719 0.1191 0.165 Uiso 1 1 calc R . .
H2GH_3 H 0.6761 0.3465 0.0768 0.165 Uiso 1 1 calc R . .
H2GI_3 H 0.6668 0.3227 0.1167 0.165 Uiso 1 1 calc R . .
C3G_3 C 0.6113(2) 0.41686(13) 0.1112(2) 0.093(3) Uani 1 1 d DU B .
H3GC_3 H 0.5774 0.4312 0.1052 0.112 Uiso 1 1 calc R . .
N1G_4 N 0.89683(17) 0.38504(13) 0.40584(9) 0.0575(18) Uani 1 1 d DU . .
O1G_4 O 0.8751(2) 0.39132(19) 0.33866(13) 0.0963(19) Uani 1 1 d DU . .
C1G_4 C 0.8659(2) 0.42539(17) 0.41173(19) 0.072(3) Uani 1 1 d DU . .
H1GJ_4 H 0.8478 0.4379 0.3856 0.108 Uiso 1 1 calc R . .
H1GK_4 H 0.8896 0.4488 0.4268 0.108 Uiso 1 1 calc R . .
H1GL_4 H 0.8395 0.4166 0.4268 0.108 Uiso 1 1 calc R . .
C2G_4 C 0.9275(3) 0.3611(2) 0.44137(12) 0.076(3) Uani 1 1 d DU . .
H2GJ_4 H 0.9462 0.3350 0.4329 0.113 Uiso 1 1 calc R . .
H2GK_4 H 0.9036 0.3500 0.4576 0.113 Uiso 1 1 calc R . .
H2GL_4 H 0.9534 0.3823 0.4573 0.113 Uiso 1 1 calc R . .
C3G_4 C 0.8989(3) 0.3709(2) 0.36863(9) 0.076(3) Uani 1 1 d DU . .
H3GD_4 H 0.9193 0.3446 0.3657 0.091 Uiso 1 1 calc R . .
N1G_5 N 0.77400(19) 0.34567(12) 0.24962(11) 0.080(2) Uani 1 1 d DU . .
O1G_5 O 0.7392(2) 0.41734(16) 0.25395(18) 0.1023(19) Uani 1 1 d DU . .
C1G_5 C 0.7421(4) 0.3350(3) 0.20952(15) 0.127(3) Uani 1 1 d DU . .
H1GM_5 H 0.7192 0.3612 0.1994 0.191 Uiso 1 1 calc R . .
H1GN_5 H 0.7202 0.3079 0.2109 0.191 Uiso 1 1 calc R . .
H1GO_5 H 0.7655 0.3288 0.1914 0.191 Uiso 1 1 calc R . .
C2G_5 C 0.8101(2) 0.30960(17) 0.2689(2) 0.102(3) Uani 1 1 d DU . .
H2GM_5 H 0.8290 0.3199 0.2957 0.153 Uiso 1 1 calc R . .
H2GN_5 H 0.8356 0.3029 0.2526 0.153 Uiso 1 1 calc R . .
H2GO_5 H 0.7898 0.2818 0.2715 0.153 Uiso 1 1 calc R . .
C3G_5 C 0.7687(2) 0.38557(13) 0.26808(16) 0.078(2) Uani 1 1 d DU . .
H3GE_5 H 0.7897 0.3895 0.2945 0.093 Uiso 1 1 calc R B .
N1G_6 N 0.68735(12) 0.48648(18) 0.36299(9) 0.0574(17) Uani 1 1 d DU . .
O1G_6 O 0.76308(14) 0.4628(2) 0.34730(17) 0.0886(16) Uani 1 1 d DU . .
C1G_6 C 0.7119(3) 0.4932(2) 0.40553(10) 0.071(3) Uani 1 1 d DU . .
H1GP_6 H 0.7499 0.4868 0.4104 0.107 Uiso 1 1 calc R . .
H1GQ_6 H 0.6956 0.4722 0.4217 0.107 Uiso 1 1 calc R . .
H1GR_6 H 0.7065 0.5250 0.4131 0.107 Uiso 1 1 calc R . .
C2G_6 C 0.63024(13) 0.4944(3) 0.3499(2) 0.070(2) Uani 1 1 d DU . .
H2GP_6 H 0.6188 0.4889 0.3209 0.105 Uiso 1 1 calc R . .
H2GQ_6 H 0.6223 0.5263 0.3557 0.105 Uiso 1 1 calc R . .
H2GR_6 H 0.6114 0.4735 0.3642 0.105 Uiso 1 1 calc R . .
C3G_6 C 0.71532(14) 0.4701(2) 0.33734(13) 0.0765(19) Uani 1 1 d DU . .
H3GF_6 H 0.6972 0.4640 0.3104 0.092 Uiso 1 1 calc R . .
N1G_7 N 0.85497(17) 0.59911(14) 0.39111(9) 0.0595(19) Uani 1 1 d DU . .
O1G_7 O 0.8388(2) 0.59412(19) 0.32369(12) 0.0855(17) Uani 1 1 d DU . .
C1G_7 C 0.8848(3) 0.6203(3) 0.42830(11) 0.073(3) Uani 1 1 d DU . .
H1GS_7 H 0.9050 0.6465 0.4218 0.109 Uiso 1 1 calc R . .
H1GT_7 H 0.9093 0.5977 0.4438 0.109 Uiso 1 1 calc R . .
H1GU_7 H 0.8602 0.6308 0.4442 0.109 Uiso 1 1 calc R . .
C2G_7 C 0.8216(2) 0.55964(18) 0.3952(2) 0.086(3) Uani 1 1 d DU . .
H2GS_7 H 0.8037 0.5486 0.3684 0.129 Uiso 1 1 calc R . .
H2GT_7 H 0.7951 0.5689 0.4099 0.129 Uiso 1 1 calc R . .
H2GU_7 H 0.8437 0.5350 0.4098 0.129 Uiso 1 1 calc R . .
C3G_7 C 0.8609(3) 0.6131(2) 0.35497(9) 0.077(3) Uani 1 1 d DU . .
H3GG_7 H 0.8831 0.6388 0.3537 0.092 Uiso 1 1 calc R . .
N1G_8 N 0.51635(15) 0.38651(15) 0.22962(18) 0.130(7) Uiso 0.50 1 d PDU B 1
O1G_8 O 0.57321(19) 0.4472(3) 0.2528(4) 0.085(4) Uiso 0.50 1 d PDU B 1
C1G_8 C 0.5478(3) 0.3665(3) 0.2032(3) 0.238(18) Uiso 0.50 1 d PDU B 1
H1HT_8 H 0.5797 0.3851 0.2046 0.357 Uiso 0.50 1 calc PR B 1
H1HU_8 H 0.5266 0.3660 0.1755 0.357 Uiso 0.50 1 calc PR B 1
H1HV_8 H 0.5581 0.3351 0.2120 0.357 Uiso 0.50 1 calc PR B 1
C2G_8 C 0.4664(2) 0.3642(3) 0.2322(5) 0.145(10) Uiso 0.50 1 d PDU B 1
H2HT_8 H 0.4496 0.3819 0.2503 0.218 Uiso 0.50 1 calc PR B 1
H2HU_8 H 0.4736 0.3330 0.2426 0.218 Uiso 0.50 1 calc PR B 1
H2HV_8 H 0.4426 0.3630 0.2054 0.218 Uiso 0.50 1 calc PR B 1
C3G_8 C 0.5320(2) 0.42573(19) 0.2500(3) 0.120(8) Uiso 0.50 1 d PDU B 1
H3GP_8 H 0.5077 0.4383 0.2641 0.144 Uiso 0.50 1 calc PR B 1
N1G_9 N 0.57006(15) 0.37775(14) 0.21286(19) 0.070(4) Uiso 0.50 1 d PDU B 2
O1G_9 O 0.5921(3) 0.4430(2) 0.2522(3) 0.060(3) Uiso 0.50 1 d PDU B 2
C1G_9 C 0.61897(19) 0.35067(18) 0.2221(5) 0.225(17) Uiso 0.50 1 d PDU B 2
H1HW_9 H 0.6477 0.3693 0.2381 0.338 Uiso 0.50 1 calc PR B 2
H1HX_9 H 0.6282 0.3414 0.1970 0.338 Uiso 0.50 1 calc PR B 2
H1HY_9 H 0.6137 0.3233 0.2374 0.338 Uiso 0.50 1 calc PR B 2
C2G_9 C 0.5260(3) 0.3506(3) 0.1892(3) 0.152(11) Uiso 0.50 1 d PDU B 2
H2HW_9 H 0.4933 0.3688 0.1846 0.228 Uiso 0.50 1 calc PR B 2
H2HX_9 H 0.5217 0.3225 0.2039 0.228 Uiso 0.50 1 calc PR B 2
H2HY_9 H 0.5337 0.3426 0.1633 0.228 Uiso 0.50 1 calc PR B 2
C3G_9 C 0.5614(3) 0.41300(18) 0.2359(2) 0.082(6) Uiso 0.50 1 d PDU B 2
H3GQ_9 H 0.5266 0.4150 0.2402 0.098 Uiso 0.50 1 calc PR B 2
N1G_10 N 0.34025(13) 0.18950(13) 0.35567(11) 0.0579(18) Uani 1 1 d DU . .
O1G_10 O 0.2941(3) 0.22363(15) 0.29907(14) 0.0951(18) Uani 1 1 d DU . .
C1G_10 C 0.3451(3) 0.15079(16) 0.38357(14) 0.072(3) Uani 1 1 d DU . .
H1GV_10 H 0.3111 0.1346 0.3793 0.108 Uiso 1 1 calc R . .
H1GW_10 H 0.3549 0.1622 0.4112 0.108 Uiso 1 1 calc R . .
H1GX_10 H 0.3724 0.1296 0.3789 0.108 Uiso 1 1 calc R . .
C2G_10 C 0.38812(16) 0.2170(2) 0.3587(3) 0.100(3) Uani 1 1 d DU . .
H2GV_10 H 0.3810 0.2419 0.3389 0.149 Uiso 1 1 calc R . .
H2GW_10 H 0.4166 0.1975 0.3535 0.149 Uiso 1 1 calc R . .
H2GX_10 H 0.3989 0.2300 0.3858 0.149 Uiso 1 1 calc R . .
C3G_10 C 0.29699(17) 0.19491(19) 0.32566(14) 0.079(2) Uani 1 1 d DU . .
H3GH_10 H 0.2673 0.1756 0.3250 0.094 Uiso 1 1 calc R C .
N1G_11 N 0.17648(12) 0.31884(13) 0.13751(11) 0.0518(17) Uani 1 1 d DU . .
O1G_11 O 0.1854(2) 0.26995(15) 0.19023(14) 0.0877(16) Uani 1 1 d DU C .
C1G_11 C 0.22635(15) 0.3060(3) 0.12732(17) 0.084(3) Uani 1 1 d DU . .
H1GY_11 H 0.2438 0.2819 0.1457 0.125 Uiso 1 1 calc R . .
H1GZ_11 H 0.2496 0.3329 0.1298 0.125 Uiso 1 1 calc R . .
H1HA_11 H 0.2191 0.2945 0.0997 0.125 Uiso 1 1 calc R . .
C2G_11 C 0.1445(2) 0.35455(15) 0.11279(14) 0.046(2) Uani 1 1 d DU . .
H2GY_11 H 0.1123 0.3601 0.1225 0.069 Uiso 1 1 calc R . .
H2GZ_11 H 0.1348 0.3444 0.0848 0.069 Uiso 1 1 calc R . .
H2HA_11 H 0.1651 0.3830 0.1147 0.069 Uiso 1 1 calc R . .
C3G_11 C 0.16047(19) 0.29923(16) 0.16820(12) 0.0618(19) Uani 1 1 d DU C .
H3GI_11 H 0.1275 0.3088 0.1731 0.074 Uiso 1 1 calc R . .
N1G_12 N 0.1462(2) 0.13564(12) 0.10977(9) 0.079(2) Uani 1 1 d DU . .
O1G_12 O 0.1845(2) 0.13483(19) 0.17453(13) 0.097(2) Uani 1 1 d DU . .
C1G_12 C 0.1659(3) 0.18234(15) 0.1055(2) 0.107(4) Uani 1 1 d DU . .
H1HB_12 H 0.1802 0.1954 0.1322 0.160 Uiso 1 1 calc R . .
H1HC_12 H 0.1367 0.2016 0.0910 0.160 Uiso 1 1 calc R . .
H1HD_12 H 0.1938 0.1811 0.0906 0.160 Uiso 1 1 calc R . .
C2G_12 C 0.1227(3) 0.1106(2) 0.07292(12) 0.091(3) Uani 1 1 d DU . .
H2HB_12 H 0.1113 0.0801 0.0798 0.137 Uiso 1 1 calc R . .
H2HC_12 H 0.1491 0.1072 0.0567 0.137 Uiso 1 1 calc R . .
H2HD_12 H 0.0921 0.1276 0.0576 0.137 Uiso 1 1 calc R . .
C3G_12 C 0.1585(3) 0.11414(17) 0.14553(10) 0.079(3) Uani 1 1 d DU . .
H3GJ_12 H 0.1472 0.0835 0.1482 0.095 Uiso 1 1 calc R C .
N1G_13 N 0.39210(15) 0.26438(18) 0.11655(9) 0.080(2) Uani 1 1 d DU . .
O1G_13 O 0.3456(3) 0.2417(3) 0.16034(12) 0.135(2) Uani 1 1 d DU . .
C1G_13 C 0.4307(2) 0.2884(3) 0.1480(2) 0.150(5) Uani 1 1 d DU . .
H1HE_13 H 0.4211 0.2844 0.1739 0.225 Uiso 1 1 calc R . .
H1HF_13 H 0.4308 0.3212 0.1415 0.225 Uiso 1 1 calc R . .
H1HG_13 H 0.4661 0.2756 0.1497 0.225 Uiso 1 1 calc R . .
C2G_13 C 0.3985(2) 0.2669(3) 0.07533(12) 0.094(3) Uani 1 1 d DU . .
H2HE_13 H 0.3698 0.2500 0.0576 0.141 Uiso 1 1 calc R . .
H2HF_13 H 0.4326 0.2534 0.0739 0.141 Uiso 1 1 calc R . .
H2HG_13 H 0.3975 0.2991 0.0669 0.141 Uiso 1 1 calc R . .
C3G_13 C 0.35013(18) 0.2428(3) 0.12541(13) 0.119(4) Uani 1 1 d DU . .
H3GK_13 H 0.3243 0.2285 0.1048 0.143 Uiso 1 1 calc R C .
N1G_14 N 0.38170(16) 0.3784(2) 0.35727(11) 0.075(4) Uiso 0.50 1 d PDU C 1
O1G_14 O 0.3121(4) 0.3580(6) 0.33009(18) 0.130(6) Uiso 0.50 1 d PDU C 1
C1G_14 C 0.3965(3) 0.3746(7) 0.31831(15) 0.186(13) Uiso 0.50 1 d PDU C 1
H1HH_14 H 0.3668 0.3616 0.2983 0.279 Uiso 0.50 1 calc PR C 1
H1HI_14 H 0.4275 0.3546 0.3212 0.279 Uiso 0.50 1 calc PR C 1
H1HJ_14 H 0.4051 0.4052 0.3095 0.279 Uiso 0.50 1 calc PR C 1
C2G_14 C 0.4214(2) 0.3975(3) 0.3911(2) 0.082(6) Uiso 0.50 1 d PDU C 1
H2HH_14 H 0.4067 0.3987 0.4150 0.124 Uiso 0.50 1 calc PR C 1
H2HI_14 H 0.4310 0.4286 0.3843 0.124 Uiso 0.50 1 calc PR C 1
H2HJ_14 H 0.4531 0.3780 0.3964 0.124 Uiso 0.50 1 calc PR C 1
C3G_14 C 0.3405(2) 0.3535(3) 0.36386(17) 0.109(7) Uiso 0.50 1 d PDU C 1
H3GL_14 H 0.3353 0.3378 0.3870 0.130 Uiso 0.50 1 calc PR C 1
N1G_15 N 0.38450(17) 0.3316(2) 0.24959(13) 0.105(6) Uiso 0.50 1 d PDU C 2
O1G_15 O 0.3045(2) 0.3047(3) 0.2273(3) 0.071(3) Uiso 0.50 1 d PDU C 2
C1G_15 C 0.4250(2) 0.3665(3) 0.2483(5) 0.192(14) Uiso 0.50 1 d PDU C 2
H1HK_15 H 0.4177 0.3807 0.2216 0.288 Uiso 0.50 1 calc PR C 2
H1HL_15 H 0.4600 0.3519 0.2538 0.288 Uiso 0.50 1 calc PR C 2
H1HM_15 H 0.4244 0.3901 0.2686 0.288 Uiso 0.50 1 calc PR C 2
C2G_15 C 0.3874(6) 0.3108(4) 0.28913(17) 0.182(13) Uiso 0.50 1 d PDU C 2
H2HK_15 H 0.3569 0.2905 0.2877 0.273 Uiso 0.50 1 calc PR C 2
H2HL_15 H 0.3871 0.3351 0.3089 0.273 Uiso 0.50 1 calc PR C 2
H2HM_15 H 0.4202 0.2930 0.2972 0.273 Uiso 0.50 1 calc PR C 2
C3G_15 C 0.33917(19) 0.3300(3) 0.22074(19) 0.117(8) Uiso 0.50 1 d PDU C 2
H3GM_15 H 0.3345 0.3475 0.1968 0.141 Uiso 0.50 1 calc PR C 2
N1G_16 N 0.57273(17) 0.47635(19) 0.49533(12) 0.072(4) Uiso 0.50 1 d PDU . .
O1G_16 O 0.5673(3) 0.4959(7) 0.55835(19) 0.186(9) Uiso 0.50 1 d PDU . .
C1G_16 C 0.5992(3) 0.4822(5) 0.46226(15) 0.064(5) Uiso 0.50 1 d PDU . .
H1HN_16 H 0.6285 0.5040 0.4702 0.096 Uiso 0.50 1 calc PR . .
H1HO_16 H 0.5738 0.4939 0.4386 0.096 Uiso 0.50 1 calc PR . .
H1HP_16 H 0.6130 0.4525 0.4558 0.096 Uiso 0.50 1 calc PR . .
C2G_16 C 0.5280(2) 0.4442(3) 0.4893(4) 0.086(6) Uiso 0.50 1 d PDU . .
H2HN_16 H 0.5137 0.4436 0.5134 0.129 Uiso 0.50 1 calc PR . .
H2HO_16 H 0.5401 0.4134 0.4841 0.129 Uiso 0.50 1 calc PR . .
H2HP_16 H 0.5003 0.4542 0.4663 0.129 Uiso 0.50 1 calc PR . .
C3G_16 C 0.5878(3) 0.5006(3) 0.52965(15) 0.137(10) Uiso 0.50 1 d PDU . .
H3GN_16 H 0.6156 0.5223 0.5317 0.164 Uiso 0.50 1 calc PR . .
N1G_17 N -0.0344(2) 0.55777(16) 0.00570(14) 0.128(7) Uiso 0.50 1 d PDU . .
O1G_17 O -0.0216(4) 0.4954(3) 0.0507(2) 0.098(4) Uiso 0.50 1 d PDU . .
C1G_17 C 0.0093(2) 0.5872(2) 0.0266(4) 0.083(6) Uiso 0.50 1 d PDU . .
H1HQ_17 H 0.0269 0.5729 0.0521 0.125 Uiso 0.50 1 calc PR . .
H1HR_17 H -0.0047 0.6173 0.0319 0.125 Uiso 0.50 1 calc PR . .
H1HS_17 H 0.0349 0.5912 0.0098 0.125 Uiso 0.50 1 calc PR . .
C2G_17 C -0.0658(4) 0.5726(3) -0.03354(18) 0.074(5) Uiso 0.50 1 d PDU . .
H2HQ_17 H -0.0928 0.5494 -0.0441 0.111 Uiso 0.50 1 calc PR . .
H2HR_17 H -0.0425 0.5765 -0.0521 0.111 Uiso 0.50 1 calc PR . .
H2HS_17 H -0.0831 0.6020 -0.0306 0.111 Uiso 0.50 1 calc PR . .
C3G_17 C -0.0475(3) 0.5195(2) 0.0237(2) 0.27(2) Uiso 0.50 1 d PDU . .
H3GO_17 H -0.0829 0.5095 0.0137 0.324 Uiso 0.50 1 calc PR . .

loop_
_atom_site_aniso_label
_atom_site_aniso_U_11
_atom_site_aniso_U_22
_atom_site_aniso_U_33
_atom_site_aniso_U_23
_atom_site_aniso_U_13
_atom_site_aniso_U_12
Cs1 0.0945(4) 0.0705(4) 0.0534(3) 0.0077(3) 0.0159(3) 0.0286(3)
Cs2 0.0773(4) 0.0821(4) 0.0650(3) 0.0066(3) 0.0384(3) 0.0042(3)
Cs3 0.0792(4) 0.0664(3) 0.0668(3) 0.0272(3) 0.0117(3) 0.0152(3)
Cs4 0.0989(5) 0.0724(4) 0.0681(3) 0.0212(3) 0.0230(3) 0.0251(3)
O1 0.062(3) 0.050(3) 0.033(2) 0.006(2) 0.013(2) -0.002(3)
O2 0.061(3) 0.052(3) 0.028(2) 0.002(2) 0.004(2) 0.007(3)
O3 0.045(3) 0.085(4) 0.036(2) -0.001(2) 0.007(2) 0.028(3)
O4 0.050(3) 0.061(3) 0.035(2) -0.006(2) 0.013(2) 0.009(2)
O5 0.055(3) 0.059(2) 0.035(2) 0.0024(19) 0.0143(19) 0.002(2)
O6 0.060(3) 0.057(3) 0.027(2) 0.0033(18) 0.0094(18) -0.002(2)
C71 0.050(3) 0.037(4) 0.025(3) -0.009(2) 0.008(2) -0.002(3)
C72 0.055(3) 0.040(4) 0.028(3) -0.003(3) 0.009(3) 0.002(3)
C73 0.050(3) 0.028(3) 0.033(3) -0.006(2) 0.012(3) 0.001(3)
C74 0.052(3) 0.038(4) 0.026(3) -0.011(2) 0.009(2) -0.001(3)
C75 0.064(3) 0.033(4) 0.032(3) 0.000(3) 0.019(3) 0.017(3)
C76 0.062(3) 0.024(3) 0.028(3) -0.003(2) 0.018(2) 0.008(3)
C77 0.060(4) 0.040(4) 0.035(3) 0.007(2) 0.019(3) 0.010(3)
C78 0.051(4) 0.038(4) 0.039(3) 0.005(3) 0.021(2) 0.001(3)
C79 0.041(4) 0.047(4) 0.041(3) 0.009(3) 0.025(3) 0.016(3)
C80 0.039(4) 0.050(4) 0.044(3) 0.004(3) 0.013(3) 0.008(3)
C81 0.033(3) 0.054(4) 0.037(3) -0.006(3) 0.015(2) 0.004(3)
C82 0.039(4) 0.035(4) 0.038(3) 0.002(3) 0.009(3) 0.003(3)
C83 0.036(3) 0.039(4) 0.033(3) 0.004(2) 0.013(2) 0.000(3)
C84 0.036(4) 0.050(4) 0.036(3) -0.006(3) 0.011(3) -0.005(3)
C85 0.033(4) 0.052(3) 0.028(3) -0.002(2) 0.003(2) 0.000(3)
C86 0.031(4) 0.056(3) 0.030(3) 0.002(3) 0.010(3) -0.002(3)
C87 0.027(4) 0.050(3) 0.030(3) -0.003(2) -0.002(2) -0.002(3)
C88 0.037(4) 0.055(3) 0.032(3) 0.003(3) 0.005(3) 0.001(3)
C89 0.036(4) 0.057(3) 0.035(3) 0.003(3) 0.014(3) 0.007(3)
C90 0.036(4) 0.054(3) 0.018(3) -0.005(2) -0.005(2) 0.003(3)
C91 0.055(3) 0.049(4) 0.025(3) -0.006(3) 0.013(3) 0.000(3)
C92 0.068(5) 0.097(6) 0.045(4) 0.027(4) 0.008(4) -0.025(5)
C93 0.055(5) 0.069(5) 0.040(4) 0.010(3) 0.010(3) 0.012(4)
C94 0.072(5) 0.170(9) 0.035(4) 0.008(5) 0.001(4) 0.063(5)
C95 0.064(5) 0.061(5) 0.044(4) -0.013(3) 0.017(3) 0.016(4)
C96 0.054(4) 0.074(4) 0.045(3) -0.005(3) 0.025(3) 0.006(4)
C97 0.074(5) 0.046(4) 0.042(4) 0.008(3) 0.018(3) -0.003(4)
O1A 0.065(3) 0.043(3) 0.041(2) -0.0020(19) 0.020(2) 0.000(2)
O2A 0.049(3) 0.054(3) 0.051(3) -0.008(2) 0.018(2) -0.010(2)
O3A 0.039(2) 0.056(2) 0.047(3) 0.012(2) 0.007(2) 0.002(2)
O4A 0.058(2) 0.044(3) 0.033(2) 0.0052(17) 0.0085(19) -0.0068(19)
O5A 0.045(3) 0.057(3) 0.043(2) 0.009(2) 0.016(2) -0.004(3)
O6A 0.046(3) 0.063(3) 0.045(2) 0.013(2) 0.017(2) 0.008(3)
C71A 0.049(3) 0.041(4) 0.030(3) 0.013(2) 0.016(3) 0.005(3)
C72A 0.050(4) 0.031(3) 0.037(3) 0.014(2) 0.019(3) 0.007(3)
C73A 0.055(3) 0.029(3) 0.037(3) 0.008(2) 0.023(3) -0.001(3)
C74A 0.045(3) 0.047(4) 0.036(3) 0.010(3) 0.016(3) -0.007(3)
C75A 0.050(4) 0.046(4) 0.033(3) 0.005(2) 0.019(3) 0.002(3)
C76A 0.051(3) 0.038(3) 0.029(3) 0.012(2) 0.016(3) 0.003(3)
C77A 0.049(4) 0.042(3) 0.031(3) 0.007(2) 0.019(3) 0.000(3)
C78A 0.049(3) 0.032(3) 0.029(3) 0.002(2) 0.017(3) 0.004(3)
C79A 0.045(3) 0.042(4) 0.031(3) -0.003(2) 0.013(3) -0.005(3)
C80A 0.049(3) 0.041(3) 0.027(3) -0.001(2) 0.003(3) 0.001(3)
C81A 0.045(3) 0.034(3) 0.031(3) -0.001(2) 0.014(3) 0.001(3)
C82A 0.057(4) 0.036(4) 0.030(3) -0.003(2) 0.006(3) -0.007(3)
C83A 0.047(3) 0.038(3) 0.023(3) -0.005(2) 0.014(3) 0.004(3)
C84A 0.047(3) 0.047(4) 0.029(3) 0.000(3) 0.006(3) -0.005(3)
C85A 0.026(3) 0.058(3) 0.025(3) 0.005(3) -0.003(2) 0.004(3)
C86A 0.039(4) 0.047(4) 0.035(3) 0.002(3) 0.004(2) -0.010(3)
C87A 0.024(4) 0.061(3) 0.030(3) 0.014(3) -0.003(2) 0.005(3)
C88A 0.046(4) 0.056(3) 0.035(3) 0.010(3) 0.003(3) 0.007(3)
C89A 0.039(4) 0.053(4) 0.029(3) 0.007(3) 0.003(2) 0.006(3)
C90A 0.046(4) 0.048(3) 0.024(3) 0.007(3) -0.003(2) 0.001(3)
C91A 0.046(3) 0.061(4) 0.033(3) 0.005(3) 0.012(3) 0.008(3)
C92A 0.083(5) 0.038(4) 0.063(5) 0.001(3) 0.023(4) 0.008(4)
C93A 0.043(4) 0.070(5) 0.057(5) -0.009(4) 0.008(4) -0.007(4)
C94A 0.046(4) 0.086(4) 0.079(5) 0.032(4) -0.001(4) 0.003(4)
C95A 0.063(3) 0.052(4) 0.028(3) 0.007(3) 0.000(3) -0.012(3)
C96A 0.092(6) 0.065(4) 0.052(4) 0.010(4) 0.032(4) -0.006(5)
C97A 0.072(5) 0.066(4) 0.055(4) 0.019(4) 0.024(4) 0.027(4)
C1 0.049(3) 0.043(3) 0.041(3) -0.004(2) 0.012(2) 0.001(3)
C2 0.065(3) 0.056(3) 0.029(3) -0.012(3) 0.009(3) 0.000(3)
C3 0.068(4) 0.057(3) 0.030(3) 0.001(3) -0.008(3) 0.002(3)
C4 0.036(4) 0.056(3) 0.058(4) -0.016(3) 0.000(3) 0.005(3)
C5 0.047(4) 0.052(4) 0.051(3) -0.013(3) 0.012(3) -0.011(3)
C6 0.063(3) 0.038(4) 0.049(3) -0.012(3) 0.013(2) -0.002(3)
C7 0.069(3) 0.058(4) 0.031(3) -0.022(3) 0.016(3) -0.011(3)
C8 0.084(4) 0.065(3) 0.034(4) 0.005(3) -0.001(3) 0.010(3)
C9 0.053(5) 0.065(4) 0.056(3) -0.010(3) -0.006(3) 0.011(3)
C10 0.075(4) 0.052(4) 0.053(3) -0.010(3) 0.026(3) -0.016(4)
C11 0.047(3) 0.046(4) 0.058(3) -0.023(3) 0.014(3) 0.011(3)
C12 0.062(4) 0.061(4) 0.049(3) -0.024(3) 0.023(3) 0.001(3)
C13 0.085(4) 0.065(4) 0.030(3) -0.011(3) 0.019(3) -0.005(3)
C14 0.096(4) 0.073(4) 0.029(3) 0.005(3) 0.017(3) 0.006(3)
C15 0.078(4) 0.062(4) 0.047(4) 0.011(3) 0.000(3) 0.014(3)
C16 0.057(4) 0.061(4) 0.053(3) 0.004(3) 0.000(3) 0.002(4)
C17 0.035(4) 0.072(4) 0.052(3) -0.006(3) 0.018(3) -0.003(3)
C18 0.060(4) 0.066(4) 0.051(3) -0.003(3) 0.032(3) -0.008(3)
C19 0.083(4) 0.047(4) 0.057(3) 0.005(3) 0.027(3) -0.007(3)
C20 0.080(4) 0.042(4) 0.040(3) 0.001(3) 0.012(3) 0.000(4)
C21 0.066(4) 0.043(4) 0.055(3) -0.006(3) 0.003(3) 0.017(3)
C22 0.049(4) 0.079(4) 0.064(4) -0.028(3) 0.033(3) 0.002(3)
C23 0.075(4) 0.084(4) 0.048(3) -0.017(3) 0.047(3) -0.012(3)
C24 0.103(4) 0.065(4) 0.037(4) 0.015(3) 0.022(3) 0.008(3)
C25 0.091(4) 0.055(4) 0.047(4) 0.013(3) 0.011(3) 0.008(3)
C26 0.047(4) 0.048(4) 0.065(3) -0.001(3) 0.007(3) 0.020(3)
C27 0.040(4) 0.069(4) 0.063(3) -0.016(3) 0.020(3) 0.014(3)
C28 0.064(4) 0.073(4) 0.048(3) -0.004(3) 0.030(3) -0.004(3)
C29 0.082(4) 0.060(4) 0.047(3) 0.006(3) 0.033(3) 0.001(3)
C30 0.084(4) 0.045(4) 0.057(3) -0.003(3) 0.007(3) 0.016(4)
C31 0.049(4) 0.060(4) 0.078(3) -0.018(3) 0.001(3) 0.026(3)
C32 0.049(4) 0.082(4) 0.081(4) -0.032(3) 0.028(3) -0.004(4)
C33 0.072(4) 0.083(4) 0.073(4) -0.009(3) 0.055(3) -0.015(3)
C34 0.104(4) 0.069(4) 0.051(4) 0.013(3) 0.039(3) -0.007(3)
C35 0.084(4) 0.048(4) 0.057(3) 0.009(3) 0.013(3) 0.021(4)
C36 0.055(4) 0.038(4) 0.066(3) -0.005(3) 0.005(3) 0.025(3)
C37 0.057(4) 0.073(4) 0.048(3) -0.019(3) 0.017(3) 0.011(3)
C38 0.066(4) 0.075(4) 0.048(3) -0.014(3) 0.038(3) -0.005(3)
C39 0.099(4) 0.053(4) 0.039(4) 0.014(3) 0.015(3) 0.024(4)
C40 0.084(4) 0.058(5) 0.048(4) 0.006(3) 0.000(3) 0.031(3)
C41 0.043(4) 0.077(4) 0.083(4) -0.019(3) -0.013(3) 0.026(3)
C42 0.042(4) 0.086(4) 0.095(4) -0.034(3) 0.035(3) -0.011(4)
C43 0.073(5) 0.100(4) 0.076(4) -0.022(3) 0.042(3) -0.012(4)
C44 0.107(4) 0.054(4) 0.071(4) 0.006(3) 0.043(3) -0.013(4)
C45 0.098(4) 0.035(4) 0.077(4) 0.005(3) 0.025(3) -0.006(4)
C46 0.064(4) 0.048(4) 0.072(3) -0.019(3) 0.013(3) 0.024(3)
C47 0.066(4) 0.058(4) 0.059(4) -0.020(3) 0.024(3) 0.014(3)
C48 0.082(4) 0.065(4) 0.036(4) -0.007(3) 0.018(3) 0.009(3)
C49 0.112(4) 0.068(4) 0.026(3) 0.000(3) 0.007(4) 0.018(3)
C50 0.079(4) 0.067(4) 0.054(4) -0.003(3) -0.015(3) 0.025(3)
C51 0.026(4) 0.099(4) 0.088(4) -0.024(3) -0.010(3) 0.025(4)
C52 0.037(5) 0.093(4) 0.095(4) -0.025(3) 0.014(4) 0.002(4)
C53 0.080(5) 0.072(4) 0.108(4) -0.010(3) 0.045(4) -0.031(4)
C54 0.077(4) 0.072(5) 0.104(4) -0.019(4) 0.052(3) -0.033(4)
C55 0.099(4) 0.038(4) 0.083(4) -0.015(3) 0.034(3) -0.004(4)
C56 0.086(4) 0.038(4) 0.070(3) -0.024(3) 0.020(3) 0.004(4)
C57 0.080(4) 0.071(4) 0.051(4) -0.020(3) 0.023(3) 0.003(3)
C58 0.078(4) 0.067(3) 0.035(4) -0.020(3) 0.015(3) 0.003(3)
C59 0.088(4) 0.092(4) 0.032(4) -0.005(3) -0.007(3) 0.028(3)
C60 0.087(4) 0.095(5) 0.042(4) -0.007(3) -0.015(3) 0.020(3)
C61 0.057(5) 0.100(4) 0.066(4) -0.027(3) -0.017(3) 0.012(4)
C62 0.056(5) 0.100(4) 0.102(4) -0.048(3) 0.017(4) -0.021(4)
C63 0.083(4) 0.075(5) 0.095(4) -0.025(4) 0.024(3) -0.038(4)
C64 0.075(3) 0.048(4) 0.056(3) -0.033(3) 0.014(3) -0.001(3)
C65 0.083(4) 0.090(4) 0.048(4) -0.020(4) 0.001(4) 0.003(3)
C66 0.042(4) 0.104(4) 0.084(4) -0.029(3) -0.014(3) 0.001(4)
C67 0.056(5) 0.087(4) 0.102(4) -0.042(3) 0.011(3) -0.022(4)
C68 0.066(4) 0.061(4) 0.093(4) -0.032(3) 0.018(3) -0.032(3)
C69 0.077(4) 0.074(5) 0.083(4) -0.036(3) 0.012(3) -0.006(4)
C70 0.061(4) 0.099(4) 0.044(4) -0.029(3) -0.012(3) 0.001(3)
C1A 0.057(4) 0.049(3) 0.034(3) -0.008(2) 0.008(2) 0.004(3)
C2A 0.059(4) 0.051(4) 0.048(3) -0.008(3) 0.014(3) -0.006(3)
C3A 0.048(4) 0.061(4) 0.044(3) -0.005(3) -0.005(3) 0.003(3)
C4A 0.055(4) 0.052(3) 0.033(3) -0.005(3) -0.003(3) 0.001(3)
C5A 0.068(3) 0.051(3) 0.028(3) -0.009(3) 0.008(3) -0.005(3)
C6A 0.061(3) 0.044(4) 0.053(3) -0.008(3) 0.007(3) 0.003(3)
C7A 0.060(4) 0.056(4) 0.056(3) -0.002(3) 0.029(3) -0.021(3)
C8A 0.043(4) 0.060(3) 0.060(3) 0.002(3) 0.001(3) 0.010(3)
C9A 0.079(4) 0.059(3) 0.027(3) 0.005(3) -0.001(3) 0.004(3)
C10A 0.071(3) 0.060(4) 0.032(3) -0.017(3) 0.022(3) 0.002(3)
C11A 0.073(3) 0.046(4) 0.048(3) 0.004(3) 0.007(3) -0.007(4)
C12A 0.071(4) 0.049(4) 0.054(3) 0.005(3) 0.024(3) -0.013(3)
C13A 0.047(4) 0.069(4) 0.052(3) -0.010(3) 0.018(3) -0.009(3)
C14A 0.043(5) 0.079(4) 0.057(3) -0.004(3) 0.013(3) -0.001(4)
C15A 0.049(4) 0.061(4) 0.051(3) 0.013(3) -0.008(3) 0.013(3)
C16A 0.070(4) 0.054(4) 0.040(3) 0.007(3) -0.005(3) 0.007(3)
C17A 0.090(4) 0.064(4) 0.031(3) 0.008(3) 0.009(3) -0.004(3)
C18A 0.070(4) 0.077(4) 0.030(3) -0.004(3) 0.018(3) -0.009(3)
C19A 0.074(4) 0.064(4) 0.051(3) -0.020(3) 0.028(3) 0.011(3)
C20A 0.060(4) 0.044(4) 0.063(3) -0.008(3) 0.014(3) 0.014(3)
C21A 0.070(4) 0.040(4) 0.056(3) 0.015(3) 0.000(3) 0.005(4)
C22A 0.078(4) 0.062(4) 0.043(3) 0.012(3) 0.019(3) -0.008(3)
C23A 0.057(4) 0.070(4) 0.042(3) 0.007(3) 0.027(3) -0.008(3)
C24A 0.039(4) 0.075(4) 0.062(3) -0.004(3) 0.008(3) 0.021(4)
C25A 0.047(4) 0.070(4) 0.056(3) 0.000(3) 0.004(3) 0.022(3)
C26A 0.078(4) 0.050(4) 0.043(3) 0.016(3) 0.004(3) 0.004(3)
C27A 0.079(3) 0.060(4) 0.044(4) 0.021(3) 0.009(3) -0.003(3)
C28A 0.071(4) 0.088(4) 0.035(3) -0.003(3) 0.023(3) -0.007(3)
C29A 0.066(4) 0.070(4) 0.055(4) -0.014(3) 0.027(3) 0.005(3)
C30A 0.064(4) 0.041(4) 0.067(3) -0.002(3) 0.007(3) 0.015(3)
C31A 0.073(4) 0.064(4) 0.037(3) 0.028(3) -0.003(3) 0.004(3)
C32A 0.073(4) 0.064(4) 0.041(3) 0.026(3) 0.013(3) -0.008(3)
C33A 0.045(4) 0.074(3) 0.039(3) -0.004(3) 0.024(3) -0.006(3)
C34A 0.058(5) 0.076(4) 0.045(3) -0.015(3) 0.025(3) 0.012(3)
C35A 0.072(4) 0.051(4) 0.061(3) -0.002(3) 0.009(3) 0.027(3)
C36A 0.071(4) 0.029(4) 0.064(4) 0.015(3) 0.002(3) 0.013(3)
C37A 0.071(4) 0.058(4) 0.045(4) 0.021(3) 0.011(3) -0.016(3)
C38A 0.065(4) 0.075(4) 0.044(3) 0.017(3) 0.029(3) -0.011(3)
C39A 0.034(4) 0.070(4) 0.069(3) 0.001(3) 0.020(3) 0.018(3)
C40A 0.053(4) 0.059(4) 0.065(3) 0.004(3) 0.011(3) 0.018(3)
C41A 0.064(4) 0.049(4) 0.047(3) 0.017(3) -0.007(3) 0.011(3)
C42A 0.071(4) 0.076(4) 0.026(3) 0.022(3) 0.006(3) -0.014(3)
C43A 0.073(4) 0.091(4) 0.031(3) 0.003(3) 0.022(3) -0.013(3)
C44A 0.063(4) 0.059(4) 0.065(4) -0.021(3) 0.028(3) 0.019(3)
C45A 0.080(4) 0.041(4) 0.059(3) -0.014(3) 0.007(3) 0.031(3)
C46A 0.090(4) 0.041(4) 0.058(3) 0.012(3) 0.000(3) -0.002(4)
C47A 0.073(4) 0.049(4) 0.054(3) 0.019(3) 0.012(3) -0.011(4)
C48A 0.051(4) 0.073(4) 0.053(3) 0.006(3) 0.025(3) -0.013(4)
C49A 0.032(4) 0.076(4) 0.058(3) 0.005(3) 0.017(3) 0.005(4)
C50A 0.047(4) 0.066(4) 0.059(3) 0.008(3) -0.003(3) 0.016(3)
C51A 0.076(4) 0.085(4) 0.038(4) 0.011(3) 0.002(3) 0.008(3)
C52A 0.078(4) 0.079(4) 0.029(3) 0.010(3) 0.001(3) -0.001(3)
C53A 0.083(4) 0.091(4) 0.036(4) -0.021(3) 0.007(3) -0.006(3)
C54A 0.078(4) 0.068(4) 0.042(3) -0.022(3) 0.016(3) 0.020(3)
C55A 0.088(4) 0.034(4) 0.079(4) -0.010(3) 0.026(3) 0.015(3)
C56A 0.086(4) 0.041(5) 0.072(4) -0.011(3) 0.002(3) 0.002(4)
C57A 0.079(4) 0.059(4) 0.062(4) 0.007(3) 0.020(3) -0.016(3)
C58A 0.070(5) 0.064(4) 0.068(4) 0.009(3) 0.014(4) -0.005(4)
C59A 0.043(5) 0.071(4) 0.066(3) 0.008(3) 0.005(3) 0.005(4)
C60A 0.049(5) 0.074(4) 0.065(4) 0.009(3) 0.006(3) 0.008(4)
C61A 0.062(4) 0.079(4) 0.048(4) 0.007(3) -0.010(3) -0.008(3)
C62A 0.079(4) 0.070(4) 0.020(3) -0.004(3) -0.005(3) -0.009(3)
C63A 0.083(4) 0.064(4) 0.052(4) -0.039(3) 0.000(3) 0.004(3)
C64A 0.072(4) 0.053(5) 0.060(3) 0.006(3) 0.007(3) -0.010(4)
C65A 0.060(5) 0.073(4) 0.057(3) 0.000(3) 0.000(3) -0.012(4)
C66A 0.070(4) 0.090(4) 0.049(4) 0.000(3) -0.003(3) 0.007(4)
C67A 0.087(4) 0.069(4) 0.040(4) -0.008(3) 0.002(3) -0.010(3)
C68A 0.088(4) 0.055(4) 0.054(4) -0.017(3) 0.007(3) -0.011(4)
C69A 0.082(4) 0.059(4) 0.050(3) -0.008(3) -0.001(3) -0.012(4)
C70A 0.044(4) 0.066(4) 0.066(4) -0.006(3) -0.007(3) -0.016(3)
N1G_1 0.052(4) 0.065(3) 0.041(3) -0.003(3) 0.008(3) -0.002(3)
O1G_1 0.097(3) 0.088(3) 0.066(3) 0.008(2) 0.012(3) 0.010(3)
C1G_1 0.065(6) 0.168(9) 0.057(4) -0.010(5) 0.019(4) 0.023(6)
C2G_1 0.088(7) 0.063(4) 0.085(6) 0.003(4) 0.010(5) -0.010(5)
C3G_1 0.090(6) 0.066(4) 0.066(4) 0.012(3) 0.028(4) 0.012(4)
N1G_2 0.043(4) 0.128(5) 0.069(4) -0.008(4) 0.001(3) 0.015(4)
O1G_2 0.097(3) 0.130(4) 0.081(3) 0.006(2) 0.028(2) 0.019(3)
C1G_2 0.112(4) 0.125(4) 0.106(4) -0.002(3) 0.029(3) 0.001(3)
C2G_2 0.138(4) 0.131(3) 0.141(4) -0.006(3) 0.029(3) -0.004(3)
C3G_2 0.156(6) 0.113(6) 0.087(4) 0.005(5) 0.050(4) 0.006(6)
N1G_3 0.089(4) 0.087(4) 0.051(4) 0.005(3) 0.012(3) 0.018(4)
O1G_3 0.152(5) 0.102(4) 0.075(3) -0.027(3) 0.025(3) 0.007(4)
C1G_3 0.108(6) 0.106(7) 0.064(6) 0.006(5) -0.003(5) 0.011(6)
C2G_3 0.101(5) 0.116(7) 0.114(8) 0.048(6) 0.029(6) 0.034(5)
C3G_3 0.132(6) 0.083(4) 0.066(4) -0.006(3) 0.024(4) 0.015(4)
N1G_4 0.065(4) 0.052(4) 0.062(3) -0.017(3) 0.029(3) -0.016(3)
O1G_4 0.110(4) 0.114(4) 0.064(3) -0.007(3) 0.019(3) 0.009(3)
C1G_4 0.084(6) 0.059(5) 0.082(5) -0.020(4) 0.038(4) -0.004(4)
C2G_4 0.092(7) 0.063(5) 0.070(4) -0.005(4) 0.015(4) -0.001(5)
C3G_4 0.089(6) 0.077(5) 0.069(4) -0.014(3) 0.031(4) 0.012(5)
N1G_5 0.108(5) 0.083(4) 0.062(4) 0.008(3) 0.045(3) 0.013(4)
O1G_5 0.134(5) 0.077(3) 0.082(3) 0.003(2) -0.004(3) 0.025(2)
C1G_5 0.129(4) 0.129(4) 0.120(4) -0.015(3) 0.022(3) 0.007(3)
C2G_5 0.150(8) 0.067(5) 0.106(6) 0.032(5) 0.064(5) 0.019(5)
C3G_5 0.075(5) 0.084(3) 0.077(4) 0.012(3) 0.022(4) 0.017(3)
N1G_6 0.082(3) 0.048(4) 0.041(3) 0.007(3) 0.014(3) -0.004(3)
O1G_6 0.100(3) 0.097(4) 0.077(3) 0.017(3) 0.036(3) -0.005(3)
C1G_6 0.100(6) 0.051(5) 0.054(4) -0.011(4) 0.001(4) -0.013(5)
C2G_6 0.095(4) 0.059(5) 0.051(5) -0.010(4) 0.003(4) 0.002(5)
C3G_6 0.093(3) 0.070(5) 0.071(3) -0.001(3) 0.027(3) -0.017(4)
N1G_7 0.069(4) 0.064(4) 0.051(3) 0.002(3) 0.027(3) -0.002(3)
O1G_7 0.108(4) 0.096(3) 0.060(3) -0.002(3) 0.034(3) -0.012(3)
C1G_7 0.077(6) 0.095(6) 0.050(4) 0.003(4) 0.022(4) -0.005(5)
C2G_7 0.115(7) 0.075(6) 0.075(6) -0.002(4) 0.036(5) -0.020(5)
C3G_7 0.109(7) 0.075(5) 0.050(3) 0.012(3) 0.029(4) 0.009(5)
N1G_10 0.080(4) 0.044(4) 0.055(3) -0.012(3) 0.028(3) 0.004(3)
O1G_10 0.134(4) 0.076(3) 0.079(3) 0.027(2) 0.034(3) 0.046(3)
C1G_10 0.115(7) 0.070(5) 0.035(4) -0.006(3) 0.026(4) -0.001(5)
C2G_10 0.114(5) 0.083(6) 0.115(7) -0.035(5) 0.051(5) -0.035(5)
C3G_10 0.084(5) 0.081(5) 0.075(4) 0.014(4) 0.026(4) 0.032(5)
N1G_11 0.056(4) 0.048(4) 0.051(3) 0.000(3) 0.012(3) 0.005(3)
O1G_11 0.131(4) 0.073(3) 0.064(3) 0.018(2) 0.032(3) 0.038(3)
C1G_11 0.084(5) 0.096(7) 0.074(5) 0.028(5) 0.023(4) 0.022(5)
C2G_11 0.047(4) 0.053(4) 0.041(4) -0.005(3) 0.015(3) -0.009(3)
C3G_11 0.078(5) 0.050(4) 0.061(3) 0.006(2) 0.024(3) 0.013(3)
N1G_12 0.088(5) 0.084(4) 0.074(3) 0.011(3) 0.035(3) 0.042(4)
O1G_12 0.130(5) 0.101(4) 0.066(3) -0.006(3) 0.037(3) 0.023(3)
C1G_12 0.130(9) 0.096(5) 0.097(7) 0.029(5) 0.031(6) 0.020(6)
C2G_12 0.062(6) 0.125(7) 0.081(5) 0.005(5) 0.005(5) 0.033(5)
C3G_12 0.085(6) 0.084(6) 0.079(4) 0.015(4) 0.040(4) 0.020(5)
N1G_13 0.123(5) 0.059(4) 0.055(3) 0.015(3) 0.013(3) 0.005(4)
O1G_13 0.188(5) 0.125(6) 0.123(4) 0.034(4) 0.101(3) 0.034(4)
C1G_13 0.146(8) 0.162(11) 0.105(6) -0.022(7) -0.047(7) 0.005(7)
C2G_13 0.098(7) 0.120(8) 0.065(4) 0.018(5) 0.021(4) 0.023(6)
C3G_13 0.152(7) 0.116(9) 0.103(5) 0.001(6) 0.061(5) -0.013(6)

loop_
_atom_type_symbol
_atom_type_description
_atom_type_scat_dispersion_real
_atom_type_scat_dispersion_imag
_atom_type_scat_source
C C 0.0033 0.0016 'International Tables Vol C Tables 4.2.6.8 and 6.1.1.4'
H H 0.0000 0.0000 'International Tables Vol C Tables 4.2.6.8 and 6.1.1.4'
N N 0.0061 0.0033 'International Tables Vol C Tables 4.2.6.8 and 6.1.1.4'
O O 0.0106 0.0060 'International Tables Vol C Tables 4.2.6.8 and 6.1.1.4'
Cs Cs -0.3680 2.1192 'International Tables Vol C Tables 4.2.6.8 and 6.1.1.4'

loop_
_geom_angle_atom_site_label_1
_geom_angle_atom_site_label_2
_geom_angle_atom_site_label_3
_geom_angle
_geom_angle_site_symmetry_1
_geom_angle_site_symmetry_3
O1G_9 Cs1 O1G_3 106.28(19) . .
O1G_9 Cs1 O1G_5 82.59(19) . .
O1G_3 Cs1 O1G_5 93.22(16) . .
O1G_9 Cs1 O5 120.60(17) . .
O1G_3 Cs1 O5 87.80(15) . .
O1G_5 Cs1 O5 155.49(15) . .
O1G_9 Cs1 O1G_2 155.14(18) . .
O1G_3 Cs1 O1G_2 82.06(15) . .
O1G_5 Cs1 O1G_2 73.46(17) . .
O5 Cs1 O1G_2 82.45(15) . .
O1G_9 Cs1 O1G_1 97.58(18) . .
O1G_3 Cs1 O1G_1 155.41(16) . .
O1G_5 Cs1 O1G_1 83.91(13) . .
O5 Cs1 O1G_1 85.07(12) . .
O1G_2 Cs1 O1G_1 73.69(16) . .
O1G_9 Cs1 O6 78.21(17) . .
O1G_3 Cs1 O6 124.73(13) . .
O1G_5 Cs1 O6 140.89(14) . .
O5 Cs1 O6 49.11(12) . .
O1G_2 Cs1 O6 116.81(16) . .
O1G_1 Cs1 O6 65.51(12) . .
O1G_9 Cs1 O1G_8 7.0(2) . .
O1G_3 Cs1 O1G_8 106.7(2) . .
O1G_5 Cs1 O1G_8 89.56(19) . .
O5 Cs1 O1G_8 113.60(17) . .
O1G_2 Cs1 O1G_8 161.51(18) . .
O1G_1 Cs1 O1G_8 97.7(2) . .
O6 Cs1 O1G_8 72.09(18) . .
O1G_9 Cs1 C3G_9 16.77(17) . .
O1G_3 Cs1 C3G_9 89.58(15) . .
O1G_5 Cs1 C3G_9 84.86(16) . .
O5 Cs1 C3G_9 119.65(14) . .
O1G_2 Cs1 C3G_9 156.18(16) . .
O1G_1 Cs1 C3G_9 114.36(15) . .
O6 Cs1 C3G_9 86.26(12) . .
O1G_8 Cs1 C3G_9 18.0(2) . .
O1G_9 Cs1 C96 135.75(18) . .
O1G_3 Cs1 C96 70.16(17) . .
O1G_5 Cs1 C96 140.55(17) . .
O5 Cs1 C96 21.27(14) . .
O1G_2 Cs1 C96 69.04(15) . .
O1G_1 Cs1 C96 96.80(15) . .
O6 Cs1 C96 70.33(14) . .
O1G_8 Cs1 C96 129.00(18) . .
C3G_9 Cs1 C96 128.70(16) . .
O1G_9 Cs1 C3G_3 94.30(18) . .
O1G_3 Cs1 C3G_3 13.44(13) . .
O1G_5 Cs1 C3G_3 97.88(13) . .
O5 Cs1 C3G_3 88.72(12) . .
O1G_2 Cs1 C3G_3 95.48(14) . .
O1G_1 Cs1 C3G_3 168.12(15) . .
O6 Cs1 C3G_3 117.14(10) . .
O1G_8 Cs1 C3G_3 94.0(2) . .
C3G_9 Cs1 C3G_3 77.52(15) . .
C96 Cs1 C3G_3 74.32(14) . .
O1G_9 Cs1 Cs2 109.23(15) . .
O1G_3 Cs1 Cs2 118.97(10) . .
O1G_5 Cs1 Cs2 46.19(10) . .
O5 Cs1 Cs2 112.90(9) . .
O1G_2 Cs1 Cs2 48.34(9) . .
O1G_1 Cs1 Cs2 44.68(10) . .
O6 Cs1 Cs2 110.13(8) . .
O1G_8 Cs1 Cs2 114.19(17) . .
C3G_9 Cs1 Cs2 120.55(12) . .
C96 Cs1 Cs2 110.37(11) . .
C3G_3 Cs1 Cs2 130.50(8) . .
O1G_6 Cs2 O5A 137.06(15) . 1_655
O1G_6 Cs2 O1G_7 95.87(16) . .
O5A Cs2 O1G_7 121.47(14) 1_655 .
O1G_6 Cs2 O6A 169.33(15) . 1_655
O5A Cs2 O6A 50.67(13) 1_655 1_655
O1G_7 Cs2 O6A 74.06(14) . 1_655
O1G_6 Cs2 O1G_1 70.55(14) . .
O5A Cs2 O1G_1 141.58(13) 1_655 .
O1G_7 Cs2 O1G_1 65.19(14) . .
O6A Cs2 O1G_1 107.30(13) 1_655 .
O1G_6 Cs2 O1G_5 66.11(16) . .
O5A Cs2 O1G_5 89.02(14) 1_655 .
O1G_7 Cs2 O1G_5 144.75(14) . .
O6A Cs2 O1G_5 124.29(15) 1_655 .
O1G_1 Cs2 O1G_5 79.97(12) . .
O1G_6 Cs2 O1G_2 122.11(12) . .
O5A Cs2 O1G_2 71.91(12) 1_655 .
O1G_7 Cs2 O1G_2 103.86(15) . .
O6A Cs2 O1G_2 65.00(12) 1_655 .
O1G_1 Cs2 O1G_2 69.91(14) . .
O1G_5 Cs2 O1G_2 66.76(15) . .
O1G_6 Cs2 C3G_5 65.62(16) . .
O5A Cs2 C3G_5 79.10(14) 1_655 .
O1G_7 Cs2 C3G_5 159.40(15) . .
O6A Cs2 C3G_5 124.89(14) 1_655 .
O1G_1 Cs2 C3G_5 98.59(12) . .
O1G_5 Cs2 C3G_5 20.18(8) . .
O1G_2 Cs2 C3G_5 80.55(14) . .
O1G_6 Cs2 O1G_4 67.25(14) . .
O5A Cs2 O1G_4 72.50(13) 1_655 .
O1G_7 Cs2 O1G_4 129.07(12) . .
O6A Cs2 O1G_4 116.19(14) 1_655 .
O1G_1 Cs2 O1G_4 136.42(14) . .
O1G_5 Cs2 O1G_4 73.62(12) . .
O1G_2 Cs2 O1G_4 126.17(14) . .
C3G_5 Cs2 O1G_4 53.97(12) . .
O1G_6 Cs2 C3G_6 17.70(10) . .
O5A Cs2 C3G_6 144.16(14) 1_655 .
O1G_7 Cs2 C3G_6 94.10(15) . .
O6A Cs2 C3G_6 161.79(14) 1_655 .
O1G_1 Cs2 C3G_6 54.61(14) . .
O1G_5 Cs2 C3G_6 59.31(15) . .
O1G_2 Cs2 C3G_6 105.88(11) . .
C3G_5 Cs2 C3G_6 65.48(15) . .
O1G_4 Cs2 C3G_6 82.00(14) . .
O1G_6 Cs2 C96A 117.97(17) . 1_655
O5A Cs2 C96A 19.09(14) 1_655 1_655
O1G_7 Cs2 C96A 136.84(17) . 1_655
O6A Cs2 C96A 69.58(15) 1_655 1_655
O1G_1 Cs2 C96A 148.44(15) . 1_655
O1G_5 Cs2 C96A 77.15(16) . 1_655
O1G_2 Cs2 C96A 81.17(15) . 1_655
C3G_5 Cs2 C96A 63.42(16) . 1_655
O1G_4 Cs2 C96A 55.04(14) . 1_655
C3G_6 Cs2 C96A 126.28(16) . 1_655
O1G_6 Cs2 C97A 151.71(17) . 1_655
O5A Cs2 C97A 69.69(15) 1_655 1_655
O1G_7 Cs2 C97A 55.98(15) . 1_655
O6A Cs2 C97A 19.05(15) 1_655 1_655
O1G_1 Cs2 C97A 92.38(15) . 1_655
O1G_5 Cs2 C97A 134.68(15) . 1_655
O1G_2 Cs2 C97A 68.66(15) . 1_655
C3G_5 Cs2 C97A 141.35(15) . 1_655
O1G_4 Cs2 C97A 130.69(16) . 1_655
C3G_6 Cs2 C97A 144.40(16) . 1_655
C96A Cs2 C97A 88.52(17) 1_655 1_655
O1G_10 Cs3 O4A 157.67(14) . .
O1G_10 Cs3 O1G_14 85.9(3) . .
O4A Cs3 O1G_14 116.4(3) . .
O1G_10 Cs3 O3A 144.06(15) . .
O4A Cs3 O3A 50.43(12) . .
O1G_14 Cs3 O3A 78.1(3) . .
O1G_10 Cs3 O1G_15 70.45(18) . .
O4A Cs3 O1G_15 113.71(16) . .
O1G_14 Cs3 O1G_15 77.5(2) . .
O3A Cs3 O1G_15 74.76(16) . .
O1G_10 Cs3 O1G_11 91.19(12) . .
O4A Cs3 O1G_11 73.20(12) . .
O1G_14 Cs3 O1G_11 138.4(2) . .
O3A Cs3 O1G_11 80.51(12) . .
O1G_15 Cs3 O1G_11 62.57(18) . .
O1G_10 Cs3 O2 69.84(14) . 2_545
O4A Cs3 O2 101.14(13) . 2_545
O1G_14 Cs3 O2 104.8(2) . 2_545
O3A Cs3 O2 145.32(13) . 2_545
O1G_15 Cs3 O2 139.91(16) . 2_545
O1G_11 Cs3 O2 113.02(13) . 2_545
O1G_10 Cs3 C74 87.2(5) . 2_545
O4A Cs3 C74 80.7(5) . 2_545
O1G_14 Cs3 C74 119.4(5) . 2_545
O3A Cs3 C74 128.7(5) . 2_545
O1G_15 Cs3 C74 151.5(5) . 2_545
O1G_11 Cs3 C74 101.8(5) . 2_545
O2 Cs3 C74 21.2(5) 2_545 2_545
O1G_10 Cs3 O1 71.18(14) . 2_545
O4A Cs3 O1 88.21(11) . 2_545
O1G_14 Cs3 O1 145.0(2) . 2_545
O3A Cs3 O1 135.15(11) . 2_545
O1G_15 Cs3 O1 116.63(16) . 2_545
O1G_11 Cs3 O1 69.96(12) . 2_545
O2 Cs3 O1 43.07(10) 2_545 2_545
C74 Cs3 O1 36.4(5) 2_545 2_545
O1G_10 Cs3 C93 72.44(16) . 2_545
O4A Cs3 C93 106.83(15) . 2_545
O1G_14 Cs3 C93 84.1(2) . 2_545
O3A Cs3 C93 136.04(15) . 2_545
O1G_15 Cs3 C93 139.45(18) . 2_545
O1G_11 Cs3 C93 134.15(15) . 2_545
O2 Cs3 C93 21.21(13) 2_545 2_545
C74 Cs3 C93 37.1(5) 2_545 2_545
O1 Cs3 C93 64.25(12) 2_545 2_545
O1G_10 Cs3 C3G_11 108.07(12) . .
O4A Cs3 C3G_11 58.29(11) . .
O1G_14 Cs3 C3G_11 133.5(2) . .
O3A Cs3 C3G_11 64.66(11) . .
O1G_15 Cs3 C3G_11 66.89(16) . .
O1G_11 Cs3 C3G_11 17.30(9) . .
O2 Cs3 C3G_11 121.75(11) 2_545 .
C74 Cs3 C3G_11 105.7(5) 2_545 .
O1 Cs3 C3G_11 79.93(9) 2_545 .
C93 Cs3 C3G_11 142.26(13) 2_545 .
O1G_10 Cs3 C95A 141.56(16) . .
O4A Cs3 C95A 19.90(13) . .
O1G_14 Cs3 C95A 127.4(3) . .
O3A Cs3 C95A 70.22(13) . .
O1G_15 Cs3 C95A 129.11(17) . .
O1G_11 Cs3 C95A 76.03(14) . .
O2 Cs3 C95A 81.95(13) 2_545 .
C74 Cs3 C95A 61.1(5) 2_545 .
O1 Cs3 C95A 70.38(13) 2_545 .
C93 Cs3 C95A 90.62(15) 2_545 .
C3G_11 Cs3 C95A 65.22(12) . .
O1G_13 Cs4 O2A 128.77(17) . 2_545
O1G_13 Cs4 O1G_12 125.21(15) . .
O2A Cs4 O1G_12 74.34(13) 2_545 .
O1G_13 Cs4 O1G_11 98.46(18) . .
O2A Cs4 O1G_11 132.65(14) 2_545 .
O1G_12 Cs4 O1G_11 81.39(15) . .
O1G_13 Cs4 O1A 83.50(15) . 2_545
O2A Cs4 O1A 50.55(12) 2_545 2_545
O1G_12 Cs4 O1A 120.09(14) . 2_545
O1G_11 Cs4 O1A 152.29(13) . 2_545
O1G_13 Cs4 O1G_10 118.37(16) . .
O2A Cs4 O1G_10 67.78(12) 2_545 .
O1G_12 Cs4 O1G_10 116.40(15) . .
O1G_11 Cs4 O1G_10 88.71(14) . .
O1A Cs4 O1G_10 66.64(14) 2_545 .
O1G_13 Cs4 O1G_15 64.5(2) . .
O2A Cs4 O1G_15 131.04(18) 2_545 .
O1G_12 Cs4 O1G_15 143.14(15) . .
O1G_11 Cs4 O1G_15 61.75(14) . .
O1A Cs4 O1G_15 95.32(14) 2_545 .
O1G_10 Cs4 O1G_15 66.26(18) . .
O1G_13 Cs4 C51D 79.4(2) . 2_545
O2A Cs4 C51D 66.3(2) 2_545 2_545
O1G_12 Cs4 C51D 66.2(4) . 2_545
O1G_11 Cs4 C51D 136.6(4) . 2_545
O1A Cs4 C51D 71.0(4) 2_545 2_545
O1G_10 Cs4 C51D 130.8(3) . 2_545
O1G_15 Cs4 C51D 142.8(3) . 2_545
O1G_13 Cs4 C61D 56.6(2) . 2_545
O2A Cs4 C61D 83.1(2) 2_545 2_545
O1G_12 Cs4 C61D 85.1(3) . 2_545
O1G_11 Cs4 C61D 134.9(3) . 2_545
O1A Cs4 C61D 68.7(4) 2_545 2_545
O1G_10 Cs4 C61D 135.3(4) . 2_545
O1G_15 Cs4 C61D 119.9(3) . 2_545
C51D Cs4 C61D 23.05(18) 2_545 2_545
O1G_13 Cs4 C93A 142.65(19) . 2_545
O2A Cs4 C93A 19.80(13) 2_545 2_545
O1G_12 Cs4 C93A 55.70(14) . 2_545
O1G_11 Cs4 C93A 117.22(16) . 2_545
O1A Cs4 C93A 70.24(14) 2_545 2_545
O1G_10 Cs4 C93A 75.46(14) . 2_545
O1G_15 Cs4 C93A 141.7(2) . 2_545
C51D Cs4 C93A 67.35(17) 2_545 2_545
C61D Cs4 C93A 88.57(19) 2_545 2_545
O1G_13 Cs4 C45B 61.20(15) . 2_545
O2A Cs4 C45B 82.58(10) 2_545 2_545
O1G_12 Cs4 C45B 78.02(13) . 2_545
O1G_11 Cs4 C45B 131.21(12) . 2_545
O1A Cs4 C45B 73.90(12) 2_545 2_545
O1G_10 Cs4 C45B 140.01(13) . 2_545
O1G_15 Cs4 C45B 125.39(15) . 2_545
C51D Cs4 C45B 18.51(14) 2_545 2_545
C61D Cs4 C45B 7.2(4) 2_545 2_545
C93A Cs4 C45B 85.68(13) 2_545 2_545
O1G_13 Cs4 Cs3 109.40(15) . .
O2A Cs4 Cs3 105.06(9) 2_545 .
O1G_12 Cs4 Cs3 109.09(11) . .
O1G_11 Cs4 Cs3 46.65(9) . .
O1A Cs4 Cs3 106.49(9) 2_545 .
O1G_10 Cs4 Cs3 42.95(10) . .
O1G_15 Cs4 Cs3 45.32(14) . .
C51D Cs4 Cs3 170.72(12) 2_545 .
C61D Cs4 Cs3 165.0(3) 2_545 .
C93A Cs4 Cs3 103.38(12) 2_545 .
C45B Cs4 Cs3 170.59(4) 2_545 .
C73 O1 C92 118.0(5) . .
C73 O1 Cs3 92.9(3) . 2
C92 O1 Cs3 124.2(4) . 2
C74 O2 C93 116.7(5) . .
C74 O2 Cs3 103.7(3) . 2
C93 O2 Cs3 105.4(4) . 2
C80 O3 C94 116.5(5) . .
C81 O4 C95 117.3(4) . .
C87 O5 C96 118.4(5) . .
C87 O5 Cs1 130.3(3) . .
C96 O5 Cs1 109.8(4) . .
C88 O6 C97 117.1(5) . .
C88 O6 Cs1 125.1(3) . .
C97 O6 Cs1 117.2(4) . .
C72 C71 C76 120.0 . .
C72 C71 C91 116.9(3) . .
C76 C71 C91 123.1(3) . .
C71 C72 C73 120.0 . .
O1 C73 C72 124.0(3) . .
O1 C73 C74 115.9(3) . .
C72 C73 C74 120.0 . .
O2 C74 C75 124.2(3) . .
O2 C74 C73 115.9(3) . .
C75 C74 C73 119.9 . .
O2 C74 Cs3 55.1(2) . 2
C75 C74 Cs3 121.40(15) . 2
C73 C74 Cs3 93.43(14) . 2
C74 C75 C76 120.1 . .
C75 C76 C71 120.0 . .
C75 C76 C77 117.9(3) . .
C71 C76 C77 122.0(3) . .
C78 C77 C76 114.1(5) . .
C83 C78 C79 120.0 . .
C83 C78 C77 122.7(3) . .
C79 C78 C77 117.2(3) . .
C80 C79 C78 120.0 . .
O3 C80 C79 124.3(3) . .
O3 C80 C81 115.7(3) . .
C79 C80 C81 120.0 . .
O4 C81 C80 115.7(3) . .
O4 C81 C82 124.2(3) . .
C80 C81 C82 120.0 . .
C81 C82 C83 120.0 . .
C78 C83 C82 120.0 . .
C78 C83 C84 122.7(3) . .
C82 C83 C84 117.3(3) . .
C83 C84 C85 113.1(5) . .
C86 C85 C90 120.0 . .
C86 C85 C84 115.8(3) . .
C90 C85 C84 124.2(3) . .
C85 C86 C87 120.0 . .
C88 C87 C86 120.0 . .
C88 C87 O5 115.6(3) . .
C86 C87 O5 124.3(3) . .
C87 C88 C89 120.0 . .
C87 C88 O6 115.6(3) . .
C89 C88 O6 124.3(3) . .
C90 C89 C88 120.0 . .
C89 C90 C85 120.0 . .
C89 C90 C91 117.3(3) . .
C85 C90 C91 122.7(3) . .
C90 C91 C71 115.9(4) . .
O2 C93 Cs3 53.4(3) . 2
O5 C96 Cs1 48.9(3) . .
C73A O1A C92A 117.7(5) . .
C73A O1A Cs4 127.4(3) . 2
C92A O1A Cs4 114.9(4) . 2
C74A O2A C93A 116.7(5) . .
C74A O2A Cs4 128.8(3) . 2
C93A O2A Cs4 114.5(4) . 2
C80A O3A C94A 117.0(5) . .
C80A O3A Cs3 125.7(3) . .
C94A O3A Cs3 116.5(4) . .
C81A O4A C95A 116.4(5) . .
C81A O4A Cs3 127.8(3) . .
C95A O4A Cs3 114.9(4) . .
C87A O5A C96A 116.7(5) . .
C87A O5A Cs2 127.6(3) . 1_455
C96A O5A Cs2 115.7(4) . 1_455
C88A O6A C97A 116.1(5) . .
C88A O6A Cs2 127.7(3) . 1_455
C97A O6A Cs2 116.0(4) . 1_455
C72A C71A C76A 120.0 . .
C72A C71A C91A 117.0(3) . .
C76A C71A C91A 122.8(3) . .
C73A C72A C71A 120.0 . .
O1A C73A C74A 115.9(3) . .
O1A C73A C72A 124.1(3) . .
C74A C73A C72A 120.0 . .
C73A C74A C75A 120.0 . .
C73A C74A O2A 116.9(3) . .
C75A C74A O2A 123.0(4) . .
C74A C75A C76A 120.1 . .
C75A C76A C71A 119.9 . .
C75A C76A C77A 115.4(3) . .
C71A C76A C77A 124.7(3) . .
C78A C77A C76A 110.6(4) . .
C79A C78A C83A 120.0 . .
C79A C78A C77A 117.5(3) . .
C83A C78A C77A 122.2(3) . .
C80A C79A C78A 120.1 . .
O3A C80A C81A 115.8(3) . .
O3A C80A C79A 124.2(3) . .
C81A C80A C79A 120.0 . .
O4A C81A C80A 115.9(4) . .
O4A C81A C82A 124.1(4) . .
C80A C81A C82A 120.0 . .
C81A C82A C83A 120.0 . .
C78A C83A C82A 120.0 . .
C78A C83A C84A 123.1(3) . .
C82A C83A C84A 116.9(3) . .
C85A C84A C83A 112.4(4) . .
C86A C85A C90A 120.0 . .
C86A C85A C84A 117.1(3) . .
C90A C85A C84A 122.9(3) . .
C85A C86A C87A 120.0 . .
C86A C87A C88A 120.0 . .
C86A C87A O5A 123.1(3) . .
C88A C87A O5A 116.9(3) . .
O6A C88A C89A 124.2(4) . .
O6A C88A C87A 115.8(4) . .
C89A C88A C87A 120.0 . .
C90A C89A C88A 120.0 . .
C89A C90A C85A 120.0 . .
C89A C90A C91A 117.9(4) . .
C85A C90A C91A 122.1(4) . .
C90A C91A C71A 113.6(4) . .
O2A C93A Cs4 45.7(3) . 2
O3A C94A Cs3 44.6(3) . .
O4A C95A Cs3 45.2(3) . .
O5A C96A Cs2 45.2(3) . 1_455
O6A C97A Cs2 45.0(3) . 1_455
C6 C1 C2 112.2(6) . .
C6 C1 C1A 114.3(6) . .
C2 C1 C1A 111.0(5) . .
C6 C1 C5 109.4(5) . .
C2 C1 C5 97.1(5) . .
C1A C1 C5 111.7(6) . .
C7 C2 C3 117.4(7) . .
C7 C2 C1 121.3(6) . .
C3 C2 C1 114.1(7) . .
C8 C3 C2 122.5(8) . .
C8 C3 C4 119.7(7) . .
C2 C3 C4 107.4(6) . .
C5 C4 C9 121.5(7) . .
C5 C4 C3 108.8(7) . .
C9 C4 C3 119.7(7) . .
C10 C5 C4 121.2(7) . .
C10 C5 C1 119.3(6) . .
C4 C5 C1 110.8(6) . .
C20 C6 C11 106.5(6) . .
C20 C6 C1 124.2(7) . .
C11 C6 C1 121.6(7) . .
C2 C7 C13 121.3(7) . .
C2 C7 C12 119.7(7) . .
C13 C7 C12 108.1(7) . .
C14 C8 C3 119.9(8) . .
C14 C8 C15 107.8(8) . .
C3 C8 C15 120.0(8) . .
C4 C9 C17 117.3(7) . .
C4 C9 C16 118.3(8) . .
C17 C9 C16 108.1(7) . .
C5 C10 C19 124.4(8) . .
C5 C10 C18 118.3(7) . .
C19 C10 C18 105.7(6) . .
C6 C11 C12 122.6(7) . .
C6 C11 C21 111.9(7) . .
C12 C11 C21 117.2(7) . .
C11 C12 C22 118.7(6) . .
C11 C12 C7 118.3(7) . .
C22 C12 C7 106.7(7) . .
C23 C13 C14 120.3(7) . .
C23 C13 C7 110.4(7) . .
C14 C13 C7 118.2(8) . .
C8 C14 C13 120.7(8) . .
C8 C14 C24 111.3(8) . .
C13 C14 C24 115.5(8) . .
C16 C15 C25 120.5(7) . .
C16 C15 C8 119.6(8) . .
C25 C15 C8 107.5(8) . .
C15 C16 C26 120.4(8) . .
C15 C16 C9 122.6(8) . .
C26 C16 C9 107.9(7) . .
C18 C17 C9 122.6(7) . .
C18 C17 C27 118.5(6) . .
C9 C17 C27 106.9(7) . .
C17 C18 C28 123.5(7) . .
C17 C18 C10 118.8(7) . .
C28 C18 C10 107.4(7) . .
C20 C19 C10 117.6(7) . .
C20 C19 C29 118.9(7) . .
C10 C19 C29 109.5(7) . .
C6 C20 C19 122.0(7) . .
C6 C20 C30 110.2(7) . .
C19 C20 C30 117.9(7) . .
C31 C21 C11 124.1(7) . .
C31 C21 C30 122.1(7) . .
C11 C21 C30 104.8(7) . .
C32 C22 C12 122.7(8) . .
C32 C22 C23 120.5(8) . .
C12 C22 C23 108.9(7) . .
C13 C23 C33 123.5(8) . .
C13 C23 C22 105.9(7) . .
C33 C23 C22 121.9(7) . .
C34 C24 C14 125.8(8) . .
C34 C24 C25 120.9(7) . .
C14 C24 C25 104.4(8) . .
C35 C25 C15 121.7(8) . .
C35 C25 C24 122.1(8) . .
C15 C25 C24 109.0(7) . .
C27 C26 C16 109.3(7) . .
C27 C26 C36 120.5(7) . .
C16 C26 C36 121.1(8) . .
C37 C27 C26 121.2(7) . .
C37 C27 C17 121.5(7) . .
C26 C27 C17 107.6(6) . .
C18 C28 C38 120.4(7) . .
C18 C28 C29 109.8(7) . .
C38 C28 C29 121.2(7) . .
C39 C29 C28 121.8(7) . .
C39 C29 C19 121.9(8) . .
C28 C29 C19 107.6(7) . .
C40 C30 C21 120.5(8) . .
C40 C30 C20 124.5(8) . .
C21 C30 C20 106.5(6) . .
C41 C31 C21 116.5(8) . .
C41 C31 C32 120.1(8) . .
C21 C31 C32 116.5(7) . .
C22 C32 C42 116.9(8) . .
C22 C32 C31 120.0(8) . .
C42 C32 C31 116.3(7) . .
C43 C33 C23 117.9(8) . .
C43 C33 C34 117.6(8) . .
C23 C33 C34 117.1(7) . .
C24 C34 C44 117.7(9) . .
C24 C34 C33 117.4(8) . .
C44 C34 C33 118.7(8) . .
C45 C35 C25 116.4(8) . .
C45 C35 C36 117.4(7) . .
C25 C35 C36 118.1(8) . .
C46 C36 C26 118.3(7) . .
C46 C36 C35 116.6(7) . .
C26 C36 C35 117.6(7) . .
C47 C37 C27 118.9(7) . .
C47 C37 C38 118.1(7) . .
C27 C37 C38 116.8(7) . .
C28 C38 C48 117.5(7) . .
C28 C38 C37 118.9(6) . .
C48 C38 C37 116.0(7) . .
C29 C39 C49 118.1(8) . .
C29 C39 C40 119.9(7) . .
C49 C39 C40 114.9(8) . .
C30 C40 C50 118.2(8) . .
C30 C40 C39 116.4(7) . .
C50 C40 C39 117.7(7) . .
C31 C41 C51 125.0(9) . .
C31 C41 C50 120.0(8) . .
C51 C41 C50 105.5(7) . .
C32 C42 C52 121.3(9) . .
C32 C42 C43 121.4(7) . .
C52 C42 C43 107.6(8) . .
C33 C43 C53 125.4(9) . .
C33 C43 C42 119.2(8) . .
C53 C43 C42 105.6(7) . .
C34 C44 C54 121.1(8) . .
C34 C44 C45 119.6(8) . .
C54 C44 C45 107.5(7) . .
C35 C45 C55 124.3(8) . .
C35 C45 C44 121.2(7) . .
C55 C45 C44 106.1(8) . .
C36 C46 C56 124.1(8) . .
C36 C46 C47 118.9(7) . .
C56 C46 C47 106.8(7) . .
C37 C47 C57 123.1(7) . .
C37 C47 C46 120.3(7) . .
C57 C47 C46 107.6(7) . .
C58 C48 C38 121.5(7) . .
C58 C48 C49 109.2(8) . .
C38 C48 C49 119.7(7) . .
C39 C49 C48 119.8(7) . .
C39 C49 C59 125.1(9) . .
C48 C49 C59 105.3(7) . .
C40 C50 C60 125.9(9) . .
C40 C50 C41 120.9(7) . .
C60 C50 C41 106.4(8) . .
C52 C51 C41 115.9(8) . .
C52 C51 C61 119.8(9) . .
C41 C51 C61 110.5(9) . .
C51 C52 C42 121.3(9) . .
C51 C52 C62 119.6(9) . .
C42 C52 C62 108.8(8) . .
C54 C53 C62 120.8(9) . .
C54 C53 C43 116.3(8) . .
C62 C53 C43 111.3(9) . .
C53 C54 C63 117.6(9) . .
C53 C54 C44 120.8(8) . .
C63 C54 C44 110.9(8) . .
C56 C55 C45 117.4(8) . .
C56 C55 C63 119.5(8) . .
C45 C55 C63 109.3(8) . .
C55 C56 C46 119.9(7) . .
C55 C56 C64 121.6(8) . .
C46 C56 C64 108.9(7) . .
C58 C57 C64 122.1(8) . .
C58 C57 C47 118.0(8) . .
C64 C57 C47 108.1(7) . .
C57 C58 C48 123.2(7) . .
C57 C58 C65 119.9(8) . .
C48 C58 C65 107.7(7) . .
C60 C59 C65 122.0(10) . .
C60 C59 C49 117.9(8) . .
C65 C59 C49 109.0(8) . .
C59 C60 C61 118.8(9) . .
C59 C60 C50 118.1(9) . .
C61 C60 C50 110.3(8) . .
C66 C61 C60 123.3(9) . .
C66 C61 C51 118.1(9) . .
C60 C61 C51 107.2(8) . .
C67 C62 C53 118.7(9) . .
C67 C62 C52 120.3(10) . .
C53 C62 C52 106.6(8) . .
C68 C63 C54 123.4(9) . .
C68 C63 C55 118.0(9) . .
C54 C63 C55 106.2(7) . .
C69 C64 C57 119.2(8) . .
C69 C64 C56 119.5(8) . .
C57 C64 C56 108.4(7) . .
C70 C65 C59 119.5(9) . .
C70 C65 C58 119.5(8) . .
C59 C65 C58 108.6(8) . .
C61 C66 C67 123.0(9) . .
C61 C66 C70 115.6(9) . .
C67 C66 C70 109.4(8) . .
C62 C67 C66 119.0(9) . .
C62 C67 C68 122.5(9) . .
C66 C67 C68 109.1(9) . .
C63 C68 C67 116.9(9) . .
C63 C68 C69 121.7(8) . .
C67 C68 C69 106.1(8) . .
C64 C69 C70 120.0(9) . .
C64 C69 C68 119.6(8) . .
C70 C69 C68 108.4(8) . .
C65 C70 C69 119.2(8) . .
C65 C70 C66 120.7(9) . .
C69 C70 C66 106.9(8) . .
C5A C1A C2A 102.3(6) . .
C5A C1A C6A 107.6(6) . .
C2A C1A C6A 111.4(6) . .
C5A C1A C1 112.8(5) . .
C2A C1A C1 107.9(6) . .
C6A C1A C1 114.3(6) . .
C7A C2A C3A 119.6(7) . .
C7A C2A C1A 122.6(7) . .
C3A C2A C1A 108.0(6) . .
C8A C3A C4A 123.0(7) . .
C8A C3A C2A 120.7(7) . .
C4A C3A C2A 108.7(7) . .
C9A C4A C5A 122.1(7) . .
C9A C4A C3A 118.1(7) . .
C5A C4A C3A 108.9(6) . .
C10A C5A C4A 116.8(7) . .
C10A C5A C1A 123.9(6) . .
C4A C5A C1A 110.3(7) . .
C20A C6A C11A 106.1(6) . .
C20A C6A C1A 125.1(7) . .
C11A C6A C1A 120.3(7) . .
C2A C7A C12A 122.2(7) . .
C2A C7A C13A 119.1(7) . .
C12A C7A C13A 108.3(6) . .
C3A C8A C15A 119.5(8) . .
C3A C8A C14A 119.4(7) . .
C15A C8A C14A 107.3(7) . .
C17A C9A C4A 118.3(7) . .
C17A C9A C16A 108.9(7) . .
C4A C9A C16A 117.9(7) . .
C5A C10A C18A 122.0(7) . .
C5A C10A C19A 122.1(7) . .
C18A C10A C19A 105.4(7) . .
C6A C11A C12A 120.5(7) . .
C6A C11A C21A 109.7(7) . .
C12A C11A C21A 120.3(7) . .
C22A C12A C7A 107.4(7) . .
C22A C12A C11A 118.1(7) . .
C7A C12A C11A 119.9(7) . .
C14A C13A C23A 120.9(7) . .
C14A C13A C7A 120.4(7) . .
C23A C13A C7A 107.8(7) . .
C13A C14A C24A 119.9(7) . .
C13A C14A C8A 120.1(7) . .
C24A C14A C8A 108.6(7) . .
C16A C15A C8A 120.7(8) . .
C16A C15A C25A 118.1(7) . .
C8A C15A C25A 109.0(7) . .
C15A C16A C26A 120.8(7) . .
C15A C16A C9A 120.7(7) . .
C26A C16A C9A 108.0(7) . .
C18A C17A C9A 121.5(8) . .
C18A C17A C27A 119.7(7) . .
C9A C17A C27A 107.5(7) . .
C17A C18A C28A 120.0(8) . .
C17A C18A C10A 119.1(8) . .
C28A C18A C10A 110.1(7) . .
C20A C19A C29A 120.8(7) . .
C20A C19A C10A 116.5(7) . .
C29A C19A C10A 108.5(7) . .
C6A C20A C19A 122.9(7) . .
C6A C20A C30A 112.4(7) . .
C19A C20A C30A 115.9(7) . .
C31A C21A C30A 120.9(7) . .
C31A C21A C11A 121.7(8) . .
C30A C21A C11A 108.2(6) . .
C32A C22A C12A 124.9(8) . .
C32A C22A C23A 116.8(7) . .
C12A C22A C23A 109.8(6) . .
C33A C23A C13A 120.4(7) . .
C33A C23A C22A 123.9(7) . .
C13A C23A C22A 106.7(6) . .
C14A C24A C34A 121.7(8) . .
C14A C24A C25A 108.6(7) . .
C34A C24A C25A 120.4(7) . .
C35A C25A C15A 122.1(8) . .
C35A C25A C24A 122.8(7) . .
C15A C25A C24A 106.4(7) . .
C36A C26A C16A 121.0(8) . .
C36A C26A C27A 122.2(7) . .
C16A C26A C27A 107.9(7) . .
C37A C27A C26A 121.2(7) . .
C37A C27A C17A 123.0(8) . .
C26A C27A C17A 107.5(7) . .
C38A C28A C18A 120.6(8) . .
C38A C28A C29A 121.2(6) . .
C18A C28A C29A 108.4(7) . .
C39A C29A C28A 119.6(7) . .
C39A C29A C19A 123.4(7) . .
C28A C29A C19A 107.5(7) . .
C40A C30A C21A 120.1(7) . .
C40A C30A C20A 125.4(7) . .
C21A C30A C20A 103.5(7) . .
C41A C31A C21A 117.3(8) . .
C41A C31A C32A 117.3(7) . .
C21A C31A C32A 118.5(7) . .
C42A C32A C22A 122.3(8) . .
C42A C32A C31A 115.3(7) . .
C22A C32A C31A 116.0(7) . .
C23A C33A C43A 115.3(7) . .
C23A C33A C34A 118.3(6) . .
C43A C33A C34A 118.7(7) . .
C24A C34A C44A 115.5(7) . .
C24A C34A C33A 118.5(7) . .
C44A C34A C33A 119.5(6) . .
C25A C35A C45A 115.4(8) . .
C25A C35A C36A 118.8(7) . .
C45A C35A C36A 119.4(8) . .
C26A C36A C35A 118.7(7) . .
C26A C36A C46A 115.5(8) . .
C35A C36A C46A 117.5(7) . .
C27A C37A C47A 119.2(8) . .
C27A C37A C38A 116.2(7) . .
C47A C37A C38A 118.1(7) . .
C28A C38A C48A 117.2(7) . .
C28A C38A C37A 120.2(7) . .
C48A C38A C37A 115.5(7) . .
C49A C39A C29A 117.5(7) . .
C49A C39A C40A 117.3(7) . .
C29A C39A C40A 116.6(7) . .
C50A C40A C30A 118.8(8) . .
C50A C40A C39A 117.7(7) . .
C30A C40A C39A 117.5(7) . .
C31A C41A C51A 122.6(8) . .
C31A C41A C50A 121.9(7) . .
C51A C41A C50A 104.9(7) . .
C32A C42A C52A 125.3(8) . .
C32A C42A C43A 118.4(7) . .
C52A C42A C43A 106.9(7) . .
C53A C43A C33A 122.7(8) . .
C53A C43A C42A 106.7(7) . .
C33A C43A C42A 121.6(7) . .
C34A C44A C45A 122.9(7) . .
C34A C44A C54A 121.2(7) . .
C45A C44A C54A 105.5(7) . .
C35A C45A C44A 120.5(7) . .
C35A C45A C55A 120.4(8) . .
C44A C45A C55A 109.1(6) . .
C56A C46A C36A 122.7(8) . .
C56A C46A C47A 107.7(7) . .
C36A C46A C47A 119.0(7) . .
C37A C47A C57A 123.0(8) . .
C37A C47A C46A 121.2(7) . .
C57A C47A C46A 107.5(7) . .
C58A C48A C49A 109.0(7) . .
C58A C48A C38A 122.5(8) . .
C49A C48A C38A 119.6(7) . .
C39A C49A C48A 122.9(7) . .
C39A C49A C59A 123.4(7) . .
C48A C49A C59A 105.5(7) . .
C60A C50A C40A 123.9(8) . .
C60A C50A C41A 110.4(7) . .
C40A C50A C41A 118.5(7) . .
C52A C51A C41A 120.6(8) . .
C52A C51A C61A 118.2(8) . .
C41A C51A C61A 108.2(7) . .
C51A C52A C62A 121.5(9) . .
C51A C52A C42A 118.7(8) . .
C62A C52A C42A 110.1(8) . .
C43A C53A C54A 119.6(7) . .
C43A C53A C62A 110.5(8) . .
C54A C53A C62A 118.9(8) . .
C63A C54A C53A 120.0(8) . .
C63A C54A C44A 110.1(7) . .
C53A C54A C44A 118.2(7) . .
C56A C55A C63A 121.5(8) . .
C56A C55A C45A 118.5(7) . .
C63A C55A C45A 106.4(7) . .
C55A C56A C46A 121.3(8) . .
C55A C56A C64A 118.9(8) . .
C46A C56A C64A 109.8(8) . .
C58A C57A C47A 119.4(8) . .
C58A C57A C64A 122.0(8) . .
C47A C57A C64A 108.1(8) . .
C57A C58A C48A 121.3(8) . .
C57A C58A C65A 118.1(8) . .
C48A C58A C65A 108.0(7) . .
C65A C59A C60A 118.7(8) . .
C65A C59A C49A 112.0(7) . .
C60A C59A C49A 117.6(8) . .
C50A C60A C59A 119.6(7) . .
C50A C60A C61A 110.0(8) . .
C59A C60A C61A 118.7(8) . .
C66A C61A C60A 121.2(8) . .
C66A C61A C51A 121.3(9) . .
C60A C61A C51A 106.5(7) . .
C67A C62A C52A 120.8(8) . .
C67A C62A C53A 119.7(8) . .
C52A C62A C53A 105.8(7) . .
C68A C63A C54A 121.8(8) . .
C68A C63A C55A 118.1(8) . .
C54A C63A C55A 108.9(7) . .
C69A C64A C56A 120.4(8) . .
C69A C64A C57A 120.8(8) . .
C56A C64A C57A 106.8(7) . .
C70A C65A C59A 122.4(8) . .
C70A C65A C58A 121.0(8) . .
C59A C65A C58A 105.5(7) . .
C61A C66A C70A 117.5(8) . .
C61A C66A C67A 117.5(9) . .
C70A C66A C67A 110.6(8) . .
C62A C67A C66A 120.6(8) . .
C62A C67A C68A 123.1(8) . .
C66A C67A C68A 105.1(8) . .
C69A C68A C63A 119.7(7) . .
C69A C68A C67A 110.4(8) . .
C63A C68A C67A 116.5(8) . .
C64A C69A C68A 121.1(8) . .
C64A C69A C70A 118.2(8) . .
C68A C69A C70A 106.6(7) . .
C65A C70A C66A 121.5(8) . .
C65A C70A C69A 119.8(7) . .
C66A C70A C69A 107.1(8) . .
C2D C1B C6B 72.8(5) . .
C2D C1B C5B 43.0(4) . .
C6B C1B C5B 111.8(4) . .
C2D C1B C1C 114.6(6) . .
C6B C1B C1C 113.5(5) . .
C5B C1B C1C 112.5(5) . .
C2D C1B C2B 129.2(5) . .
C6B C1B C2B 109.1(4) . .
C5B C1B C2B 98.3(4) . .
C1C C1B C2B 110.5(5) . .
C2D C1B C6D 110.3(6) . .
C6B C1B C6D 114.2(5) . .
C5B C1B C6D 78.1(4) . .
C1C C1B C6D 121.5(5) . .
C2B C1B C6D 20.4(3) . .
C2D C1B C5D 99.6(6) . .
C6B C1B C5D 28.0(3) . .
C5B C1B C5D 132.9(5) . .
C1C C1B C5D 109.4(5) . .
C2B C1B C5D 86.2(4) . .
C6D C1B C5D 97.7(5) . .
C7B C2B C3B 119.6 . .
C7B C2B C1B 122.3(3) . .
C3B C2B C1B 111.7(3) . .
C8B C3B C2B 120.1 . .
C8B C3B C4B 119.7 . .
C2B C3B C4B 108.0 . .
C9B C4B C5B 119.4 . .
C9B C4B C3B 119.7 . .
C5B C4B C3B 107.7 . .
C10B C5B C4B 119.4 . .
C10B C5B C1B 121.5(3) . .
C4B C5B C1B 112.1(3) . .
C11B C6B C1B 125.5(3) . .
C11B C6B C20B 106.8 . .
C1B C6B C20B 121.9(3) . .
C2B C7B C13B 119.8 . .
C2B C7B C12B 119.8 . .
C13B C7B C12B 107.1 . .
C3B C8B C14B 120.6 . .
C3B C8B C15B 119.6 . .
C14B C8B C15B 106.8 . .
C4B C9B C16B 120.6 . .
C4B C9B C17B 120.8 . .
C16B C9B C17B 106.6 . .
C5B C10B C19B 120.7 . .
C5B C10B C18B 120.9 . .
C19B C10B C18B 106.5 . .
C12B C11B C6B 120.0 . .
C12B C11B C21B 120.1 . .
C6B C11B C21B 108.9 . .
C11B C12B C22B 120.2 . .
C11B C12B C7B 119.9 . .
C22B C12B C7B 107.9 . .
C14B C13B C23B 120.2 . .
C14B C13B C7B 119.8 . .
C23B C13B C7B 108.0 . .
C13B C14B C8B 119.9 . .
C13B C14B C24B 120.1 . .
C8B C14B C24B 108.9 . .
C16B C15B C25B 120.2 . .
C16B C15B C8B 120.3 . .
C25B C15B C8B 108.3 . .
C15B C16B C9B 120.0 . .
C15B C16B C26B 119.6 . .
C9B C16B C26B 109.1 . .
C18B C17B C9B 119.7 . .
C18B C17B C27B 120.0 . .
C9B C17B C27B 108.7 . .
C17B C18B C10B 119.7 . .
C17B C18B C28B 119.9 . .
C10B C18B C28B 108.8 . .
C20B C19B C10B 120.0 . .
C20B C19B C29B 119.5 . .
C10B C19B C29B 109.2 . .
C19B C20B C30B 120.2 . .
C19B C20B C6B 120.3 . .
C30B C20B C6B 108.4 . .
C30B C21B C31B 121.9 . .
C30B C21B C11B 108.4 . .
C31B C21B C11B 120.8 . .
C32B C22B C23B 121.7 . .
C32B C22B C12B 120.7 . .
C23B C22B C12B 108.5 . .
C33B C23B C22B 121.7 . .
C33B C23B C13B 120.8 . .
C22B C23B C13B 108.4 . .
C25B C24B C34B 121.9 . .
C25B C24B C14B 108.4 . .
C34B C24B C14B 120.8 . .
C35B C25B C24B 121.3 . .
C35B C25B C15B 121.3 . .
C24B C25B C15B 107.6 . .
C36B C26B C27B 121.7 . .
C36B C26B C16B 121.4 . .
C27B C26B C16B 107.2 . .
C26B C27B C37B 121.3 . .
C26B C27B C17B 108.3 . .
C37B C27B C17B 121.5 . .
C29B C28B C38B 121.3 . .
C29B C28B C18B 108.3 . .
C38B C28B C18B 121.5 . .
C39B C29B C28B 121.8 . .
C39B C29B C19B 121.5 . .
C28B C29B C19B 107.2 . .
C40B C30B C21B 121.3 . .
C40B C30B C20B 121.3 . .
C21B C30B C20B 107.5 . .
C41B C31B C21B 114.8 . .
C41B C31B C32B 119.4 . .
C21B C31B C32B 118.6 . .
C42B C32B C22B 115.4 . .
C42B C32B C31B 118.8 . .
C22B C32B C31B 119.2 . .
C43B C33B C23B 115.4 . .
C43B C33B C34B 118.8 . .
C23B C33B C34B 119.2 . .
C44B C34B C24B 114.8 . .
C44B C34B C33B 119.4 . .
C24B C34B C33B 118.6 . .
C45B C35B C25B 115.9 . .
C45B C35B C36B 119.6 . .
C25B C35B C36B 118.1 . .
C26B C36B C46B 116.5 . .
C26B C36B C35B 119.3 . .
C46B C36B C35B 117.4 . .
C47B C37B C27B 115.8 . .
C47B C37B C38B 118.7 . .
C27B C37B C38B 118.4 . .
C48B C38B C28B 115.7 . .
C48B C38B C37B 118.6 . .
C28B C38B C37B 118.4 . .
C29B C39B C49B 116.6 . .
C29B C39B C40B 119.3 . .
C49B C39B C40B 117.4 . .
C50B C40B C30B 115.8 . .
C50B C40B C39B 119.6 . .
C30B C40B C39B 118.1 . .
C50B C41B C31B 121.5 . .
C50B C41B C51B 109.3 . .
C31B C41B C51B 119.8 . .
C32B C42B C43B 121.6 . .
C32B C42B C52B 121.3 . .
C43B C42B C52B 108.0 . .
C33B C43B C42B 121.6 . .
C33B C43B C53B 121.2 . .
C42B C43B C53B 108.0 . .
C45B C44B C34B 121.5 . .
C45B C44B C54B 109.3 . .
C34B C44B C54B 119.8 . .
C35B C45B C44B 122.0 . .
C35B C45B C55B 121.4 . .
C44B C45B C55B 107.2 . .
C35B C45B Cs4 81.19(6) . 2
C44B C45B Cs4 130.31(6) . 2
C55B C45B Cs4 90.6 . 2
C47B C46B C36B 120.1 . .
C47B C46B C56B 108.1 . .
C36B C46B C56B 122.3 . .
C37B C47B C46B 122.3 . .
C37B C47B C57B 120.9 . .
C46B C47B C57B 108.1 . .
C38B C48B C49B 122.4 . .
C38B C48B C58B 121.0 . .
C49B C48B C58B 108.0 . .
C48B C49B C39B 120.1 . .
C48B C49B C59B 108.1 . .
C39B C49B C59B 122.3 . .
C40B C50B C41B 122.1 . .
C40B C50B C60B 121.4 . .
C41B C50B C60B 107.2 . .
C52B C51B C41B 120.9 . .
C52B C51B C61B 119.5 . .
C41B C51B C61B 107.7 . .
C51B C52B C62B 121.6 . .
C51B C52B C42B 119.4 . .
C62B C52B C42B 107.5 . .
C54B C53B C62B 121.6 . .
C54B C53B C43B 119.5 . .
C62B C53B C43B 107.5 . .
C53B C54B C44B 120.8 . .
C53B C54B C63B 119.6 . .
C44B C54B C63B 107.7 . .
C56B C55B C63B 120.0 . .
C56B C55B C45B 118.9 . .
C63B C55B C45B 108.9 . .
C55B C56B C46B 120.2 . .
C55B C56B C64B 119.8 . .
C46B C56B C64B 109.1 . .
C58B C57B C64B 119.9 . .
C58B C57B C47B 120.2 . .
C64B C57B C47B 108.3 . .
C57B C58B C65B 120.1 . .
C57B C58B C48B 120.1 . .
C65B C58B C48B 108.4 . .
C60B C59B C49B 120.2 . .
C60B C59B C65B 119.7 . .
C49B C59B C65B 109.1 . .
C59B C60B C61B 120.0 . .
C59B C60B C50B 118.8 . .
C61B C60B C50B 108.9 . .
C66B C61B C60B 120.3 . .
C66B C61B C51B 120.1 . .
C60B C61B C51B 106.8 . .
C67B C62B C52B 118.7 . .
C67B C62B C53B 118.7 . .
C52B C62B C53B 109.0 . .
C68B C63B C55B 120.2 . .
C68B C63B C54B 120.0 . .
C55B C63B C54B 106.8 . .
C69B C64B C56B 120.7 . .
C69B C64B C57B 120.2 . .
C56B C64B C57B 106.4 . .
C70B C65B C59B 120.7 . .
C70B C65B C58B 120.2 . .
C59B C65B C58B 106.4 . .
C61B C66B C67B 120.6 . .
C61B C66B C70B 120.0 . .
C67B C66B C70B 107.8 . .
C62B C67B C66B 119.4 . .
C62B C67B C68B 119.4 . .
C66B C67B C68B 108.6 . .
C63B C68B C67B 120.6 . .
C63B C68B C69B 120.0 . .
C67B C68B C69B 107.8 . .
C64B C69B C70B 119.7 . .
C64B C69B C68B 119.3 . .
C70B C69B C68B 107.8 . .
C65B C70B C69B 119.8 . .
C65B C70B C66B 119.3 . .
C69B C70B C66B 107.9 . .
C1B C2D C7D 123.0(4) . .
C1B C2D C3D 113.9(5) . .
C7D C2D C3D 119.7 . .
C8D C3D C2D 120.1 . .
C8D C3D C4D 119.7 . .
C2D C3D C4D 108.1 . .
C9D C4D C5D 119.4 . .
C9D C4D C3D 119.8 . .
C5D C4D C3D 107.6 . .
C10D C5D C4D 119.4 . .
C10D C5D C1B 129.2(3) . .
C4D C5D C1B 105.1(3) . .
C11D C6D C20D 106.8 . .
C11D C6D C1B 118.5(4) . .
C20D C6D C1B 129.6(4) . .
C2D C7D C13D 119.8 . .
C2D C7D C12D 119.8 . .
C13D C7D C12D 107.1 . .
C3D C8D C14D 120.7 . .
C3D C8D C15D 119.5 . .
C14D C8D C15D 106.8 . .
C4D C9D C16D 120.6 . .
C4D C9D C17D 120.9 . .
C16D C9D C17D 106.6 . .
C5D C10D C19D 120.5 . .
C5D C10D C18D 120.9 . .
C19D C10D C18D 106.6 . .
C12D C11D C6D 119.9 . .
C12D C11D C21D 120.1 . .
C6D C11D C21D 108.9 . .
C11D C12D C22D 120.2 . .
C11D C12D C7D 119.8 . .
C22D C12D C7D 107.9 . .
C14D C13D C23D 120.3 . .
C14D C13D C7D 119.8 . .
C23D C13D C7D 108.0 . .
C13D C14D C8D 120.0 . .
C13D C14D C24D 120.1 . .
C8D C14D C24D 108.9 . .
C16D C15D C25D 120.2 . .
C16D C15D C8D 120.4 . .
C25D C15D C8D 108.3 . .
C15D C16D C9D 120.0 . .
C15D C16D C26D 119.5 . .
C9D C16D C26D 109.2 . .
C18D C17D C9D 119.7 . .
C18D C17D C27D 119.9 . .
C9D C17D C27D 108.7 . .
C17D C18D C10D 119.7 . .
C17D C18D C28D 119.9 . .
C10D C18D C28D 108.7 . .
C20D C19D C10D 120.1 . .
C20D C19D C29D 119.6 . .
C10D C19D C29D 109.1 . .
C19D C20D C30D 120.2 . .
C19D C20D C6D 120.3 . .
C30D C20D C6D 108.3 . .
C30D C21D C31D 121.9 . .
C30D C21D C11D 108.4 . .
C31D C21D C11D 120.8 . .
C32D C22D C23D 121.7 . .
C32D C22D C12D 120.7 . .
C23D C22D C12D 108.5 . .
C33D C23D C22D 121.7 . .
C33D C23D C13D 120.7 . .
C22D C23D C13D 108.5 . .
C25D C24D C34D 122.0 . .
C25D C24D C14D 108.4 . .
C34D C24D C14D 120.7 . .
C35D C25D C24D 121.3 . .
C35D C25D C15D 121.2 . .
C24D C25D C15D 107.6 . .
C36D C26D C27D 121.7 . .
C36D C26D C16D 121.4 . .
C27D C26D C16D 107.2 . .
C26D C27D C37D 121.3 . .
C26D C27D C17D 108.3 . .
C37D C27D C17D 121.5 . .
C29D C28D C38D 121.3 . .
C29D C28D C18D 108.4 . .
C38D C28D C18D 121.6 . .
C39D C29D C28D 121.7 . .
C39D C29D C19D 121.4 . .
C28D C29D C19D 107.2 . .
C40D C30D C21D 121.3 . .
C40D C30D C20D 121.3 . .
C21D C30D C20D 107.6 . .
C41D C31D C21D 114.8 . .
C41D C31D C32D 119.3 . .
C21D C31D C32D 118.5 . .
C42D C32D C22D 115.4 . .
C42D C32D C31D 118.9 . .
C22D C32D C31D 119.2 . .
C43D C33D C23D 115.4 . .
C43D C33D C34D 118.9 . .
C23D C33D C34D 119.2 . .
C44D C34D C24D 114.7 . .
C44D C34D C33D 119.4 . .
C24D C34D C33D 118.6 . .
C45D C35D C25D 115.8 . .
C45D C35D C36D 119.6 . .
C25D C35D C36D 118.1 . .
C26D C36D C46D 116.6 . .
C26D C36D C35D 119.3 . .
C46D C36D C35D 117.4 . .
C47D C37D C27D 115.8 . .
C47D C37D C38D 118.6 . .
C27D C37D C38D 118.4 . .
C48D C38D C28D 115.7 . .
C48D C38D C37D 118.7 . .
C28D C38D C37D 118.3 . .
C29D C39D C49D 116.6 . .
C29D C39D C40D 119.3 . .
C49D C39D C40D 117.4 . .
C50D C40D C30D 115.8 . .
C50D C40D C39D 119.6 . .
C30D C40D C39D 118.1 . .
C50D C41D C31D 121.5 . .
C50D C41D C51D 109.3 . .
C31D C41D C51D 119.8 . .
C32D C42D C43D 121.6 . .
C32D C42D C52D 121.3 . .
C43D C42D C52D 108.0 . .
C33D C43D C42D 121.6 . .
C33D C43D C53D 121.3 . .
C42D C43D C53D 108.0 . .
C45D C44D C34D 121.5 . .
C45D C44D C54D 109.3 . .
C34D C44D C54D 119.8 . .
C35D C45D C44D 122.0 . .
C35D C45D C55D 121.3 . .
C44D C45D C55D 107.3 . .
C47D C46D C36D 120.1 . .
C47D C46D C56D 108.2 . .
C36D C46D C56D 122.3 . .
C37D C47D C46D 122.4 . .
C37D C47D C57D 121.0 . .
C46D C47D C57D 108.0 . .
C38D C48D C49D 122.4 . .
C38D C48D C58D 120.9 . .
C49D C48D C58D 108.0 . .
C48D C49D C39D 120.1 . .
C48D C49D C59D 108.2 . .
C39D C49D C59D 122.3 . .
C40D C50D C41D 122.0 . .
C40D C50D C60D 121.4 . .
C41D C50D C60D 107.2 . .
C52D C51D C41D 120.9 . .
C52D C51D C61D 119.5 . .
C41D C51D C61D 107.8 . .
C52D C51D Cs4 101.7(2) . 2
C41D C51D Cs4 116.4(2) . 2
C61D C51D Cs4 85.0(2) . 2
C51D C52D C62D 121.7 . .
C51D C52D C42D 119.4 . .
C62D C52D C42D 107.5 . .
C54D C53D C62D 121.6 . .
C54D C53D C43D 119.5 . .
C62D C53D C43D 107.5 . .
C53D C54D C44D 120.9 . .
C53D C54D C63D 119.5 . .
C44D C54D C63D 107.7 . .
C56D C55D C63D 120.0 . .
C56D C55D C45D 118.9 . .
C63D C55D C45D 108.9 . .
C55D C56D C46D 120.2 . .
C55D C56D C64D 119.7 . .
C46D C56D C64D 109.1 . .
C58D C57D C64D 120.0 . .
C58D C57D C47D 120.2 . .
C64D C57D C47D 108.3 . .
C57D C58D C65D 120.0 . .
C57D C58D C48D 120.2 . .
C65D C58D C48D 108.3 . .
C60D C59D C49D 120.2 . .
C60D C59D C65D 119.7 . .
C49D C59D C65D 109.1 . .
C59D C60D C61D 120.0 . .
C59D C60D C50D 118.8 . .
C61D C60D C50D 109.0 . .
C66D C61D C60D 120.3 . .
C66D C61D C51D 120.1 . .
C60D C61D C51D 106.7 . .
C66D C61D Cs4 108.6(2) . 2
C60D C61D Cs4 120.2(2) . 2
C51D C61D Cs4 72.0(2) . 2
C67D C62D C52D 118.7 . .
C67D C62D C53D 118.7 . .
C52D C62D C53D 108.9 . .
C68D C63D C55D 120.3 . .
C68D C63D C54D 120.0 . .
C55D C63D C54D 106.8 . .
C69D C64D C56D 120.7 . .
C69D C64D C57D 120.2 . .
C56D C64D C57D 106.4 . .
C70D C65D C59D 120.7 . .
C70D C65D C58D 120.2 . .
C59D C65D C58D 106.4 . .
C61D C66D C67D 120.6 . .
C61D C66D C70D 120.0 . .
C67D C66D C70D 107.8 . .
C62D C67D C68D 119.4 . .
C62D C67D C66D 119.4 . .
C68D C67D C66D 108.7 . .
C63D C68D C67D 120.7 . .
C63D C68D C69D 120.0 . .
C67D C68D C69D 107.8 . .
C64D C69D C70D 119.8 . .
C64D C69D C68D 119.3 . .
C70D C69D C68D 107.9 . .
C65D C70D C69D 119.8 . .
C65D C70D C66D 119.3 . .
C69D C70D C66D 107.9 . .
C6C C1C C6E 117.4(5) . .
C6C C1C C2E 71.3(4) . .
C6E C1C C2E 112.9(5) . .
C6C C1C C5C 111.4(5) . .
C6E C1C C5C 15.5(2) . .
C2E C1C C5C 126.1(5) . .
C6C C1C C1B 117.5(5) . .
C6E C1C C1B 116.0(5) . .
C2E C1C C1B 113.8(5) . .
C5C C1C C1B 111.2(5) . .
C6C C1C C2C 104.8(4) . .
C6E C1C C2C 79.9(4) . .
C2E C1C C2C 39.1(2) . .
C5C C1C C2C 95.2(4) . .
C1B C1C C2C 114.4(5) . .
C6C C1C C5E 25.8(2) . .
C6E C1C C5E 105.0(5) . .
C2E C1C C5E 97.0(4) . .
C5C C1C C5E 94.1(4) . .
C1B C1C C5E 110.1(5) . .
C2C C1C C5E 127.1(5) . .
C7C C2C C3C 119.6 . .
C7C C2C C1C 123.0(3) . .
C3C C2C C1C 111.5(2) . .
C8C C3C C2C 120.1 . .
C8C C3C C4C 119.7 . .
C2C C3C C4C 108.0 . .
C9C C4C C5C 119.4 . .
C9C C4C C3C 119.7 . .
C5C C4C C3C 107.6 . .
C10C C5C C4C 119.4 . .
C10C C5C C1C 120.5(3) . .
C4C C5C C1C 114.5(3) . .
C11C C6C C1C 128.1(3) . .
C11C C6C C20C 106.8 . .
C1C C6C C20C 120.6(3) . .
C2C C7C C12C 119.9 . .
C2C C7C C13C 119.8 . .
C12C C7C C13C 107.1 . .
C3C C8C C14C 120.6 . .
C3C C8C C15C 119.6 . .
C14C C8C C15C 106.8 . .
C4C C9C C16C 120.7 . .
C4C C9C C17C 120.9 . .
C16C C9C C17C 106.6 . .
C5C C10C C19C 120.6 . .
C5C C10C C18C 120.9 . .
C19C C10C C18C 106.6 . .
C12C C11C C6C 120.0 . .
C12C C11C C21C 120.1 . .
C6C C11C C21C 108.9 . .
C11C C12C C22C 120.2 . .
C11C C12C C7C 119.8 . .
C22C C12C C7C 108.0 . .
C14C C13C C23C 120.2 . .
C14C C13C C7C 119.8 . .
C23C C13C C7C 108.0 . .
C13C C14C C8C 120.0 . .
C13C C14C C24C 120.1 . .
C8C C14C C24C 108.9 . .
C16C C15C C25C 120.1 . .
C16C C15C C8C 120.3 . .
C25C C15C C8C 108.3 . .
C15C C16C C9C 120.0 . .
C15C C16C C26C 119.5 . .
C9C C16C C26C 109.1 . .
C18C C17C C9C 119.7 . .
C18C C17C C27C 119.9 . .
C9C C17C C27C 108.7 . .
C17C C18C C10C 119.8 . .
C17C C18C C28C 119.9 . .
C10C C18C C28C 108.7 . .
C20C C19C C10C 120.0 . .
C20C C19C C29C 119.6 . .
C10C C19C C29C 109.2 . .
C19C C20C C30C 120.1 . .
C19C C20C C6C 120.3 . .
C30C C20C C6C 108.4 . .
C30C C21C C31C 121.9 . .
C30C C21C C11C 108.4 . .
C31C C21C C11C 120.8 . .
C32C C22C C23C 121.6 . .
C32C C22C C12C 120.8 . .
C23C C22C C12C 108.5 . .
C33C C23C C22C 121.7 . .
C33C C23C C13C 120.8 . .
C22C C23C C13C 108.4 . .
C25C C24C C34C 122.0 . .
C25C C24C C14C 108.3 . .
C34C C24C C14C 120.7 . .
C35C C25C C24C 121.3 . .
C35C C25C C15C 121.3 . .
C24C C25C C15C 107.6 . .
C36C C26C C27C 121.7 . .
C36C C26C C16C 121.4 . .
C27C C26C C16C 107.2 . .
C26C C27C C37C 121.3 . .
C26C C27C C17C 108.3 . .
C37C C27C C17C 121.6 . .
C29C C28C C38C 121.3 . .
C29C C28C C18C 108.3 . .
C38C C28C C18C 121.5 . .
C39C C29C C28C 121.7 . .
C39C C29C C19C 121.4 . .
C28C C29C C19C 107.2 . .
C40C C30C C21C 121.4 . .
C40C C30C C20C 121.2 . .
C21C C30C C20C 107.5 . .
C41C C31C C21C 114.8 . .
C41C C31C C32C 119.3 . .
C21C C31C C32C 118.6 . .
C42C C32C C22C 115.5 . .
C42C C32C C31C 118.9 . .
C22C C32C C31C 119.2 . .
C43C C33C C23C 115.5 . .
C43C C33C C34C 118.8 . .
C23C C33C C34C 119.3 . .
C44C C34C C24C 114.7 . .
C44C C34C C33C 119.4 . .
C24C C34C C33C 118.6 . .
C45C C35C C25C 115.8 . .
C45C C35C C36C 119.6 . .
C25C C35C C36C 118.1 . .
C26C C36C C46C 116.6 . .
C26C C36C C35C 119.3 . .
C46C C36C C35C 117.4 . .
C47C C37C C27C 115.8 . .
C47C C37C C38C 118.6 . .
C27C C37C C38C 118.4 . .
C48C C38C C28C 115.7 . .
C48C C38C C37C 118.7 . .
C28C C38C C37C 118.4 . .
C29C C39C C49C 116.5 . .
C29C C39C C40C 119.3 . .
C49C C39C C40C 117.4 . .
C50C C40C C30C 115.8 . .
C50C C40C C39C 119.6 . .
C30C C40C C39C 118.2 . .
C50C C41C C31C 121.5 . .
C50C C41C C51C 109.3 . .
C31C C41C C51C 119.8 . .
C32C C42C C43C 121.6 . .
C32C C42C C52C 121.3 . .
C43C C42C C52C 107.9 . .
C33C C43C C42C 121.6 . .
C33C C43C C53C 121.4 . .
C42C C43C C53C 108.0 . .
C45C C44C C34C 121.5 . .
C45C C44C C54C 109.3 . .
C34C C44C C54C 119.7 . .
C35C C45C C44C 122.1 . .
C35C C45C C55C 121.5 . .
C44C C45C C55C 107.2 . .
C47C C46C C36C 120.1 . .
C47C C46C C56C 108.2 . .
C36C C46C C56C 122.4 . .
C37C C47C C46C 122.3 . .
C37C C47C C57C 121.0 . .
C46C C47C C57C 108.0 . .
C38C C48C C49C 122.4 . .
C38C C48C C58C 120.9 . .
C49C C48C C58C 108.0 . .
C48C C49C C39C 120.1 . .
C48C C49C C59C 108.1 . .
C39C C49C C59C 122.4 . .
C40C C50C C41C 122.1 . .
C40C C50C C60C 121.4 . .
C41C C50C C60C 107.2 . .
C52C C51C C41C 120.9 . .
C52C C51C C61C 119.5 . .
C41C C51C C61C 107.8 . .
C51C C52C C62C 121.6 . .
C51C C52C C42C 119.5 . .
C62C C52C C42C 107.6 . .
C54C C53C C62C 121.6 . .
C54C C53C C43C 119.4 . .
C62C C53C C43C 107.6 . .
C53C C54C C44C 120.9 . .
C53C C54C C63C 119.5 . .
C44C C54C C63C 107.7 . .
C56C C55C C63C 120.0 . .
C56C C55C C45C 118.8 . .
C63C C55C C45C 109.0 . .
C55C C56C C46C 120.2 . .
C55C C56C C64C 119.7 . .
C46C C56C C64C 109.1 . .
C58C C57C C64C 120.0 . .
C58C C57C C47C 120.1 . .
C64C C57C C47C 108.3 . .
C57C C58C C65C 120.0 . .
C57C C58C C48C 120.2 . .
C65C C58C C48C 108.3 . .
C60C C59C C49C 120.2 . .
C60C C59C C65C 119.7 . .
C49C C59C C65C 109.2 . .
C59C C60C C61C 120.0 . .
C59C C60C C50C 118.8 . .
C61C C60C C50C 108.9 . .
C66C C61C C60C 120.3 . .
C66C C61C C51C 120.0 . .
C60C C61C C51C 106.7 . .
C67C C62C C52C 118.8 . .
C67C C62C C53C 118.7 . .
C52C C62C C53C 108.9 . .
C68C C63C C55C 120.3 . .
C68C C63C C54C 120.1 . .
C55C C63C C54C 106.7 . .
C69C C64C C56C 120.8 . .
C69C C64C C57C 120.2 . .
C56C C64C C57C 106.4 . .
C70C C65C C59C 120.8 . .
C70C C65C C58C 120.2 . .
C59C C65C C58C 106.4 . .
C61C C66C C67C 120.7 . .
C61C C66C C70C 120.0 . .
C67C C66C C70C 107.8 . .
C62C C67C C68C 119.5 . .
C62C C67C C66C 119.4 . .
C68C C67C C66C 108.6 . .
C63C C68C C67C 120.6 . .
C63C C68C C69C 120.0 . .
C67C C68C C69C 107.8 . .
C64C C69C C70C 119.8 . .
C64C C69C C68C 119.2 . .
C70C C69C C68C 107.9 . .
C65C C70C C69C 119.8 . .
C65C C70C C66C 119.3 . .
C69C C70C C66C 107.9 . .
C7E C2E C3E 119.6 . .
C7E C2E C1C 120.2(3) . .
C3E C2E C1C 115.0(3) . .
C8E C3E C2E 120.2 . .
C8E C3E C4E 119.6 . .
C2E C3E C4E 108.0 . .
C9E C4E C5E 119.3 . .
C9E C4E C3E 119.8 . .
C5E C4E C3E 107.6 . .
C10E C5E C4E 119.4 . .
C10E C5E C1C 123.9(3) . .
C4E C5E C1C 109.5(3) . .
C11E C6E C1C 121.0(3) . .
C11E C6E C20E 106.7 . .
C1C C6E C20E 127.1(3) . .
C2E C7E C13E 119.9 . .
C2E C7E C12E 119.8 . .
C13E C7E C12E 107.1 . .
C3E C8E C14E 120.6 . .
C3E C8E C15E 119.6 . .
C14E C8E C15E 106.8 . .
C4E C9E C16E 120.6 . .
C4E C9E C17E 120.9 . .
C16E C9E C17E 106.6 . .
C5E C10E C19E 120.6 . .
C5E C10E C18E 120.9 . .
C19E C10E C18E 106.5 . .
C12E C11E C6E 119.9 . .
C12E C11E C21E 120.1 . .
C6E C11E C21E 109.0 . .
C11E C12E C22E 120.2 . .
C11E C12E C7E 119.9 . .
C22E C12E C7E 107.9 . .
C14E C13E C23E 120.2 . .
C14E C13E C7E 119.8 . .
C23E C13E C7E 108.0 . .
C13E C14E C8E 119.9 . .
C13E C14E C24E 120.1 . .
C8E C14E C24E 108.9 . .
C16E C15E C25E 120.2 . .
C16E C15E C8E 120.3 . .
C25E C15E C8E 108.3 . .
C15E C16E C9E 120.0 . .
C15E C16E C26E 119.5 . .
C9E C16E C26E 109.2 . .
C18E C17E C9E 119.7 . .
C18E C17E C27E 119.9 . .
C9E C17E C27E 108.7 . .
C17E C18E C10E 119.7 . .
C17E C18E C28E 119.9 . .
C10E C18E C28E 108.8 . .
C20E C19E C10E 120.0 . .
C20E C19E C29E 119.5 . .
C10E C19E C29E 109.2 . .
C19E C20E C30E 120.2 . .
C19E C20E C6E 120.3 . .
C30E C20E C6E 108.4 . .
C30E C21E C31E 121.9 . .
C30E C21E C11E 108.4 . .
C31E C21E C11E 120.8 . .
C32E C22E C23E 121.7 . .
C32E C22E C12E 120.7 . .
C23E C22E C12E 108.4 . .
C33E C23E C22E 121.6 . .
C33E C23E C13E 120.8 . .
C22E C23E C13E 108.5 . .
C25E C24E C34E 122.0 . .
C25E C24E C14E 108.4 . .
C34E C24E C14E 120.8 . .
C35E C25E C24E 121.3 . .
C35E C25E C15E 121.2 . .
C24E C25E C15E 107.6 . .
C36E C26E C27E 121.7 . .
C36E C26E C16E 121.4 . .
C27E C26E C16E 107.2 . .
C26E C27E C37E 121.3 . .
C26E C27E C17E 108.3 . .
C37E C27E C17E 121.5 . .
C29E C28E C38E 121.3 . .
C29E C28E C18E 108.3 . .
C38E C28E C18E 121.6 . .
C39E C29E C28E 121.7 . .
C39E C29E C19E 121.5 . .
C28E C29E C19E 107.2 . .
C40E C30E C21E 121.3 . .
C40E C30E C20E 121.3 . .
C21E C30E C20E 107.5 . .
C41E C31E C21E 114.7 . .
C41E C31E C32E 119.4 . .
C21E C31E C32E 118.6 . .
C42E C32E C22E 115.4 . .
C42E C32E C31E 118.9 . .
C22E C32E C31E 119.2 . .
C43E C33E C23E 115.4 . .
C43E C33E C34E 118.9 . .
C23E C33E C34E 119.2 . .
C44E C34E C24E 114.7 . .
C44E C34E C33E 119.3 . .
C24E C34E C33E 118.6 . .
C45E C35E C25E 115.8 . .
C45E C35E C36E 119.6 . .
C25E C35E C36E 118.2 . .
C26E C36E C46E 116.6 . .
C26E C36E C35E 119.3 . .
C46E C36E C35E 117.4 . .
C47E C37E C27E 115.8 . .
C47E C37E C38E 118.6 . .
C27E C37E C38E 118.4 . .
C48E C38E C28E 115.8 . .
C48E C38E C37E 118.6 . .
C28E C38E C37E 118.3 . .
C29E C39E C49E 116.5 . .
C29E C39E C40E 119.2 . .
C49E C39E C40E 117.4 . .
C50E C40E C30E 115.8 . .
C50E C40E C39E 119.6 . .
C30E C40E C39E 118.2 . .
C50E C41E C31E 121.5 . .
C50E C41E C51E 109.3 . .
C31E C41E C51E 119.8 . .
C32E C42E C43E 121.6 . .
C32E C42E C52E 121.3 . .
C43E C42E C52E 107.9 . .
C33E C43E C42E 121.6 . .
C33E C43E C53E 121.2 . .
C42E C43E C53E 108.0 . .
C45E C44E C34E 121.5 . .
C45E C44E C54E 109.3 . .
C34E C44E C54E 119.8 . .
C35E C45E C44E 122.1 . .
C35E C45E C55E 121.4 . .
C44E C45E C55E 107.3 . .
C47E C46E C36E 120.1 . .
C47E C46E C56E 108.1 . .
C36E C46E C56E 122.3 . .
C37E C47E C46E 122.3 . .
C37E C47E C57E 121.0 . .
C46E C47E C57E 108.0 . .
C38E C48E C49E 122.3 . .
C38E C48E C58E 121.0 . .
C49E C48E C58E 108.1 . .
C48E C49E C39E 120.1 . .
C48E C49E C59E 108.2 . .
C39E C49E C59E 122.3 . .
C40E C50E C41E 122.1 . .
C40E C50E C60E 121.4 . .
C41E C50E C60E 107.3 . .
C52E C51E C41E 120.8 . .
C52E C51E C61E 119.5 . .
C41E C51E C61E 107.8 . .
C51E C52E C62E 121.5 . .
C51E C52E C42E 119.5 . .
C62E C52E C42E 107.7 . .
C54E C53E C62E 121.6 . .
C54E C53E C43E 119.5 . .
C62E C53E C43E 107.6 . .
C53E C54E C44E 120.9 . .
C53E C54E C63E 119.6 . .
C44E C54E C63E 107.7 . .
C56E C55E C63E 120.0 . .
C56E C55E C45E 118.9 . .
C63E C55E C45E 109.0 . .
C55E C56E C46E 120.2 . .
C55E C56E C64E 119.7 . .
C46E C56E C64E 109.1 . .
C58E C57E C64E 120.0 . .
C58E C57E C47E 120.2 . .
C64E C57E C47E 108.3 . .
C57E C58E C48E 120.2 . .
C57E C58E C65E 120.0 . .
C48E C58E C65E 108.3 . .
C60E C59E C49E 120.3 . .
C60E C59E C65E 119.7 . .
C49E C59E C65E 109.1 . .
C59E C60E C61E 120.0 . .
C59E C60E C50E 118.8 . .
C61E C60E C50E 108.9 . .
C66E C61E C60E 120.3 . .
C66E C61E C51E 120.1 . .
C60E C61E C51E 106.8 . .
C67E C62E C52E 118.8 . .
C67E C62E C53E 118.7 . .
C52E C62E C53E 108.8 . .
C68E C63E C55E 120.3 . .
C68E C63E C54E 120.0 . .
C55E C63E C54E 106.7 . .
C69E C64E C56E 120.7 . .
C69E C64E C57E 120.2 . .
C56E C64E C57E 106.4 . .
C70E C65E C59E 120.7 . .
C70E C65E C58E 120.2 . .
C59E C65E C58E 106.4 . .
C61E C66E C67E 120.7 . .
C61E C66E C70E 120.0 . .
C67E C66E C70E 107.7 . .
C62E C67E C66E 119.4 . .
C62E C67E C68E 119.4 . .
C66E C67E C68E 108.7 . .
C63E C68E C67E 120.7 . .
C63E C68E C69E 120.0 . .
C67E C68E C69E 107.7 . .
C64E C69E C70E 119.8 . .
C64E C69E C68E 119.3 . .
C70E C69E C68E 107.9 . .
C65E C70E C69E 119.8 . .
C65E C70E C66E 119.3 . .
C69E C70E C66E 107.9 . .
C6S C1S C2S 120.0 . .
C3S C2S C1S 120.0 . .
C2S C3S C4S 120.0 . .
C5S C4S C3S 120.0 . .
C4S C5S C6S 120.0 . .
C1S C6S C5S 120.0 . .
C8S C7S C12S 120.0 . .
C9S C8S C7S 120.0 . .
C8S C9S C10S 120.0 . .
C9S C10S C11S 120.0 . .
C10S C11S C12S 120.0 . .
C11S C12S C7S 120.0 . .
C3G_1 N1G_1 C1G_1 121.1(4) . .
C3G_1 N1G_1 C2G_1 120.8(4) . .
C1G_1 N1G_1 C2G_1 118.0(5) . .
C3G_1 O1G_1 Cs1 126.0(4) . .
C3G_1 O1G_1 Cs2 133.9(5) . .
Cs1 O1G_1 Cs2 90.72(12) . .
O1G_1 C3G_1 N1G_1 117.9(5) . .
C3G_2 N1G_2 C2G_2 120.8(5) . .
C3G_2 N1G_2 C1G_2 121.3(4) . .
C2G_2 N1G_2 C1G_2 117.8(6) . .
C3G_2 O1G_2 Cs1 143.7(4) . .
C3G_2 O1G_2 Cs2 127.8(4) . .
Cs1 O1G_2 Cs2 88.47(12) . .
O1G_2 C3G_2 N1G_2 120.0(5) . .
C3G_3 N1G_3 C2G_3 120.5(4) . .
C3G_3 N1G_3 C1G_3 121.0(4) . .
C2G_3 N1G_3 C1G_3 118.4(4) . .
C3G_3 O1G_3 Cs1 132.2(5) . .
O1G_3 C3G_3 N1G_3 123.1(5) . .
O1G_3 C3G_3 Cs1 34.3(4) . .
N1G_3 C3G_3 Cs1 139.2(4) . .
C3G_4 N1G_4 C1G_4 121.1(4) . .
C3G_4 N1G_4 C2G_4 120.3(4) . .
C1G_4 N1G_4 C2G_4 118.5(4) . .
C3G_4 O1G_4 Cs2 149.5(4) . .
O1G_4 C3G_4 N1G_4 121.4(5) . .
C3G_5 N1G_5 C2G_5 122.3(4) . .
C3G_5 N1G_5 C1G_5 121.8(4) . .
C2G_5 N1G_5 C1G_5 115.9(5) . .
C3G_5 O1G_5 Cs1 172.3(4) . .
C3G_5 O1G_5 Cs2 94.1(4) . .
Cs1 O1G_5 Cs2 91.98(13) . .
O1G_5 C3G_5 N1G_5 126.1(5) . .
O1G_5 C3G_5 Cs2 65.7(3) . .
N1G_5 C3G_5 Cs2 143.7(4) . .
C3G_6 N1G_6 C1G_6 121.3(4) . .
C3G_6 N1G_6 C2G_6 121.0(4) . .
C1G_6 N1G_6 C2G_6 117.5(5) . .
C3G_6 O1G_6 Cs2 115.4(4) . .
O1G_6 C3G_6 N1G_6 122.8(5) . .
O1G_6 C3G_6 Cs2 46.9(3) . .
N1G_6 C3G_6 Cs2 143.3(4) . .
C3G_7 N1G_7 C2G_7 121.4(4) . .
C3G_7 N1G_7 C1G_7 121.4(4) . .
C2G_7 N1G_7 C1G_7 117.0(4) . .
C3G_7 O1G_7 Cs2 137.4(4) . .
O1G_7 C3G_7 N1G_7 122.5(5) . .
C3G_8 N1G_8 C1G_8 120.7(5) . .
C3G_8 N1G_8 C2G_8 120.3(5) . .
C1G_8 N1G_8 C2G_8 118.9(7) . .
C3G_8 O1G_8 Cs1 148.5(9) . .
O1G_8 C3G_8 N1G_8 128.7(8) . .
C3G_9 N1G_9 C1G_9 122.5(6) . .
C3G_9 N1G_9 C2G_9 121.4(5) . .
C1G_9 N1G_9 C2G_9 110.8(5) . .
C3G_9 O1G_9 Cs1 120.5(7) . .
O1G_9 C3G_9 N1G_9 129.2(7) . .
O1G_9 C3G_9 Cs1 42.7(6) . .
N1G_9 C3G_9 Cs1 94.6(4) . .
C3G_10 N1G_10 C2G_10 122.5(4) . .
C3G_10 N1G_10 C1G_10 121.3(4) . .
C2G_10 N1G_10 C1G_10 115.6(5) . .
C3G_10 O1G_10 Cs3 129.3(5) . .
C3G_10 O1G_10 Cs4 123.7(4) . .
Cs3 O1G_10 Cs4 90.34(12) . .
O1G_10 C3G_10 N1G_10 123.0(5) . .
O1G_10 C3G_10 Cs3 36.4(4) . .
N1G_10 C3G_10 Cs3 131.5(3) . .
C3G_11 N1G_11 C1G_11 121.8(4) . .
C3G_11 N1G_11 C2G_11 121.0(4) . .
C1G_11 N1G_11 C2G_11 117.2(4) . .
C3G_11 O1G_11 Cs4 149.5(4) . .
C3G_11 O1G_11 Cs3 113.0(4) . .
Cs4 O1G_11 Cs3 87.94(11) . .
O1G_11 C3G_11 N1G_11 124.3(5) . .
O1G_11 C3G_11 Cs3 49.7(3) . .
N1G_11 C3G_11 Cs3 129.6(3) . .
C3G_12 N1G_12 C2G_12 121.1(4) . .
C3G_12 N1G_12 C1G_12 120.3(4) . .
C2G_12 N1G_12 C1G_12 117.5(5) . .
C3G_12 O1G_12 Cs4 148.0(5) . .
O1G_12 C3G_12 N1G_12 118.7(5) . .
C3G_13 N1G_13 C2G_13 121.2(4) . .
C3G_13 N1G_13 C1G_13 120.4(4) . .
C2G_13 N1G_13 C1G_13 118.3(5) . .
C3G_13 O1G_13 Cs4 138.5(5) . .
O1G_13 C3G_13 N1G_13 119.5(5) . .
C3G_14 N1G_14 C2G_14 120.6(5) . .
C3G_14 N1G_14 C1G_14 119.4(5) . .
C2G_14 N1G_14 C1G_14 117.3(6) . .
C3G_14 O1G_14 Cs3 134.5(10) . .
O1G_14 C3G_14 N1G_14 96.5(7) . .
C3G_15 N1G_15 C2G_15 120.7(6) . .
C3G_15 N1G_15 C1G_15 120.6(6) . .
C2G_15 N1G_15 C1G_15 115.3(9) . .
C3G_15 O1G_15 Cs3 138.9(7) . .
C3G_15 O1G_15 Cs4 133.5(7) . .
Cs3 O1G_15 Cs4 86.74(16) . .
O1G_15 C3G_15 N1G_15 116.1(6) . .
C3G_16 N1G_16 C1G_16 121.4(5) . .
C3G_16 N1G_16 C2G_16 121.1(5) . .
C1G_16 N1G_16 C2G_16 117.5(6) . .
O1G_16 C3G_16 N1G_16 123.3(9) . .
C3G_17 N1G_17 C2G_17 121.1(5) . .
C3G_17 N1G_17 C1G_17 120.3(5) . .
C2G_17 N1G_17 C1G_17 118.5(6) . .
O1G_17 C3G_17 N1G_17 131.4(8) . .

loop_
_geom_bond_atom_site_label_1
_geom_bond_atom_site_label_2
_geom_bond_distance
_geom_bond_site_symmetry_2
Cs1 O1G_9 2.877(9) .
Cs1 O1G_3 2.973(6) .
Cs1 O1G_5 2.993(4) .
Cs1 O5 3.024(5) .
Cs1 O1G_2 3.071(5) .
Cs1 O1G_1 3.149(5) .
Cs1 O6 3.169(5) .
Cs1 O1G_8 3.227(8) .
Cs1 C3G_9 3.655(8) .
Cs1 C96 3.776(7) .
Cs1 C3G_3 3.903(5) .
Cs1 Cs2 4.4848(14) .
Cs2 O1G_6 2.943(5) .
Cs2 O5A 3.046(5) 1_655
Cs2 O1G_7 3.058(5) .
Cs2 O6A 3.074(5) 1_655
Cs2 O1G_1 3.154(5) .
Cs2 O1G_5 3.238(5) .
Cs2 O1G_2 3.352(5) .
Cs2 C3G_5 3.544(5) .
Cs2 O1G_4 3.563(5) .
Cs2 C3G_6 3.641(5) .
Cs2 C96A 3.869(9) 1_655
Cs2 C97A 3.911(8) 1_655
Cs3 O1G_10 2.933(5) .
Cs3 O4A 2.994(5) .
Cs3 O1G_14 3.014(11) .
Cs3 O3A 3.060(5) .
Cs3 O1G_15 3.066(8) .
Cs3 O1G_11 3.132(5) .
Cs3 O2 3.138(5) 2_545
Cs3 C74 3.72(3) 2_545
Cs3 O1 3.739(5) 2_545
Cs3 C93 3.767(7) 2_545
Cs3 C3G_11 3.779(4) .
Cs3 C95A 3.828(7) .
Cs4 O1G_13 2.974(6) .
Cs4 O2A 3.017(5) 2_545
Cs4 O1G_12 3.019(5) .
Cs4 O1G_11 3.068(5) .
Cs4 O1A 3.098(5) 2_545
Cs4 O1G_10 3.134(5) .
Cs4 O1G_15 3.201(7) .
Cs4 C51D 3.56(2) 2_545
Cs4 C61D 3.73(2) 2_545
Cs4 C93A 3.836(8) 2_545
Cs4 C45B 3.899(7) 2_545
O1 C73 1.362(6) .
O1 C92 1.406(8) .
O1 Cs3 3.739(5) 2
O2 C74 1.382(6) .
O2 C93 1.413(7) .
O2 Cs3 3.138(5) 2
O3 C80 1.365(6) .
O3 C94 1.393(10) .
O4 C81 1.359(6) .
O4 C95 1.434(8) .
O5 C87 1.394(6) .
O5 C96 1.456(8) .
O6 C88 1.396(6) .
O6 C97 1.443(8) .
C71 C72 1.383(2) .
C71 C76 1.384(2) .
C71 C91 1.552(7) .
C72 C73 1.384(2) .
C73 C74 1.385(2) .
C74 C75 1.383(2) .
C74 Cs3 3.717(4) 2
C75 C76 1.383(2) .
C76 C77 1.529(8) .
C77 C78 1.520(7) .
C78 C83 1.390(2) .
C78 C79 1.391(2) .
C79 C80 1.390(2) .
C80 C81 1.390(2) .
C81 C82 1.390(2) .
C82 C83 1.391(2) .
C83 C84 1.515(7) .
C84 C85 1.525(7) .
C85 C86 1.372(2) .
C85 C90 1.373(2) .
C86 C87 1.372(2) .
C87 C88 1.370(2) .
C88 C89 1.373(2) .
C89 C90 1.372(2) .
C90 C91 1.540(8) .
C93 Cs3 3.767(7) 2
O1A C73A 1.366(6) .
O1A C92A 1.434(9) .
O1A Cs4 3.098(5) 2
O2A C74A 1.394(6) .
O2A C93A 1.428(9) .
O2A Cs4 3.017(5) 2
O3A C80A 1.365(6) .
O3A C94A 1.404(9) .
O4A C81A 1.367(6) .
O4A C95A 1.437(8) .
O5A C87A 1.393(6) .
O5A C96A 1.405(9) .
O5A Cs2 3.046(5) 1_455
O6A C88A 1.378(6) .
O6A C97A 1.420(9) .
O6A Cs2 3.074(5) 1_455
C71A C72A 1.386(2) .
C71A C76A 1.386(2) .
C71A C91A 1.539(7) .
C72A C73A 1.385(2) .
C73A C74A 1.385(2) .
C74A C75A 1.385(2) .
C75A C76A 1.386(2) .
C76A C77A 1.538(7) .
C77A C78A 1.517(7) .
C78A C79A 1.388(2) .
C78A C83A 1.388(2) .
C79A C80A 1.388(2) .
C80A C81A 1.387(2) .
C81A C82A 1.388(2) .
C82A C83A 1.388(2) .
C83A C84A 1.530(7) .
C84A C85A 1.511(8) .
C85A C86A 1.388(2) .
C85A C90A 1.390(2) .
C86A C87A 1.390(2) .
C87A C88A 1.390(2) .
C88A C89A 1.389(2) .
C89A C90A 1.388(2) .
C90A C91A 1.512(8) .
C93A Cs4 3.836(8) 2
C96A Cs2 3.869(9) 1_455
C97A Cs2 3.911(8) 1_455
C1 C6 1.453(9) .
C1 C2 1.526(10) .
C1 C1A 1.584(9) .
C1 C5 1.606(10) .
C2 C7 1.398(11) .
C2 C3 1.404(10) .
C3 C8 1.383(11) .
C3 C4 1.478(11) .
C4 C5 1.400(10) .
C4 C9 1.411(11) .
C5 C10 1.363(10) .
C6 C20 1.394(9) .
C6 C11 1.396(10) .
C7 C13 1.429(11) .
C7 C12 1.448(10) .
C8 C14 1.377(12) .
C8 C15 1.457(11) .
C9 C17 1.422(10) .
C9 C16 1.433(11) .
C10 C19 1.401(11) .
C10 C18 1.498(11) .
C11 C12 1.404(10) .
C11 C21 1.443(9) .
C12 C22 1.434(11) .
C13 C23 1.408(11) .
C13 C14 1.414(11) .
C14 C24 1.441(11) .
C15 C16 1.370(12) .
C15 C25 1.411(12) .
C16 C26 1.418(10) .
C17 C18 1.356(10) .
C17 C27 1.469(11) .
C18 C28 1.393(10) .
C19 C20 1.402(11) .
C19 C29 1.438(10) .
C20 C30 1.455(11) .
C21 C31 1.418(11) .
C21 C30 1.454(12) .
C22 C32 1.386(10) .
C22 C23 1.479(11) .
C23 C33 1.410(11) .
C24 C34 1.377(12) .
C24 C25 1.472(12) .
C25 C35 1.398(11) .
C26 C27 1.396(11) .
C26 C36 1.421(10) .
C27 C37 1.394(10) .
C28 C38 1.398(11) .
C28 C29 1.405(11) .
C29 C39 1.392(11) .
C30 C40 1.375(10) .
C31 C41 1.365(11) .
C31 C32 1.428(12) .
C32 C42 1.425(12) .
C33 C43 1.387(11) .
C33 C34 1.469(12) .
C34 C44 1.411(11) .
C35 C45 1.400(12) .
C35 C36 1.487(12) .
C36 C46 1.412(10) .
C37 C47 1.389(11) .
C37 C38 1.523(11) .
C38 C48 1.438(10) .
C39 C49 1.414(11) .
C39 C40 1.474(12) .
C40 C50 1.378(12) .
C41 C51 1.409(12) .
C41 C50 1.516(13) .
C42 C52 1.431(12) .
C42 C43 1.508(13) .
C43 C53 1.430(12) .
C44 C54 1.443(12) .
C44 C45 1.501(13) .
C45 C55 1.456(11) .
C46 C56 1.430(11) .
C46 C47 1.457(11) .
C47 C57 1.453(10) .
C48 C58 1.412(11) .
C48 C49 1.448(12) .
C49 C59 1.449(13) .
C50 C60 1.418(12) .
C51 C52 1.385(13) .
C51 C61 1.439(13) .
C52 C62 1.471(13) .
C53 C54 1.417(13) .
C53 C62 1.431(13) .
C54 C63 1.429(13) .
C55 C56 1.381(12) .
C55 C63 1.495(13) .
C56 C64 1.440(10) .
C57 C58 1.351(11) .
C57 C64 1.410(12) .
C58 C65 1.423(12) .
C59 C60 1.362(13) .
C59 C65 1.405(12) .
C60 C61 1.410(14) .
C61 C66 1.399(13) .
C62 C67 1.362(13) .
C63 C68 1.359(12) .
C64 C69 1.374(12) .
C65 C70 1.392(13) .
C66 C67 1.407(14) .
C66 C70 1.468(13) .
C67 C68 1.464(12) .
C68 C69 1.483(13) .
C69 C70 1.444(12) .
C1A C5A 1.518(10) .
C1A C2A 1.537(11) .
C1A C6A 1.543(10) .
C2A C7A 1.346(10) .
C2A C3A 1.473(10) .
C3A C8A 1.332(11) .
C3A C4A 1.443(11) .
C4A C9A 1.408(10) .
C4A C5A 1.427(10) .
C5A C10A 1.372(10) .
C6A C20A 1.357(11) .
C6A C11A 1.429(10) .
C7A C12A 1.425(10) .
C7A C13A 1.457(11) .
C8A C15A 1.405(11) .
C8A C14A 1.450(11) .
C9A C17A 1.408(12) .
C9A C16A 1.449(11) .
C10A C18A 1.451(11) .
C10A C19A 1.466(10) .
C11A C12A 1.433(11) .
C11A C21A 1.431(10) .
C12A C22A 1.414(10) .
C13A C14A 1.360(11) .
C13A C23A 1.425(9) .
C14A C24A 1.395(11) .
C15A C16A 1.377(11) .
C15A C25A 1.444(11) .
C16A C26A 1.435(11) .
C17A C18A 1.354(11) .
C17A C27A 1.476(11) .
C18A C28A 1.411(10) .
C19A C20A 1.392(11) .
C19A C29A 1.446(11) .
C20A C30A 1.482(10) .
C21A C31A 1.401(10) .
C21A C30A 1.433(12) .
C22A C32A 1.396(10) .
C22A C23A 1.449(11) .
C23A C33A 1.401(10) .
C24A C34A 1.408(10) .
C24A C25A 1.446(11) .
C25A C35A 1.406(11) .
C26A C36A 1.409(10) .
C26A C27A 1.439(12) .
C27A C37A 1.342(11) .
C28A C38A 1.410(11) .
C28A C29A 1.439(11) .
C29A C39A 1.435(10) .
C30A C40A 1.399(11) .
C31A C41A 1.363(11) .
C31A C32A 1.540(12) .
C32A C42A 1.369(11) .
C33A C43A 1.416(10) .
C33A C34A 1.452(11) .
C34A C44A 1.409(11) .
C35A C45A 1.417(10) .
C35A C36A 1.439(12) .
C36A C46A 1.448(11) .
C37A C47A 1.391(11) .
C37A C38A 1.490(11) .
C38A C48A 1.431(10) .
C39A C49A 1.377(11) .
C39A C40A 1.492(11) .
C40A C50A 1.393(10) .
C41A C51A 1.458(11) .
C41A C50A 1.464(11) .
C42A C52A 1.435(11) .
C42A C43A 1.467(11) .
C43A C53A 1.413(12) .
C44A C45A 1.436(11) .
C44A C54A 1.471(10) .
C45A C55A 1.493(11) .
C46A C56A 1.388(11) .
C46A C47A 1.462(12) .
C47A C57A 1.426(11) .
C48A C58A 1.409(11) .
C48A C49A 1.422(11) .
C49A C59A 1.448(10) .
C50A C60A 1.386(11) .
C51A C52A 1.320(12) .
C51A C61A 1.484(12) .
C52A C62A 1.422(11) .
C53A C54A 1.431(11) .
C53A C62A 1.449(11) .
C54A C63A 1.417(12) .
C55A C56A 1.369(12) .
C55A C63A 1.433(11) .
C56A C64A 1.438(12) .
C57A C58A 1.329(12) .
C57A C64A 1.443(12) .
C58A C65A 1.486(11) .
C59A C65A 1.364(12) .
C59A C60A 1.414(12) .
C60A C61A 1.418(12) .
C61A C66A 1.378(12) .
C62A C67A 1.364(12) .
C63A C68A 1.415(12) .
C64A C69A 1.364(10) .
C65A C70A 1.342(12) .
C66A C70A 1.413(12) .
C66A C67A 1.435(13) .
C67A C68A 1.460(11) .
C68A C69A 1.408(12) .
C69A C70A 1.481(12) .
C1B C2D 1.381(9) .
C1B C6B 1.438(7) .
C1B C5B 1.530(7) .
C1B C1C 1.558(9) .
C1B C2B 1.559(7) .
C1B C6D 1.593(10) .
C1B C5D 1.668(11) .
C2B C7B 1.3956 .
C2B C3B 1.4323 .
C3B C8B 1.3862 .
C3B C4B 1.4552 .
C4B C9B 1.3915 .
C4B C5B 1.4473 .
C5B C10B 1.3893 .
C6B C11B 1.4316 .
C6B C20B 1.4597 .
C7B C13B 1.4545 .
C7B C12B 1.4548 .
C8B C14B 1.4330 .
C8B C15B 1.4598 .
C9B C16B 1.4293 .
C9B C17B 1.4332 .
C10B C19B 1.4286 .
C10B C18B 1.4334 .
C11B C12B 1.3793 .
C11B C21B 1.4400 .
C12B C22B 1.4424 .
C13B C14B 1.3795 .
C13B C23B 1.4424 .
C14B C24B 1.4398 .
C15B C16B 1.3795 .
C15B C25B 1.4446 .
C16B C26B 1.4500 .
C17B C18B 1.3912 .
C17B C27B 1.4416 .
C18B C28B 1.4412 .
C19B C20B 1.3803 .
C19B C29B 1.4507 .
C20B C30B 1.4447 .
C21B C30B 1.4315 .
C21B C31B 1.4371 .
C22B C32B 1.4250 .
C22B C23B 1.4264 .
C23B C33B 1.4242 .
C24B C25B 1.4319 .
C24B C34B 1.4376 .
C25B C35B 1.4246 .
C26B C36B 1.4073 .
C26B C27B 1.4120 .
C27B C37B 1.4227 .
C28B C29B 1.4118 .
C28B C38B 1.4238 .
C29B C39B 1.4070 .
C30B C40B 1.4246 .
C31B C41B 1.4356 .
C31B C32B 1.4446 .
C32B C42B 1.4014 .
C33B C43B 1.4022 .
C33B C34B 1.4442 .
C34B C44B 1.4354 .
C35B C45B 1.4141 .
C35B C36B 1.4610 .
C36B C46B 1.4260 .
C37B C47B 1.4123 .
C37B C38B 1.4766 .
C38B C48B 1.4126 .
C39B C49B 1.4267 .
C39B C40B 1.4603 .
C40B C50B 1.4145 .
C41B C50B 1.4310 .
C41B C51B 1.4493 .
C42B C43B 1.4545 .
C42B C52B 1.4702 .
C43B C53B 1.4704 .
C44B C45B 1.4317 .
C44B C54B 1.4503 .
C45B C55B 1.4560 .
C45B Cs4 3.899(2) 2
C46B C47B 1.4205 .
C46B C56B 1.4322 .
C47B C57B 1.4473 .
C48B C49B 1.4200 .
C48B C58B 1.4472 .
C49B C59B 1.4308 .
C50B C60B 1.4563 .
C51B C52B 1.3575 .
C51B C61B 1.4632 .
C52B C62B 1.4504 .
C53B C54B 1.3569 .
C53B C62B 1.4518 .
C54B C63B 1.4623 .
C55B C56B 1.3919 .
C55B C63B 1.4559 .
C56B C64B 1.4429 .
C57B C58B 1.3756 .
C57B C64B 1.4471 .
C58B C65B 1.4455 .
C59B C60B 1.3922 .
C59B C65B 1.4438 .
C60B C61B 1.4552 .
C61B C66B 1.3829 .
C62B C67B 1.4215 .
C63B C68B 1.3826 .
C64B C69B 1.3960 .
C65B C70B 1.3962 .
C66B C67B 1.4361 .
C66B C70B 1.4600 .
C67B C68B 1.4365 .
C68B C69B 1.4601 .
C69B C70B 1.4370 .
C2D C7D 1.3937 .
C2D C3D 1.4327 .
C3D C8D 1.3861 .
C3D C4D 1.4549 .
C4D C9D 1.3904 .
C4D C5D 1.4473 .
C5D C10D 1.3906 .
C6D C11D 1.4320 .
C6D C20D 1.4604 .
C7D C13D 1.4557 .
C7D C12D 1.4560 .
C8D C14D 1.4310 .
C8D C15D 1.4607 .
C9D C16D 1.4289 .
C9D C17D 1.4325 .
C10D C19D 1.4297 .
C10D C18D 1.4329 .
C11D C12D 1.3790 .
C11D C21D 1.4390 .
C12D C22D 1.4425 .
C13D C14D 1.3788 .
C13D C23D 1.4421 .
C14D C24D 1.4398 .
C15D C16D 1.3786 .
C15D C25D 1.4455 .
C16D C26D 1.4501 .
C17D C18D 1.3908 .
C17D C27D 1.4422 .
C18D C28D 1.4416 .
C19D C20D 1.3788 .
C19D C29D 1.4508 .
C20D C30D 1.4447 .
C21D C30D 1.4314 .
C21D C31D 1.4371 .
C22D C32D 1.4250 .
C22D C23D 1.4268 .
C23D C33D 1.4249 .
C24D C25D 1.4307 .
C24D C34D 1.4371 .
C25D C35D 1.4251 .
C26D C36D 1.4067 .
C26D C27D 1.4124 .
C27D C37D 1.4220 .
C28D C29D 1.4123 .
C28D C38D 1.4230 .
C29D C39D 1.4069 .
C30D C40D 1.4252 .
C31D C41D 1.4346 .
C31D C32D 1.4454 .
C32D C42D 1.4016 .
C33D C43D 1.4015 .
C33D C34D 1.4441 .
C34D C44D 1.4357 .
C35D C45D 1.4152 .
C35D C36D 1.4605 .
C36D C46D 1.4275 .
C37D C47D 1.4121 .
C37D C38D 1.4779 .
C38D C48D 1.4118 .
C39D C49D 1.4271 .
C39D C40D 1.4606 .
C40D C50D 1.4138 .
C41D C50D 1.4318 .
C41D C51D 1.4499 .
C42D C43D 1.4540 .
C42D C52D 1.4707 .
C43D C53D 1.4704 .
C44D C45D 1.4311 .
C44D C54D 1.4508 .
C45D C55D 1.4562 .
C46D C47D 1.4193 .
C46D C56D 1.4320 .
C47D C57D 1.4478 .
C48D C49D 1.4196 .
C48D C58D 1.4484 .
C49D C59D 1.4317 .
C50D C60D 1.4559 .
C51D C52D 1.3571 .
C51D C61D 1.4640 .
C51D Cs4 3.556(7) 2
C52D C62D 1.4512 .
C53D C54D 1.3565 .
C53D C62D 1.4517 .
C54D C63D 1.4642 .
C55D C56D 1.3906 .
C55D C63D 1.4554 .
C56D C64D 1.4430 .
C57D C58D 1.3756 .
C57D C64D 1.4471 .
C58D C65D 1.4466 .
C59D C60D 1.3920 .
C59D C65D 1.4431 .
C60D C61D 1.4554 .
C61D C66D 1.3823 .
C61D Cs4 3.726(9) 2
C62D C67D 1.4212 .
C63D C68D 1.3820 .
C64D C69D 1.3954 .
C65D C70D 1.3957 .
C66D C67D 1.4366 .
C66D C70D 1.4605 .
C67D C68D 1.4365 .
C68D C69D 1.4606 .
C69D C70D 1.4366 .
C1C C6C 1.436(7) .
C1C C6E 1.440(7) .
C1C C2E 1.465(8) .
C1C C5C 1.519(7) .
C1C C2C 1.625(7) .
C1C C5E 1.626(8) .
C2C C7C 1.3855 .
C2C C3C 1.4248 .
C3C C8C 1.3771 .
C3C C4C 1.4474 .
C4C C9C 1.3808 .
C4C C5C 1.4396 .
C5C C10C 1.3810 .
C6C C11C 1.4231 .
C6C C20C 1.4505 .
C7C C12C 1.4464 .
C7C C13C 1.4470 .
C8C C14C 1.4219 .
C8C C15C 1.4511 .
C9C C16C 1.4205 .
C9C C17C 1.4246 .
C10C C19C 1.4214 .
C10C C18C 1.4237 .
C11C C12C 1.3705 .
C11C C21C 1.4310 .
C12C C22C 1.4331 .
C13C C14C 1.3716 .
C13C C23C 1.4339 .
C14C C24C 1.4324 .
C15C C16C 1.3710 .
C15C C25C 1.4361 .
C16C C26C 1.4416 .
C17C C18C 1.3812 .
C17C C27C 1.4336 .
C18C C28C 1.4349 .
C19C C20C 1.3718 .
C19C C29C 1.4410 .
C20C C30C 1.4367 .
C21C C30C 1.4226 .
C21C C31C 1.4285 .
C22C C32C 1.4161 .
C22C C23C 1.4199 .
C23C C33C 1.4153 .
C24C C25C 1.4226 .
C24C C34C 1.4290 .
C25C C35C 1.4159 .
C26C C36C 1.3984 .
C26C C27C 1.4045 .
C27C C37C 1.4126 .
C28C C29C 1.4030 .
C28C C38C 1.4145 .
C29C C39C 1.3993 .
C30C C40C 1.4155 .
C31C C41C 1.4267 .
C31C C32C 1.4357 .
C32C C42C 1.3932 .
C33C C43C 1.3937 .
C33C C34C 1.4348 .
C34C C44C 1.4271 .
C35C C45C 1.4052 .
C35C C36C 1.4518 .
C36C C46C 1.4178 .
C37C C47C 1.4035 .
C37C C38C 1.4685 .
C38C C48C 1.4035 .
C39C C49C 1.4179 .
C39C C40C 1.4515 .
C40C C50C 1.4058 .
C41C C50C 1.4227 .
C41C C51C 1.4405 .
C42C C43C 1.4466 .
C42C C52C 1.4605 .
C43C C53C 1.4605 .
C44C C45C 1.4229 .
C44C C54C 1.4412 .
C45C C55C 1.4475 .
C46C C47C 1.4122 .
C46C C56C 1.4230 .
C47C C57C 1.4393 .
C48C C49C 1.4118 .
C48C C58C 1.4393 .
C49C C59C 1.4225 .
C50C C60C 1.4479 .
C51C C52C 1.3499 .
C51C C61C 1.4549 .
C52C C62C 1.4423 .
C53C C54C 1.3493 .
C53C C62C 1.4431 .
C54C C63C 1.4544 .
C55C C56C 1.3836 .
C55C C63C 1.4464 .
C56C C64C 1.4337 .
C57C C58C 1.3668 .
C57C C64C 1.4391 .
C58C C65C 1.4378 .
C59C C60C 1.3838 .
C59C C65C 1.4339 .
C60C C61C 1.4461 .
C61C C66C 1.3740 .
C62C C67C 1.4120 .
C63C C68C 1.3745 .
C64C C69C 1.3867 .
C65C C70C 1.3875 .
C66C C67C 1.4281 .
C66C C70C 1.4516 .
C67C C68C 1.4279 .
C68C C69C 1.4516 .
C69C C70C 1.4273 .
C2E C7E 1.3817 .
C2E C3E 1.4197 .
C3E C8E 1.3741 .
C3E C4E 1.4430 .
C4E C9E 1.3785 .
C4E C5E 1.4341 .
C5E C10E 1.3781 .
C6E C11E 1.4194 .
C6E C20E 1.4484 .
C7E C13E 1.4417 .
C7E C12E 1.4431 .
C8E C14E 1.4195 .
C8E C15E 1.4482 .
C9E C16E 1.4175 .
C9E C17E 1.4200 .
C10E C19E 1.4173 .
C10E C18E 1.4203 .
C11E C12E 1.3669 .
C11E C21E 1.4273 .
C12E C22E 1.4308 .
C13E C14E 1.3678 .
C13E C23E 1.4298 .
C14E C24E 1.4269 .
C15E C16E 1.3676 .
C15E C25E 1.4329 .
C16E C26E 1.4368 .
C17E C18E 1.3789 .
C17E C27E 1.4294 .
C18E C28E 1.4291 .
C19E C20E 1.3681 .
C19E C29E 1.4370 .
C20E C30E 1.4320 .
C21E C30E 1.4196 .
C21E C31E 1.4250 .
C22E C32E 1.4117 .
C22E C23E 1.4150 .
C23E C33E 1.4135 .
C24E C25E 1.4188 .
C24E C34E 1.4252 .
C25E C35E 1.4128 .
C26E C36E 1.3955 .
C26E C27E 1.3997 .
C27E C37E 1.4097 .
C28E C29E 1.4007 .
C28E C38E 1.4100 .
C29E C39E 1.3954 .
C30E C40E 1.4124 .
C31E C41E 1.4233 .
C31E C32E 1.4312 .
C32E C42E 1.3895 .
C33E C43E 1.3889 .
C33E C34E 1.4312 .
C34E C44E 1.4231 .
C35E C45E 1.4021 .
C35E C36E 1.4475 .
C36E C46E 1.4143 .
C37E C47E 1.4005 .
C37E C38E 1.4650 .
C38E C48E 1.4002 .
C39E C49E 1.4147 .
C39E C40E 1.4468 .
C40E C50E 1.4025 .
C41E C50E 1.4191 .
C41E C51E 1.4380 .
C42E C43E 1.4422 .
C42E C52E 1.4571 .
C43E C53E 1.4573 .
C44E C45E 1.4194 .
C44E C54E 1.4383 .
C45E C55E 1.4434 .
C46E C47E 1.4085 .
C46E C56E 1.4192 .
C47E C57E 1.4349 .
C48E C49E 1.4073 .
C48E C58E 1.4351 .
C49E C59E 1.4192 .
C50E C60E 1.4437 .
C51E C52E 1.3471 .
C51E C61E 1.4497 .
C52E C62E 1.4381 .
C53E C54E 1.3449 .
C53E C62E 1.4402 .
C54E C63E 1.4514 .
C55E C56E 1.3787 .
C55E C63E 1.4434 .
C56E C64E 1.4310 .
C57E C58E 1.3633 .
C57E C64E 1.4343 .
C58E C65E 1.4351 .
C59E C60E 1.3794 .
C59E C65E 1.4309 .
C60E C61E 1.4430 .
C61E C66E 1.3700 .
C62E C67E 1.4085 .
C63E C68E 1.3701 .
C64E C69E 1.3835 .
C65E C70E 1.3837 .
C66E C67E 1.4237 .
C66E C70E 1.4477 .
C67E C68E 1.4240 .
C68E C69E 1.4474 .
C69E C70E 1.4239 .
C1S C6S 1.339(7) .
C1S C2S 1.340(7) .
C2S C3S 1.339(7) .
C3S C4S 1.339(7) .
C4S C5S 1.339(7) .
C5S C6S 1.339(7) .
C7S C8S 1.389(4) .
C7S C12S 1.390(4) .
C8S C9S 1.389(4) .
C9S C10S 1.389(4) .
C10S C11S 1.389(4) .
C11S C12S 1.390(4) .
N1G_1 C3G_1 1.347(4) .
N1G_1 C1G_1 1.460(4) .
N1G_1 C2G_1 1.467(4) .
O1G_1 C3G_1 1.233(4) .
N1G_2 C3G_2 1.349(4) .
N1G_2 C2G_2 1.465(4) .
N1G_2 C1G_2 1.469(4) .
O1G_2 C3G_2 1.235(4) .
N1G_3 C3G_3 1.350(4) .
N1G_3 C2G_3 1.466(4) .
N1G_3 C1G_3 1.466(4) .
O1G_3 C3G_3 1.225(4) .
N1G_4 C3G_4 1.351(4) .
N1G_4 C1G_4 1.463(4) .
N1G_4 C2G_4 1.467(4) .
O1G_4 C3G_4 1.223(4) .
N1G_5 C3G_5 1.344(4) .
N1G_5 C2G_5 1.459(4) .
N1G_5 C1G_5 1.463(4) .
O1G_5 C3G_5 1.226(4) .
N1G_6 C3G_6 1.348(4) .
N1G_6 C1G_6 1.461(4) .
N1G_6 C2G_6 1.464(4) .
O1G_6 C3G_6 1.225(4) .
N1G_7 C3G_7 1.345(4) .
N1G_7 C2G_7 1.464(4) .
N1G_7 C1G_7 1.465(4) .
O1G_7 C3G_7 1.224(4) .
N1G_8 C3G_8 1.351(4) .
N1G_8 C1G_8 1.470(5) .
N1G_8 C2G_8 1.471(4) .
O1G_8 C3G_8 1.224(4) .
N1G_9 C3G_9 1.345(4) .
N1G_9 C1G_9 1.465(4) .
N1G_9 C2G_9 1.468(4) .
O1G_9 C3G_9 1.225(5) .
N1G_10 C3G_10 1.344(4) .
N1G_10 C2G_10 1.460(4) .
N1G_10 C1G_10 1.463(4) .
O1G_10 C3G_10 1.225(4) .
N1G_11 C3G_11 1.343(4) .
N1G_11 C1G_11 1.464(4) .
N1G_11 C2G_11 1.470(4) .
O1G_11 C3G_11 1.220(4) .
N1G_12 C3G_12 1.346(4) .
N1G_12 C2G_12 1.462(4) .
N1G_12 C1G_12 1.472(4) .
O1G_12 C3G_12 1.222(4) .
N1G_13 C3G_13 1.351(4) .
N1G_13 C2G_13 1.460(4) .
N1G_13 C1G_13 1.467(4) .
O1G_13 C3G_13 1.228(4) .
N1G_14 C3G_14 1.352(4) .
N1G_14 C2G_14 1.469(4) .
N1G_14 C1G_14 1.475(4) .
O1G_14 C3G_14 1.225(5) .
N1G_15 C3G_15 1.350(4) .
N1G_15 C2G_15 1.468(5) .
N1G_15 C1G_15 1.470(5) .
O1G_15 C3G_15 1.222(5) .
N1G_16 C3G_16 1.348(4) .
N1G_16 C1G_16 1.463(4) .
N1G_16 C2G_16 1.468(4) .
O1G_16 C3G_16 1.226(5) .
N1G_17 C3G_17 1.354(4) .
N1G_17 C2G_17 1.466(4) .
N1G_17 C1G_17 1.470(4) .
O1G_17 C3G_17 1.229(5) .

loop_
_geom_torsion_atom_site_label_1
_geom_torsion_atom_site_label_2
_geom_torsion_atom_site_label_3
_geom_torsion_atom_site_label_4
_geom_torsion
_geom_torsion_site_symmetry_1
_geom_torsion_site_symmetry_4
O1G_10 Cs3 Cs4 O1G_13 -111.2(2) . .
O4A Cs3 Cs4 O1G_13 89.54(16) . .
O1G_14 Cs3 Cs4 O1G_13 -52.5(3) . .
O3A Cs3 Cs4 O1G_13 33.74(15) . .
O1G_15 Cs3 Cs4 O1G_13 -7.8(2) . .
O1G_11 Cs3 Cs4 O1G_13 83.22(19) . .
O2 Cs3 Cs4 O1G_13 -162.78(14) 2_545 .
C74 Cs3 Cs4 O1G_13 176.3(6) 2_545 .
O1 Cs3 Cs4 O1G_13 165.33(14) 2_545 .
C93 Cs3 Cs4 O1G_13 -145.61(17) 2_545 .
C3G_11 Cs3 Cs4 O1G_13 75.66(15) . .
C95A Cs3 Cs4 O1G_13 111.95(17) . .
O1G_10 Cs3 Cs4 O2A 30.29(19) . 2_545
O4A Cs3 Cs4 O2A -129.01(14) . 2_545
O1G_14 Cs3 Cs4 O2A 89.0(3) . 2_545
O3A Cs3 Cs4 O2A 175.19(13) . 2_545
O1G_15 Cs3 Cs4 O2A 133.6(2) . 2_545
O1G_11 Cs3 Cs4 O2A -135.32(17) . 2_545
O2 Cs3 Cs4 O2A -21.33(12) 2_545 2_545
C74 Cs3 Cs4 O2A -42.3(5) 2_545 2_545
O1 Cs3 Cs4 O2A -53.21(11) 2_545 2_545
C93 Cs3 Cs4 O2A -4.15(15) 2_545 2_545
C3G_11 Cs3 Cs4 O2A -142.88(12) . 2_545
C95A Cs3 Cs4 O2A -106.60(15) . 2_545
O1G_10 Cs3 Cs4 O1G_12 108.6(2) . .
O4A Cs3 Cs4 O1G_12 -50.70(15) . .
O1G_14 Cs3 Cs4 O1G_12 167.3(3) . .
O3A Cs3 Cs4 O1G_12 -106.50(14) . .
O1G_15 Cs3 Cs4 O1G_12 -148.1(2) . .
O1G_11 Cs3 Cs4 O1G_12 -57.01(18) . .
O2 Cs3 Cs4 O1G_12 56.98(13) 2_545 .
C74 Cs3 Cs4 O1G_12 36.0(6) 2_545 .
O1 Cs3 Cs4 O1G_12 25.10(12) 2_545 .
C93 Cs3 Cs4 O1G_12 74.16(16) 2_545 .
C3G_11 Cs3 Cs4 O1G_12 -64.57(13) . .
C95A Cs3 Cs4 O1G_12 -28.29(15) . .
O1G_10 Cs3 Cs4 O1G_11 165.6(2) . .
O4A Cs3 Cs4 O1G_11 6.31(18) . .
O1G_14 Cs3 Cs4 O1G_11 -135.7(3) . .
O3A Cs3 Cs4 O1G_11 -49.49(17) . .
O1G_15 Cs3 Cs4 O1G_11 -91.0(2) . .
O2 Cs3 Cs4 O1G_11 113.99(17) 2_545 .
C74 Cs3 Cs4 O1G_11 93.1(6) 2_545 .
O1 Cs3 Cs4 O1G_11 82.11(16) 2_545 .
C93 Cs3 Cs4 O1G_11 131.17(19) 2_545 .
C3G_11 Cs3 Cs4 O1G_11 -7.56(17) . .
C95A Cs3 Cs4 O1G_11 28.72(18) . .
O1G_10 Cs3 Cs4 O1A -22.37(19) . 2_545
O4A Cs3 Cs4 O1A 178.33(13) . 2_545
O1G_14 Cs3 Cs4 O1A 36.3(3) . 2_545
O3A Cs3 Cs4 O1A 122.54(13) . 2_545
O1G_15 Cs3 Cs4 O1A 81.0(2) . 2_545
O1G_11 Cs3 Cs4 O1A 172.02(17) . 2_545
O2 Cs3 Cs4 O1A -73.98(12) 2_545 2_545
C74 Cs3 Cs4 O1A -94.9(5) 2_545 2_545
O1 Cs3 Cs4 O1A -105.87(12) 2_545 2_545
C93 Cs3 Cs4 O1A -56.81(15) 2_545 2_545
C3G_11 Cs3 Cs4 O1A 164.46(12) . 2_545
C95A Cs3 Cs4 O1A -159.26(15) . 2_545
O4A Cs3 Cs4 O1G_10 -159.3(2) . .
O1G_14 Cs3 Cs4 O1G_10 58.7(3) . .
O3A Cs3 Cs4 O1G_10 144.91(19) . .
O1G_15 Cs3 Cs4 O1G_10 103.4(3) . .
O1G_11 Cs3 Cs4 O1G_10 -165.6(2) . .
O2 Cs3 Cs4 O1G_10 -51.61(19) 2_545 .
C74 Cs3 Cs4 O1G_10 -72.5(6) 2_545 .
O1 Cs3 Cs4 O1G_10 -83.50(18) 2_545 .
C93 Cs3 Cs4 O1G_10 -34.4(2) 2_545 .
C3G_11 Cs3 Cs4 O1G_10 -173.17(19) . .
C95A Cs3 Cs4 O1G_10 -136.9(2) . .
O1G_10 Cs3 Cs4 O1G_15 -103.4(3) . .
O4A Cs3 Cs4 O1G_15 97.4(2) . .
O1G_14 Cs3 Cs4 O1G_15 -44.7(3) . .
O3A Cs3 Cs4 O1G_15 41.6(2) . .
O1G_11 Cs3 Cs4 O1G_15 91.0(2) . .
O2 Cs3 Cs4 O1G_15 -155.0(2) 2_545 .
C74 Cs3 Cs4 O1G_15 -175.9(6) 2_545 .
O1 Cs3 Cs4 O1G_15 173.1(2) 2_545 .
C93 Cs3 Cs4 O1G_15 -137.8(2) 2_545 .
C3G_11 Cs3 Cs4 O1G_15 83.5(2) . .
C95A Cs3 Cs4 O1G_15 119.8(2) . .
O1G_10 Cs3 Cs4 C51D 51(2) . 2_545
O4A Cs3 Cs4 C51D -109(2) . 2_545
O1G_14 Cs3 Cs4 C51D 109(3) . 2_545
O3A Cs3 Cs4 C51D -164(2) . 2_545
O1G_15 Cs3 Cs4 C51D 154(2) . 2_545
O1G_11 Cs3 Cs4 C51D -115(2) . 2_545
O2 Cs3 Cs4 C51D -1(2) 2_545 2_545
C74 Cs3 Cs4 C51D -22(3) 2_545 2_545
O1 Cs3 Cs4 C51D -33(2) 2_545 2_545
C93 Cs3 Cs4 C51D 16(2) 2_545 2_545
C3G_11 Cs3 Cs4 C51D -122(2) . 2_545
C95A Cs3 Cs4 C51D -86(2) . 2_545
O1G_10 Cs3 Cs4 C61D -91.3(13) . 2_545
O4A Cs3 Cs4 C61D 109.4(13) . 2_545
O1G_14 Cs3 Cs4 C61D -32.6(13) . 2_545
O3A Cs3 Cs4 C61D 53.6(13) . 2_545
O1G_15 Cs3 Cs4 C61D 12.1(13) . 2_545
O1G_11 Cs3 Cs4 C61D 103.1(13) . 2_545
O2 Cs3 Cs4 C61D -142.9(13) 2_545 2_545
C74 Cs3 Cs4 C61D -163.8(14) 2_545 2_545
O1 Cs3 Cs4 C61D -174.8(13) 2_545 2_545
C93 Cs3 Cs4 C61D -125.7(13) 2_545 2_545
C3G_11 Cs3 Cs4 C61D 95.6(13) . 2_545
C95A Cs3 Cs4 C61D 131.8(13) . 2_545
O1G_10 Cs3 Cs4 C93A 50.6(2) . 2_545
O4A Cs3 Cs4 C93A -108.65(15) . 2_545
O1G_14 Cs3 Cs4 C93A 109.3(3) . 2_545
O3A Cs3 Cs4 C93A -164.45(14) . 2_545
O1G_15 Cs3 Cs4 C93A 154.0(2) . 2_545
O1G_11 Cs3 Cs4 C93A -114.96(18) . 2_545
O2 Cs3 Cs4 C93A -0.97(13) 2_545 2_545
C74 Cs3 Cs4 C93A -21.9(6) 2_545 2_545
O1 Cs3 Cs4 C93A -32.85(12) 2_545 2_545
C93 Cs3 Cs4 C93A 16.21(16) 2_545 2_545
C3G_11 Cs3 Cs4 C93A -122.52(13) . 2_545
C95A Cs3 Cs4 C93A -86.24(16) . 2_545
O1G_10 Cs3 Cs4 C45B -113.3(5) . 2_545
O4A Cs3 Cs4 C45B 87.4(5) . 2_545
O1G_14 Cs3 Cs4 C45B -54.6(6) . 2_545
O3A Cs3 Cs4 C45B 31.6(5) . 2_545
O1G_15 Cs3 Cs4 C45B -10.0(5) . 2_545
O1G_11 Cs3 Cs4 C45B 81.1(5) . 2_545
O2 Cs3 Cs4 C45B -164.9(5) 2_545 2_545
C74 Cs3 Cs4 C45B 174.1(7) 2_545 2_545
O1 Cs3 Cs4 C45B 163.2(5) 2_545 2_545
C93 Cs3 Cs4 C45B -147.8(5) 2_545 2_545
C3G_11 Cs3 Cs4 C45B 73.5(5) . 2_545
C95A Cs3 Cs4 C45B 109.8(5) . 2_545
O1G_9 Cs1 O5 C87 53.2(5) . .
O1G_3 Cs1 O5 C87 160.9(4) . .
O1G_5 Cs1 O5 C87 -106.2(5) . .
O1G_2 Cs1 O5 C87 -116.9(4) . .
O1G_1 Cs1 O5 C87 -42.7(4) . .
O6 Cs1 O5 C87 18.9(4) . .
O1G_8 Cs1 O5 C87 53.6(5) . .
C3G_9 Cs1 O5 C87 72.6(4) . .
C96 Cs1 O5 C87 -166.0(7) . .
C3G_3 Cs1 O5 C87 147.4(4) . .
Cs2 Cs1 O5 C87 -78.5(4) . .
O1G_9 Cs1 O5 C96 -140.8(4) . .
O1G_3 Cs1 O5 C96 -33.1(4) . .
O1G_5 Cs1 O5 C96 59.8(5) . .
O1G_2 Cs1 O5 C96 49.1(4) . .
O1G_1 Cs1 O5 C96 123.3(4) . .
O6 Cs1 O5 C96 -175.1(4) . .
O1G_8 Cs1 O5 C96 -140.4(4) . .
C3G_9 Cs1 O5 C96 -121.4(4) . .
C3G_3 Cs1 O5 C96 -46.6(4) . .
Cs2 Cs1 O5 C96 87.5(4) . .
O1G_9 Cs1 O6 C88 -165.7(4) . .
O1G_3 Cs1 O6 C88 -64.0(4) . .
O1G_5 Cs1 O6 C88 132.0(3) . .
O5 Cs1 O6 C88 -15.5(3) . .
O1G_2 Cs1 O6 C88 35.3(4) . .
O1G_1 Cs1 O6 C88 90.2(4) . .
O1G_8 Cs1 O6 C88 -162.2(4) . .
C3G_9 Cs1 O6 C88 -150.9(4) . .
C96 Cs1 O6 C88 -17.3(3) . .
C3G_3 Cs1 O6 C88 -77.0(4) . .
Cs2 Cs1 O6 C88 87.9(3) . .
O1G_9 Cs1 O6 C97 23.2(4) . .
O1G_3 Cs1 O6 C97 125.0(4) . .
O1G_5 Cs1 O6 C97 -39.1(5) . .
O5 Cs1 O6 C97 173.5(5) . .
O1G_2 Cs1 O6 C97 -135.7(4) . .
O1G_1 Cs1 O6 C97 -80.9(4) . .
O1G_8 Cs1 O6 C97 26.7(4) . .
C3G_9 Cs1 O6 C97 38.1(4) . .
C96 Cs1 O6 C97 171.6(4) . .
C3G_3 Cs1 O6 C97 112.0(4) . .
Cs2 Cs1 O6 C97 -83.2(4) . .
C76 C71 C72 C73 0.1 . .
C91 C71 C72 C73 -177.8(3) . .
C92 O1 C73 C72 -1.9(7) . .
Cs3 O1 C73 C72 129.7(2) 2 .
C92 O1 C73 C74 -178.7(5) . .
Cs3 O1 C73 C74 -47.1(2) 2 .
C71 C72 C73 O1 -176.8(4) . .
C71 C72 C73 C74 -0.1 . .
C93 O2 C74 C75 8.2(6) . .
Cs3 O2 C74 C75 -107.1(2) 2 .
C93 O2 C74 C73 -169.6(4) . .
Cs3 O2 C74 C73 75.1(3) 2 .
C93 O2 C74 Cs3 115.3(5) . 2
O1 C73 C74 O2 -5.0(4) . .
C72 C73 C74 O2 178.0(3) . .
O1 C73 C74 C75 177.1(4) . .
C72 C73 C74 C75 0.1 . .
O1 C73 C74 Cs3 47.5(3) . 2
C72 C73 C74 Cs3 -129.45(15) . 2
O2 C74 C75 C76 -177.8(4) . .
C73 C74 C75 C76 -0.1 . .
Cs3 C74 C75 C76 115.48(16) 2 .
C74 C75 C76 C71 0.1 . .
C74 C75 C76 C77 -176.5(4) . .
C72 C71 C76 C75 -0.1 . .
C91 C71 C76 C75 177.6(4) . .
C72 C71 C76 C77 176.4(4) . .
C91 C71 C76 C77 -5.9(5) . .
C75 C76 C77 C78 -83.3(5) . .
C71 C76 C77 C78 100.2(5) . .
C76 C77 C78 C83 -93.4(5) . .
C76 C77 C78 C79 83.4(5) . .
C83 C78 C79 C80 0.1 . .
C77 C78 C79 C80 -176.9(4) . .
C94 O3 C80 C79 -5.9(8) . .
C94 O3 C80 C81 176.0(6) . .
C78 C79 C80 O3 -178.0(4) . .
C78 C79 C80 C81 0.0 . .
C95 O4 C81 C80 -170.3(4) . .
C95 O4 C81 C82 9.4(7) . .
O3 C80 C81 O4 -2.1(4) . .
C79 C80 C81 O4 179.7(4) . .
O3 C80 C81 C82 178.1(4) . .
C79 C80 C81 C82 0.0 . .
O4 C81 C82 C83 -179.7(4) . .
C80 C81 C82 C83 0.0 . .
C79 C78 C83 C82 -0.1 . .
C77 C78 C83 C82 176.7(4) . .
C79 C78 C83 C84 177.9(4) . .
C77 C78 C83 C84 -5.4(5) . .
C81 C82 C83 C78 0.0 . .
C81 C82 C83 C84 -178.0(4) . .
C78 C83 C84 C85 98.2(5) . .
C82 C83 C84 C85 -83.8(5) . .
C83 C84 C85 C86 84.7(5) . .
C83 C84 C85 C90 -96.5(5) . .
C90 C85 C86 C87 0.1 . .
C84 C85 C86 C87 179.0(3) . .
C85 C86 C87 C88 -0.1 . .
C85 C86 C87 O5 176.0(4) . .
C96 O5 C87 C88 173.6(4) . .
Cs1 O5 C87 C88 -21.4(5) . .
C96 O5 C87 C86 -2.8(6) . .
Cs1 O5 C87 C86 162.2(2) . .
C86 C87 C88 C89 0.1 . .
O5 C87 C88 C89 -176.4(4) . .
C86 C87 C88 O6 -179.9(4) . .
O5 C87 C88 O6 3.6(4) . .
C97 O6 C88 C87 -175.6(4) . .
Cs1 O6 C88 C87 13.3(4) . .
C97 O6 C88 C89 4.3(6) . .
Cs1 O6 C88 C89 -166.76(17) . .
C87 C88 C89 C90 0.0 . .
O6 C88 C89 C90 -180.0(4) . .
C88 C89 C90 C85 0.0 . .
C88 C89 C90 C91 179.1(4) . .
C86 C85 C90 C89 0.0 . .
C84 C85 C90 C89 -178.9(4) . .
C86 C85 C90 C91 -179.1(4) . .
C84 C85 C90 C91 2.1(5) . .
C89 C90 C91 C71 -86.0(4) . .
C85 C90 C91 C71 93.1(5) . .
C72 C71 C91 C90 87.0(5) . .
C76 C71 C91 C90 -90.8(5) . .
C74 O2 C93 Cs3 -114.4(5) . 2
C87 O5 C96 Cs1 167.9(6) . .
O1G_9 Cs1 C96 O5 51.2(5) . .
O1G_3 Cs1 C96 O5 144.5(4) . .
O1G_5 Cs1 C96 O5 -145.7(3) . .
O1G_2 Cs1 C96 O5 -126.6(4) . .
O1G_1 Cs1 C96 O5 -57.0(4) . .
O6 Cs1 C96 O5 3.9(4) . .
O1G_8 Cs1 C96 O5 48.7(5) . .
C3G_9 Cs1 C96 O5 71.9(4) . .
C3G_3 Cs1 C96 O5 131.1(4) . .
Cs2 Cs1 C96 O5 -101.0(4) . .
O1G_10 Cs3 O3A C80A 138.1(4) . .
O4A Cs3 O3A C80A -16.7(3) . .
O1G_14 Cs3 O3A C80A -156.6(4) . .
O1G_15 Cs3 O3A C80A 123.3(4) . .
O1G_11 Cs3 O3A C80A 59.3(4) . .
O2 Cs3 O3A C80A -57.8(5) 2_545 .
C74 Cs3 O3A C80A -38.2(8) 2_545 .
O1 Cs3 O3A C80A 10.7(5) 2_545 .
C93 Cs3 O3A C80A -88.3(4) 2_545 .
C3G_11 Cs3 O3A C80A 52.0(4) . .
C95A Cs3 O3A C80A -19.2(4) . .
O1G_10 Cs3 O3A C94A -31.4(6) . .
O4A Cs3 O3A C94A 173.8(5) . .
O1G_14 Cs3 O3A C94A 33.9(5) . .
O1G_15 Cs3 O3A C94A -46.2(5) . .
O1G_11 Cs3 O3A C94A -110.2(5) . .
O2 Cs3 O3A C94A 132.7(5) 2_545 .
C74 Cs3 O3A C94A 152.3(8) 2_545 .
O1 Cs3 O3A C94A -158.8(5) 2_545 .
C93 Cs3 O3A C94A 102.2(5) 2_545 .
C3G_11 Cs3 O3A C94A -117.5(5) . .
C95A Cs3 O3A C94A 171.3(5) . .
O1G_10 Cs3 O4A C81A -120.4(4) . .
O1G_14 Cs3 O4A C81A 63.2(4) . .
O3A Cs3 O4A C81A 18.4(3) . .
O1G_15 Cs3 O4A C81A -24.2(4) . .
O1G_11 Cs3 O4A C81A -73.1(4) . .
O2 Cs3 O4A C81A 176.0(4) 2_545 .
C74 Cs3 O4A C81A -178.5(6) 2_545 .
O1 Cs3 O4A C81A -142.6(4) 2_545 .
C93 Cs3 O4A C81A 155.0(4) 2_545 .
C3G_11 Cs3 O4A C81A -63.4(4) . .
C95A Cs3 O4A C81A -168.4(6) . .
O1G_10 Cs3 O4A C95A 48.0(6) . .
O1G_14 Cs3 O4A C95A -128.4(4) . .
O3A Cs3 O4A C95A -173.2(4) . .
O1G_15 Cs3 O4A C95A 144.2(4) . .
O1G_11 Cs3 O4A C95A 95.3(4) . .
O2 Cs3 O4A C95A -15.6(4) 2_545 .
C74 Cs3 O4A C95A -10.1(6) 2_545 .
O1 Cs3 O4A C95A 25.8(4) 2_545 .
C93 Cs3 O4A C95A -36.6(4) 2_545 .
C3G_11 Cs3 O4A C95A 105.0(4) . .
C76A C71A C72A C73A 0.0 . .
C91A C71A C72A C73A 175.3(3) . .
C92A O1A C73A C74A -178.9(4) . .
Cs4 O1A C73A C74A 3.1(4) 2 .
C92A O1A C73A C72A 1.4(6) . .
Cs4 O1A C73A C72A -176.60(16) 2 .
C71A C72A C73A O1A 179.8(4) . .
C71A C72A C73A C74A 0.1 . .
O1A C73A C74A C75A -179.8(4) . .
C72A C73A C74A C75A 0.0 . .
O1A C73A C74A O2A 2.9(4) . .
C72A C73A C74A O2A -177.3(4) . .
C93A O2A C74A C73A 171.4(4) . .
Cs4 O2A C74A C73A -8.2(5) 2 .
C93A O2A C74A C75A -5.9(6) . .
Cs4 O2A C74A C75A 174.52(19) 2 .
C73A C74A C75A C76A 0.0 . .
O2A C74A C75A C76A 177.1(4) . .
C74A C75A C76A C71A 0.0 . .
C74A C75A C76A C77A -178.3(4) . .
C72A C71A C76A C75A 0.0 . .
C91A C71A C76A C75A -175.0(4) . .
C72A C71A C76A C77A 178.2(4) . .
C91A C71A C76A C77A 3.2(5) . .
C75A C76A C77A C78A 80.6(5) . .
C71A C76A C77A C78A -97.7(4) . .
C76A C77A C78A C79A -81.9(5) . .
C76A C77A C78A C83A 91.9(4) . .
C83A C78A C79A C80A 0.1 . .
C77A C78A C79A C80A 174.0(3) . .
C94A O3A C80A C81A -175.1(5) . .
Cs3 O3A C80A C81A 15.5(4) . .
C94A O3A C80A C79A 5.8(7) . .
Cs3 O3A C80A C79A -163.66(17) . .
C78A C79A C80A O3A 179.1(4) . .
C78A C79A C80A C81A 0.0 . .
C95A O4A C81A C80A 171.9(4) . .
Cs3 O4A C81A C80A -19.9(4) . .
C95A O4A C81A C82A -6.7(6) . .
Cs3 O4A C81A C82A 161.53(19) . .
O3A C80A C81A O4A 2.1(4) . .
C79A C80A C81A O4A -178.7(3) . .
O3A C80A C81A C82A -179.3(4) . .
C79A C80A C81A C82A -0.1 . .
O4A C81A C82A C83A 178.7(4) . .
C80A C81A C82A C83A 0.1 . .
C79A C78A C83A C82A 0.0 . .
C77A C78A C83A C82A -173.6(3) . .
C79A C78A C83A C84A 177.7(4) . .
C77A C78A C83A C84A 4.1(5) . .
C81A C82A C83A C78A -0.1 . .
C81A C82A C83A C84A -177.9(4) . .
C78A C83A C84A C85A -100.8(5) . .
C82A C83A C84A C85A 77.0(5) . .
C83A C84A C85A C86A -82.8(5) . .
C83A C84A C85A C90A 96.5(5) . .
C90A C85A C86A C87A 0.1 . .
C84A C85A C86A C87A 179.4(3) . .
C85A C86A C87A C88A -0.1 . .
C85A C86A C87A O5A -178.1(4) . .
C96A O5A C87A C86A 7.7(6) . .
Cs2 O5A C87A C86A -170.87(17) 1_455 .
C96A O5A C87A C88A -170.4(4) . .
Cs2 O5A C87A C88A 11.1(4) 1_455 .
C97A O6A C88A C89A -2.1(6) . .
Cs2 O6A C88A C89A 171.57(17) 1_455 .
C97A O6A C88A C87A 177.1(4) . .
Cs2 O6A C88A C87A -9.2(4) 1_455 .
C86A C87A C88A O6A -179.2(4) . .
O5A C87A C88A O6A -1.1(4) . .
C86A C87A C88A C89A 0.1 . .
O5A C87A C88A C89A 178.2(4) . .
O6A C88A C89A C90A 179.2(4) . .
C87A C88A C89A C90A 0.0 . .
C88A C89A C90A C85A 0.0 . .
C88A C89A C90A C91A -178.7(4) . .
C86A C85A C90A C89A 0.0 . .
C84A C85A C90A C89A -179.3(3) . .
C86A C85A C90A C91A 178.6(4) . .
C84A C85A C90A C91A -0.7(5) . .
C89A C90A C91A C71A 84.7(5) . .
C85A C90A C91A C71A -93.9(5) . .
C72A C71A C91A C90A -80.5(5) . .
C76A C71A C91A C90A 94.7(5) . .
C74A O2A C93A Cs4 -179.7(6) . 2
C80A O3A C94A Cs3 -170.4(7) . .
O1G_10 Cs3 C94A O3A 157.4(4) . .
O4A Cs3 C94A O3A -5.1(4) . .
O1G_14 Cs3 C94A O3A -142.1(6) . .
O1G_15 Cs3 C94A O3A 128.2(5) . .
O1G_11 Cs3 C94A O3A 67.9(5) . .
O2 Cs3 C94A O3A -76.5(6) 2_545 .
C74 Cs3 C94A O3A -38.8(11) 2_545 .
O1 Cs3 C94A O3A 32.9(7) 2_545 .
C93 Cs3 C94A O3A -97.8(5) 2_545 .
C3G_11 Cs3 C94A O3A 56.4(5) . .
C95A Cs3 C94A O3A -8.1(5) . .
C81A O4A C95A Cs3 169.8(6) . .
O1G_10 Cs3 C95A O4A -153.0(3) . .
O1G_14 Cs3 C95A O4A 62.1(5) . .
O3A Cs3 C95A O4A 5.6(4) . .
O1G_15 Cs3 C95A O4A -43.7(5) . .
O1G_11 Cs3 C95A O4A -79.2(4) . .
O2 Cs3 C95A O4A 164.6(4) 2_545 .
C74 Cs3 C95A O4A 168.6(7) 2_545 .
O1 Cs3 C95A O4A -152.5(4) 2_545 .
C93 Cs3 C95A O4A 145.2(4) 2_545 .
C3G_11 Cs3 C95A O4A -64.8(4) . .
C87A O5A C96A Cs2 -178.7(6) . 1_455
C88A O6A C97A Cs2 174.4(6) . 1_455
C6 C1 C2 C7 22.6(9) . .
C1A C1 C2 C7 -106.6(7) . .
C5 C1 C2 C7 136.9(6) . .
C6 C1 C2 C3 -127.0(7) . .
C1A C1 C2 C3 103.8(7) . .
C5 C1 C2 C3 -12.7(7) . .
C7 C2 C3 C8 2.4(10) . .
C1 C2 C3 C8 153.2(6) . .
C7 C2 C3 C4 -142.1(6) . .
C1 C2 C3 C4 8.8(8) . .
C8 C3 C4 C5 -145.3(7) . .
C2 C3 C4 C5 0.4(8) . .
C8 C3 C4 C9 0.9(10) . .
C2 C3 C4 C9 146.5(7) . .
C9 C4 C5 C10 -6.8(12) . .
C3 C4 C5 C10 138.6(7) . .
C9 C4 C5 C1 -154.2(7) . .
C3 C4 C5 C1 -8.8(8) . .
C6 C1 C5 C10 -18.9(9) . .
C2 C1 C5 C10 -135.5(7) . .
C1A C1 C5 C10 108.6(7) . .
C6 C1 C5 C4 129.2(6) . .
C2 C1 C5 C4 12.6(7) . .
C1A C1 C5 C4 -103.3(7) . .
C2 C1 C6 C20 124.6(8) . .
C1A C1 C6 C20 -108.0(8) . .
C5 C1 C6 C20 18.0(10) . .
C2 C1 C6 C11 -20.9(9) . .
C1A C1 C6 C11 106.5(8) . .
C5 C1 C6 C11 -127.5(7) . .
C3 C2 C7 C13 -1.3(9) . .
C1 C2 C7 C13 -149.9(6) . .
C3 C2 C7 C12 138.7(7) . .
C1 C2 C7 C12 -10.0(10) . .
C2 C3 C8 C14 -1.2(10) . .
C4 C3 C8 C14 139.1(7) . .
C2 C3 C8 C15 -138.9(8) . .
C4 C3 C8 C15 1.5(11) . .
C5 C4 C9 C17 5.3(11) . .
C3 C4 C9 C17 -136.5(7) . .
C5 C4 C9 C16 137.7(8) . .
C3 C4 C9 C16 -4.0(10) . .
C4 C5 C10 C19 -134.4(8) . .
C1 C5 C10 C19 10.3(11) . .
C4 C5 C10 C18 3.5(11) . .
C1 C5 C10 C18 148.1(7) . .
C20 C6 C11 C12 -143.8(7) . .
C1 C6 C11 C12 6.9(11) . .
C20 C6 C11 C21 3.4(8) . .
C1 C6 C11 C21 154.1(7) . .
C6 C11 C12 C22 139.6(7) . .
C21 C11 C12 C22 -6.0(11) . .
C6 C11 C12 C7 7.7(11) . .
C21 C11 C12 C7 -137.9(7) . .
C2 C7 C12 C11 -5.8(10) . .
C13 C7 C12 C11 138.8(7) . .
C2 C7 C12 C22 -142.8(7) . .
C13 C7 C12 C22 1.8(8) . .
C2 C7 C13 C23 143.1(7) . .
C12 C7 C13 C23 -0.9(8) . .
C2 C7 C13 C14 -1.0(9) . .
C12 C7 C13 C14 -144.9(6) . .
C3 C8 C14 C13 -1.2(10) . .
C15 C8 C14 C13 141.0(7) . .
C3 C8 C14 C24 -141.5(7) . .
C15 C8 C14 C24 0.7(8) . .
C23 C13 C14 C8 -138.2(8) . .
C7 C13 C14 C8 2.2(10) . .
C23 C13 C14 C24 0.5(10) . .
C7 C13 C14 C24 140.9(7) . .
C14 C8 C15 C16 -142.7(7) . .
C3 C8 C15 C16 -0.5(11) . .
C14 C8 C15 C25 -0.4(8) . .
C3 C8 C15 C25 141.7(7) . .
C25 C15 C16 C26 2.7(12) . .
C8 C15 C16 C26 140.0(8) . .
C25 C15 C16 C9 -140.2(8) . .
C8 C15 C16 C9 -2.9(11) . .
C4 C9 C16 C15 5.2(11) . .
C17 C9 C16 C15 141.5(8) . .
C4 C9 C16 C26 -141.7(7) . .
C17 C9 C16 C26 -5.3(9) . .
C4 C9 C17 C18 -0.7(12) . .
C16 C9 C17 C18 -137.6(8) . .
C4 C9 C17 C27 141.2(7) . .
C16 C9 C17 C27 4.3(9) . .
C9 C17 C18 C28 138.1(8) . .
C27 C17 C18 C28 0.4(12) . .
C9 C17 C18 C10 -2.4(11) . .
C27 C17 C18 C10 -140.2(7) . .
C5 C10 C18 C17 1.1(11) . .
C19 C10 C18 C17 146.0(7) . .
C5 C10 C18 C28 -145.2(7) . .
C19 C10 C18 C28 -0.3(9) . .
C5 C10 C19 C20 1.6(12) . .
C18 C10 C19 C20 -140.5(7) . .
C5 C10 C19 C29 141.6(8) . .
C18 C10 C19 C29 -0.5(9) . .
C11 C6 C20 C19 141.7(8) . .
C1 C6 C20 C19 -8.1(12) . .
C11 C6 C20 C30 -3.2(8) . .
C1 C6 C20 C30 -153.0(7) . .
C10 C19 C20 C6 -3.6(11) . .
C29 C19 C20 C6 -139.7(8) . .
C10 C19 C20 C30 138.8(8) . .
C29 C19 C20 C30 2.7(11) . .
C6 C11 C21 C31 -149.7(8) . .
C12 C11 C21 C31 -0.5(11) . .
C6 C11 C21 C30 -2.2(8) . .
C12 C11 C21 C30 146.9(7) . .
C11 C12 C22 C32 10.2(12) . .
C7 C12 C22 C32 147.0(8) . .
C11 C12 C22 C23 -138.9(7) . .
C7 C12 C22 C23 -2.1(8) . .
C14 C13 C23 C33 -5.2(11) . .
C7 C13 C23 C33 -148.4(7) . .
C14 C13 C23 C22 142.8(7) . .
C7 C13 C23 C22 -0.4(8) . .
C32 C22 C23 C13 -148.4(8) . .
C12 C22 C23 C13 1.6(8) . .
C32 C22 C23 C33 0.3(12) . .
C12 C22 C23 C33 150.2(7) . .
C8 C14 C24 C34 146.5(8) . .
C13 C14 C24 C34 4.0(11) . .
C8 C14 C24 C25 -0.7(8) . .
C13 C14 C24 C25 -143.2(7) . .
C16 C15 C25 C35 -8.9(12) . .
C8 C15 C25 C35 -150.7(7) . .
C16 C15 C25 C24 141.8(8) . .
C8 C15 C25 C24 0.0(8) . .
C34 C24 C25 C35 1.8(12) . .
C14 C24 C25 C35 151.0(7) . .
C34 C24 C25 C15 -148.8(8) . .
C14 C24 C25 C15 0.4(8) . .
C15 C16 C26 C27 -143.5(8) . .
C9 C16 C26 C27 4.3(9) . .
C15 C16 C26 C36 3.6(11) . .
C9 C16 C26 C36 151.3(7) . .
C16 C26 C27 C37 144.8(8) . .
C36 C26 C27 C37 -2.5(12) . .
C16 C26 C27 C17 -1.6(9) . .
C36 C26 C27 C17 -148.9(7) . .
C18 C17 C27 C37 -4.3(12) . .
C9 C17 C27 C37 -148.0(7) . .
C18 C17 C27 C26 142.0(7) . .
C9 C17 C27 C26 -1.7(8) . .
C17 C18 C28 C38 4.9(12) . .
C10 C18 C28 C38 149.2(7) . .
C17 C18 C28 C29 -143.3(8) . .
C10 C18 C28 C29 1.0(9) . .
C18 C28 C29 C39 146.8(8) . .
C38 C28 C29 C39 -1.1(12) . .
C18 C28 C29 C19 -1.3(9) . .
C38 C28 C29 C19 -149.3(7) . .
C20 C19 C29 C39 -7.6(12) . .
C10 C19 C29 C39 -146.9(8) . .
C20 C19 C29 C28 140.5(7) . .
C10 C19 C29 C28 1.2(9) . .
C31 C21 C30 C40 -0.9(12) . .
C11 C21 C30 C40 -149.1(7) . .
C31 C21 C30 C20 148.4(7) . .
C11 C21 C30 C20 0.2(8) . .
C6 C20 C30 C40 149.6(8) . .
C19 C20 C30 C40 3.1(12) . .
C6 C20 C30 C21 1.9(8) . .
C19 C20 C30 C21 -144.7(7) . .
C11 C21 C31 C41 154.3(8) . .
C30 C21 C31 C41 12.2(11) . .
C11 C21 C31 C32 3.4(12) . .
C30 C21 C31 C32 -138.7(8) . .
C12 C22 C32 C42 -157.4(8) . .
C23 C22 C32 C42 -11.7(12) . .
C12 C22 C32 C31 -7.3(13) . .
C23 C22 C32 C31 138.4(8) . .
C41 C31 C32 C22 -149.3(8) . .
C21 C31 C32 C22 0.5(12) . .
C41 C31 C32 C42 1.0(12) . .
C21 C31 C32 C42 150.8(7) . .
C13 C23 C33 C43 154.6(8) . .
C22 C23 C33 C43 11.5(12) . .
C13 C23 C33 C34 5.3(11) . .
C22 C23 C33 C34 -137.7(8) . .
C14 C24 C34 C44 -155.9(8) . .
C25 C24 C34 C44 -13.5(12) . .
C14 C24 C34 C33 -3.8(12) . .
C25 C24 C34 C33 138.5(8) . .
C43 C33 C34 C24 -150.3(8) . .
C23 C33 C34 C24 -0.9(11) . .
C43 C33 C34 C44 1.5(12) . .
C23 C33 C34 C44 150.9(8) . .
C15 C25 C35 C45 156.2(8) . .
C24 C25 C35 C45 9.3(11) . .
C15 C25 C35 C36 8.3(11) . .
C24 C25 C35 C36 -138.6(8) . .
C27 C26 C36 C46 -9.4(11) . .
C16 C26 C36 C46 -152.8(7) . .
C27 C26 C36 C35 139.5(7) . .
C16 C26 C36 C35 -3.9(10) . .
C45 C35 C36 C46 0.0(10) . .
C25 C35 C36 C46 147.5(7) . .
C45 C35 C36 C26 -149.5(7) . .
C25 C35 C36 C26 -1.9(10) . .
C26 C27 C37 C47 12.9(12) . .
C17 C27 C37 C47 154.7(7) . .
C26 C27 C37 C38 -139.0(8) . .
C17 C27 C37 C38 2.8(11) . .
C18 C28 C38 C48 -154.6(8) . .
C29 C28 C38 C48 -10.1(11) . .
C18 C28 C38 C37 -6.2(11) . .
C29 C28 C38 C37 138.4(8) . .
C47 C37 C38 C28 -149.7(8) . .
C27 C37 C38 C28 2.4(11) . .
C47 C37 C38 C48 -0.8(10) . .
C27 C37 C38 C48 151.3(7) . .
C28 C29 C39 C49 12.0(12) . .
C19 C29 C39 C49 155.6(8) . .
C28 C29 C39 C40 -136.9(8) . .
C19 C29 C39 C40 6.7(12) . .
C21 C30 C40 C50 -9.1(11) . .
C20 C30 C40 C50 -152.6(8) . .
C21 C30 C40 C39 139.6(8) . .
C20 C30 C40 C39 -4.0(12) . .
C29 C39 C40 C30 -0.9(11) . .
C49 C39 C40 C30 -150.8(7) . .
C29 C39 C40 C50 147.9(8) . .
C49 C39 C40 C50 -2.0(10) . .
C21 C31 C41 C51 -154.6(8) . .
C32 C31 C41 C51 -4.8(13) . .
C21 C31 C41 C50 -13.3(11) . .
C32 C31 C41 C50 136.6(9) . .
C22 C32 C42 C52 153.9(8) . .
C31 C32 C42 C52 2.7(12) . .
C22 C32 C42 C43 12.0(12) . .
C31 C32 C42 C43 -139.3(8) . .
C23 C33 C43 C53 -151.9(9) . .
C34 C33 C43 C53 -2.8(14) . .
C23 C33 C43 C42 -11.1(12) . .
C34 C33 C43 C42 138.0(8) . .
C32 C42 C43 C33 -0.5(13) . .
C52 C42 C43 C33 -146.9(8) . .
C32 C42 C43 C53 147.2(8) . .
C52 C42 C43 C53 0.7(10) . .
C24 C34 C44 C54 152.4(8) . .
C33 C34 C44 C54 0.7(13) . .
C24 C34 C44 C45 14.1(11) . .
C33 C34 C44 C45 -137.6(8) . .
C25 C35 C45 C55 -152.2(8) . .
C36 C35 C45 C55 -4.1(12) . .
C25 C35 C45 C44 -8.4(11) . .
C36 C35 C45 C44 139.7(8) . .
C34 C44 C45 C35 -3.1(12) . .
C54 C44 C45 C35 -146.5(8) . .
C34 C44 C45 C55 146.3(8) . .
C54 C44 C45 C55 3.0(9) . .
C26 C36 C46 C56 151.4(8) . .
C35 C36 C46 C56 2.2(11) . .
C26 C36 C46 C47 10.7(11) . .
C35 C36 C46 C47 -138.5(8) . .
C27 C37 C47 C57 -154.4(8) . .
C38 C37 C47 C57 -2.9(11) . .
C27 C37 C47 C46 -11.3(12) . .
C38 C37 C47 C46 140.2(7) . .
C36 C46 C47 C37 -0.5(11) . .
C56 C46 C47 C37 -147.3(7) . .
C36 C46 C47 C57 147.7(7) . .
C56 C46 C47 C57 0.9(9) . .
C28 C38 C48 C58 152.7(8) . .
C37 C38 C48 C58 3.4(11) . .
C28 C38 C48 C49 10.3(11) . .
C37 C38 C48 C49 -139.1(8) . .
C29 C39 C49 C48 -11.4(12) . .
C40 C39 C49 C48 139.1(8) . .
C29 C39 C49 C59 -152.3(8) . .
C40 C39 C49 C59 -1.8(11) . .
C58 C48 C49 C39 -146.2(8) . .
C38 C48 C49 C39 0.3(12) . .
C58 C48 C49 C59 1.4(8) . .
C38 C48 C49 C59 148.0(7) . .
C30 C40 C50 C60 154.9(8) . .
C39 C40 C50 C60 6.6(12) . .
C30 C40 C50 C41 7.7(12) . .
C39 C40 C50 C41 -140.5(8) . .
C31 C41 C50 C40 3.8(12) . .
C51 C41 C50 C40 151.8(8) . .
C31 C41 C50 C60 -148.9(8) . .
C51 C41 C50 C60 -1.0(9) . .
C31 C41 C51 C52 4.4(13) . .
C50 C41 C51 C52 -141.5(8) . .
C31 C41 C51 C61 144.8(9) . .
C50 C41 C51 C61 -1.0(9) . .
C41 C51 C52 C42 -0.4(12) . .
C61 C51 C52 C42 -136.9(9) . .
C41 C51 C52 C62 140.8(8) . .
C61 C51 C52 C62 4.3(12) . .
C32 C42 C52 C51 -3.1(13) . .
C43 C42 C52 C51 143.4(9) . .
C32 C42 C52 C62 -147.9(8) . .
C43 C42 C52 C62 -1.4(10) . .
C33 C43 C53 C54 1.7(15) . .
C42 C43 C53 C54 -143.4(8) . .
C33 C43 C53 C62 145.3(9) . .
C42 C43 C53 C62 0.2(11) . .
C62 C53 C54 C63 2.1(13) . .
C43 C53 C54 C63 142.1(9) . .
C62 C53 C54 C44 -139.3(9) . .
C43 C53 C54 C44 0.7(14) . .
C34 C44 C54 C53 -1.9(14) . .
C45 C44 C54 C53 140.8(9) . .
C34 C44 C54 C63 -145.6(9) . .
C45 C44 C54 C63 -2.9(10) . .
C35 C45 C55 C56 6.0(12) . .
C44 C45 C55 C56 -142.3(8) . .
C35 C45 C55 C63 146.2(8) . .
C44 C45 C55 C63 -2.0(9) . .
C45 C55 C56 C46 -3.6(11) . .
C63 C55 C56 C46 -139.6(8) . .
C45 C55 C56 C64 138.9(8) . .
C63 C55 C56 C64 2.8(11) . .
C36 C46 C56 C55 -0.3(12) . .
C47 C46 C56 C55 144.3(7) . .
C36 C46 C56 C64 -147.1(7) . .
C47 C46 C56 C64 -2.4(9) . .
C37 C47 C57 C58 4.2(12) . .
C46 C47 C57 C58 -142.9(8) . .
C37 C47 C57 C64 148.0(8) . .
C46 C47 C57 C64 1.0(9) . .
C64 C57 C58 C48 -140.1(8) . .
C47 C57 C58 C48 -1.5(12) . .
C64 C57 C58 C65 2.8(11) . .
C47 C57 C58 C65 141.3(8) . .
C38 C48 C58 C57 -2.2(13) . .
C49 C48 C58 C57 143.6(8) . .
C38 C48 C58 C65 -148.9(7) . .
C49 C48 C58 C65 -3.0(8) . .
C39 C49 C59 C60 1.4(12) . .
C48 C49 C59 C60 -144.0(8) . .
C39 C49 C59 C65 146.2(8) . .
C48 C49 C59 C65 0.7(9) . .
C65 C59 C60 C61 0.7(12) . .
C49 C59 C60 C61 140.7(8) . .
C65 C59 C60 C50 -137.2(9) . .
C49 C59 C60 C50 2.7(12) . .
C40 C50 C60 C59 -7.1(13) . .
C41 C50 C60 C59 143.9(8) . .
C40 C50 C60 C61 -148.3(9) . .
C41 C50 C60 C61 2.7(10) . .
C59 C60 C61 C66 -1.7(12) . .
C50 C60 C61 C66 139.2(9) . .
C59 C60 C61 C51 -144.2(8) . .
C50 C60 C61 C51 -3.3(10) . .
C52 C51 C61 C66 -3.4(12) . .
C41 C51 C61 C66 -142.1(8) . .
C52 C51 C61 C60 141.3(8) . .
C41 C51 C61 C60 2.7(10) . .
C54 C53 C62 C67 1.0(14) . .
C43 C53 C62 C67 -140.8(9) . .
C54 C53 C62 C52 140.7(9) . .
C43 C53 C62 C52 -1.1(11) . .
C51 C52 C62 C67 -5.1(13) . .
C42 C52 C62 C67 140.5(9) . .
C51 C52 C62 C53 -144.0(8) . .
C42 C52 C62 C53 1.6(10) . .
C53 C54 C63 C68 -2.5(14) . .
C44 C54 C63 C68 142.5(9) . .
C53 C54 C63 C55 -143.4(8) . .
C44 C54 C63 C55 1.6(10) . .
C56 C55 C63 C68 -3.8(12) . .
C45 C55 C63 C68 -143.0(8) . .
C56 C55 C63 C54 139.6(8) . .
C45 C55 C63 C54 0.3(10) . .
C58 C57 C64 C69 -1.7(11) . .
C47 C57 C64 C69 -143.7(7) . .
C58 C57 C64 C56 139.5(8) . .
C47 C57 C64 C56 -2.5(9) . .
C55 C56 C64 C69 -1.9(11) . .
C46 C56 C64 C69 144.2(8) . .
C55 C56 C64 C57 -143.0(8) . .
C46 C56 C64 C57 3.1(9) . .
C60 C59 C65 C70 -1.5(12) . .
C49 C59 C65 C70 -144.5(7) . .
C60 C59 C65 C58 140.5(8) . .
C49 C59 C65 C58 -2.6(9) . .
C57 C58 C65 C70 -2.5(11) . .
C48 C58 C65 C70 145.4(8) . .
C57 C58 C65 C59 -144.5(8) . .
C48 C58 C65 C59 3.5(9) . .
C60 C61 C66 C67 -135.4(9) . .
C51 C61 C66 C67 3.3(13) . .
C60 C61 C66 C70 3.3(12) . .
C51 C61 C66 C70 142.0(8) . .
C53 C62 C67 C66 138.9(9) . .
C52 C62 C67 C66 4.8(13) . .
C53 C62 C67 C68 -3.8(14) . .
C52 C62 C67 C68 -137.9(9) . .
C61 C66 C67 C62 -4.1(13) . .
C70 C66 C67 C62 -145.0(8) . .
C61 C66 C67 C68 143.2(8) . .
C70 C66 C67 C68 2.3(10) . .
C54 C63 C68 C67 -0.1(13) . .
C55 C63 C68 C67 136.6(9) . .
C54 C63 C68 C69 -132.9(10) . .
C55 C63 C68 C69 3.7(13) . .
C62 C67 C68 C63 3.4(13) . .
C66 C67 C68 C63 -142.5(8) . .
C62 C67 C68 C69 142.8(9) . .
C66 C67 C68 C69 -3.1(9) . .
C57 C64 C69 C70 0.4(12) . .
C56 C64 C69 C70 -136.6(8) . .
C57 C64 C69 C68 138.7(8) . .
C56 C64 C69 C68 1.7(12) . .
C63 C68 C69 C64 -2.9(13) . .
C67 C68 C69 C64 -140.0(8) . .
C63 C68 C69 C70 139.8(9) . .
C67 C68 C69 C70 2.7(9) . .
C59 C65 C70 C69 139.1(8) . .
C58 C65 C70 C69 1.3(12) . .
C59 C65 C70 C66 3.2(11) . .
C58 C65 C70 C66 -134.7(8) . .
C64 C69 C70 C65 -0.2(12) . .
C68 C69 C70 C65 -142.7(8) . .
C64 C69 C70 C66 141.1(8) . .
C68 C69 C70 C66 -1.3(9) . .
C61 C66 C70 C65 -4.0(11) . .
C67 C66 C70 C65 140.1(8) . .
C61 C66 C70 C69 -144.6(8) . .
C67 C66 C70 C69 -0.6(10) . .
C6 C1 C1A C5A 56.3(8) . .
C2 C1 C1A C5A -175.6(6) . .
C5 C1 C1A C5A -68.5(7) . .
C6 C1 C1A C2A -55.9(8) . .
C2 C1 C1A C2A 72.2(7) . .
C5 C1 C1A C2A 179.3(5) . .
C6 C1 C1A C6A 179.6(6) . .
C2 C1 C1A C6A -52.3(8) . .
C5 C1 C1A C6A 54.8(8) . .
C5A C1A C2A C7A 133.5(7) . .
C6A C1A C2A C7A 18.8(10) . .
C1 C1A C2A C7A -107.4(8) . .
C5A C1A C2A C3A -11.9(7) . .
C6A C1A C2A C3A -126.6(6) . .
C1 C1A C2A C3A 107.2(6) . .
C7A C2A C3A C8A 10.3(11) . .
C1A C2A C3A C8A 156.9(7) . .
C7A C2A C3A C4A -140.1(7) . .
C1A C2A C3A C4A 6.6(8) . .
C8A C3A C4A C9A -2.3(10) . .
C2A C3A C4A C9A 147.3(6) . .
C8A C3A C4A C5A -147.3(7) . .
C2A C3A C4A C5A 2.2(8) . .
C9A C4A C5A C10A -5.2(9) . .
C3A C4A C5A C10A 138.2(6) . .
C9A C4A C5A C1A -153.7(6) . .
C3A C4A C5A C1A -10.3(8) . .
C2A C1A C5A C10A -132.3(7) . .
C6A C1A C5A C10A -14.9(9) . .
C1 C1A C5A C10A 112.1(7) . .
C2A C1A C5A C4A 13.6(7) . .
C6A C1A C5A C4A 131.1(6) . .
C1 C1A C5A C4A -102.0(7) . .
C5A C1A C6A C20A 14.2(10) . .
C2A C1A C6A C20A 125.5(8) . .
C1 C1A C6A C20A -111.9(8) . .
C5A C1A C6A C11A -129.2(7) . .
C2A C1A C6A C11A -17.9(9) . .
C1 C1A C6A C11A 104.7(8) . .
C3A C2A C7A C12A 133.8(8) . .
C1A C2A C7A C12A -7.8(12) . .
C3A C2A C7A C13A -7.2(11) . .
C1A C2A C7A C13A -148.8(7) . .
C4A C3A C8A C15A 3.2(11) . .
C2A C3A C8A C15A -142.8(7) . .
C4A C3A C8A C14A 138.6(7) . .
C2A C3A C8A C14A -7.5(11) . .
C5A C4A C9A C17A 4.9(10) . .
C3A C4A C9A C17A -135.3(7) . .
C5A C4A C9A C16A 139.4(7) . .
C3A C4A C9A C16A -0.8(10) . .
C4A C5A C10A C18A 3.0(9) . .
C1A C5A C10A C18A 146.9(7) . .
C4A C5A C10A C19A -136.8(7) . .
C1A C5A C10A C19A 7.2(11) . .
C20A C6A C11A C12A -142.7(7) . .
C1A C6A C11A C12A 6.8(11) . .
C20A C6A C11A C21A 3.7(9) . .
C1A C6A C11A C21A 153.2(7) . .
C2A C7A C12A C22A -144.3(8) . .
C13A C7A C12A C22A 0.3(9) . .
C2A C7A C12A C11A -5.7(12) . .
C13A C7A C12A C11A 138.9(7) . .
C6A C11A C12A C22A 140.3(7) . .
C21A C11A C12A C22A -2.5(11) . .
C6A C11A C12A C7A 6.0(11) . .
C21A C11A C12A C7A -136.8(8) . .
C2A C7A C13A C14A 2.0(11) . .
C12A C7A C13A C14A -143.9(7) . .
C2A C7A C13A C23A 146.5(7) . .
C12A C7A C13A C23A 0.6(9) . .
C23A C13A C14A C24A 0.4(12) . .
C7A C13A C14A C24A 140.2(8) . .
C23A C13A C14A C8A -139.1(8) . .
C7A C13A C14A C8A 0.8(11) . .
C3A C8A C14A C13A 2.1(12) . .
C15A C8A C14A C13A 142.3(8) . .
C3A C8A C14A C24A -141.4(8) . .
C15A C8A C14A C24A -1.2(9) . .
C3A C8A C15A C16A -1.0(11) . .
C14A C8A C15A C16A -141.1(7) . .
C3A C8A C15A C25A 140.7(7) . .
C14A C8A C15A C25A 0.6(9) . .
C8A C15A C16A C26A 138.5(7) . .
C25A C15A C16A C26A 0.2(11) . .
C8A C15A C16A C9A -2.1(11) . .
C25A C15A C16A C9A -140.4(7) . .
C17A C9A C16A C15A 141.3(7) . .
C4A C9A C16A C15A 2.9(10) . .
C17A C9A C16A C26A -3.7(8) . .
C4A C9A C16A C26A -142.1(7) . .
C4A C9A C17A C18A -2.4(10) . .
C16A C9A C17A C18A -140.6(7) . .
C4A C9A C17A C27A 141.1(6) . .
C16A C9A C17A C27A 2.9(8) . .
C9A C17A C18A C28A 141.1(7) . .
C27A C17A C18A C28A 1.9(11) . .
C9A C17A C18A C10A 0.3(10) . .
C27A C17A C18A C10A -138.9(7) . .
C5A C10A C18A C17A -0.7(10) . .
C19A C10A C18A C17A 144.7(7) . .
C5A C10A C18A C28A -145.0(7) . .
C19A C10A C18A C28A 0.4(8) . .
C5A C10A C19A C20A 4.0(11) . .
C18A C10A C19A C20A -141.3(7) . .
C5A C10A C19A C29A 144.4(7) . .
C18A C10A C19A C29A -0.9(8) . .
C11A C6A C20A C19A 142.4(7) . .
C1A C6A C20A C19A -5.1(12) . .
C11A C6A C20A C30A -3.6(9) . .
C1A C6A C20A C30A -151.2(7) . .
C29A C19A C20A C6A -140.2(8) . .
C10A C19A C20A C6A -4.9(11) . .
C29A C19A C20A C30A 4.8(11) . .
C10A C19A C20A C30A 140.1(7) . .
C6A C11A C21A C31A -149.2(7) . .
C12A C11A C21A C31A -2.7(11) . .
C6A C11A C21A C30A -2.4(9) . .
C12A C11A C21A C30A 144.1(7) . .
C7A C12A C22A C32A 145.5(8) . .
C11A C12A C22A C32A 6.1(12) . .
C7A C12A C22A C23A -1.1(9) . .
C11A C12A C22A C23A -140.6(7) . .
C14A C13A C23A C33A -5.2(12) . .
C7A C13A C23A C33A -149.5(7) . .
C14A C13A C23A C22A 143.1(8) . .
C7A C13A C23A C22A -1.2(9) . .
C32A C22A C23A C33A -1.3(11) . .
C12A C22A C23A C33A 148.4(7) . .
C32A C22A C23A C13A -148.2(7) . .
C12A C22A C23A C13A 1.5(9) . .
C13A C14A C24A C34A 4.3(12) . .
C8A C14A C24A C34A 148.0(8) . .
C13A C14A C24A C25A -142.3(8) . .
C8A C14A C24A C25A 1.4(9) . .
C16A C15A C25A C35A -5.3(11) . .
C8A C15A C25A C35A -148.1(7) . .
C16A C15A C25A C24A 143.1(7) . .
C8A C15A C25A C24A 0.2(9) . .
C14A C24A C25A C35A 147.1(8) . .
C34A C24A C25A C35A 0.0(12) . .
C14A C24A C25A C15A -1.0(9) . .
C34A C24A C25A C15A -148.1(7) . .
C15A C16A C26A C36A 5.9(11) . .
C9A C16A C26A C36A 150.9(7) . .
C15A C16A C26A C27A -141.9(7) . .
C9A C16A C26A C27A 3.1(8) . .
C36A C26A C27A C37A 0.4(12) . .
C16A C26A C27A C37A 147.8(7) . .
C36A C26A C27A C17A -148.7(7) . .
C16A C26A C27A C17A -1.3(8) . .
C18A C17A C27A C37A -5.1(12) . .
C9A C17A C27A C37A -149.4(7) . .
C18A C17A C27A C26A 143.3(7) . .
C9A C17A C27A C26A -1.0(8) . .
C17A C18A C28A C38A 2.6(11) . .
C10A C18A C28A C38A 146.6(7) . .
C17A C18A C28A C29A -143.6(7) . .
C10A C18A C28A C29A 0.3(9) . .
C38A C28A C29A C39A 0.6(12) . .
C18A C28A C29A C39A 146.6(7) . .
C38A C28A C29A C19A -146.9(8) . .
C18A C28A C29A C19A -0.9(9) . .
C20A C19A C29A C39A -6.4(12) . .
C10A C19A C29A C39A -144.8(8) . .
C20A C19A C29A C28A 139.5(8) . .
C10A C19A C29A C28A 1.2(9) . .
C31A C21A C30A C40A 1.4(11) . .
C11A C21A C30A C40A -145.7(7) . .
C31A C21A C30A C20A 147.3(7) . .
C11A C21A C30A C20A 0.2(8) . .
C6A C20A C30A C40A 145.7(8) . .
C19A C20A C30A C40A -2.9(12) . .
C6A C20A C30A C21A 2.2(9) . .
C19A C20A C30A C21A -146.4(7) . .
C30A C21A C31A C41A 12.3(11) . .
C11A C21A C31A C41A 155.0(7) . .
C30A C21A C31A C32A -138.0(7) . .
C11A C21A C31A C32A 4.7(11) . .
C12A C22A C32A C42A -154.7(8) . .
C23A C22A C32A C42A -10.1(11) . .
C12A C22A C32A C31A -4.0(11) . .
C23A C22A C32A C31A 140.5(7) . .
C41A C31A C32A C42A 1.0(9) . .
C21A C31A C32A C42A 151.3(7) . .
C41A C31A C32A C22A -151.7(7) . .
C21A C31A C32A C22A -1.4(10) . .
C13A C23A C33A C43A 154.2(7) . .
C22A C23A C33A C43A 11.5(11) . .
C13A C23A C33A C34A 5.3(11) . .
C22A C23A C33A C34A -137.4(7) . .
C14A C24A C34A C44A -155.7(8) . .
C25A C24A C34A C44A -12.9(11) . .
C14A C24A C34A C33A -4.1(12) . .
C25A C24A C34A C33A 138.7(8) . .
C23A C33A C34A C24A -0.8(11) . .
C43A C33A C34A C24A -148.6(8) . .
C23A C33A C34A C44A 149.7(7) . .
C43A C33A C34A C44A 1.8(11) . .
C15A C25A C35A C45A 155.9(7) . .
C24A C25A C35A C45A 12.7(11) . .
C15A C25A C35A C36A 4.1(11) . .
C24A C25A C35A C36A -139.1(8) . .
C16A C26A C36A C35A -7.0(11) . .
C27A C26A C36A C35A 136.3(8) . .
C16A C26A C36A C46A -154.5(7) . .
C27A C26A C36A C46A -11.3(10) . .
C25A C35A C36A C26A 2.0(11) . .
C45A C35A C36A C26A -148.6(7) . .
C25A C35A C36A C46A 148.9(7) . .
C45A C35A C36A C46A -1.7(10) . .
C26A C27A C37A C47A 10.3(11) . .
C17A C27A C37A C47A 154.6(7) . .
C26A C27A C37A C38A -140.9(7) . .
C17A C27A C37A C38A 3.4(11) . .
C18A C28A C38A C48A -153.5(7) . .
C29A C28A C38A C48A -11.5(12) . .
C18A C28A C38A C37A -4.2(11) . .
C29A C28A C38A C37A 137.7(8) . .
C27A C37A C38A C28A 1.2(10) . .
C47A C37A C38A C28A -150.4(7) . .
C27A C37A C38A C48A 150.9(7) . .
C47A C37A C38A C48A -0.7(11) . .
C28A C29A C39A C49A 10.3(12) . .
C19A C29A C39A C49A 152.5(8) . .
C28A C29A C39A C40A -136.8(8) . .
C19A C29A C39A C40A 5.3(12) . .
C21A C30A C40A C50A -12.1(11) . .
C20A C30A C40A C50A -150.1(8) . .
C21A C30A C40A C39A 140.1(7) . .
C20A C30A C40A C39A 2.1(12) . .
C49A C39A C40A C50A 2.2(11) . .
C29A C39A C40A C50A 149.4(7) . .
C49A C39A C40A C30A -150.3(7) . .
C29A C39A C40A C30A -3.1(11) . .
C21A C31A C41A C51A -154.9(7) . .
C32A C31A C41A C51A -4.2(10) . .
C21A C31A C41A C50A -15.5(11) . .
C32A C31A C41A C50A 135.1(7) . .
C22A C32A C42A C52A 152.2(7) . .
C31A C32A C42A C52A 1.3(10) . .
C22A C32A C42A C43A 10.2(11) . .
C31A C32A C42A C43A -140.6(7) . .
C23A C33A C43A C53A -153.9(8) . .
C34A C33A C43A C53A -5.1(12) . .
C23A C33A C43A C42A -11.3(11) . .
C34A C33A C43A C42A 137.5(8) . .
C32A C42A C43A C53A 148.8(7) . .
C52A C42A C43A C53A 0.4(8) . .
C32A C42A C43A C33A 1.1(11) . .
C52A C42A C43A C33A -147.3(7) . .
C24A C34A C44A C45A 13.4(11) . .
C33A C34A C44A C45A -137.8(8) . .
C24A C34A C44A C54A 153.3(7) . .
C33A C34A C44A C54A 2.0(11) . .
C25A C35A C45A C44A -12.2(11) . .
C36A C35A C45A C44A 139.4(8) . .
C25A C35A C45A C55A -154.0(7) . .
C36A C35A C45A C55A -2.5(11) . .
C34A C44A C45A C35A -0.8(12) . .
C54A C44A C45A C35A -145.8(7) . .
C34A C44A C45A C55A 144.9(7) . .
C54A C44A C45A C55A -0.1(8) . .
C26A C36A C46A C56A 151.8(8) . .
C35A C36A C46A C56A 3.9(11) . .
C26A C36A C46A C47A 11.5(10) . .
C35A C36A C46A C47A -136.4(7) . .
C27A C37A C47A C57A -153.8(8) . .
C38A C37A C47A C57A -3.1(12) . .
C27A C37A C47A C46A -9.6(11) . .
C38A C37A C47A C46A 141.1(7) . .
C56A C46A C47A C37A -147.3(7) . .
C36A C46A C47A C37A -1.6(11) . .
C56A C46A C47A C57A 1.7(9) . .
C36A C46A C47A C57A 147.4(7) . .
C28A C38A C48A C58A 155.6(8) . .
C37A C38A C48A C58A 5.0(11) . .
C28A C38A C48A C49A 11.8(11) . .
C37A C38A C48A C49A -138.9(8) . .
C29A C39A C49A C48A -10.2(12) . .
C40A C39A C49A C48A 136.7(8) . .
C29A C39A C49A C59A -154.0(8) . .
C40A C39A C49A C59A -7.1(11) . .
C58A C48A C49A C39A -149.2(8) . .
C38A C48A C49A C39A -0.9(12) . .
C58A C48A C49A C59A 0.1(9) . .
C38A C48A C49A C59A 148.3(7) . .
C30A C40A C50A C60A 156.6(8) . .
C39A C40A C50A C60A 4.4(12) . .
C30A C40A C50A C41A 8.9(11) . .
C39A C40A C50A C41A -143.2(7) . .
C31A C41A C50A C60A -146.5(8) . .
C51A C41A C50A C60A -1.2(8) . .
C31A C41A C50A C40A 5.1(11) . .
C51A C41A C50A C40A 150.5(7) . .
C31A C41A C51A C52A 5.2(12) . .
C50A C41A C51A C52A -139.8(8) . .
C31A C41A C51A C61A 145.8(7) . .
C50A C41A C51A C61A 0.7(8) . .
C41A C51A C52A C62A 139.9(8) . .
C61A C51A C52A C62A 3.2(10) . .
C41A C51A C52A C42A -2.7(11) . .
C61A C51A C52A C42A -139.5(7) . .
C32A C42A C52A C51A -0.5(11) . .
C43A C42A C52A C51A 145.1(7) . .
C32A C42A C52A C62A -147.0(7) . .
C43A C42A C52A C62A -1.5(8) . .
C33A C43A C53A C54A 4.4(13) . .
C42A C43A C53A C54A -142.9(8) . .
C33A C43A C53A C62A 148.0(7) . .
C42A C43A C53A C62A 0.7(8) . .
C43A C53A C54A C63A 139.0(8) . .
C62A C53A C54A C63A -1.7(11) . .
C43A C53A C54A C44A -0.4(12) . .
C62A C53A C54A C44A -141.0(7) . .
C34A C44A C54A C63A -145.8(8) . .
C45A C44A C54A C63A 0.0(9) . .
C34A C44A C54A C53A -2.8(12) . .
C45A C44A C54A C53A 143.0(8) . .
C35A C45A C55A C56A 4.8(11) . .
C44A C45A C55A C56A -140.9(7) . .
C35A C45A C55A C63A 146.0(7) . .
C44A C45A C55A C63A 0.3(9) . .
C63A C55A C56A C46A -137.9(8) . .
C45A C55A C56A C46A -2.7(12) . .
C63A C55A C56A C64A 4.2(12) . .
C45A C55A C56A C64A 139.4(8) . .
C36A C46A C56A C55A -1.6(12) . .
C47A C46A C56A C55A 142.5(8) . .
C36A C46A C56A C64A -146.7(8) . .
C47A C46A C56A C64A -2.6(9) . .
C37A C47A C57A C58A 2.7(13) . .
C46A C47A C57A C58A -145.6(8) . .
C37A C47A C57A C64A 148.2(8) . .
C46A C47A C57A C64A -0.2(9) . .
C47A C57A C58A C48A 1.7(13) . .
C64A C57A C58A C48A -138.8(9) . .
C47A C57A C58A C65A 139.0(8) . .
C64A C57A C58A C65A -1.5(13) . .
C49A C48A C58A C57A 141.5(8) . .
C38A C48A C58A C57A -5.7(13) . .
C49A C48A C58A C65A 0.5(10) . .
C38A C48A C58A C65A -146.7(8) . .
C39A C49A C59A C65A 148.4(8) . .
C48A C49A C59A C65A -0.7(9) . .
C39A C49A C59A C60A 5.6(12) . .
C48A C49A C59A C60A -143.5(8) . .
C40A C50A C60A C59A -6.2(13) . .
C41A C50A C60A C59A 143.7(8) . .
C40A C50A C60A C61A -148.7(8) . .
C41A C50A C60A C61A 1.2(9) . .
C65A C59A C60A C50A -139.1(8) . .
C49A C59A C60A C50A 1.2(12) . .
C65A C59A C60A C61A 0.2(11) . .
C49A C59A C60A C61A 140.5(8) . .
C50A C60A C61A C66A 143.6(8) . .
C59A C60A C61A C66A 0.7(12) . .
C50A C60A C61A C51A -0.7(9) . .
C59A C60A C61A C51A -143.6(7) . .
C52A C51A C61A C66A -2.7(11) . .
C41A C51A C61A C66A -144.3(7) . .
C52A C51A C61A C60A 141.6(7) . .
C41A C51A C61A C60A -0.1(9) . .
C51A C52A C62A C67A -3.4(11) . .
C42A C52A C62A C67A 142.1(7) . .
C51A C52A C62A C53A -143.5(7) . .
C42A C52A C62A C53A 1.9(8) . .
C43A C53A C62A C67A -142.3(7) . .
C54A C53A C62A C67A 1.6(11) . .
C43A C53A C62A C52A -1.6(8) . .
C54A C53A C62A C52A 142.3(7) . .
C53A C54A C63A C68A 0.9(11) . .
C44A C54A C63A C68A 143.2(7) . .
C53A C54A C63A C55A -142.1(7) . .
C44A C54A C63A C55A 0.2(9) . .
C56A C55A C63A C68A -5.1(11) . .
C45A C55A C63A C68A -144.9(7) . .
C56A C55A C63A C54A 139.5(8) . .
C45A C55A C63A C54A -0.3(9) . .
C55A C56A C64A C69A -0.7(12) . .
C46A C56A C64A C69A 145.4(8) . .
C55A C56A C64A C57A -143.5(8) . .
C46A C56A C64A C57A 2.5(9) . .
C58A C57A C64A C69A 0.3(13) . .
C47A C57A C64A C69A -144.0(8) . .
C58A C57A C64A C56A 143.0(8) . .
C47A C57A C64A C56A -1.4(9) . .
C60A C59A C65A C70A -0.7(12) . .
C49A C59A C65A C70A -143.1(8) . .
C60A C59A C65A C58A 143.4(7) . .
C49A C59A C65A C58A 0.9(10) . .
C57A C58A C65A C70A 1.4(13) . .
C48A C58A C65A C70A 143.8(8) . .
C57A C58A C65A C59A -143.3(9) . .
C48A C58A C65A C59A -0.9(10) . .
C60A C61A C66A C70A -1.1(12) . .
C51A C61A C66A C70A 138.0(8) . .
C60A C61A C66A C67A -137.0(8) . .
C51A C61A C66A C67A 2.1(11) . .
C52A C62A C67A C66A 2.8(10) . .
C53A C62A C67A C66A 137.6(8) . .
C52A C62A C67A C68A -135.6(8) . .
C53A C62A C67A C68A -0.8(12) . .
C61A C66A C67A C62A -2.2(11) . .
C70A C66A C67A C62A -140.9(7) . .
C61A C66A C67A C68A 142.6(7) . .
C70A C66A C67A C68A 3.9(9) . .
C54A C63A C68A C69A -137.3(8) . .
C55A C63A C68A C69A 2.5(11) . .
C54A C63A C68A C67A -0.1(11) . .
C55A C63A C68A C67A 139.7(8) . .
C62A C67A C68A C69A 141.1(8) . .
C66A C67A C68A C69A -2.6(9) . .
C62A C67A C68A C63A 0.0(11) . .
C66A C67A C68A C63A -143.7(7) . .
C56A C64A C69A C68A -1.9(12) . .
C57A C64A C69A C68A 135.8(9) . .
C56A C64A C69A C70A -136.6(8) . .
C57A C64A C69A C70A 1.1(12) . .
C63A C68A C69A C64A 0.9(12) . .
C67A C68A C69A C64A -138.7(8) . .
C63A C68A C69A C70A 140.1(7) . .
C67A C68A C69A C70A 0.5(9) . .
C59A C65A C70A C66A 0.2(13) . .
C58A C65A C70A C66A -138.4(8) . .
C59A C65A C70A C69A 138.7(9) . .
C58A C65A C70A C69A 0.0(12) . .
C61A C66A C70A C65A 0.7(12) . .
C67A C66A C70A C65A 139.4(8) . .
C61A C66A C70A C69A -142.3(8) . .
C67A C66A C70A C69A -3.6(9) . .
C64A C69A C70A C65A -1.3(12) . .
C68A C69A C70A C65A -141.8(8) . .
C64A C69A C70A C66A 142.4(8) . .
C68A C69A C70A C66A 1.9(9) . .
C2D C1B C2B C7B 103.7(7) . .
C6B C1B C2B C7B 20.7(5) . .
C5B C1B C2B C7B 137.2(2) . .
C1C C1B C2B C7B -104.9(5) . .
C6D C1B C2B C7B 128.8(8) . .
C5D C1B C2B C7B 4.4(4) . .
C2D C1B C2B C3B -47.9(8) . .
C6B C1B C2B C3B -131.0(3) . .
C5B C1B C2B C3B -14.4(4) . .
C1C C1B C2B C3B 103.5(5) . .
C6D C1B C2B C3B -22.8(8) . .
C5D C1B C2B C3B -147.2(3) . .
C7B C2B C3B C8B -0.7 . .
C1B C2B C3B C8B 151.8(3) . .
C7B C2B C3B C4B -142.9 . .
C1B C2B C3B C4B 9.6(3) . .
C8B C3B C4B C9B -1.4 . .
C2B C3B C4B C9B 141.0 . .
C8B C3B C4B C5B -142.2 . .
C2B C3B C4B C5B 0.2 . .
C9B C4B C5B C10B 0.0 . .
C3B C4B C5B C10B 140.9 . .
C9B C4B C5B C1B -151.2(3) . .
C3B C4B C5B C1B -10.2(3) . .
C2D C1B C5B C10B 5.3(5) . .
C6B C1B C5B C10B -21.4(6) . .
C1C C1B C5B C10B 107.7(5) . .
C2B C1B C5B C10B -135.9(2) . .
C6D C1B C5B C10B -132.9(3) . .
C5D C1B C5B C10B -43.4(8) . .
C2D C1B C5B C4B 155.8(4) . .
C6B C1B C5B C4B 129.1(3) . .
C1C C1B C5B C4B -101.8(5) . .
C2B C1B C5B C4B 14.6(4) . .
C6D C1B C5B C4B 17.6(4) . .
C5D C1B C5B C4B 107.1(6) . .
C2D C1B C6B C11B -146.4(3) . .
C5B C1B C6B C11B -127.7(3) . .
C1C C1B C6B C11B 103.7(5) . .
C2B C1B C6B C11B -20.1(5) . .
C6D C1B C6B C11B -41.4(6) . .
C5D C1B C6B C11B 16.4(5) . .
C2D C1B C6B C20B 3.2(5) . .
C5B C1B C6B C20B 21.9(6) . .
C1C C1B C6B C20B -106.7(4) . .
C2B C1B C6B C20B 129.5(3) . .
C6D C1B C6B C20B 108.2(5) . .
C5D C1B C6B C20B 166.0(5) . .
C3B C2B C7B C13B 1.2 . .
C1B C2B C7B C13B -148.2(3) . .
C3B C2B C7B C12B 137.2 . .
C1B C2B C7B C12B -12.2(3) . .
C2B C3B C8B C14B -0.6 . .
C4B C3B C8B C14B 137.3 . .
C2B C3B C8B C15B -136.9 . .
C4B C3B C8B C15B 1.0 . .
C5B C4B C9B C16B 137.3 . .
C3B C4B C9B C16B 1.1 . .
C5B C4B C9B C17B -0.3 . .
C3B C4B C9B C17B -136.6 . .
C4B C5B C10B C19B -137.4 . .
C1B C5B C10B C19B 11.0(3) . .
C4B C5B C10B C18B 0.4 . .
C1B C5B C10B C18B 148.7(3) . .
C1B C6B C11B C12B 10.9(3) . .
C20B C6B C11B C12B -142.5 . .
C1B C6B C11B C21B 154.9(3) . .
C20B C6B C11B C21B 1.6 . .
C6B C11B C12B C22B 138.9 . .
C21B C11B C12B C22B -1.1 . .
C6B C11B C12B C7B 0.8 . .
C21B C11B C12B C7B -139.3 . .
C2B C7B C12B C11B 0.5 . .
C13B C7B C12B C11B 141.4 . .
C2B C7B C12B C22B -142.2 . .
C13B C7B C12B C22B -1.3 . .
C2B C7B C13B C14B -0.5 . .
C12B C7B C13B C14B -141.4 . .
C2B C7B C13B C23B 142.2 . .
C12B C7B C13B C23B 1.3 . .
C23B C13B C14B C8B -138.9 . .
C7B C13B C14B C8B -0.7 . .
C23B C13B C14B C24B 1.1 . .
C7B C13B C14B C24B 139.2 . .
C3B C8B C14B C13B 1.3 . .
C15B C8B C14B C13B 142.4 . .
C3B C8B C14B C24B -142.7 . .
C15B C8B C14B C24B -1.6 . .
C3B C8B C15B C16B -0.3 . .
C14B C8B C15B C16B -141.9 . .
C3B C8B C15B C25B 143.4 . .
C14B C8B C15B C25B 1.8 . .
C25B C15B C16B C9B -139.5 . .
C8B C15B C16B C9B 0.0 . .
C25B C15B C16B C26B 0.3 . .
C8B C15B C16B C26B 139.8 . .
C4B C9B C16B C15B -0.4 . .
C17B C9B C16B C15B 142.5 . .
C4B C9B C16B C26B -143.9 . .
C17B C9B C16B C26B -1.0 . .
C4B C9B C17B C18B 0.3 . .
C16B C9B C17B C18B -142.5 . .
C4B C9B C17B C27B 143.6 . .
C16B C9B C17B C27B 0.8 . .
C9B C17B C18B C10B 0.0 . .
C27B C17B C18B C10B -139.1 . .
C9B C17B C18B C28B 139.2 . .
C27B C17B C18B C28B 0.0 . .
C5B C10B C18B C17B -0.4 . .
C19B C10B C18B C17B 142.5 . .
C5B C10B C18B C28B -143.6 . .
C19B C10B C18B C28B -0.7 . .
C5B C10B C19B C20B 0.5 . .
C18B C10B C19B C20B -142.5 . .
C5B C10B C19B C29B 143.9 . .
C18B C10B C19B C29B 0.9 . .
C10B C19B C20B C30B 139.5 . .
C29B C19B C20B C30B -0.2 . .
C10B C19B C20B C6B -0.1 . .
C29B C19B C20B C6B -139.8 . .
C11B C6B C20B C19B 142.0 . .
C1B C6B C20B C19B -12.6(3) . .
C11B C6B C20B C30B -1.9 . .
C1B C6B C20B C30B -156.4(3) . .
C12B C11B C21B C30B 143.3 . .
C6B C11B C21B C30B -0.7 . .
C12B C11B C21B C31B -4.5 . .
C6B C11B C21B C31B -148.5 . .
C11B C12B C22B C32B 5.8 . .
C7B C12B C22B C32B 148.3 . .
C11B C12B C22B C23B -141.7 . .
C7B C12B C22B C23B 0.8 . .
C32B C22B C23B C33B 0.0 . .
C12B C22B C23B C33B 147.1 . .
C32B C22B C23B C13B -147.1 . .
C12B C22B C23B C13B 0.0 . .
C14B C13B C23B C33B -5.7 . .
C7B C13B C23B C33B -148.3 . .
C14B C13B C23B C22B 141.8 . .
C7B C13B C23B C22B -0.8 . .
C13B C14B C24B C25B -143.2 . .
C8B C14B C24B C25B 0.7 . .
C13B C14B C24B C34B 4.5 . .
C8B C14B C24B C34B 148.4 . .
C34B C24B C25B C35B -0.7 . .
C14B C24B C25B C35B 146.6 . .
C34B C24B C25B C15B -146.8 . .
C14B C24B C25B C15B 0.4 . .
C16B C15B C25B C35B -3.8 . .
C8B C15B C25B C35B -147.6 . .
C16B C15B C25B C24B 142.4 . .
C8B C15B C25B C24B -1.4 . .
C15B C16B C26B C36B 3.6 . .
C9B C16B C26B C36B 147.4 . .
C15B C16B C26B C27B -142.8 . .
C9B C16B C26B C27B 0.9 . .
C36B C26B C27B C37B 1.0 . .
C16B C26B C27B C37B 147.3 . .
C36B C26B C27B C17B -146.7 . .
C16B C26B C27B C17B -0.4 . .
C18B C17B C27B C26B 142.9 . .
C9B C17B C27B C26B -0.2 . .
C18B C17B C27B C37B -4.7 . .
C9B C17B C27B C37B -147.9 . .
C17B C18B C28B C29B -142.9 . .
C10B C18B C28B C29B 0.2 . .
C17B C18B C28B C38B 4.7 . .
C10B C18B C28B C38B 147.8 . .
C38B C28B C29B C39B -0.9 . .
C18B C28B C29B C39B 146.8 . .
C38B C28B C29B C19B -147.4 . .
C18B C28B C29B C19B 0.3 . .
C20B C19B C29B C39B -3.8 . .
C10B C19B C29B C39B -147.4 . .
C20B C19B C29B C28B 142.9 . .
C10B C19B C29B C28B -0.7 . .
C31B C21B C30B C40B 0.8 . .
C11B C21B C30B C40B -146.6 . .
C31B C21B C30B C20B 146.9 . .
C11B C21B C30B C20B -0.5 . .
C19B C20B C30B C40B 3.7 . .
C6B C20B C30B C40B 147.6 . .
C19B C20B C30B C21B -142.4 . .
C6B C20B C30B C21B 1.4 . .
C30B C21B C31B C41B 12.1 . .
C11B C21B C31B C41B 155.6 . .
C30B C21B C31B C32B -137.9 . .
C11B C21B C31B C32B 5.5 . .
C23B C22B C32B C42B -12.8 . .
C12B C22B C32B C42B -156.0 . .
C23B C22B C32B C31B 138.6 . .
C12B C22B C32B C31B -4.7 . .
C41B C31B C32B C42B 0.8 . .
C21B C31B C32B C42B 149.5 . .
C41B C31B C32B C22B -149.6 . .
C21B C31B C32B C22B -0.9 . .
C22B C23B C33B C43B 12.8 . .
C13B C23B C33B C43B 156.0 . .
C22B C23B C33B C34B -138.5 . .
C13B C23B C33B C34B 4.7 . .
C25B C24B C34B C44B -12.2 . .
C14B C24B C34B C44B -155.6 . .
C25B C24B C34B C33B 137.9 . .
C14B C24B C34B C33B -5.4 . .
C43B C33B C34B C44B -0.8 . .
C23B C33B C34B C44B 149.6 . .
C43B C33B C34B C24B -149.5 . .
C23B C33B C34B C24B 0.8 . .
C24B C25B C35B C45B 13.4 . .
C15B C25B C35B C45B 155.0 . .
C24B C25B C35B C36B -138.3 . .
C15B C25B C35B C36B 3.3 . .
C27B C26B C36B C46B -12.8 . .
C16B C26B C36B C46B -154.5 . .
C27B C26B C36B C35B 137.7 . .
C16B C26B C36B C35B -4.0 . .
C45B C35B C36B C26B -150.1 . .
C25B C35B C36B C26B 0.5 . .
C45B C35B C36B C46B 0.1 . .
C25B C35B C36B C46B 150.7 . .
C26B C27B C37B C47B 11.1 . .
C17B C27B C37B C47B 154.7 . .
C26B C27B C37B C38B -138.9 . .
C17B C27B C37B C38B 4.6 . .
C29B C28B C38B C48B -11.1 . .
C18B C28B C38B C48B -154.6 . .
C29B C28B C38B C37B 138.8 . .
C18B C28B C38B C37B -4.7 . .
C47B C37B C38B C48B -0.1 . .
C27B C37B C38B C48B 149.0 . .
C47B C37B C38B C28B -149.1 . .
C27B C37B C38B C28B 0.1 . .
C28B C29B C39B C49B 12.6 . .
C19B C29B C39B C49B 154.5 . .
C28B C29B C39B C40B -137.7 . .
C19B C29B C39B C40B 4.1 . .
C21B C30B C40B C50B -13.5 . .
C20B C30B C40B C50B -155.0 . .
C21B C30B C40B C39B 138.2 . .
C20B C30B C40B C39B -3.3 . .
C29B C39B C40B C50B 150.0 . .
C49B C39B C40B C50B -0.2 . .
C29B C39B C40B C30B -0.5 . .
C49B C39B C40B C30B -150.7 . .
C21B C31B C41B C50B -12.4 . .
C32B C31B C41B C50B 137.3 . .
C21B C31B C41B C51B -155.4 . .
C32B C31B C41B C51B -5.6 . .
C22B C32B C42B C43B 12.7 . .
C31B C32B C42B C43B -138.7 . .
C22B C32B C42B C52B 155.7 . .
C31B C32B C42B C52B 4.2 . .
C23B C33B C43B C42B -12.9 . .
C34B C33B C43B C42B 138.6 . .
C23B C33B C43B C53B -155.7 . .
C34B C33B C43B C53B -4.2 . .
C32B C42B C43B C33B 0.1 . .
C52B C42B C43B C33B -147.2 . .
C32B C42B C43B C53B 147.2 . .
C52B C42B C43B C53B -0.1 . .
C24B C34B C44B C45B 12.5 . .
C33B C34B C44B C45B -137.4 . .
C24B C34B C44B C54B 155.4 . .
C33B C34B C44B C54B 5.6 . .
C25B C35B C45B C44B -13.2 . .
C36B C35B C45B C44B 138.0 . .
C25B C35B C45B C55B -155.5 . .
C36B C35B C45B C55B -4.2 . .
C25B C35B C45B Cs4 119.24(5) . 2
C36B C35B C45B Cs4 -89.49(6) . 2
C34B C44B C45B C35B 0.2 . .
C54B C44B C45B C35B -146.2 . .
C34B C44B C45B C55B 147.0 . .
C54B C44B C45B C55B 0.7 . .
C34B C44B C45B Cs4 -106.91(7) . 2
C54B C44B C45B Cs4 106.73(7) . 2
C26B C36B C46B C47B 12.4 . .
C35B C36B C46B C47B -138.7 . .
C26B C36B C46B C56B 154.7 . .
C35B C36B C46B C56B 3.7 . .
C27B C37B C47B C46B -11.5 . .
C38B C37B C47B C46B 138.5 . .
C27B C37B C47B C57B -155.3 . .
C38B C37B C47B C57B -5.3 . .
C36B C46B C47B C37B -0.2 . .
C56B C46B C47B C37B -147.4 . .
C36B C46B C47B C57B 147.6 . .
C56B C46B C47B C57B 0.4 . .
C28B C38B C48B C49B 11.3 . .
C37B C38B C48B C49B -138.4 . .
C28B C38B C48B C58B 155.2 . .
C37B C38B C48B C58B 5.5 . .
C38B C48B C49B C39B 0.3 . .
C58B C48B C49B C39B -147.6 . .
C38B C48B C49B C59B 147.5 . .
C58B C48B C49B C59B -0.4 . .
C29B C39B C49B C48B -12.3 . .
C40B C39B C49B C48B 138.7 . .
C29B C39B C49B C59B -154.7 . .
C40B C39B C49B C59B -3.8 . .
C30B C40B C50B C41B 13.2 . .
C39B C40B C50B C41B -138.0 . .
C30B C40B C50B C60B 155.6 . .
C39B C40B C50B C60B 4.3 . .
C31B C41B C50B C40B -0.2 . .
C51B C41B C50B C40B 146.2 . .
C31B C41B C50B C60B -147.1 . .
C51B C41B C50B C60B -0.7 . .
C50B C41B C51B C52B -141.5 . .
C31B C41B C51B C52B 5.5 . .
C50B C41B C51B C61B 1.0 . .
C31B C41B C51B C61B 148.0 . .
C41B C51B C52B C62B 138.5 . .
C61B C51B C52B C62B 0.2 . .
C41B C51B C52B C42B -0.5 . .
C61B C51B C52B C42B -138.8 . .
C32B C42B C52B C51B -4.5 . .
C43B C42B C52B C51B 142.9 . .
C32B C42B C52B C62B -148.6 . .
C43B C42B C52B C62B -1.2 . .
C33B C43B C53B C54B 4.5 . .
C42B C43B C53B C54B -142.8 . .
C33B C43B C53B C62B 148.6 . .
C42B C43B C53B C62B 1.3 . .
C62B C53B C54B C44B -138.5 . .
C43B C53B C54B C44B 0.5 . .
C62B C53B C54B C63B -0.2 . .
C43B C53B C54B C63B 138.7 . .
C45B C44B C54B C53B 141.6 . .
C34B C44B C54B C53B -5.4 . .
C45B C44B C54B C63B -1.0 . .
C34B C44B C54B C63B -148.0 . .
C35B C45B C55B C56B 4.6 . .
C44B C45B C55B C56B -142.5 . .
Cs4 C45B C55B C56B 84.64(6) 2 .
C35B C45B C55B C63B 147.0 . .
C44B C45B C55B C63B -0.1 . .
Cs4 C45B C55B C63B -132.97(6) 2 .
C63B C55B C56B C46B -139.0 . .
C45B C55B C56B C46B -0.8 . .
C63B C55B C56B C64B 1.2 . .
C45B C55B C56B C64B 139.4 . .
C47B C46B C56B C55B 142.9 . .
C36B C46B C56B C55B -3.4 . .
C47B C46B C56B C64B -1.2 . .
C36B C46B C56B C64B -147.4 . .
C37B C47B C57B C58B 5.5 . .
C46B C47B C57B C58B -142.8 . .
C37B C47B C57B C64B 148.7 . .
C46B C47B C57B C64B 0.4 . .
C64B C57B C58B C65B 0.1 . .
C47B C57B C58B C65B 139.1 . .
C64B C57B C58B C48B -139.1 . .
C47B C57B C58B C48B -0.1 . .
C38B C48B C58B C57B -5.4 . .
C49B C48B C58B C57B 143.0 . .
C38B C48B C58B C65B -148.9 . .
C49B C48B C58B C65B -0.4 . .
C48B C49B C59B C60B -142.8 . .
C39B C49B C59B C60B 3.5 . .
C48B C49B C59B C65B 1.1 . .
C39B C49B C59B C65B 147.4 . .
C49B C59B C60B C61B 139.0 . .
C65B C59B C60B C61B -1.2 . .
C49B C59B C60B C50B 0.8 . .
C65B C59B C60B C50B -139.4 . .
C40B C50B C60B C59B -4.7 . .
C41B C50B C60B C59B 142.5 . .
C40B C50B C60B C61B -147.1 . .
C41B C50B C60B C61B 0.2 . .
C59B C60B C61B C66B 0.0 . .
C50B C60B C61B C66B 141.9 . .
C59B C60B C61B C51B -141.4 . .
C50B C60B C61B C51B 0.5 . .
C52B C51B C61B C66B 0.7 . .
C41B C51B C61B C66B -142.4 . .
C52B C51B C61B C60B 142.3 . .
C41B C51B C61B C60B -0.9 . .
C51B C52B C62B C67B -0.9 . .
C42B C52B C62B C67B 142.2 . .
C51B C52B C62B C53B -141.1 . .
C42B C52B C62B C53B 2.1 . .
C54B C53B C62B C67B 0.9 . .
C43B C53B C62B C67B -142.3 . .
C54B C53B C62B C52B 141.1 . .
C43B C53B C62B C52B -2.1 . .
C56B C55B C63B C68B 0.0 . .
C45B C55B C63B C68B -141.9 . .
C56B C55B C63B C54B 141.4 . .
C45B C55B C63B C54B -0.5 . .
C53B C54B C63B C68B -0.8 . .
C44B C54B C63B C68B 142.4 . .
C53B C54B C63B C55B -142.2 . .
C44B C54B C63B C55B 0.9 . .
C55B C56B C64B C69B -1.0 . .
C46B C56B C64B C69B 143.2 . .
C55B C56B C64B C57B -142.8 . .
C46B C56B C64B C57B 1.4 . .
C58B C57B C64B C69B 0.3 . .
C47B C57B C64B C69B -143.1 . .
C58B C57B C64B C56B 142.2 . .
C47B C57B C64B C56B -1.1 . .
C60B C59B C65B C70B 1.1 . .
C49B C59B C65B C70B -143.1 . .
C60B C59B C65B C58B 142.8 . .
C49B C59B C65B C58B -1.4 . .
C57B C58B C65B C70B -0.5 . .
C48B C58B C65B C70B 143.0 . .
C57B C58B C65B C59B -142.4 . .
C48B C58B C65B C59B 1.1 . .
C60B C61B C66B C67B -137.3 . .
C51B C61B C66B C67B -0.9 . .
C60B C61B C66B C70B 1.3 . .
C51B C61B C66B C70B 137.7 . .
C52B C62B C67B C66B 0.7 . .
C53B C62B C67B C66B 137.0 . .
C52B C62B C67B C68B -136.9 . .
C53B C62B C67B C68B -0.6 . .
C61B C66B C67B C62B 0.2 . .
C70B C66B C67B C62B -142.9 . .
C61B C66B C67B C68B 141.9 . .
C70B C66B C67B C68B -1.1 . .
C55B C63B C68B C67B 137.4 . .
C54B C63B C68B C67B 1.1 . .
C55B C63B C68B C69B -1.5 . .
C54B C63B C68B C69B -137.8 . .
C62B C67B C68B C63B -0.3 . .
C66B C67B C68B C63B -142.1 . .
C62B C67B C68B C69B 142.9 . .
C66B C67B C68B C69B 1.2 . .
C56B C64B C69B C70B -136.8 . .
C57B C64B C69B C70B -0.3 . .
C56B C64B C69B C68B -0.4 . .
C57B C64B C69B C68B 136.2 . .
C63B C68B C69B C64B 1.6 . .
C67B C68B C69B C64B -141.9 . .
C63B C68B C69B C70B 142.7 . .
C67B C68B C69B C70B -0.8 . .
C59B C65B C70B C69B 137.0 . .
C58B C65B C70B C69B 0.5 . .
C59B C65B C70B C66B 0.2 . .
C58B C65B C70B C66B -136.3 . .
C64B C69B C70B C65B -0.1 . .
C68B C69B C70B C65B -141.0 . .
C64B C69B C70B C66B 141.0 . .
C68B C69B C70B C66B 0.1 . .
C61B C66B C70B C65B -1.4 . .
C67B C66B C70B C65B 141.9 . .
C61B C66B C70B C69B -142.7 . .
C67B C66B C70B C69B 0.6 . .
C6B C1B C2D C7D 143.7(3) . .
C5B C1B C2D C7D -10.5(3) . .
C1C C1B C2D C7D -107.8(5) . .
C2B C1B C2D C7D 42.7(8) . .
C6D C1B C2D C7D 33.6(8) . .
C5D C1B C2D C7D 135.6(3) . .
C6B C1B C2D C3D -15.3(3) . .
C5B C1B C2D C3D -169.5(4) . .
C1C C1B C2D C3D 93.2(6) . .
C2B C1B C2D C3D -116.3(6) . .
C6D C1B C2D C3D -125.4(5) . .
C5D C1B C2D C3D -23.4(6) . .
C1B C2D C3D C8D 159.2(4) . .
C7D C2D C3D C8D -0.6 . .
C1B C2D C3D C4D 16.9(4) . .
C7D C2D C3D C4D -142.9 . .
C8D C3D C4D C9D -1.5 . .
C2D C3D C4D C9D 141.0 . .
C8D C3D C4D C5D -142.2 . .
C2D C3D C4D C5D 0.3 . .
C9D C4D C5D C10D 0.1 . .
C3D C4D C5D C10D 141.0 . .
C9D C4D C5D C1B -154.4(3) . .
C3D C4D C5D C1B -13.6(3) . .
C2D C1B C5D C10D -128.9(4) . .
C6B C1B C5D C10D -145.5(6) . .
C5B C1B C5D C10D -97.6(6) . .
C1C C1B C5D C10D 110.7(5) . .
C2B C1B C5D C10D 0.2(4) . .
C6D C1B C5D C10D -16.7(6) . .
C2D C1B C5D C4D 22.2(5) . .
C6B C1B C5D C4D 5.6(4) . .
C5B C1B C5D C4D 53.6(7) . .
C1C C1B C5D C4D -98.2(4) . .
C2B C1B C5D C4D 151.4(2) . .
C6D C1B C5D C4D 134.5(3) . .
C2D C1B C6D C11D -30.5(8) . .
C6B C1B C6D C11D -110.2(4) . .
C5B C1B C6D C11D -1.5(4) . .
C1C C1B C6D C11D 107.8(5) . .
C2B C1B C6D C11D 170.0(9) . .
C5D C1B C6D C11D -133.8(3) . .
C2D C1B C6D C20D 120.5(5) . .
C6B C1B C6D C20D 40.8(6) . .
C5B C1B C6D C20D 149.5(3) . .
C1C C1B C6D C20D -101.3(6) . .
C2B C1B C6D C20D -39.0(7) . .
C5D C1B C6D C20D 17.2(6) . .
C1B C2D C7D C13D -156.6(5) . .
C3D C2D C7D C13D 1.2 . .
C1B C2D C7D C12D -20.7(5) . .
C3D C2D C7D C12D 137.2 . .
C2D C3D C8D C14D -0.7 . .
C4D C3D C8D C14D 137.2 . .
C2D C3D C8D C15D -136.9 . .
C4D C3D C8D C15D 1.0 . .
C5D C4D C9D C16D 137.3 . .
C3D C4D C9D C16D 1.2 . .
C5D C4D C9D C17D -0.5 . .
C3D C4D C9D C17D -136.6 . .
C4D C5D C10D C19D -137.4 . .
C1B C5D C10D C19D 10.2(4) . .
C4D C5D C10D C18D 0.3 . .
C1B C5D C10D C18D 148.0(4) . .
C20D C6D C11D C12D -142.4 . .
C1B C6D C11D C12D 14.6(4) . .
C20D C6D C11D C21D 1.6 . .
C1B C6D C11D C21D 158.6(4) . .
C6D C11D C12D C22D 138.9 . .
C21D C11D C12D C22D -1.1 . .
C6D C11D C12D C7D 0.8 . .
C21D C11D C12D C7D -139.2 . .
C2D C7D C12D C11D 0.5 . .
C13D C7D C12D C11D 141.4 . .
C2D C7D C12D C22D -142.2 . .
C13D C7D C12D C22D -1.3 . .
C2D C7D C13D C14D -0.5 . .
C12D C7D C13D C14D -141.4 . .
C2D C7D C13D C23D 142.2 . .
C12D C7D C13D C23D 1.3 . .
C23D C13D C14D C8D -139.0 . .
C7D C13D C14D C8D -0.8 . .
C23D C13D C14D C24D 1.1 . .
C7D C13D C14D C24D 139.3 . .
C3D C8D C14D C13D 1.4 . .
C15D C8D C14D C13D 142.4 . .
C3D C8D C14D C24D -142.6 . .
C15D C8D C14D C24D -1.6 . .
C3D C8D C15D C16D -0.3 . .
C14D C8D C15D C16D -141.9 . .
C3D C8D C15D C25D 143.5 . .
C14D C8D C15D C25D 1.9 . .
C25D C15D C16D C9D -139.5 . .
C8D C15D C16D C9D 0.1 . .
C25D C15D C16D C26D 0.2 . .
C8D C15D C16D C26D 139.8 . .
C4D C9D C16D C15D -0.5 . .
C17D C9D C16D C15D 142.6 . .
C4D C9D C16D C26D -144.0 . .
C17D C9D C16D C26D -0.9 . .
C4D C9D C17D C18D 0.5 . .
C16D C9D C17D C18D -142.5 . .
C4D C9D C17D C27D 143.6 . .
C16D C9D C17D C27D 0.6 . .
C9D C17D C18D C10D 0.0 . .
C27D C17D C18D C10D -139.1 . .
C9D C17D C18D C28D 139.0 . .
C27D C17D C18D C28D 0.0 . .
C5D C10D C18D C17D -0.3 . .
C19D C10D C18D C17D 142.5 . .
C5D C10D C18D C28D -143.5 . .
C19D C10D C18D C28D -0.7 . .
C5D C10D C19D C20D 0.4 . .
C18D C10D C19D C20D -142.6 . .
C5D C10D C19D C29D 144.0 . .
C18D C10D C19D C29D 1.0 . .
C10D C19D C20D C30D 139.5 . .
C29D C19D C20D C30D -0.3 . .
C10D C19D C20D C6D 0.0 . .
C29D C19D C20D C6D -139.8 . .
C11D C6D C20D C19D 141.9 . .
C1B C6D C20D C19D -11.6(4) . .
C11D C6D C20D C30D -1.9 . .
C1B C6D C20D C30D -155.4(4) . .
C12D C11D C21D C30D 143.2 . .
C6D C11D C21D C30D -0.7 . .
C12D C11D C21D C31D -4.6 . .
C6D C11D C21D C31D -148.5 . .
C11D C12D C22D C32D 5.7 . .
C7D C12D C22D C32D 148.3 . .
C11D C12D C22D C23D -141.7 . .
C7D C12D C22D C23D 0.8 . .
C32D C22D C23D C33D 0.0 . .
C12D C22D C23D C33D 147.1 . .
C32D C22D C23D C13D -147.1 . .
C12D C22D C23D C13D 0.0 . .
C14D C13D C23D C33D -5.7 . .
C7D C13D C23D C33D -148.3 . .
C14D C13D C23D C22D 141.7 . .
C7D C13D C23D C22D -0.8 . .
C13D C14D C24D C25D -143.3 . .
C8D C14D C24D C25D 0.7 . .
C13D C14D C24D C34D 4.6 . .
C8D C14D C24D C34D 148.6 . .
C34D C24D C25D C35D -0.8 . .
C14D C24D C25D C35D 146.6 . .
C34D C24D C25D C15D -146.9 . .
C14D C24D C25D C15D 0.5 . .
C16D C15D C25D C35D -3.7 . .
C8D C15D C25D C35D -147.6 . .
C16D C15D C25D C24D 142.4 . .
C8D C15D C25D C24D -1.5 . .
C15D C16D C26D C36D 3.7 . .
C9D C16D C26D C36D 147.3 . .
C15D C16D C26D C27D -142.8 . .
C9D C16D C26D C27D 0.9 . .
C36D C26D C27D C37D 1.0 . .
C16D C26D C27D C37D 147.4 . .
C36D C26D C27D C17D -146.8 . .
C16D C26D C27D C17D -0.4 . .
C18D C17D C27D C26D 142.9 . .
C9D C17D C27D C26D -0.1 . .
C18D C17D C27D C37D -4.8 . .
C9D C17D C27D C37D -147.9 . .
C17D C18D C28D C29D -142.9 . .
C10D C18D C28D C29D 0.1 . .
C17D C18D C28D C38D 4.9 . .
C10D C18D C28D C38D 147.9 . .
C38D C28D C29D C39D -1.1 . .
C18D C28D C29D C39D 146.8 . .
C38D C28D C29D C19D -147.4 . .
C18D C28D C29D C19D 0.5 . .
C20D C19D C29D C39D -3.6 . .
C10D C19D C29D C39D -147.4 . .
C20D C19D C29D C28D 142.8 . .
C10D C19D C29D C28D -0.9 . .
C31D C21D C30D C40D 0.8 . .
C11D C21D C30D C40D -146.6 . .
C31D C21D C30D C20D 146.9 . .
C11D C21D C30D C20D -0.5 . .
C19D C20D C30D C40D 3.8 . .
C6D C20D C30D C40D 147.6 . .
C19D C20D C30D C21D -142.4 . .
C6D C20D C30D C21D 1.5 . .
C30D C21D C31D C41D 12.1 . .
C11D C21D C31D C41D 155.6 . .
C30D C21D C31D C32D -137.9 . .
C11D C21D C31D C32D 5.5 . .
C23D C22D C32D C42D -12.8 . .
C12D C22D C32D C42D -156.0 . .
C23D C22D C32D C31D 138.5 . .
C12D C22D C32D C31D -4.6 . .
C41D C31D C32D C42D 0.8 . .
C21D C31D C32D C42D 149.5 . .
C41D C31D C32D C22D -149.6 . .
C21D C31D C32D C22D -0.9 . .
C22D C23D C33D C43D 12.8 . .
C13D C23D C33D C43D 156.0 . .
C22D C23D C33D C34D -138.6 . .
C13D C23D C33D C34D 4.6 . .
C25D C24D C34D C44D -12.1 . .
C14D C24D C34D C44D -155.6 . .
C25D C24D C34D C33D 137.9 . .
C14D C24D C34D C33D -5.6 . .
C43D C33D C34D C44D -0.8 . .
C23D C33D C34D C44D 149.6 . .
C43D C33D C34D C24D -149.4 . .
C23D C33D C34D C24D 1.0 . .
C24D C25D C35D C45D 13.5 . .
C15D C25D C35D C45D 155.0 . .
C24D C25D C35D C36D -138.2 . .
C15D C25D C35D C36D 3.3 . .
C27D C26D C36D C46D -12.7 . .
C16D C26D C36D C46D -154.4 . .
C27D C26D C36D C35D 137.6 . .
C16D C26D C36D C35D -4.0 . .
C45D C35D C36D C26D -150.0 . .
C25D C35D C36D C26D 0.6 . .
C45D C35D C36D C46D 0.1 . .
C25D C35D C36D C46D 150.7 . .
C26D C27D C37D C47D 11.0 . .
C17D C27D C37D C47D 154.7 . .
C26D C27D C37D C38D -138.9 . .
C17D C27D C37D C38D 4.7 . .
C29D C28D C38D C48D -11.0 . .
C18D C28D C38D C48D -154.6 . .
C29D C28D C38D C37D 138.9 . .
C18D C28D C38D C37D -4.8 . .
C47D C37D C38D C48D -0.1 . .
C27D C37D C38D C48D 149.0 . .
C47D C37D C38D C28D -149.0 . .
C27D C37D C38D C28D 0.0 . .
C28D C29D C39D C49D 12.8 . .
C19D C29D C39D C49D 154.4 . .
C28D C29D C39D C40D -137.6 . .
C19D C29D C39D C40D 4.0 . .
C21D C30D C40D C50D -13.4 . .
C20D C30D C40D C50D -155.0 . .
C21D C30D C40D C39D 138.2 . .
C20D C30D C40D C39D -3.3 . .
C29D C39D C40D C50D 150.1 . .
C49D C39D C40D C50D -0.2 . .
C29D C39D C40D C30D -0.5 . .
C49D C39D C40D C30D -150.7 . .
C21D C31D C41D C50D -12.5 . .
C32D C31D C41D C50D 137.3 . .
C21D C31D C41D C51D -155.4 . .
C32D C31D C41D C51D -5.6 . .
C22D C32D C42D C43D 12.8 . .
C31D C32D C42D C43D -138.7 . .
C22D C32D C42D C52D 155.7 . .
C31D C32D C42D C52D 4.3 . .
C23D C33D C43D C42D -12.8 . .
C34D C33D C43D C42D 138.7 . .
C23D C33D C43D C53D -155.7 . .
C34D C33D C43D C53D -4.3 . .
C32D C42D C43D C33D 0.0 . .
C52D C42D C43D C33D -147.2 . .
C32D C42D C43D C53D 147.2 . .
C52D C42D C43D C53D 0.0 . .
C24D C34D C44D C45D 12.5 . .
C33D C34D C44D C45D -137.3 . .
C24D C34D C44D C54D 155.4 . .
C33D C34D C44D C54D 5.6 . .
C25D C35D C45D C44D -13.2 . .
C36D C35D C45D C44D 138.1 . .
C25D C35D C45D C55D -155.6 . .
C36D C35D C45D C55D -4.3 . .
C34D C44D C45D C35D 0.1 . .
C54D C44D C45D C35D -146.2 . .
C34D C44D C45D C55D 147.0 . .
C54D C44D C45D C55D 0.7 . .
C26D C36D C46D C47D 12.3 . .
C35D C36D C46D C47D -138.7 . .
C26D C36D C46D C56D 154.8 . .
C35D C36D C46D C56D 3.8 . .
C27D C37D C47D C46D -11.4 . .
C38D C37D C47D C46D 138.4 . .
C27D C37D C47D C57D -155.2 . .
C38D C37D C47D C57D -5.4 . .
C36D C46D C47D C37D -0.2 . .
C56D C46D C47D C37D -147.4 . .
C36D C46D C47D C57D 147.6 . .
C56D C46D C47D C57D 0.5 . .
C28D C38D C48D C49D 11.4 . .
C37D C38D C48D C49D -138.4 . .
C28D C38D C48D C58D 155.2 . .
C37D C38D C48D C58D 5.5 . .
C38D C48D C49D C39D 0.3 . .
C58D C48D C49D C39D -147.6 . .
C38D C48D C49D C59D 147.4 . .
C58D C48D C49D C59D -0.5 . .
C29D C39D C49D C48D -12.4 . .
C40D C39D C49D C48D 138.7 . .
C29D C39D C49D C59D -154.8 . .
C40D C39D C49D C59D -3.7 . .
C30D C40D C50D C41D 13.1 . .
C39D C40D C50D C41D -138.1 . .
C30D C40D C50D C60D 155.5 . .
C39D C40D C50D C60D 4.3 . .
C31D C41D C50D C40D -0.1 . .
C51D C41D C50D C40D 146.3 . .
C31D C41D C50D C60D -147.1 . .
C51D C41D C50D C60D -0.7 . .
C50D C41D C51D C52D -141.5 . .
C31D C41D C51D C52D 5.4 . .
C50D C41D C51D C61D 1.0 . .
C31D C41D C51D C61D 148.0 . .
C50D C41D C51D Cs4 94.3(3) . 2
C31D C41D C51D Cs4 -118.7(3) . 2
C41D C51D C52D C62D 138.5 . .
C61D C51D C52D C62D 0.1 . .
Cs4 C51D C52D C62D -90.7(2) 2 .
C41D C51D C52D C42D -0.5 . .
C61D C51D C52D C42D -138.8 . .
Cs4 C51D C52D C42D 130.3(2) 2 .
C32D C42D C52D C51D -4.5 . .
C43D C42D C52D C51D 142.8 . .
C32D C42D C52D C62D -148.6 . .
C43D C42D C52D C62D -1.3 . .
C33D C43D C53D C54D 4.5 . .
C42D C43D C53D C54D -142.8 . .
C33D C43D C53D C62D 148.6 . .
C42D C43D C53D C62D 1.2 . .
C62D C53D C54D C44D -138.5 . .
C43D C53D C54D C44D 0.5 . .
C62D C53D C54D C63D -0.2 . .
C43D C53D C54D C63D 138.7 . .
C45D C44D C54D C53D 141.5 . .
C34D C44D C54D C53D -5.4 . .
C45D C44D C54D C63D -1.0 . .
C34D C44D C54D C63D -148.0 . .
C35D C45D C55D C56D 4.7 . .
C44D C45D C55D C56D -142.5 . .
C35D C45D C55D C63D 147.1 . .
C44D C45D C55D C63D -0.1 . .
C63D C55D C56D C46D -139.0 . .
C45D C55D C56D C46D -0.8 . .
C63D C55D C56D C64D 1.2 . .
C45D C55D C56D C64D 139.4 . .
C47D C46D C56D C55D 142.8 . .
C36D C46D C56D C55D -3.5 . .
C47D C46D C56D C64D -1.2 . .
C36D C46D C56D C64D -147.5 . .
C37D C47D C57D C58D 5.5 . .
C46D C47D C57D C58D -142.9 . .
C37D C47D C57D C64D 148.8 . .
C46D C47D C57D C64D 0.4 . .
C64D C57D C58D C65D -0.1 . .
C47D C57D C58D C65D 139.1 . .
C64D C57D C58D C48D -139.1 . .
C47D C57D C58D C48D 0.0 . .
C38D C48D C58D C57D -5.5 . .
C49D C48D C58D C57D 142.9 . .
C38D C48D C58D C65D -148.8 . .
C49D C48D C58D C65D -0.4 . .
C48D C49D C59D C60D -142.8 . .
C39D C49D C59D C60D 3.5 . .
C48D C49D C59D C65D 1.1 . .
C39D C49D C59D C65D 147.4 . .
C49D C59D C60D C61D 139.0 . .
C65D C59D C60D C61D -1.1 . .
C49D C59D C60D C50D 0.8 . .
C65D C59D C60D C50D -139.4 . .
C40D C50D C60D C59D -4.7 . .
C41D C50D C60D C59D 142.6 . .
C40D C50D C60D C61D -147.1 . .
C41D C50D C60D C61D 0.2 . .
C59D C60D C61D C66D -0.1 . .
C50D C60D C61D C66D 141.8 . .
C59D C60D C61D C51D -141.4 . .
C50D C60D C61D C51D 0.5 . .
C59D C60D C61D Cs4 140.1(2) . 2
C50D C60D C61D Cs4 -78.0(2) . 2
C52D C51D C61D C66D 0.8 . .
C41D C51D C61D C66D -142.4 . .
Cs4 C51D C61D C66D 101.5(3) 2 .
C52D C51D C61D C60D 142.3 . .
C41D C51D C61D C60D -0.9 . .
Cs4 C51D C61D C60D -117.0(2) 2 .
C52D C51D C61D Cs4 -100.7(3) . 2
C41D C51D C61D Cs4 116.1(3) . 2
C51D C52D C62D C67D -0.9 . .
C42D C52D C62D C67D 142.2 . .
C51D C52D C62D C53D -141.1 . .
C42D C52D C62D C53D 2.0 . .
C54D C53D C62D C67D 0.9 . .
C43D C53D C62D C67D -142.2 . .
C54D C53D C62D C52D 141.1 . .
C43D C53D C62D C52D -2.0 . .
C56D C55D C63D C68D 0.1 . .
C45D C55D C63D C68D -141.9 . .
C56D C55D C63D C54D 141.5 . .
C45D C55D C63D C54D -0.5 . .
C53D C54D C63D C68D -0.7 . .
C44D C54D C63D C68D 142.4 . .
C53D C54D C63D C55D -142.2 . .
C44D C54D C63D C55D 0.9 . .
C55D C56D C64D C69D -1.1 . .
C46D C56D C64D C69D 143.1 . .
C55D C56D C64D C57D -142.8 . .
C46D C56D C64D C57D 1.4 . .
C58D C57D C64D C69D 0.4 . .
C47D C57D C64D C69D -143.1 . .
C58D C57D C64D C56D 142.3 . .
C47D C57D C64D C56D -1.1 . .
C60D C59D C65D C70D 1.0 . .
C49D C59D C65D C70D -143.1 . .
C60D C59D C65D C58D 142.8 . .
C49D C59D C65D C58D -1.4 . .
C57D C58D C65D C70D -0.3 . .
C48D C58D C65D C70D 143.1 . .
C57D C58D C65D C59D -142.3 . .
C48D C58D C65D C59D 1.1 . .
C60D C61D C66D C67D -137.3 . .
C51D C61D C66D C67D -1.0 . .
Cs4 C61D C66D C67D 78.4(2) 2 .
C60D C61D C66D C70D 1.4 . .
C51D C61D C66D C70D 137.7 . .
Cs4 C61D C66D C70D -142.8(2) 2 .
C52D C62D C67D C68D -137.0 . .
C53D C62D C67D C68D -0.7 . .
C52D C62D C67D C66D 0.7 . .
C53D C62D C67D C66D 137.0 . .
C61D C66D C67D C62D 0.3 . .
C70D C66D C67D C62D -142.9 . .
C61D C66D C67D C68D 142.0 . .
C70D C66D C67D C68D -1.1 . .
C55D C63D C68D C67D 137.3 . .
C54D C63D C68D C67D 0.9 . .
C55D C63D C68D C69D -1.4 . .
C54D C63D C68D C69D -137.8 . .
C62D C67D C68D C63D -0.2 . .
C66D C67D C68D C63D -142.0 . .
C62D C67D C68D C69D 142.9 . .
C66D C67D C68D C69D 1.1 . .
C56D C64D C69D C70D -136.9 . .
C57D C64D C69D C70D -0.4 . .
C56D C64D C69D C68D -0.3 . .
C57D C64D C69D C68D 136.3 . .
C63D C68D C69D C64D 1.5 . .
C67D C68D C69D C64D -141.9 . .
C63D C68D C69D C70D 142.7 . .
C67D C68D C69D C70D -0.7 . .
C59D C65D C70D C69D 136.9 . .
C58D C65D C70D C69D 0.3 . .
C59D C65D C70D C66D 0.3 . .
C58D C65D C70D C66D -136.3 . .
C64D C69D C70D C65D 0.0 . .
C68D C69D C70D C65D -141.0 . .
C64D C69D C70D C66D 141.0 . .
C68D C69D C70D C66D 0.0 . .
C61D C66D C70D C65D -1.5 . .
C67D C66D C70D C65D 141.9 . .
C61D C66D C70D C69D -142.7 . .
C67D C66D C70D C69D 0.7 . .
C2D C1B C1C C6C -21.7(9) . .
C6B C1B C1C C6C 59.3(7) . .
C5B C1B C1C C6C -68.9(7) . .
C2B C1B C1C C6C -177.7(4) . .
C6D C1B C1C C6C -158.4(6) . .
C5D C1B C1C C6C 89.1(6) . .
C2D C1B C1C C6E -167.8(6) . .
C6B C1B C1C C6E -86.8(6) . .
C5B C1B C1C C6E 145.1(5) . .
C2B C1B C1C C6E 36.3(7) . .
C6D C1B C1C C6E 55.5(9) . .
C5D C1B C1C C6E -57.0(7) . .
C2D C1B C1C C2E 58.8(8) . .
C6B C1B C1C C2E 139.8(5) . .
C5B C1B C1C C2E 11.6(7) . .
C2B C1B C1C C2E -97.2(6) . .
C6D C1B C1C C2E -77.9(7) . .
C5D C1B C1C C2E 169.6(5) . .
C2D C1B C1C C5C -151.7(6) . .
C6B C1B C1C C5C -70.7(6) . .
C5B C1B C1C C5C 161.2(4) . .
C2B C1B C1C C5C 52.4(6) . .
C6D C1B C1C C5C 71.6(8) . .
C5D C1B C1C C5C -40.9(7) . .
C2D C1B C1C C2C 101.8(7) . .
C6B C1B C1C C2C -177.1(4) . .
C5B C1B C1C C2C 54.7(6) . .
C2B C1B C1C C2C -54.1(6) . .
C6D C1B C1C C2C -34.8(8) . .
C5D C1B C1C C2C -147.4(5) . .
C2D C1B C1C C5E -48.8(8) . .
C6B C1B C1C C5E 32.2(7) . .
C5B C1B C1C C5E -95.9(6) . .
C2B C1B C1C C5E 155.2(4) . .
C6D C1B C1C C5E 174.5(5) . .
C5D C1B C1C C5E 62.0(6) . .
C6C C1C C2C C7C 22.5(5) . .
C6E C1C C2C C7C 138.4(2) . .
C2E C1C C2C C7C -9.3(3) . .
C5C C1C C2C C7C 136.3(2) . .
C1B C1C C2C C7C -107.6(5) . .
C5E C1C C2C C7C 37.2(6) . .
C6C C1C C2C C3C -130.3(3) . .
C6E C1C C2C C3C -14.4(4) . .
C2E C1C C2C C3C -162.1(2) . .
C5C C1C C2C C3C -16.5(4) . .
C1B C1C C2C C3C 99.6(5) . .
C5E C1C C2C C3C -115.7(5) . .
C7C C2C C3C C8C -0.6 . .
C1C C2C C3C C8C 153.3(3) . .
C7C C2C C3C C4C -142.9 . .
C1C C2C C3C C4C 11.0(3) . .
C8C C3C C4C C9C -1.5 . .
C2C C3C C4C C9C 141.0 . .
C8C C3C C4C C5C -142.2 . .
C2C C3C C4C C5C 0.3 . .
C9C C4C C5C C10C 0.1 . .
C3C C4C C5C C10C 141.0 . .
C9C C4C C5C C1C -153.4(3) . .
C3C C4C C5C C1C -12.5(3) . .
C6C C1C C5C C10C -28.0(6) . .
C6E C1C C5C C10C -143.9(6) . .
C2E C1C C5C C10C -110.0(5) . .
C1B C1C C5C C10C 105.1(5) . .
C2C C1C C5C C10C -136.2(2) . .
C5E C1C C5C C10C -8.3(4) . .
C6C C1C C5C C4C 125.2(4) . .
C6E C1C C5C C4C 9.3(6) . .
C2E C1C C5C C4C 43.2(6) . .
C1B C1C C5C C4C -101.7(5) . .
C2C C1C C5C C4C 17.0(4) . .
C5E C1C C5C C4C 144.9(2) . .
C6E C1C C6C C11C -108.8(5) . .
C2E C1C C6C C11C -2.1(4) . .
C5C C1C C6C C11C -124.5(4) . .
C1B C1C C6C C11C 105.6(5) . .
C2C C1C C6C C11C -22.7(5) . .
C5E C1C C6C C11C -175.1(4) . .
C6E C1C C6C C20C 44.1(6) . .
C2E C1C C6C C20C 150.83(18) . .
C5C C1C C6C C20C 28.4(6) . .
C1B C1C C6C C20C -101.5(5) . .
C2C C1C C6C C20C 130.2(3) . .
C5E C1C C6C C20C -22.2(3) . .
C3C C2C C7C C12C 137.2 . .
C1C C2C C7C C12C -13.5(3) . .
C3C C2C C7C C13C 1.1 . .
C1C C2C C7C C13C -149.6(3) . .
C2C C3C C8C C14C -0.7 . .
C4C C3C C8C C14C 137.3 . .
C2C C3C C8C C15C -136.9 . .
C4C C3C C8C C15C 1.0 . .
C5C C4C C9C C16C 137.4 . .
C3C C4C C9C C16C 1.2 . .
C5C C4C C9C C17C -0.5 . .
C3C C4C C9C C17C -136.7 . .
C4C C5C C10C C19C -137.4 . .
C1C C5C C10C C19C 14.5(3) . .
C4C C5C C10C C18C 0.3 . .
C1C C5C C10C C18C 152.2(3) . .
C1C C6C C11C C12C 13.4(3) . .
C20C C6C C11C C12C -142.4 . .
C1C C6C C11C C21C 157.5(3) . .
C20C C6C C11C C21C 1.6 . .
C6C C11C C12C C22C 139.0 . .
C21C C11C C12C C22C -1.1 . .
C6C C11C C12C C7C 0.8 . .
C21C C11C C12C C7C -139.3 . .
C2C C7C C12C C11C 0.5 . .
C13C C7C C12C C11C 141.5 . .
C2C C7C C12C C22C -142.2 . .
C13C C7C C12C C22C -1.2 . .
C2C C7C C13C C14C -0.4 . .
C12C C7C C13C C14C -141.4 . .
C2C C7C C13C C23C 142.3 . .
C12C C7C C13C C23C 1.2 . .
C23C C13C C14C C8C -139.0 . .
C7C C13C C14C C8C -0.8 . .
C23C C13C C14C C24C 1.1 . .
C7C C13C C14C C24C 139.2 . .
C3C C8C C14C C13C 1.4 . .
C15C C8C C14C C13C 142.5 . .
C3C C8C C14C C24C -142.6 . .
C15C C8C C14C C24C -1.6 . .
C3C C8C C15C C16C -0.3 . .
C14C C8C C15C C16C -141.9 . .
C3C C8C C15C C25C 143.4 . .
C14C C8C C15C C25C 1.9 . .
C25C C15C C16C C9C -139.5 . .
C8C C15C C16C C9C 0.1 . .
C25C C15C C16C C26C 0.2 . .
C8C C15C C16C C26C 139.8 . .
C4C C9C C16C C15C -0.5 . .
C17C C9C C16C C15C 142.5 . .
C4C C9C C16C C26C -144.0 . .
C17C C9C C16C C26C -0.9 . .
C4C C9C C17C C18C 0.5 . .
C16C C9C C17C C18C -142.5 . .
C4C C9C C17C C27C 143.6 . .
C16C C9C C17C C27C 0.6 . .
C9C C17C C18C C10C 0.0 . .
C27C C17C C18C C10C -139.0 . .
C9C C17C C18C C28C 139.1 . .
C27C C17C C18C C28C 0.1 . .
C5C C10C C18C C17C -0.4 . .
C19C C10C C18C C17C 142.5 . .
C5C C10C C18C C28C -143.6 . .
C19C C10C C18C C28C -0.7 . .
C5C C10C C19C C20C 0.5 . .
C18C C10C C19C C20C -142.5 . .
C5C C10C C19C C29C 143.9 . .
C18C C10C C19C C29C 0.9 . .
C10C C19C C20C C30C 139.5 . .
C29C C19C C20C C30C -0.2 . .
C10C C19C C20C C6C -0.1 . .
C29C C19C C20C C6C -139.8 . .
C11C C6C C20C C19C 141.9 . .
C1C C6C C20C C19C -16.1(3) . .
C11C C6C C20C C30C -1.9 . .
C1C C6C C20C C30C -160.0(3) . .
C12C C11C C21C C30C 143.3 . .
C6C C11C C21C C30C -0.7 . .
C12C C11C C21C C31C -4.5 . .
C6C C11C C21C C31C -148.5 . .
C11C C12C C22C C32C 5.7 . .
C7C C12C C22C C32C 148.2 . .
C11C C12C C22C C23C -141.7 . .
C7C C12C C22C C23C 0.8 . .
C32C C22C C23C C33C -0.1 . .
C12C C22C C23C C33C 147.0 . .
C32C C22C C23C C13C -147.1 . .
C12C C22C C23C C13C 0.0 . .
C14C C13C C23C C33C -5.7 . .
C7C C13C C23C C33C -148.2 . .
C14C C13C C23C C22C 141.7 . .
C7C C13C C23C C22C -0.8 . .
C13C C14C C24C C25C -143.3 . .
C8C C14C C24C C25C 0.7 . .
C13C C14C C24C C34C 4.6 . .
C8C C14C C24C C34C 148.6 . .
C34C C24C C25C C35C -0.7 . .
C14C C24C C25C C35C 146.6 . .
C34C C24C C25C C15C -146.9 . .
C14C C24C C25C C15C 0.5 . .
C16C C15C C25C C35C -3.7 . .
C8C C15C C25C C35C -147.6 . .
C16C C15C C25C C24C 142.4 . .
C8C C15C C25C C24C -1.4 . .
C15C C16C C26C C36C 3.7 . .
C9C C16C C26C C36C 147.3 . .
C15C C16C C26C C27C -142.8 . .
C9C C16C C26C C27C 0.9 . .
C36C C26C C27C C37C 1.1 . .
C16C C26C C27C C37C 147.4 . .
C36C C26C C27C C17C -146.8 . .
C16C C26C C27C C17C -0.5 . .
C18C C17C C27C C26C 142.9 . .
C9C C17C C27C C26C -0.1 . .
C18C C17C C27C C37C -4.8 . .
C9C C17C C27C C37C -147.9 . .
C17C C18C C28C C29C -142.9 . .
C10C C18C C28C C29C 0.2 . .
C17C C18C C28C C38C 4.7 . .
C10C C18C C28C C38C 147.9 . .
C38C C28C C29C C39C -1.0 . .
C18C C28C C29C C39C 146.7 . .
C38C C28C C29C C19C -147.3 . .
C18C C28C C29C C19C 0.4 . .
C20C C19C C29C C39C -3.7 . .
C10C C19C C29C C39C -147.3 . .
C20C C19C C29C C28C 142.8 . .
C10C C19C C29C C28C -0.8 . .
C31C C21C C30C C40C 0.8 . .
C11C C21C C30C C40C -146.5 . .
C31C C21C C30C C20C 146.9 . .
C11C C21C C30C C20C -0.5 . .
C19C C20C C30C C40C 3.7 . .
C6C C20C C30C C40C 147.6 . .
C19C C20C C30C C21C -142.4 . .
C6C C20C C30C C21C 1.5 . .
C30C C21C C31C C41C 12.1 . .
C11C C21C C31C C41C 155.5 . .
C30C C21C C31C C32C -137.9 . .
C11C C21C C31C C32C 5.5 . .
C23C C22C C32C C42C -12.9 . .
C12C C22C C32C C42C -156.0 . .
C23C C22C C32C C31C 138.6 . .
C12C C22C C32C C31C -4.5 . .
C41C C31C C32C C42C 0.9 . .
C21C C31C C32C C42C 149.5 . .
C41C C31C C32C C22C -149.7 . .
C21C C31C C32C C22C -1.1 . .
C22C C23C C33C C43C 12.9 . .
C13C C23C C33C C43C 155.9 . .
C22C C23C C33C C34C -138.5 . .
C13C C23C C33C C34C 4.5 . .
C25C C24C C34C C44C -12.1 . .
C14C C24C C34C C44C -155.6 . .
C25C C24C C34C C33C 137.9 . .
C14C C24C C34C C33C -5.6 . .
C43C C33C C34C C44C -0.9 . .
C23C C33C C34C C44C 149.6 . .
C43C C33C C34C C24C -149.4 . .
C23C C33C C34C C24C 1.1 . .
C24C C25C C35C C45C 13.4 . .
C15C C25C C35C C45C 155.0 . .
C24C C25C C35C C36C -138.2 . .
C15C C25C C35C C36C 3.3 . .
C27C C26C C36C C46C -12.8 . .
C16C C26C C36C C46C -154.4 . .
C27C C26C C36C C35C 137.7 . .
C16C C26C C36C C35C -4.0 . .
C45C C35C C36C C26C -150.1 . .
C25C C35C C36C C26C 0.5 . .
C45C C35C C36C C46C 0.1 . .
C25C C35C C36C C46C 150.7 . .
C26C C27C C37C C47C 11.0 . .
C17C C27C C37C C47C 154.7 . .
C26C C27C C37C C38C -138.9 . .
C17C C27C C37C C38C 4.7 . .
C29C C28C C38C C48C -11.1 . .
C18C C28C C38C C48C -154.6 . .
C29C C28C C38C C37C 138.8 . .
C18C C28C C38C C37C -4.7 . .
C47C C37C C38C C48C -0.1 . .
C27C C37C C38C C48C 149.0 . .
C47C C37C C38C C28C -149.1 . .
C27C C37C C38C C28C 0.0 . .
C28C C29C C39C C49C 12.7 . .
C19C C29C C39C C49C 154.5 . .
C28C C29C C39C C40C -137.7 . .
C19C C29C C39C C40C 4.1 . .
C21C C30C C40C C50C -13.5 . .
C20C C30C C40C C50C -154.9 . .
C21C C30C C40C C39C 138.2 . .
C20C C30C C40C C39C -3.3 . .
C29C C39C C40C C50C 150.0 . .
C49C C39C C40C C50C -0.2 . .
C29C C39C C40C C30C -0.6 . .
C49C C39C C40C C30C -150.7 . .
C21C C31C C41C C50C -12.5 . .
C32C C31C C41C C50C 137.3 . .
C21C C31C C41C C51C -155.4 . .
C32C C31C C41C C51C -5.6 . .
C22C C32C C42C C43C 12.9 . .
C31C C32C C42C C43C -138.6 . .
C22C C32C C42C C52C 155.7 . .
C31C C32C C42C C52C 4.1 . .
C23C C33C C43C C42C -12.8 . .
C34C C33C C43C C42C 138.8 . .
C23C C33C C43C C53C -155.8 . .
C34C C33C C43C C53C -4.3 . .
C32C C42C C43C C33C -0.1 . .
C52C C42C C43C C33C -147.2 . .
C32C C42C C43C C53C 147.2 . .
C52C C42C C43C C53C 0.1 . .
C24C C34C C44C C45C 12.5 . .
C33C C34C C44C C45C -137.2 . .
C24C C34C C44C C54C 155.3 . .
C33C C34C C44C C54C 5.6 . .
C25C C35C C45C C44C -13.1 . .
C36C C35C C45C C44C 138.1 . .
C25C C35C C45C C55C -155.6 . .
C36C C35C C45C C55C -4.3 . .
C34C C44C C45C C35C 0.1 . .
C54C C44C C45C C35C -146.2 . .
C34C C44C C45C C55C 147.1 . .
C54C C44C C45C C55C 0.8 . .
C26C C36C C46C C47C 12.2 . .
C35C C36C C46C C47C -138.8 . .
C26C C36C C46C C56C 154.8 . .
C35C C36C C46C C56C 3.8 . .
C27C C37C C47C C46C -11.4 . .
C38C C37C C47C C46C 138.5 . .
C27C C37C C47C C57C -155.2 . .
C38C C37C C47C C57C -5.3 . .
C36C C46C C47C C37C -0.1 . .
C56C C46C C47C C37C -147.4 . .
C36C C46C C47C C57C 147.7 . .
C56C C46C C47C C57C 0.4 . .
C28C C38C C48C C49C 11.4 . .
C37C C38C C48C C49C -138.4 . .
C28C C38C C48C C58C 155.2 . .
C37C C38C C48C C58C 5.5 . .
C38C C48C C49C C39C 0.2 . .
C58C C48C C49C C39C -147.6 . .
C38C C48C C49C C59C 147.4 . .
C58C C48C C49C C59C -0.4 . .
C29C C39C C49C C48C -12.3 . .
C40C C39C C49C C48C 138.7 . .
C29C C39C C49C C59C -154.8 . .
C40C C39C C49C C59C -3.8 . .
C30C C40C C50C C41C 13.1 . .
C39C C40C C50C C41C -138.1 . .
C30C C40C C50C C60C 155.6 . .
C39C C40C C50C C60C 4.4 . .
C31C C41C C50C C40C -0.1 . .
C51C C41C C50C C40C 146.3 . .
C31C C41C C50C C60C -147.1 . .
C51C C41C C50C C60C -0.7 . .
C50C C41C C51C C52C -141.5 . .
C31C C41C C51C C52C 5.5 . .
C50C C41C C51C C61C 1.1 . .
C31C C41C C51C C61C 148.0 . .
C41C C51C C52C C62C 138.5 . .
C61C C51C C52C C62C 0.2 . .
C41C C51C C52C C42C -0.5 . .
C61C C51C C52C C42C -138.8 . .
C32C C42C C52C C51C -4.4 . .
C43C C42C C52C C51C 142.8 . .
C32C C42C C52C C62C -148.5 . .
C43C C42C C52C C62C -1.4 . .
C33C C43C C53C C54C 4.6 . .
C42C C43C C53C C54C -142.8 . .
C33C C43C C53C C62C 148.6 . .
C42C C43C C53C C62C 1.1 . .
C62C C53C C54C C44C -138.5 . .
C43C C53C C54C C44C 0.3 . .
C62C C53C C54C C63C -0.1 . .
C43C C53C C54C C63C 138.7 . .
C45C C44C C54C C53C 141.6 . .
C34C C44C C54C C53C -5.4 . .
C45C C44C C54C C63C -1.1 . .
C34C C44C C54C C63C -148.1 . .
C35C C45C C55C C56C 4.7 . .
C44C C45C C55C C56C -142.6 . .
C35C C45C C55C C63C 147.1 . .
C44C C45C C55C C63C -0.2 . .
C63C C55C C56C C46C -139.0 . .
C45C C55C C56C C46C -0.8 . .
C63C C55C C56C C64C 1.2 . .
C45C C55C C56C C64C 139.4 . .
C47C C46C C56C C55C 142.9 . .
C36C C46C C56C C55C -3.5 . .
C47C C46C C56C C64C -1.1 . .
C36C C46C C56C C64C -147.4 . .
C37C C47C C57C C58C 5.4 . .
C46C C47C C57C C58C -142.9 . .
C37C C47C C57C C64C 148.7 . .
C46C C47C C57C C64C 0.4 . .
C64C C57C C58C C65C 0.1 . .
C47C C57C C58C C65C 139.1 . .
C64C C57C C58C C48C -139.0 . .
C47C C57C C58C C48C 0.0 . .
C38C C48C C58C C57C -5.5 . .
C49C C48C C58C C57C 142.9 . .
C38C C48C C58C C65C -148.8 . .
C49C C48C C58C C65C -0.4 . .
C48C C49C C59C C60C -142.8 . .
C39C C49C C59C C60C 3.5 . .
C48C C49C C59C C65C 1.1 . .
C39C C49C C59C C65C 147.4 . .
C49C C59C C60C C61C 139.0 . .
C65C C59C C60C C61C -1.2 . .
C49C C59C C60C C50C 0.8 . .
C65C C59C C60C C50C -139.4 . .
C40C C50C C60C C59C -4.7 . .
C41C C50C C60C C59C 142.6 . .
C40C C50C C60C C61C -147.1 . .
C41C C50C C60C C61C 0.2 . .
C59C C60C C61C C66C -0.1 . .
C50C C60C C61C C66C 141.8 . .
C59C C60C C61C C51C -141.4 . .
C50C C60C C61C C51C 0.5 . .
C52C C51C C61C C66C 0.8 . .
C41C C51C C61C C66C -142.4 . .
C52C C51C C61C C60C 142.2 . .
C41C C51C C61C C60C -0.9 . .
C51C C52C C62C C67C -1.0 . .
C42C C52C C62C C67C 142.2 . .
C51C C52C C62C C53C -141.1 . .
C42C C52C C62C C53C 2.1 . .
C54C C53C C62C C67C 0.8 . .
C43C C53C C62C C67C -142.1 . .
C54C C53C C62C C52C 141.0 . .
C43C C53C C62C C52C -2.0 . .
C56C C55C C63C C68C 0.0 . .
C45C C55C C63C C68C -141.8 . .
C56C C55C C63C C54C 141.4 . .
C45C C55C C63C C54C -0.5 . .
C53C C54C C63C C68C -0.9 . .
C44C C54C C63C C68C 142.4 . .
C53C C54C C63C C55C -142.3 . .
C44C C54C C63C C55C 1.0 . .
C55C C56C C64C C69C -1.1 . .
C46C C56C C64C C69C 143.1 . .
C55C C56C C64C C57C -142.9 . .
C46C C56C C64C C57C 1.3 . .
C58C C57C C64C C69C 0.2 . .
C47C C57C C64C C69C -143.1 . .
C58C C57C C64C C56C 142.3 . .
C47C C57C C64C C56C -1.0 . .
C60C C59C C65C C70C 1.0 . .
C49C C59C C65C C70C -143.1 . .
C60C C59C C65C C58C 142.8 . .
C49C C59C C65C C58C -1.3 . .
C57C C58C C65C C70C -0.3 . .
C48C C58C C65C C70C 143.1 . .
C57C C58C C65C C59C -142.4 . .
C48C C58C C65C C59C 1.1 . .
C60C C61C C66C C67C -137.3 . .
C51C C61C C66C C67C -1.0 . .
C60C C61C C66C C70C 1.5 . .
C51C C61C C66C C70C 137.7 . .
C52C C62C C67C C68C -136.9 . .
C53C C62C C67C C68C -0.7 . .
C52C C62C C67C C66C 0.8 . .
C53C C62C C67C C66C 137.0 . .
C61C C66C C67C C62C 0.3 . .
C70C C66C C67C C62C -142.9 . .
C61C C66C C67C C68C 142.1 . .
C70C C66C C67C C68C -1.1 . .
C55C C63C C68C C67C 137.3 . .
C54C C63C C68C C67C 1.0 . .
C55C C63C C68C C69C -1.4 . .
C54C C63C C68C C69C -137.7 . .
C62C C67C C68C C63C -0.2 . .
C66C C67C C68C C63C -142.0 . .
C62C C67C C68C C69C 142.9 . .
C66C C67C C68C C69C 1.1 . .
C56C C64C C69C C70C -136.9 . .
C57C C64C C69C C70C -0.2 . .
C56C C64C C69C C68C -0.3 . .
C57C C64C C69C C68C 136.4 . .
C63C C68C C69C C64C 1.5 . .
C67C C68C C69C C64C -141.9 . .
C63C C68C C69C C70C 142.7 . .
C67C C68C C69C C70C -0.7 . .
C59C C65C C70C C69C 136.9 . .
C58C C65C C70C C69C 0.3 . .
C59C C65C C70C C66C 0.3 . .
C58C C65C C70C C66C -136.3 . .
C64C C69C C70C C65C -0.1 . .
C68C C69C C70C C65C -141.0 . .
C64C C69C C70C C66C 140.9 . .
C68C C69C C70C C66C 0.0 . .
C61C C66C C70C C65C -1.6 . .
C67C C66C C70C C65C 141.9 . .
C61C C66C C70C C69C -142.8 . .
C67C C66C C70C C69C 0.7 . .
C6C C1C C2E C7E -141.08(19) . .
C6E C1C C2E C7E -28.5(6) . .
C5C C1C C2E C7E -37.8(7) . .
C1B C1C C2E C7E 106.4(5) . .
C2C C1C C2E C7E 6.4(2) . .
C5E C1C C2E C7E -138.0(2) . .
C6C C1C C2E C3E 13.3(3) . .
C6E C1C C2E C3E 126.0(4) . .
C5C C1C C2E C3E 116.7(5) . .
C1B C1C C2E C3E -99.2(5) . .
C2C C1C C2E C3E 160.8(3) . .
C5E C1C C2E C3E 16.4(4) . .
C7E C2E C3E C8E 0.6 . .
C1C C2E C3E C8E -154.0(3) . .
C7E C2E C3E C4E 142.8 . .
C1C C2E C3E C4E -11.8(3) . .
C8E C3E C4E C9E 1.4 . .
C2E C3E C4E C9E -141.0 . .
C8E C3E C4E C5E 142.2 . .
C2E C3E C4E C5E -0.2 . .
C9E C4E C5E C10E 0.0 . .
C3E C4E C5E C10E -141.0 . .
C9E C4E C5E C1C 151.5(3) . .
C3E C4E C5E C1C 10.5(3) . .
C6C C1C C5E C10E 140.8(4) . .
C6E C1C C5E C10E 18.1(6) . .
C2E C1C C5E C10E 134.1(2) . .
C5C C1C C5E C10E 6.9(5) . .
C1B C1C C5E C10E -107.4(4) . .
C2C C1C C5E C10E 106.6(5) . .
C6C C1C C5E C4E -9.2(3) . .
C6E C1C C5E C4E -131.9(4) . .
C2E C1C C5E C4E -15.9(4) . .
C5C C1C C5E C4E -143.0(2) . .
C1B C1C C5E C4E 102.7(5) . .
C2C C1C C5E C4E -43.3(5) . .
C6C C1C C6E C11E 107.5(5) . .
C2E C1C C6E C11E 27.4(6) . .
C5C C1C C6E C11E 178.1(7) . .
C1B C1C C6E C11E -106.5(5) . .
C2C C1C C6E C11E 5.9(4) . .
C5E C1C C6E C11E 131.8(3) . .
C6C C1C C6E C20E -43.6(7) . .
C2E C1C C6E C20E -123.7(4) . .
C5C C1C C6E C20E 27.0(6) . .
C1B C1C C6E C20E 102.5(5) . .
C2C C1C C6E C20E -145.2(2) . .
C5E C1C C6E C20E -19.2(6) . .
C3E C2E C7E C13E -1.2 . .
C1C C2E C7E C13E 152.1(3) . .
C3E C2E C7E C12E -137.3 . .
C1C C2E C7E C12E 16.0(3) . .
C2E C3E C8E C14E 0.7 . .
C4E C3E C8E C14E -137.2 . .
C2E C3E C8E C15E 136.9 . .
C4E C3E C8E C15E -1.0 . .
C5E C4E C9E C16E -137.4 . .
C3E C4E C9E C16E -1.2 . .
C5E C4E C9E C17E 0.4 . .
C3E C4E C9E C17E 136.6 . .
C4E C5E C10E C19E 137.4 . .
C1C C5E C10E C19E -9.8(3) . .
C4E C5E C10E C18E -0.4 . .
C1C C5E C10E C18E -147.6(3) . .
C1C C6E C11E C12E -13.8(4) . .
C20E C6E C11E C12E 142.5 . .
C1C C6E C11E C21E -157.8(4) . .
C20E C6E C11E C21E -1.6 . .
C6E C11E C12E C22E -139.0 . .
C21E C11E C12E C22E 1.1 . .
C6E C11E C12E C7E -0.9 . .
C21E C11E C12E C7E 139.2 . .
C2E C7E C12E C11E -0.4 . .
C13E C7E C12E C11E -141.4 . .
C2E C7E C12E C22E 142.2 . .
C13E C7E C12E C22E 1.2 . .
C2E C7E C13E C14E 0.4 . .
C12E C7E C13E C14E 141.4 . .
C2E C7E C13E C23E -142.2 . .
C12E C7E C13E C23E -1.2 . .
C23E C13E C14E C8E 139.0 . .
C7E C13E C14E C8E 0.9 . .
C23E C13E C14E C24E -1.1 . .
C7E C13E C14E C24E -139.2 . .
C3E C8E C14E C13E -1.4 . .
C15E C8E C14E C13E -142.5 . .
C3E C8E C14E C24E 142.6 . .
C15E C8E C14E C24E 1.6 . .
C3E C8E C15E C16E 0.4 . .
C14E C8E C15E C16E 141.9 . .
C3E C8E C15E C25E -143.5 . .
C14E C8E C15E C25E -1.9 . .
C25E C15E C16E C9E 139.5 . .
C8E C15E C16E C9E -0.1 . .
C25E C15E C16E C26E -0.2 . .
C8E C15E C16E C26E -139.8 . .
C4E C9E C16E C15E 0.5 . .
C17E C9E C16E C15E -142.5 . .
C4E C9E C16E C26E 144.0 . .
C17E C9E C16E C26E 0.9 . .
C4E C9E C17E C18E -0.4 . .
C16E C9E C17E C18E 142.5 . .
C4E C9E C17E C27E -143.5 . .
C16E C9E C17E C27E -0.7 . .
C9E C17E C18E C10E 0.0 . .
C27E C17E C18E C10E 139.1 . .
C9E C17E C18E C28E -139.1 . .
C27E C17E C18E C28E 0.0 . .
C5E C10E C18E C17E 0.4 . .
C19E C10E C18E C17E -142.5 . .
C5E C10E C18E C28E 143.5 . .
C19E C10E C18E C28E 0.6 . .
C5E C10E C19E C20E -0.5 . .
C18E C10E C19E C20E 142.5 . .
C5E C10E C19E C29E -143.9 . .
C18E C10E C19E C29E -0.9 . .
C10E C19E C20E C30E -139.5 . .
C29E C19E C20E C30E 0.2 . .
C10E C19E C20E C6E 0.1 . .
C29E C19E C20E C6E 139.8 . .
C11E C6E C20E C19E -141.9 . .
C1C C6E C20E C19E 12.4(4) . .
C11E C6E C20E C30E 1.9 . .
C1C C6E C20E C30E 156.2(4) . .
C12E C11E C21E C30E -143.3 . .
C6E C11E C21E C30E 0.7 . .
C12E C11E C21E C31E 4.5 . .
C6E C11E C21E C31E 148.5 . .
C11E C12E C22E C32E -5.7 . .
C7E C12E C22E C32E -148.2 . .
C11E C12E C22E C23E 141.8 . .
C7E C12E C22E C23E -0.7 . .
C32E C22E C23E C33E 0.0 . .
C12E C22E C23E C33E -147.1 . .
C32E C22E C23E C13E 147.1 . .
C12E C22E C23E C13E 0.0 . .
C14E C13E C23E C33E 5.7 . .
C7E C13E C23E C33E 148.2 . .
C14E C13E C23E C22E -141.7 . .
C7E C13E C23E C22E 0.8 . .
C13E C14E C24E C25E 143.3 . .
C8E C14E C24E C25E -0.6 . .
C13E C14E C24E C34E -4.6 . .
C8E C14E C24E C34E -148.6 . .
C34E C24E C25E C35E 0.9 . .
C14E C24E C25E C35E -146.6 . .
C34E C24E C25E C15E 146.9 . .
C14E C24E C25E C15E -0.6 . .
C16E C15E C25E C35E 3.7 . .
C8E C15E C25E C35E 147.6 . .
C16E C15E C25E C24E -142.3 . .
C8E C15E C25E C24E 1.6 . .
C15E C16E C26E C36E -3.7 . .
C9E C16E C26E C36E -147.3 . .
C15E C16E C26E C27E 142.8 . .
C9E C16E C26E C27E -0.8 . .
C36E C26E C27E C37E -1.0 . .
C16E C26E C27E C37E -147.4 . .
C36E C26E C27E C17E 146.8 . .
C16E C26E C27E C17E 0.4 . .
C18E C17E C27E C26E -142.9 . .
C9E C17E C27E C26E 0.1 . .
C18E C17E C27E C37E 4.8 . .
C9E C17E C27E C37E 147.9 . .
C17E C18E C28E C29E 142.9 . .
C10E C18E C28E C29E -0.1 . .
C17E C18E C28E C38E -4.8 . .
C10E C18E C28E C38E -147.8 . .
C38E C28E C29E C39E 1.0 . .
C18E C28E C29E C39E -146.9 . .
C38E C28E C29E C19E 147.4 . .
C18E C28E C29E C19E -0.4 . .
C20E C19E C29E C39E 3.7 . .
C10E C19E C29E C39E 147.4 . .
C20E C19E C29E C28E -142.8 . .
C10E C19E C29E C28E 0.8 . .
C31E C21E C30E C40E -0.8 . .
C11E C21E C30E C40E 146.6 . .
C31E C21E C30E C20E -146.9 . .
C11E C21E C30E C20E 0.5 . .
C19E C20E C30E C40E -3.7 . .
C6E C20E C30E C40E -147.6 . .
C19E C20E C30E C21E 142.4 . .
C6E C20E C30E C21E -1.5 . .
C30E C21E C31E C41E -12.1 . .
C11E C21E C31E C41E -155.6 . .
C30E C21E C31E C32E 137.9 . .
C11E C21E C31E C32E -5.5 . .
C23E C22E C32E C42E 12.8 . .
C12E C22E C32E C42E 156.0 . .
C23E C22E C32E C31E -138.6 . .
C12E C22E C32E C31E 4.6 . .
C41E C31E C32E C42E -0.9 . .
C21E C31E C32E C42E -149.5 . .
C41E C31E C32E C22E 149.6 . .
C21E C31E C32E C22E 1.0 . .
C22E C23E C33E C43E -12.9 . .
C13E C23E C33E C43E -156.0 . .
C22E C23E C33E C34E 138.6 . .
C13E C23E C33E C34E -4.5 . .
C25E C24E C34E C44E 12.0 . .
C14E C24E C34E C44E 155.6 . .
C25E C24E C34E C33E -137.9 . .
C14E C24E C34E C33E 5.7 . .
C43E C33E C34E C44E 0.9 . .
C23E C33E C34E C44E -149.6 . .
C43E C33E C34E C24E 149.4 . .
C23E C33E C34E C24E -1.2 . .
C24E C25E C35E C45E -13.5 . .
C15E C25E C35E C45E -154.9 . .
C24E C25E C35E C36E 138.1 . .
C15E C25E C35E C36E -3.3 . .
C27E C26E C36E C46E 12.8 . .
C16E C26E C36E C46E 154.5 . .
C27E C26E C36E C35E -137.7 . .
C16E C26E C36E C35E 4.0 . .
C45E C35E C36E C26E 150.0 . .
C25E C35E C36E C26E -0.5 . .
C45E C35E C36E C46E -0.2 . .
C25E C35E C36E C46E -150.8 . .
C26E C27E C37E C47E -11.0 . .
C17E C27E C37E C47E -154.6 . .
C26E C27E C37E C38E 138.9 . .
C17E C27E C37E C38E -4.7 . .
C29E C28E C38E C48E 11.0 . .
C18E C28E C38E C48E 154.6 . .
C29E C28E C38E C37E -138.9 . .
C18E C28E C38E C37E 4.7 . .
C47E C37E C38E C48E 0.0 . .
C27E C37E C38E C48E -149.0 . .
C47E C37E C38E C28E 149.0 . .
C27E C37E C38E C28E 0.0 . .
C28E C29E C39E C49E -12.7 . .
C19E C29E C39E C49E -154.4 . .
C28E C29E C39E C40E 137.7 . .
C19E C29E C39E C40E -4.1 . .
C21E C30E C40E C50E 13.5 . .
C20E C30E C40E C50E 155.0 . .
C21E C30E C40E C39E -138.2 . .
C20E C30E C40E C39E 3.3 . .
C29E C39E C40E C50E -150.0 . .
C49E C39E C40E C50E 0.1 . .
C29E C39E C40E C30E 0.6 . .
C49E C39E C40E C30E 150.7 . .
C21E C31E C41E C50E 12.5 . .
C32E C31E C41E C50E -137.3 . .
C21E C31E C41E C51E 155.4 . .
C32E C31E C41E C51E 5.6 . .
C22E C32E C42E C43E -12.8 . .
C31E C32E C42E C43E 138.7 . .
C22E C32E C42E C52E -155.7 . .
C31E C32E C42E C52E -4.1 . .
C23E C33E C43E C42E 12.9 . .
C34E C33E C43E C42E -138.7 . .
C23E C33E C43E C53E 155.7 . .
C34E C33E C43E C53E 4.1 . .
C32E C42E C43E C33E -0.1 . .
C52E C42E C43E C33E 147.1 . .
C32E C42E C43E C53E -147.1 . .
C52E C42E C43E C53E 0.0 . .
C24E C34E C44E C45E -12.4 . .
C33E C34E C44E C45E 137.2 . .
C24E C34E C44E C54E -155.3 . .
C33E C34E C44E C54E -5.6 . .
C25E C35E C45E C44E 13.1 . .
C36E C35E C45E C44E -138.1 . .
C25E C35E C45E C55E 155.6 . .
C36E C35E C45E C55E 4.4 . .
C34E C44E C45E C35E 0.0 . .
C54E C44E C45E C35E 146.2 . .
C34E C44E C45E C55E -147.0 . .
C54E C44E C45E C55E -0.8 . .
C26E C36E C46E C47E -12.4 . .
C35E C36E C46E C47E 138.7 . .
C26E C36E C46E C56E -154.7 . .
C35E C36E C46E C56E -3.7 . .
C27E C37E C47E C46E 11.3 . .
C38E C37E C47E C46E -138.5 . .
C27E C37E C47E C57E 155.2 . .
C38E C37E C47E C57E 5.4 . .
C36E C46E C47E C37E 0.3 . .
C56E C46E C47E C37E 147.4 . .
C36E C46E C47E C57E -147.6 . .
C56E C46E C47E C57E -0.5 . .
C28E C38E C48E C49E -11.3 . .
C37E C38E C48E C49E 138.5 . .
C28E C38E C48E C58E -155.2 . .
C37E C38E C48E C58E -5.5 . .
C38E C48E C49E C39E -0.3 . .
C58E C48E C49E C39E 147.7 . .
C38E C48E C49E C59E -147.5 . .
C58E C48E C49E C59E 0.5 . .
C29E C39E C49E C48E 12.3 . .
C40E C39E C49E C48E -138.6 . .
C29E C39E C49E C59E 154.8 . .
C40E C39E C49E C59E 3.9 . .
C30E C40E C50E C41E -13.2 . .
C39E C40E C50E C41E 138.1 . .
C30E C40E C50E C60E -155.6 . .
C39E C40E C50E C60E -4.3 . .
C31E C41E C50E C40E 0.1 . .
C51E C41E C50E C40E -146.3 . .
C31E C41E C50E C60E 147.0 . .
C51E C41E C50E C60E 0.7 . .
C50E C41E C51E C52E 141.5 . .
C31E C41E C51E C52E -5.5 . .
C50E C41E C51E C61E -1.0 . .
C31E C41E C51E C61E -148.0 . .
C41E C51E C52E C62E -138.6 . .
C61E C51E C52E C62E -0.4 . .
C41E C51E C52E C42E 0.6 . .
C61E C51E C52E C42E 138.8 . .
C32E C42E C52E C51E 4.4 . .
C43E C42E C52E C51E -142.9 . .
C32E C42E C52E C62E 148.5 . .
C43E C42E C52E C62E 1.3 . .
C33E C43E C53E C54E -4.5 . .
C42E C43E C53E C54E 142.8 . .
C33E C43E C53E C62E -148.5 . .
C42E C43E C53E C62E -1.3 . .
C62E C53E C54E C44E 138.6 . .
C43E C53E C54E C44E -0.4 . .
C62E C53E C54E C63E 0.2 . .
C43E C53E C54E C63E -138.8 . .
C45E C44E C54E C53E -141.5 . .
C34E C44E C54E C53E 5.4 . .
C45E C44E C54E C63E 1.1 . .
C34E C44E C54E C63E 148.1 . .
C35E C45E C55E C56E -4.7 . .
C44E C45E C55E C56E 142.6 . .
C35E C45E C55E C63E -147.1 . .
C44E C45E C55E C63E 0.1 . .
C63E C55E C56E C46E 139.1 . .
C45E C55E C56E C46E 0.8 . .
C63E C55E C56E C64E -1.1 . .
C45E C55E C56E C64E -139.4 . .
C47E C46E C56E C55E -142.8 . .
C36E C46E C56E C55E 3.5 . .
C47E C46E C56E C64E 1.2 . .
C36E C46E C56E C64E 147.4 . .
C37E C47E C57E C58E -5.5 . .
C46E C47E C57E C58E 142.9 . .
C37E C47E C57E C64E -148.8 . .
C46E C47E C57E C64E -0.3 . .
C64E C57E C58E C48E 139.0 . .
C47E C57E C58E C48E 0.0 . .
C64E C57E C58E C65E 0.0 . .
C47E C57E C58E C65E -139.0 . .
C38E C48E C58E C57E 5.5 . .
C49E C48E C58E C57E -142.9 . .
C38E C48E C58E C65E 148.8 . .
C49E C48E C58E C65E 0.4 . .
C48E C49E C59E C60E 142.8 . .
C39E C49E C59E C60E -3.5 . .
C48E C49E C59E C65E -1.2 . .
C39E C49E C59E C65E -147.5 . .
C49E C59E C60E C61E -138.9 . .
C65E C59E C60E C61E 1.3 . .
C49E C59E C60E C50E -0.8 . .
C65E C59E C60E C50E 139.4 . .
C40E C50E C60E C59E 4.7 . .
C41E C50E C60E C59E -142.5 . .
C40E C50E C60E C61E 147.1 . .
C41E C50E C60E C61E -0.2 . .
C59E C60E C61E C66E 0.0 . .
C50E C60E C61E C66E -141.9 . .
C59E C60E C61E C51E 141.4 . .
C50E C60E C61E C51E -0.4 . .
C52E C51E C61E C66E -0.7 . .
C41E C51E C61E C66E 142.4 . .
C52E C51E C61E C60E -142.2 . .
C41E C51E C61E C60E 0.8 . .
C51E C52E C62E C67E 1.1 . .
C42E C52E C62E C67E -142.1 . .
C51E C52E C62E C53E 141.2 . .
C42E C52E C62E C53E -2.1 . .
C54E C53E C62E C67E -1.0 . .
C43E C53E C62E C67E 142.2 . .
C54E C53E C62E C52E -141.1 . .
C43E C53E C62E C52E 2.1 . .
C56E C55E C63E C68E -0.2 . .
C45E C55E C63E C68E 141.8 . .
C56E C55E C63E C54E -141.4 . .
C45E C55E C63E C54E 0.6 . .
C53E C54E C63E C68E 0.8 . .
C44E C54E C63E C68E -142.4 . .
C53E C54E C63E C55E 142.2 . .
C44E C54E C63E C55E -1.0 . .
C55E C56E C64E C69E 1.0 . .
C46E C56E C64E C69E -143.1 . .
C55E C56E C64E C57E 142.8 . .
C46E C56E C64E C57E -1.3 . .
C58E C57E C64E C69E -0.3 . .
C47E C57E C64E C69E 143.0 . .
C58E C57E C64E C56E -142.3 . .
C47E C57E C64E C56E 1.0 . .
C60E C59E C65E C70E -1.2 . .
C49E C59E C65E C70E 143.0 . .
C60E C59E C65E C58E -142.8 . .
C49E C59E C65E C58E 1.4 . .
C57E C58E C65E C70E 0.3 . .
C48E C58E C65E C70E -143.0 . .
C57E C58E C65E C59E 142.3 . .
C48E C58E C65E C59E -1.1 . .
C60E C61E C66E C67E 137.3 . .
C51E C61E C66E C67E 0.9 . .
C60E C61E C66E C70E -1.3 . .
C51E C61E C66E C70E -137.7 . .
C52E C62E C67E C66E -0.9 . .
C53E C62E C67E C66E -137.0 . .
C52E C62E C67E C68E 136.9 . .
C53E C62E C67E C68E 0.8 . .
C61E C66E C67E C62E -0.1 . .
C70E C66E C67E C62E 142.9 . .
C61E C66E C67E C68E -142.0 . .
C70E C66E C67E C68E 1.1 . .
C55E C63E C68E C67E -137.2 . .
C54E C63E C68E C67E -1.0 . .
C55E C63E C68E C69E 1.4 . .
C54E C63E C68E C69E 137.7 . .
C62E C67E C68E C63E 0.2 . .
C66E C67E C68E C63E 142.0 . .
C62E C67E C68E C69E -142.9 . .
C66E C67E C68E C69E -1.1 . .
C56E C64E C69E C70E 136.9 . .
C57E C64E C69E C70E 0.3 . .
C56E C64E C69E C68E 0.3 . .
C57E C64E C69E C68E -136.4 . .
C63E C68E C69E C64E -1.5 . .
C67E C68E C69E C64E 141.9 . .
C63E C68E C69E C70E -142.7 . .
C67E C68E C69E C70E 0.7 . .
C59E C65E C70E C69E -136.9 . .
C58E C65E C70E C69E -0.4 . .
C59E C65E C70E C66E -0.2 . .
C58E C65E C70E C66E 136.3 . .
C64E C69E C70E C65E 0.0 . .
C68E C69E C70E C65E 141.1 . .
C64E C69E C70E C66E -141.0 . .
C68E C69E C70E C66E 0.0 . .
C61E C66E C70E C65E 1.4 . .
C67E C66E C70E C65E -141.9 . .
C61E C66E C70E C69E 142.7 . .
C67E C66E C70E C69E -0.7 . .
C6S C1S C2S C3S 0.0 . .
C1S C2S C3S C4S 0.0 . .
C2S C3S C4S C5S 0.0 . .
C3S C4S C5S C6S -0.1 . .
C2S C1S C6S C5S -0.1 . .
C4S C5S C6S C1S 0.1 . .
C12S C7S C8S C9S 0.0 . .
C7S C8S C9S C10S 0.1 . .
C8S C9S C10S C11S -0.1 . .
C9S C10S C11S C12S 0.0 . .
C10S C11S C12S C7S 0.0 . .
C8S C7S C12S C11S 0.0 . .
O1G_9 Cs1 O1G_1 C3G_1 -100.1(5) . .
O1G_3 Cs1 O1G_1 C3G_1 93.8(6) . .
O1G_5 Cs1 O1G_1 C3G_1 178.2(6) . .
O5 Cs1 O1G_1 C3G_1 20.1(5) . .
O1G_2 Cs1 O1G_1 C3G_1 103.7(5) . .
O6 Cs1 O1G_1 C3G_1 -26.8(5) . .
O1G_8 Cs1 O1G_1 C3G_1 -93.1(5) . .
C3G_9 Cs1 O1G_1 C3G_1 -100.3(5) . .
C96 Cs1 O1G_1 C3G_1 37.9(5) . .
C3G_3 Cs1 O1G_1 C3G_1 78.8(8) . .
Cs2 Cs1 O1G_1 C3G_1 150.1(6) . .
O1G_9 Cs1 O1G_1 Cs2 109.74(18) . .
O1G_3 Cs1 O1G_1 Cs2 -56.3(4) . .
O1G_5 Cs1 O1G_1 Cs2 28.08(16) . .
O5 Cs1 O1G_1 Cs2 -129.99(14) . .
O1G_2 Cs1 O1G_1 Cs2 -46.43(15) . .
O6 Cs1 O1G_1 Cs2 -176.94(17) . .
O1G_8 Cs1 O1G_1 Cs2 116.81(18) . .
C3G_9 Cs1 O1G_1 Cs2 109.61(16) . .
C96 Cs1 O1G_1 Cs2 -112.21(15) . .
C3G_3 Cs1 O1G_1 Cs2 -71.3(5) . .
O1G_6 Cs2 O1G_1 C3G_1 119.9(6) . .
O5A Cs2 O1G_1 C3G_1 -96.6(6) 1_655 .
O1G_7 Cs2 O1G_1 C3G_1 13.5(5) . .
O6A Cs2 O1G_1 C3G_1 -49.1(6) 1_655 .
O1G_5 Cs2 O1G_1 C3G_1 -172.1(6) . .
O1G_2 Cs2 O1G_1 C3G_1 -103.3(6) . .
C3G_5 Cs2 O1G_1 C3G_1 -179.9(5) . .
O1G_4 Cs2 O1G_1 C3G_1 134.9(5) . .
C3G_6 Cs2 O1G_1 C3G_1 128.6(6) . .
C96A Cs2 O1G_1 C3G_1 -128.1(5) 1_655 .
C97A Cs2 O1G_1 C3G_1 -37.0(6) 1_655 .
O1G_6 Cs2 O1G_1 Cs1 -94.11(16) . .
O5A Cs2 O1G_1 Cs1 49.4(2) 1_655 .
O1G_7 Cs2 O1G_1 Cs1 159.46(18) . .
O6A Cs2 O1G_1 Cs1 96.90(14) 1_655 .
O1G_5 Cs2 O1G_1 Cs1 -26.06(14) . .
O1G_2 Cs2 O1G_1 Cs1 42.72(14) . .
C3G_5 Cs2 O1G_1 Cs1 -33.86(15) . .
O1G_4 Cs2 O1G_1 Cs1 -79.1(2) . .
C3G_6 Cs2 O1G_1 Cs1 -85.38(14) . .
C96A Cs2 O1G_1 Cs1 17.9(3) 1_655 .
C97A Cs2 O1G_1 Cs1 108.96(15) 1_655 .
Cs1 O1G_1 C3G_1 N1G_1 -70.8(7) . .
Cs2 O1G_1 C3G_1 N1G_1 65.5(8) . .
C1G_1 N1G_1 C3G_1 O1G_1 0.0(8) . .
C2G_1 N1G_1 C3G_1 O1G_1 177.1(6) . .
O1G_9 Cs1 O1G_2 C3G_2 151.1(7) . .
O1G_3 Cs1 O1G_2 C3G_2 39.2(8) . .
O1G_5 Cs1 O1G_2 C3G_2 135.0(8) . .
O5 Cs1 O1G_2 C3G_2 -49.6(8) . .
O1G_1 Cs1 O1G_2 C3G_2 -136.7(8) . .
O6 Cs1 O1G_2 C3G_2 -85.8(8) . .
O1G_8 Cs1 O1G_2 C3G_2 159.1(8) . .
C3G_9 Cs1 O1G_2 C3G_2 109.7(8) . .
C96 Cs1 O1G_2 C3G_2 -32.5(8) . .
C3G_3 Cs1 O1G_2 C3G_2 38.4(8) . .
Cs2 Cs1 O1G_2 C3G_2 -179.7(9) . .
O1G_9 Cs1 O1G_2 Cs2 -29.3(5) . .
O1G_3 Cs1 O1G_2 Cs2 -141.15(18) . .
O1G_5 Cs1 O1G_2 Cs2 -45.37(15) . .
O5 Cs1 O1G_2 Cs2 130.04(15) . .
O1G_1 Cs1 O1G_2 Cs2 42.99(12) . .
O6 Cs1 O1G_2 Cs2 93.81(14) . .
O1G_8 Cs1 O1G_2 Cs2 -21.3(7) . .
C3G_9 Cs1 O1G_2 Cs2 -70.7(4) . .
C96 Cs1 O1G_2 Cs2 147.1(2) . .
C3G_3 Cs1 O1G_2 Cs2 -141.99(13) . .
O1G_6 Cs2 O1G_2 C3G_2 -174.8(5) . .
O5A Cs2 O1G_2 C3G_2 -40.0(5) 1_655 .
O1G_7 Cs2 O1G_2 C3G_2 79.0(6) . .
O6A Cs2 O1G_2 C3G_2 14.3(5) 1_655 .
O1G_1 Cs2 O1G_2 C3G_2 135.6(6) . .
O1G_5 Cs2 O1G_2 C3G_2 -136.9(6) . .
C3G_5 Cs2 O1G_2 C3G_2 -121.5(6) . .
O1G_4 Cs2 O1G_2 C3G_2 -90.9(6) . .
C3G_6 Cs2 O1G_2 C3G_2 177.5(5) . .
C96A Cs2 O1G_2 C3G_2 -57.2(6) 1_655 .
C97A Cs2 O1G_2 C3G_2 34.7(5) 1_655 .
O1G_6 Cs2 O1G_2 Cs1 5.5(2) . .
O5A Cs2 O1G_2 Cs1 140.26(19) 1_655 .
O1G_7 Cs2 O1G_2 Cs1 -100.71(17) . .
O6A Cs2 O1G_2 Cs1 -165.4(2) 1_655 .
O1G_1 Cs2 O1G_2 Cs1 -44.10(13) . .
O1G_5 Cs2 O1G_2 Cs1 43.33(14) . .
C3G_5 Cs2 O1G_2 Cs1 58.73(15) . .
O1G_4 Cs2 O1G_2 Cs1 89.37(19) . .
C3G_6 Cs2 O1G_2 Cs1 -2.27(19) . .
C96A Cs2 O1G_2 Cs1 123.07(19) 1_655 .
C97A Cs2 O1G_2 Cs1 -145.1(2) 1_655 .
Cs1 O1G_2 C3G_2 N1G_2 -84.5(9) . .
Cs2 O1G_2 C3G_2 N1G_2 95.9(6) . .
C2G_2 N1G_2 C3G_2 O1G_2 9.6(9) . .
C1G_2 N1G_2 C3G_2 O1G_2 -167.1(5) . .
O1G_9 Cs1 O1G_3 C3G_3 27.6(6) . .
O1G_5 Cs1 O1G_3 C3G_3 110.8(6) . .
O5 Cs1 O1G_3 C3G_3 -93.7(6) . .
O1G_2 Cs1 O1G_3 C3G_3 -176.4(6) . .
O1G_1 Cs1 O1G_3 C3G_3 -166.8(5) . .
O6 Cs1 O1G_3 C3G_3 -59.2(7) . .
O1G_8 Cs1 O1G_3 C3G_3 20.3(6) . .
C3G_9 Cs1 O1G_3 C3G_3 26.0(6) . .
C96 Cs1 O1G_3 C3G_3 -105.9(6) . .
Cs2 Cs1 O1G_3 C3G_3 151.2(5) . .
Cs1 O1G_3 C3G_3 N1G_3 -130.3(6) . .
C2G_3 N1G_3 C3G_3 O1G_3 -4.3(11) . .
C1G_3 N1G_3 C3G_3 O1G_3 178.1(7) . .
C2G_3 N1G_3 C3G_3 Cs1 -45.5(10) . .
C1G_3 N1G_3 C3G_3 Cs1 136.9(5) . .
O1G_9 Cs1 C3G_3 O1G_3 -153.5(6) . .
O1G_5 Cs1 C3G_3 O1G_3 -70.4(6) . .
O5 Cs1 C3G_3 O1G_3 85.9(6) . .
O1G_2 Cs1 C3G_3 O1G_3 3.6(6) . .
O1G_1 Cs1 C3G_3 O1G_3 27.5(9) . .
O6 Cs1 C3G_3 O1G_3 127.5(6) . .
O1G_8 Cs1 C3G_3 O1G_3 -160.5(6) . .
C3G_9 Cs1 C3G_3 O1G_3 -153.3(6) . .
C96 Cs1 C3G_3 O1G_3 70.0(6) . .
Cs2 Cs1 C3G_3 O1G_3 -33.6(6) . .
O1G_9 Cs1 C3G_3 N1G_3 -75.7(6) . .
O1G_3 Cs1 C3G_3 N1G_3 77.8(8) . .
O1G_5 Cs1 C3G_3 N1G_3 7.4(6) . .
O5 Cs1 C3G_3 N1G_3 163.7(6) . .
O1G_2 Cs1 C3G_3 N1G_3 81.4(6) . .
O1G_1 Cs1 C3G_3 N1G_3 105.3(8) . .
O6 Cs1 C3G_3 N1G_3 -154.7(6) . .
O1G_8 Cs1 C3G_3 N1G_3 -82.8(6) . .
C3G_9 Cs1 C3G_3 N1G_3 -75.6(6) . .
C96 Cs1 C3G_3 N1G_3 147.8(6) . .
Cs2 Cs1 C3G_3 N1G_3 44.1(7) . .
O1G_6 Cs2 O1G_4 C3G_4 -73.8(10) . .
O5A Cs2 O1G_4 C3G_4 121.5(10) 1_655 .
O1G_7 Cs2 O1G_4 C3G_4 4.8(11) . .
O6A Cs2 O1G_4 C3G_4 95.1(10) 1_655 .
O1G_1 Cs2 O1G_4 C3G_4 -89.1(10) . .
O1G_5 Cs2 O1G_4 C3G_4 -144.2(10) . .
O1G_2 Cs2 O1G_4 C3G_4 172.2(10) . .
C3G_5 Cs2 O1G_4 C3G_4 -149.4(11) . .
C3G_6 Cs2 O1G_4 C3G_4 -84.0(10) . .
C96A Cs2 O1G_4 C3G_4 130.2(11) 1_655 .
C97A Cs2 O1G_4 C3G_4 80.2(10) 1_655 .
Cs2 O1G_4 C3G_4 N1G_4 32.3(15) . .
C1G_4 N1G_4 C3G_4 O1G_4 0.0(10) . .
C2G_4 N1G_4 C3G_4 O1G_4 -177.5(7) . .
O1G_9 Cs1 O1G_5 C3G_5 91(4) . .
O1G_3 Cs1 O1G_5 C3G_5 -15(4) . .
O5 Cs1 O1G_5 C3G_5 -106(4) . .
O1G_2 Cs1 O1G_5 C3G_5 -95(4) . .
O1G_1 Cs1 O1G_5 C3G_5 -170(4) . .
O6 Cs1 O1G_5 C3G_5 152(4) . .
O1G_8 Cs1 O1G_5 C3G_5 92(4) . .
C3G_9 Cs1 O1G_5 C3G_5 75(4) . .
C96 Cs1 O1G_5 C3G_5 -77(4) . .
C3G_3 Cs1 O1G_5 C3G_5 -2(4) . .
Cs2 Cs1 O1G_5 C3G_5 -143(4) . .
O1G_9 Cs1 O1G_5 Cs2 -125.8(2) . .
O1G_3 Cs1 O1G_5 Cs2 128.19(16) . .
O5 Cs1 O1G_5 Cs2 36.4(4) . .
O1G_2 Cs1 O1G_5 Cs2 47.46(15) . .
O1G_1 Cs1 O1G_5 Cs2 -27.30(16) . .
O6 Cs1 O1G_5 Cs2 -64.9(3) . .
O1G_8 Cs1 O1G_5 Cs2 -125.1(2) . .
C3G_9 Cs1 O1G_5 Cs2 -142.52(16) . .
C96 Cs1 O1G_5 Cs2 66.0(3) . .
C3G_3 Cs1 O1G_5 Cs2 140.87(15) . .
O1G_6 Cs2 O1G_5 C3G_5 -84.0(4) . .
O5A Cs2 O1G_5 C3G_5 59.9(4) 1_655 .
O1G_7 Cs2 O1G_5 C3G_5 -148.4(4) . .
O6A Cs2 O1G_5 C3G_5 98.7(4) 1_655 .
O1G_1 Cs2 O1G_5 C3G_5 -157.1(5) . .
O1G_2 Cs2 O1G_5 C3G_5 130.6(5) . .
O1G_4 Cs2 O1G_5 C3G_5 -12.1(4) . .
C3G_6 Cs2 O1G_5 C3G_5 -102.5(5) . .
C96A Cs2 O1G_5 C3G_5 44.8(4) 1_655 .
C97A Cs2 O1G_5 C3G_5 119.5(4) 1_655 .
O1G_6 Cs2 O1G_5 Cs1 100.60(18) . .
O5A Cs2 O1G_5 Cs1 -115.47(16) 1_655 .
O1G_7 Cs2 O1G_5 Cs1 36.3(3) . .
O6A Cs2 O1G_5 Cs1 -76.62(19) 1_655 .
O1G_1 Cs2 O1G_5 Cs1 27.55(15) . .
O1G_2 Cs2 O1G_5 Cs1 -44.77(15) . .
C3G_5 Cs2 O1G_5 Cs1 -175.4(5) . .
O1G_4 Cs2 O1G_5 Cs1 172.50(19) . .
C3G_6 Cs2 O1G_5 Cs1 82.17(17) . .
C96A Cs2 O1G_5 Cs1 -130.56(19) 1_655 .
C97A Cs2 O1G_5 Cs1 -55.8(3) 1_655 .
Cs1 O1G_5 C3G_5 N1G_5 3(5) . .
Cs2 O1G_5 C3G_5 N1G_5 -140.0(7) . .
Cs1 O1G_5 C3G_5 Cs2 143(4) . .
C2G_5 N1G_5 C3G_5 O1G_5 -179.8(7) . .
C1G_5 N1G_5 C3G_5 O1G_5 -2.6(11) . .
C2G_5 N1G_5 C3G_5 Cs2 82.6(7) . .
C1G_5 N1G_5 C3G_5 Cs2 -100.2(7) . .
O1G_6 Cs2 C3G_5 O1G_5 86.8(5) . .
O5A Cs2 C3G_5 O1G_5 -118.3(5) 1_655 .
O1G_7 Cs2 C3G_5 O1G_5 59.3(6) . .
O6A Cs2 C3G_5 O1G_5 -95.4(5) 1_655 .
O1G_1 Cs2 C3G_5 O1G_5 22.8(5) . .
O1G_2 Cs2 C3G_5 O1G_5 -45.0(4) . .
O1G_4 Cs2 C3G_5 O1G_5 165.5(5) . .
C3G_6 Cs2 C3G_5 O1G_5 67.3(4) . .
C96A Cs2 C3G_5 O1G_5 -129.8(5) 1_655 .
C97A Cs2 C3G_5 O1G_5 -82.0(5) 1_655 .
O1G_6 Cs2 C3G_5 N1G_5 -154.7(5) . .
O5A Cs2 C3G_5 N1G_5 0.2(5) 1_655 .
O1G_7 Cs2 C3G_5 N1G_5 177.8(4) . .
O6A Cs2 C3G_5 N1G_5 23.1(6) 1_655 .
O1G_1 Cs2 C3G_5 N1G_5 141.3(5) . .
O1G_5 Cs2 C3G_5 N1G_5 118.5(8) . .
O1G_2 Cs2 C3G_5 N1G_5 73.4(5) . .
O1G_4 Cs2 C3G_5 N1G_5 -76.0(5) . .
C3G_6 Cs2 C3G_5 N1G_5 -174.2(5) . .
C96A Cs2 C3G_5 N1G_5 -11.3(5) 1_655 .
C97A Cs2 C3G_5 N1G_5 36.4(6) 1_655 .
O5A Cs2 O1G_6 C3G_6 -123.2(5) 1_655 .
O1G_7 Cs2 O1G_6 C3G_6 85.1(5) . .
O6A Cs2 O1G_6 C3G_6 104.1(7) 1_655 .
O1G_1 Cs2 O1G_6 C3G_6 24.0(5) . .
O1G_5 Cs2 O1G_6 C3G_6 -63.4(5) . .
O1G_2 Cs2 O1G_6 C3G_6 -25.3(6) . .
C3G_5 Cs2 O1G_6 C3G_6 -85.5(5) . .
O1G_4 Cs2 O1G_6 C3G_6 -144.8(6) . .
C96A Cs2 O1G_6 C3G_6 -122.7(5) 1_655 .
C97A Cs2 O1G_6 C3G_6 79.7(6) 1_655 .
Cs2 O1G_6 C3G_6 N1G_6 -134.7(6) . .
C1G_6 N1G_6 C3G_6 O1G_6 -4.9(11) . .
C2G_6 N1G_6 C3G_6 O1G_6 -179.6(7) . .
C1G_6 N1G_6 C3G_6 Cs2 -65.3(9) . .
C2G_6 N1G_6 C3G_6 Cs2 120.1(5) . .
O5A Cs2 C3G_6 O1G_6 76.9(5) 1_655 .
O1G_7 Cs2 C3G_6 O1G_6 -96.5(5) . .
O6A Cs2 C3G_6 O1G_6 -144.9(5) 1_655 .
O1G_1 Cs2 C3G_6 O1G_6 -151.9(6) . .
O1G_5 Cs2 C3G_6 O1G_6 108.1(6) . .
O1G_2 Cs2 C3G_6 O1G_6 157.9(5) . .
C3G_5 Cs2 C3G_6 O1G_6 86.4(5) . .
O1G_4 Cs2 C3G_6 O1G_6 32.4(5) . .
C96A Cs2 C3G_6 O1G_6 67.3(5) 1_655 .
C97A Cs2 C3G_6 O1G_6 -126.8(5) 1_655 .
O1G_6 Cs2 C3G_6 N1G_6 89.2(7) . .
O5A Cs2 C3G_6 N1G_6 166.1(5) 1_655 .
O1G_7 Cs2 C3G_6 N1G_6 -7.3(5) . .
O6A Cs2 C3G_6 N1G_6 -55.7(7) 1_655 .
O1G_1 Cs2 C3G_6 N1G_6 -62.7(5) . .
O1G_5 Cs2 C3G_6 N1G_6 -162.7(6) . .
O1G_2 Cs2 C3G_6 N1G_6 -112.9(5) . .
C3G_5 Cs2 C3G_6 N1G_6 175.6(6) . .
O1G_4 Cs2 C3G_6 N1G_6 121.6(5) . .
C96A Cs2 C3G_6 N1G_6 156.4(5) 1_655 .
C97A Cs2 C3G_6 N1G_6 -37.6(6) 1_655 .
O1G_6 Cs2 O1G_7 C3G_7 65.1(7) . .
O5A Cs2 O1G_7 C3G_7 -92.7(7) 1_655 .
O6A Cs2 O1G_7 C3G_7 -111.3(7) 1_655 .
O1G_1 Cs2 O1G_7 C3G_7 130.5(7) . .
O1G_5 Cs2 O1G_7 C3G_7 121.0(7) . .
O1G_2 Cs2 O1G_7 C3G_7 -169.8(7) . .
C3G_5 Cs2 O1G_7 C3G_7 90.1(8) . .
O1G_4 Cs2 O1G_7 C3G_7 -0.3(8) . .
C3G_6 Cs2 O1G_7 C3G_7 82.7(7) . .
C96A Cs2 O1G_7 C3G_7 -78.0(7) 1_655 .
C97A Cs2 O1G_7 C3G_7 -118.0(7) 1_655 .
Cs2 O1G_7 C3G_7 N1G_7 -49.7(11) . .
C2G_7 N1G_7 C3G_7 O1G_7 0.4(10) . .
C1G_7 N1G_7 C3G_7 O1G_7 175.5(7) . .
O1G_9 Cs1 O1G_8 C3G_8 -103(3) . .
O1G_3 Cs1 O1G_8 C3G_8 -15.6(12) . .
O1G_5 Cs1 O1G_8 C3G_8 -108.8(12) . .
O5 Cs1 O1G_8 C3G_8 79.4(12) . .
O1G_2 Cs1 O1G_8 C3G_8 -131.9(11) . .
O1G_1 Cs1 O1G_8 C3G_8 167.4(11) . .
O6 Cs1 O1G_8 C3G_8 106.3(12) . .
C3G_9 Cs1 O1G_8 C3G_8 -34.3(10) . .
C96 Cs1 O1G_8 C3G_8 62.1(12) . .
C3G_3 Cs1 O1G_8 C3G_8 -11.0(12) . .
Cs2 Cs1 O1G_8 C3G_8 -149.2(11) . .
Cs1 O1G_8 C3G_8 N1G_8 41.6(18) . .
C1G_8 N1G_8 C3G_8 O1G_8 -6.7(14) . .
C2G_8 N1G_8 C3G_8 O1G_8 175.9(11) . .
O1G_3 Cs1 O1G_9 C3G_9 -5.6(6) . .
O1G_5 Cs1 O1G_9 C3G_9 -96.8(6) . .
O5 Cs1 O1G_9 C3G_9 91.7(6) . .
O1G_2 Cs1 O1G_9 C3G_9 -112.3(6) . .
O1G_1 Cs1 O1G_9 C3G_9 -179.6(6) . .
O6 Cs1 O1G_9 C3G_9 117.5(6) . .
O1G_8 Cs1 O1G_9 C3G_9 89(2) . .
C96 Cs1 O1G_9 C3G_9 72.5(7) . .
C3G_3 Cs1 O1G_9 C3G_9 0.6(6) . .
Cs2 Cs1 O1G_9 C3G_9 -135.1(6) . .
Cs1 O1G_9 C3G_9 N1G_9 43.0(11) . .
C1G_9 N1G_9 C3G_9 O1G_9 40.9(13) . .
C2G_9 N1G_9 C3G_9 O1G_9 -167.4(10) . .
C1G_9 N1G_9 C3G_9 Cs1 68.6(7) . .
C2G_9 N1G_9 C3G_9 Cs1 -139.8(7) . .
O1G_3 Cs1 C3G_9 O1G_9 174.7(6) . .
O1G_5 Cs1 C3G_9 O1G_9 81.4(6) . .
O5 Cs1 C3G_9 O1G_9 -98.1(6) . .
O1G_2 Cs1 C3G_9 O1G_9 105.7(6) . .
O1G_1 Cs1 C3G_9 O1G_9 0.4(6) . .
O6 Cs1 C3G_9 O1G_9 -60.5(6) . .
O1G_8 Cs1 C3G_9 O1G_9 -23.2(7) . .
C96 Cs1 C3G_9 O1G_9 -121.5(6) . .
C3G_3 Cs1 C3G_9 O1G_9 -179.4(6) . .
Cs2 Cs1 C3G_9 O1G_9 50.7(6) . .
O1G_9 Cs1 C3G_9 N1G_9 -148.0(8) . .
O1G_3 Cs1 C3G_9 N1G_9 26.7(4) . .
O1G_5 Cs1 C3G_9 N1G_9 -66.6(4) . .
O5 Cs1 C3G_9 N1G_9 113.9(4) . .
O1G_2 Cs1 C3G_9 N1G_9 -42.3(6) . .
O1G_1 Cs1 C3G_9 N1G_9 -147.5(4) . .
O6 Cs1 C3G_9 N1G_9 151.5(4) . .
O1G_8 Cs1 C3G_9 N1G_9 -171.2(9) . .
C96 Cs1 C3G_9 N1G_9 90.5(4) . .
C3G_3 Cs1 C3G_9 N1G_9 32.7(4) . .
Cs2 Cs1 C3G_9 N1G_9 -97.3(4) . .
O4A Cs3 O1G_10 C3G_10 -81.2(6) . .
O1G_14 Cs3 O1G_10 C3G_10 95.6(5) . .
O3A Cs3 O1G_10 C3G_10 158.7(4) . .
O1G_15 Cs3 O1G_10 C3G_10 173.8(6) . .
O1G_11 Cs3 O1G_10 C3G_10 -125.9(5) . .
O2 Cs3 O1G_10 C3G_10 -11.8(5) 2_545 .
C74 Cs3 O1G_10 C3G_10 -24.2(7) 2_545 .
O1 Cs3 O1G_10 C3G_10 -57.6(5) 2_545 .
C93 Cs3 O1G_10 C3G_10 10.5(5) 2_545 .
C3G_11 Cs3 O1G_10 C3G_10 -129.8(5) . .
C95A Cs3 O1G_10 C3G_10 -57.2(6) . .
O4A Cs3 O1G_10 Cs4 55.0(4) . .
O1G_14 Cs3 O1G_10 Cs4 -128.3(2) . .
O3A Cs3 O1G_10 Cs4 -65.2(3) . .
O1G_15 Cs3 O1G_10 Cs4 -50.03(18) . .
O1G_11 Cs3 O1G_10 Cs4 10.20(16) . .
O2 Cs3 O1G_10 Cs4 124.35(16) 2_545 .
C74 Cs3 O1G_10 Cs4 111.9(5) 2_545 .
O1 Cs3 O1G_10 Cs4 78.54(13) 2_545 .
C93 Cs3 O1G_10 Cs4 146.61(19) 2_545 .
C3G_11 Cs3 O1G_10 Cs4 6.32(17) . .
C95A Cs3 O1G_10 Cs4 79.0(2) . .
O1G_13 Cs4 O1G_10 C3G_10 -131.6(5) . .
O2A Cs4 O1G_10 C3G_10 -8.3(5) 2_545 .
O1G_12 Cs4 O1G_10 C3G_10 49.8(6) . .
O1G_11 Cs4 O1G_10 C3G_10 129.5(5) . .
O1A Cs4 O1G_10 C3G_10 -63.5(5) 2_545 .
O1G_15 Cs4 O1G_10 C3G_10 -171.0(6) . .
C51D Cs4 O1G_10 C3G_10 -30.6(7) 2_545 .
C61D Cs4 O1G_10 C3G_10 -61.7(7) 2_545 .
C93A Cs4 O1G_10 C3G_10 10.9(5) 2_545 .
C45B Cs4 O1G_10 C3G_10 -53.6(6) 2_545 .
Cs3 Cs4 O1G_10 C3G_10 139.9(6) . .
O1G_13 Cs4 O1G_10 Cs3 88.5(2) . .
O2A Cs4 O1G_10 Cs3 -148.3(2) 2_545 .
O1G_12 Cs4 O1G_10 Cs3 -90.15(17) . .
O1G_11 Cs4 O1G_10 Cs3 -10.42(16) . .
O1A Cs4 O1G_10 Cs3 156.57(19) 2_545 .
O1G_15 Cs4 O1G_10 Cs3 49.10(14) . .
C51D Cs4 O1G_10 Cs3 -170.5(4) 2_545 .
C61D Cs4 O1G_10 Cs3 158.4(3) 2_545 .
C93A Cs4 O1G_10 Cs3 -129.00(19) 2_545 .
C45B Cs4 O1G_10 Cs3 166.48(9) 2_545 .
Cs3 O1G_10 C3G_10 N1G_10 -116.8(6) . .
Cs4 O1G_10 C3G_10 N1G_10 119.5(6) . .
Cs4 O1G_10 C3G_10 Cs3 -123.7(7) . .
C2G_10 N1G_10 C3G_10 O1G_10 -1.1(10) . .
C1G_10 N1G_10 C3G_10 O1G_10 -171.3(6) . .
C2G_10 N1G_10 C3G_10 Cs3 -46.1(8) . .
C1G_10 N1G_10 C3G_10 Cs3 143.8(4) . .
O4A Cs3 C3G_10 O1G_10 127.2(5) . .
O1G_14 Cs3 C3G_10 O1G_10 -83.6(6) . .
O3A Cs3 C3G_10 O1G_10 -33.0(7) . .
O1G_15 Cs3 C3G_10 O1G_10 -5.9(5) . .
O1G_11 Cs3 C3G_10 O1G_10 55.2(5) . .
O2 Cs3 C3G_10 O1G_10 166.6(6) 2_545 .
C74 Cs3 C3G_10 O1G_10 154.8(7) 2_545 .
O1 Cs3 C3G_10 O1G_10 117.2(5) 2_545 .
C93 Cs3 C3G_10 O1G_10 -168.3(6) 2_545 .
C3G_11 Cs3 C3G_10 O1G_10 54.9(5) . .
C95A Cs3 C3G_10 O1G_10 134.9(5) . .
O1G_10 Cs3 C3G_10 N1G_10 91.4(7) . .
O4A Cs3 C3G_10 N1G_10 -141.4(4) . .
O1G_14 Cs3 C3G_10 N1G_10 7.8(5) . .
O3A Cs3 C3G_10 N1G_10 58.4(6) . .
O1G_15 Cs3 C3G_10 N1G_10 85.5(5) . .
O1G_11 Cs3 C3G_10 N1G_10 146.5(5) . .
O2 Cs3 C3G_10 N1G_10 -102.1(5) 2_545 .
C74 Cs3 C3G_10 N1G_10 -113.8(7) 2_545 .
O1 Cs3 C3G_10 N1G_10 -151.4(5) 2_545 .
C93 Cs3 C3G_10 N1G_10 -76.9(5) 2_545 .
C3G_11 Cs3 C3G_10 N1G_10 146.3(4) . .
C95A Cs3 C3G_10 N1G_10 -133.8(4) . .
O1G_13 Cs4 O1G_11 C3G_11 26.3(8) . .
O2A Cs4 O1G_11 C3G_11 -157.5(8) 2_545 .
O1G_12 Cs4 O1G_11 C3G_11 -98.2(8) . .
O1A Cs4 O1G_11 C3G_11 118.4(8) 2_545 .
O1G_10 Cs4 O1G_11 C3G_11 144.8(8) . .
O1G_15 Cs4 O1G_11 C3G_11 81.2(8) . .
C51D Cs4 O1G_11 C3G_11 -57.3(9) 2_545 .
C61D Cs4 O1G_11 C3G_11 -24.1(10) 2_545 .
C93A Cs4 O1G_11 C3G_11 -142.3(8) 2_545 .
C45B Cs4 O1G_11 C3G_11 -32.6(9) 2_545 .
Cs3 Cs4 O1G_11 C3G_11 135.0(9) . .
O1G_13 Cs4 O1G_11 Cs3 -108.75(15) . .
O2A Cs4 O1G_11 Cs3 67.4(2) 2_545 .
O1G_12 Cs4 O1G_11 Cs3 126.71(15) . .
O1A Cs4 O1G_11 Cs3 -16.6(4) 2_545 .
O1G_10 Cs4 O1G_11 Cs3 9.76(14) . .
O1G_15 Cs4 O1G_11 Cs3 -53.8(2) . .
C51D Cs4 O1G_11 Cs3 167.7(2) 2_545 .
C61D Cs4 O1G_11 Cs3 -159.1(4) 2_545 .
C93A Cs4 O1G_11 Cs3 82.66(17) 2_545 .
C45B Cs4 O1G_11 Cs3 -167.60(8) 2_545 .
O1G_10 Cs3 O1G_11 C3G_11 -167.5(4) . .
O4A Cs3 O1G_11 C3G_11 28.7(4) . .
O1G_14 Cs3 O1G_11 C3G_11 -82.4(6) . .
O3A Cs3 O1G_11 C3G_11 -22.7(4) . .
O1G_15 Cs3 O1G_11 C3G_11 -100.3(5) . .
O2 Cs3 O1G_11 C3G_11 123.9(4) 2_545 .
C74 Cs3 O1G_11 C3G_11 105.1(6) 2_545 .
O1 Cs3 O1G_11 C3G_11 123.0(5) 2_545 .
C93 Cs3 O1G_11 C3G_11 126.1(4) 2_545 .
C95A Cs3 O1G_11 C3G_11 49.2(4) . .
O1G_10 Cs3 O1G_11 Cs4 -10.43(16) . .
O4A Cs3 O1G_11 Cs4 -174.20(16) . .
O1G_14 Cs3 O1G_11 Cs4 74.7(4) . .
O3A Cs3 O1G_11 Cs4 134.42(15) . .
O1G_15 Cs3 O1G_11 Cs4 56.75(18) . .
O2 Cs3 O1G_11 Cs4 -78.98(16) 2_545 .
C74 Cs3 O1G_11 Cs4 -97.8(5) 2_545 .
O1 Cs3 O1G_11 Cs4 -79.88(12) 2_545 .
C93 Cs3 O1G_11 Cs4 -76.8(2) 2_545 .
C3G_11 Cs3 O1G_11 Cs4 157.1(5) . .
C95A Cs3 O1G_11 Cs4 -153.76(16) . .
Cs4 O1G_11 C3G_11 N1G_11 -14.2(12) . .
Cs3 O1G_11 C3G_11 N1G_11 115.7(5) . .
Cs4 O1G_11 C3G_11 Cs3 -129.9(9) . .
C1G_11 N1G_11 C3G_11 O1G_11 0.8(8) . .
C2G_11 N1G_11 C3G_11 O1G_11 -178.9(5) . .
C1G_11 N1G_11 C3G_11 Cs3 64.0(6) . .
C2G_11 N1G_11 C3G_11 Cs3 -115.6(4) . .
O1G_10 Cs3 C3G_11 O1G_11 13.1(5) . .
O4A Cs3 C3G_11 O1G_11 -147.3(5) . .
O1G_14 Cs3 C3G_11 O1G_11 114.9(6) . .
O3A Cs3 C3G_11 O1G_11 155.1(5) . .
O1G_15 Cs3 C3G_11 O1G_11 71.7(5) . .
O2 Cs3 C3G_11 O1G_11 -63.9(5) 2_545 .
C74 Cs3 C3G_11 O1G_11 -79.1(6) 2_545 .
O1 Cs3 C3G_11 O1G_11 -53.1(4) 2_545 .
C93 Cs3 C3G_11 O1G_11 -71.3(5) 2_545 .
C95A Cs3 C3G_11 O1G_11 -126.0(5) . .
O1G_10 Cs3 C3G_11 N1G_11 -91.8(4) . .
O4A Cs3 C3G_11 N1G_11 107.7(4) . .
O1G_14 Cs3 C3G_11 N1G_11 10.0(6) . .
O3A Cs3 C3G_11 N1G_11 50.1(4) . .
O1G_15 Cs3 C3G_11 N1G_11 -33.3(4) . .
O1G_11 Cs3 C3G_11 N1G_11 -105.0(6) . .
O2 Cs3 C3G_11 N1G_11 -168.9(4) 2_545 .
C74 Cs3 C3G_11 N1G_11 175.9(6) 2_545 .
O1 Cs3 C3G_11 N1G_11 -158.1(4) 2_545 .
C93 Cs3 C3G_11 N1G_11 -176.3(4) 2_545 .
C95A Cs3 C3G_11 N1G_11 129.0(4) . .
O1G_13 Cs4 O1G_12 C3G_12 0.9(10) . .
O2A Cs4 O1G_12 C3G_12 -125.8(9) 2_545 .
O1G_11 Cs4 O1G_12 C3G_12 95.2(9) . .
O1A Cs4 O1G_12 C3G_12 -103.5(9) 2_545 .
O1G_10 Cs4 O1G_12 C3G_12 179.4(9) . .
O1G_15 Cs4 O1G_12 C3G_12 94.4(9) . .
C51D Cs4 O1G_12 C3G_12 -55.3(9) 2_545 .
C61D Cs4 O1G_12 C3G_12 -41.6(9) 2_545 .
C93A Cs4 O1G_12 C3G_12 -133.2(9) 2_545 .
C45B Cs4 O1G_12 C3G_12 -40.3(9) 2_545 .
Cs3 Cs4 O1G_12 C3G_12 133.3(9) . .
Cs4 O1G_12 C3G_12 N1G_12 -40.9(13) . .
C2G_12 N1G_12 C3G_12 O1G_12 170.1(7) . .
C1G_12 N1G_12 C3G_12 O1G_12 2.8(11) . .
O2A Cs4 O1G_13 C3G_13 100.5(9) 2_545 .
O1G_12 Cs4 O1G_13 C3G_13 2.3(10) . .
O1G_11 Cs4 O1G_13 C3G_13 -83.1(9) . .
O1A Cs4 O1G_13 C3G_13 124.8(9) 2_545 .
O1G_10 Cs4 O1G_13 C3G_13 -176.2(8) . .
O1G_15 Cs4 O1G_13 C3G_13 -136.2(9) . .
C51D Cs4 O1G_13 C3G_13 52.9(10) 2_545 .
C61D Cs4 O1G_13 C3G_13 56.1(10) 2_545 .
C93A Cs4 O1G_13 C3G_13 80.0(9) 2_545 .
C45B Cs4 O1G_13 C3G_13 49.6(9) 2_545 .
Cs3 Cs4 O1G_13 C3G_13 -130.0(9) . .
Cs4 O1G_13 C3G_13 N1G_13 -174.5(5) . .
C2G_13 N1G_13 C3G_13 O1G_13 -179.2(8) . .
C1G_13 N1G_13 C3G_13 O1G_13 -3.0(11) . .
O1G_10 Cs3 O1G_14 C3G_14 -50.0(12) . .
O4A Cs3 O1G_14 C3G_14 128.7(12) . .
O3A Cs3 O1G_14 C3G_14 162.4(12) . .
O1G_15 Cs3 O1G_14 C3G_14 -120.8(12) . .
O1G_11 Cs3 O1G_14 C3G_14 -137.1(10) . .
O2 Cs3 O1G_14 C3G_14 17.9(12) 2_545 .
C74 Cs3 O1G_14 C3G_14 34.5(14) 2_545 .
O1 Cs3 O1G_14 C3G_14 -1.9(15) 2_545 .
C93 Cs3 O1G_14 C3G_14 22.8(12) 2_545 .
C3G_11 Cs3 O1G_14 C3G_14 -161.1(10) . .
C95A Cs3 O1G_14 C3G_14 109.0(12) . .
Cs3 O1G_14 C3G_14 N1G_14 154.9(9) . .
C2G_14 N1G_14 C3G_14 O1G_14 160.3(10) . .
C1G_14 N1G_14 C3G_14 O1G_14 -38.8(12) . .
O1G_10 Cs3 O1G_15 C3G_15 -120.7(8) . .
O4A Cs3 O1G_15 C3G_15 83.0(8) . .
O1G_14 Cs3 O1G_15 C3G_15 -30.7(8) . .
O3A Cs3 O1G_15 C3G_15 50.2(7) . .
O1G_11 Cs3 O1G_15 C3G_15 137.3(8) . .
O2 Cs3 O1G_15 C3G_15 -128.9(7) 2_545 .
C74 Cs3 O1G_15 C3G_15 -161.0(12) 2_545 .
O1 Cs3 O1G_15 C3G_15 -176.6(7) 2_545 .
C93 Cs3 O1G_15 C3G_15 -95.8(8) 2_545 .
C3G_11 Cs3 O1G_15 C3G_15 118.7(8) . .
C95A Cs3 O1G_15 C3G_15 97.8(8) . .
O1G_10 Cs3 O1G_15 Cs4 48.72(15) . .
O4A Cs3 O1G_15 Cs4 -107.65(15) . .
O1G_14 Cs3 O1G_15 Cs4 138.7(3) . .
O3A Cs3 O1G_15 Cs4 -140.43(18) . .
O1G_11 Cs3 O1G_15 Cs4 -53.35(13) . .
O2 Cs3 O1G_15 Cs4 40.5(3) 2_545 .
C74 Cs3 O1G_15 Cs4 8.4(12) 2_545 .
O1 Cs3 O1G_15 Cs4 -7.2(2) 2_545 .
C93 Cs3 O1G_15 Cs4 73.6(3) 2_545 .
C3G_11 Cs3 O1G_15 Cs4 -71.90(15) . .
C95A Cs3 O1G_15 Cs4 -92.8(2) . .
O1G_13 Cs4 O1G_15 C3G_15 -17.8(7) . .
O2A Cs4 O1G_15 C3G_15 102.5(7) 2_545 .
O1G_12 Cs4 O1G_15 C3G_15 -133.1(6) . .
O1G_11 Cs4 O1G_15 C3G_15 -134.0(8) . .
O1A Cs4 O1G_15 C3G_15 62.4(7) 2_545 .
O1G_10 Cs4 O1G_15 C3G_15 124.0(7) . .
C51D Cs4 O1G_15 C3G_15 -2.9(10) 2_545 .
C61D Cs4 O1G_15 C3G_15 -6.0(9) 2_545 .
C93A Cs4 O1G_15 C3G_15 126.9(7) 2_545 .
C45B Cs4 O1G_15 C3G_15 -11.6(8) 2_545 .
Cs3 Cs4 O1G_15 C3G_15 170.4(8) . .
O1G_13 Cs4 O1G_15 Cs3 171.8(2) . .
O2A Cs4 O1G_15 Cs3 -67.9(2) 2_545 .
O1G_12 Cs4 O1G_15 Cs3 56.5(4) . .
O1G_11 Cs4 O1G_15 Cs3 55.62(14) . .
O1A Cs4 O1G_15 Cs3 -107.99(15) 2_545 .
O1G_10 Cs4 O1G_15 Cs3 -46.41(18) . .
C51D Cs4 O1G_15 Cs3 -173.3(6) 2_545 .
C61D Cs4 O1G_15 Cs3 -176.4(4) 2_545 .
C93A Cs4 O1G_15 Cs3 -43.4(3) 2_545 .
C45B Cs4 O1G_15 Cs3 178.01(10) 2_545 .
Cs3 O1G_15 C3G_15 N1G_15 74.8(11) . .
Cs4 O1G_15 C3G_15 N1G_15 -90.5(10) . .
C2G_15 N1G_15 C3G_15 O1G_15 -10.9(14) . .
C1G_15 N1G_15 C3G_15 O1G_15 -169.3(10) . .
C1G_16 N1G_16 C3G_16 O1G_16 -178.3(12) . .
C2G_16 N1G_16 C3G_16 O1G_16 3.7(15) . .
C2G_17 N1G_17 C3G_17 O1G_17 161.0(11) . .
C1G_17 N1G_17 C3G_17 O1G_17 -23.7(16) . .
